data_1568197
loop_
_publ_author_name
'Gupta, Rakesh Kumar'
'Li, Li'
'Wang, Zhi'
'Han, Bao-Liang'
'Feng, Lei'
'Gao, Zhi-Yong'
'Tung, Chen-Ho'
'Sun, Di'

_publ_section_title
;
 Regulating the assembly and expansion of the silver cluster from the
 Ag<sub>37</sub> to Ag<sub>46</sub> nanowheel driven by heteroanions.
;
_journal_issue 5
_journal_name_full 'Chemical science'
_journal_page_first 1138
_journal_page_last 1144
_journal_paper_doi 10.1039/d2sc06436g
_journal_volume 14
_journal_year 2023
_chemical_formula_moiety 'C286 H244 Ag37 Cl7 N6 Na O24 S30, 2(C H2 Cl2)'
_chemical_formula_sum 'C288 H248 Ag37 Cl11 N6 Na O24 S30'
_chemical_formula_weight 9542.84
_space_group_crystal_system monoclinic
_space_group_IT_number 14
_space_group_name_Hall '-P 2yn'
_space_group_name_H-M_alt 'P 1 21/n 1'
_atom_sites_solution_hydrogens geom
_atom_sites_solution_primary iterative
_audit_creation_date 2021-12-21
_audit_creation_method
;
Olex2 1.3
(compiled 2020.11.12 svn.r5f609507 for OlexSys, GUI svn.r6408)
;
_audit_update_record
;
2022-09-09 deposited with the CCDC.	2022-12-26 downloaded from the CCDC.
;
_cell_angle_alpha 90
_cell_angle_beta 94.9150(10)
_cell_angle_gamma 90
_cell_formula_units_Z 4
_cell_length_a 17.8704(4)
_cell_length_b 38.6083(6)
_cell_length_c 47.7137(5)
_cell_measurement_reflns_used 36672
_cell_measurement_temperature 173(2)
_cell_measurement_theta_max 75.8360
_cell_measurement_theta_min 2.9320
_cell_volume 32798.8(10)
_computing_cell_refinement 'CrysAlisPro 1.171.41.112a (Rigaku OD, 2021)'
_computing_data_collection 'CrysAlisPro 1.171.41.112a (Rigaku OD, 2021)'
_computing_data_reduction 'CrysAlisPro 1.171.41.112a (Rigaku OD, 2021)'
_computing_molecular_graphics 'Olex2 1.3 (Dolomanov et al., 2009)'
_computing_publication_material 'Olex2 1.3 (Dolomanov et al., 2009)'
_computing_structure_refinement 'olex2.refine 1.3 (Bourhis et al., 2015)'
_computing_structure_solution 'olex2.solve 1.3 (Bourhis et al., 2015)'
_diffrn_ambient_temperature 173(2)
_diffrn_detector 'Hybrid Pixel Array Detector'
_diffrn_detector_area_resol_mean 10.0000
_diffrn_detector_type HyPix
_diffrn_measured_fraction_theta_full 0.987
_diffrn_measured_fraction_theta_max 0.987
_diffrn_measurement_details
;
List of Runs (angles in degrees, time in seconds):

  # Type    Start    End  Width  t~exp~   \w     \q     \k     \f   Frames
#--------------------------------------------------------------------------
  1  \w   -120.00 -34.00   1.00    2.00    --  -48.20 -51.00-177.00   86
  2  \w    -20.00  57.00   1.00    2.00    --   48.20 -51.00-177.00   77
  3  \w     35.00  81.00   1.00    2.00    --   48.20  51.00 -32.00   46
  4  \w     96.00 121.00   1.00    2.00    --   48.20  51.00 -32.00   25
  5  \w    -56.00  24.00   1.00    2.00    --  -48.20  51.00 -32.00   80
  6  \w    -54.00 -29.00   1.00   17.00    --  -86.25  51.00 -32.00   25
  7  \w   -158.00 -72.00   1.00   17.00    --  -86.25 -51.00-177.00   86
  8  \w    -66.00 -14.00   1.00   17.00    --  -86.25  57.00 150.00   52
  9  \w     93.00 176.00   1.00   17.00    --  106.49  51.00 -32.00   83
 10  \w     94.00 159.00   1.00   17.00    --  106.49  38.00-120.00   65
 11  \w     96.00 145.00   1.00   17.00    --  106.49 125.00-120.00   49
 12  \w    152.00 178.00   1.00   17.00    --  106.49 125.00-120.00   26
 13  \w     88.00 124.00   1.00   17.00    --  106.49  77.00  60.00   36
 14  \w     46.00 105.00   1.00   17.00    --  106.49 -77.00-150.00   59
 15  \w    128.00 176.00   1.00   17.00    --  106.49  77.00  60.00   48
 16  \w     97.00 135.00   1.00   17.00    --  106.49  19.00  90.00   38
 17  \w    139.00 168.00   1.00   17.00    --  106.49  19.00  90.00   29
 18  \w     34.00 105.00   1.00   17.00    --  106.49 -77.00   0.00   71
 19  \w     35.00  96.00   1.00   17.00    --  106.49 -77.00 150.00   61
;
_diffrn_measurement_device 'four-circle diffractometer'
_diffrn_measurement_device_type 'XtaLAB Synergy, Dualflex, HyPix'
_diffrn_measurement_method '\w scans'
_diffrn_orient_matrix_type 'CrysAlisPro convention (1999,Acta A55,543-557)'
_diffrn_orient_matrix_UB_11 -0.0492414000
_diffrn_orient_matrix_UB_12 0.0064648000
_diffrn_orient_matrix_UB_13 -0.0276068000
_diffrn_orient_matrix_UB_21 -0.0509281000
_diffrn_orient_matrix_UB_22 0.0241454000
_diffrn_orient_matrix_UB_23 0.0156721000
_diffrn_orient_matrix_UB_31 0.0497189000
_diffrn_orient_matrix_UB_32 0.0311159000
_diffrn_orient_matrix_UB_33 -0.0064445000
_diffrn_radiation_monochromator mirror
_diffrn_radiation_probe x-ray
_diffrn_radiation_type 'Cu K\a'
_diffrn_radiation_wavelength 1.54184
_diffrn_reflns_av_R_equivalents 0.1043
_diffrn_reflns_av_unetI/netI 0.0811
_diffrn_reflns_Laue_measured_fraction_full 0.987
_diffrn_reflns_Laue_measured_fraction_max 0.987
_diffrn_reflns_limit_h_max 21
_diffrn_reflns_limit_h_min -21
_diffrn_reflns_limit_k_max 46
_diffrn_reflns_limit_k_min -46
_diffrn_reflns_limit_l_max 57
_diffrn_reflns_limit_l_min -56
_diffrn_reflns_number 218186
_diffrn_reflns_point_group_measured_fraction_full 0.987
_diffrn_reflns_point_group_measured_fraction_max 0.987
_diffrn_reflns_theta_full 67.079
_diffrn_reflns_theta_max 67.079
_diffrn_reflns_theta_min 2.733
_diffrn_source 'micro-focus sealed X-ray tube'
_diffrn_source_type 'PhotonJet (Cu) X-ray Source'
_exptl_absorpt_coefficient_mu 20.326
_exptl_absorpt_correction_T_max 1.00000
_exptl_absorpt_correction_T_min 0.11379
_exptl_absorpt_correction_type multi-scan
_exptl_absorpt_process_details
;
CrysAlisPro 1.171.41.112a (Rigaku Oxford Diffraction, 2021)
Empirical absorption correction using spherical harmonics,
implemented in SCALE3 ABSPACK scaling algorithm.
;
_exptl_crystal_colour 'clear light yellow'
_exptl_crystal_colour_lustre clear
_exptl_crystal_colour_modifier light
_exptl_crystal_colour_primary yellow
_exptl_crystal_density_diffrn 1.933
_exptl_crystal_description block
_exptl_crystal_F_000 18508
_exptl_crystal_size_max 0.08
_exptl_crystal_size_mid 0.06
_exptl_crystal_size_min 0.05
_refine_diff_density_max 2.634
_refine_diff_density_min -3.281
_refine_diff_density_rms 0.296
_refine_ls_extinction_method none
_refine_ls_goodness_of_fit_ref 1.271
_refine_ls_hydrogen_treatment constr
_refine_ls_matrix_type full
_refine_ls_number_parameters 3616
_refine_ls_number_reflns 57831
_refine_ls_number_restraints 2348
_refine_ls_restrained_S_all 1.270
_refine_ls_R_factor_all 0.1717
_refine_ls_R_factor_gt 0.1265
_refine_ls_shift/su_max 0.001
_refine_ls_shift/su_mean 0.000
_refine_ls_structure_factor_coef Fsqd
_refine_ls_weighting_details 'w=1/[\s^2^(Fo^2^)+(0.2000P)^2^] where P=(Fo^2^+2Fc^2^)/3'
_refine_ls_weighting_scheme calc
_refine_ls_wR_factor_gt 0.3384
_refine_ls_wR_factor_ref 0.3781
_reflns_Friedel_coverage 0.000
_reflns_number_gt 32519
_reflns_number_total 57831
_reflns_threshold_expression 'I > 2\s(I)'
_cod_data_source_file d2sc06436g2.cif
_cod_data_source_block Ag37
_cod_depositor_comments 'Adding full bibliography for 1568196--1568197.cif.'
_cod_database_code 1568197
_shelx_shelxl_version_number 2018/3
_chemical_oxdiff_formula AgS
_shelx_space_group_comment
;
The symmetry employed for this shelxl refinement is uniquely defined
by the following loop, which should always be used as a source of
symmetry information in preference to the above space-group names.
They are only intended as comments.
;
_shelx_estimated_absorpt_t_max 0.430
_shelx_estimated_absorpt_t_min 0.293
_reflns_odcompleteness_completeness 98.72
_reflns_odcompleteness_iscentric 1
_reflns_odcompleteness_theta 66.97
_olex2_refinement_description
;
1. Fixed Uiso
 At 1.2 times of:
  All C(H) groups, All C(H,H) groups
 At 1.5 times of:
  All C(H,H,H) groups
2. Restrained distances
 C14-C12
 2.35 with sigma of 0.01
 N1A-C14A = N1A-C13A = N1A-C12A
 1.45 with sigma of 0.01
 C142-C265
 1.5 with sigma of 0.01
 N1-C13
 1.45 with sigma of 0.01
 C14A-C13A
 2.35 with sigma of 0.01
 C14-C13
 2.35 with sigma of 0.01
 C13A-C12A
 2.35 with sigma of 0.01
 C11A-C10A
 2.51 with sigma of 0.01
 C9A-C10A
 1.55 with sigma of 0.01
 C12-C13
 2.35 with sigma of 0.01
 C12A-C14A
 2.35 with sigma of 0.01
 C9A-C11A
 1.55 with sigma of 0.01
 C6A-C213
 1.55 with sigma of 0.01
 C5-C213 = C5A-C213 = C6-C213
 1.55 with sigma of 0.01
 C1A-C2A
 2.51 with sigma of 0.01
 C6A-C5A
 2.51 with sigma of 0.01
 C5-C6
 2.51 with sigma of 0.01
 C39-C2A
 1.55 with sigma of 0.01
 N1-C14
 1.45 with sigma of 0.01
 C11-C9 = C10-C9
 1.55 with sigma of 0.01
 C37-C4
 1.55 with sigma of 0.01
 N1-O1
 2.35 with sigma of 0.01
 C11-C10
 2.51 with sigma of 0.01
 C12-O1
 1.25 with sigma of 0.01
 C37-C3A
 1.55 with sigma of 0.01
 N1-C12
 1.45 with sigma of 0.01
 C4A-C37
 1.55 with sigma of 0.01
 C3-C4
 2.51 with sigma of 0.01
 O1A-C12A
 1.25 with sigma of 0.01
 C37-C3
 1.55 with sigma of 0.01
 N1A-O1A
 2.35 with sigma of 0.01
 C4A-C3A
 2.51 with sigma of 0.01
 C121-C197
 1.55 with sigma of 0.01
 C17A-C18A
 1.39 with sigma of 0.01
 C18A-C19A
 1.39 with sigma of 0.01
 C16A-C17A
 1.39 with sigma of 0.01
 C236-C15A
 1.39 with sigma of 0.01
 C15A-C16A
 1.39 with sigma of 0.01
 C19A-C236
 1.39 with sigma of 0.01
 C236-C18A
 2.408 with sigma of 0.01
 C19A-C17A
 2.408 with sigma of 0.01
 C18A-C16A
 2.408 with sigma of 0.01
 C15A-C19A
 2.408 with sigma of 0.01
 C17A-C15A
 2.408 with sigma of 0.01
 C16A-C236
 2.408 with sigma of 0.01
 N4-C215 = N4-C227 = N4-C287
 1.45 with sigma of 0.01
 C285-C231
 1.55 with sigma of 0.01
 C7A-C154 = C8-C154 = C8A-C154 = C7-C154
 1.55 with sigma of 0.01
 C8-C7
 2.51 with sigma of 0.01
 C7A-C8A
 2.51 with sigma of 0.01
 C125-C29 = C29-C160
 1.55 with sigma of 0.01
 C1A-C39
 1.55 with sigma of 0.01
 C2-C1
 2.51 with sigma of 0.01
 C39-C2
 1.55 with sigma of 0.01
 C39-C1
 1.55 with sigma of 0.01
 N6-C223
 1.45 with sigma of 0.01
 N6-C260
 1.45 with sigma of 0.01
 N6-C150
 1.45 with sigma of 0.01
 O11-C260
 1.25 with sigma of 0.01
 C260-C150
 2.35 with sigma of 0.01
 C223-C150
 2.35 with sigma of 0.01
 O11-N6
 2.35 with sigma of 0.01
 C260-C223
 2.35 with sigma of 0.01
 C282-C276
 1.5 with sigma of 0.01
 C282-N5
 1.15 with sigma of 0.01
 N3-C153 = N3-C286 = N3-C26
 1.45 with sigma of 0.01
 C26-C153
 2.35 with sigma of 0.01
 C153-C286
 2.35 with sigma of 0.01
 C26-C286
 2.35 with sigma of 0.01
 O21-N3
 2.35 with sigma of 0.01
 C26-O21
 1.25 with sigma of 0.01
 C205-C255
 1.5 with sigma of 0.01
 C186-C246
 1.5 with sigma of 0.01
 C185-C288
 1.5 with sigma of 0.01
 C155-C182
 1.5 with sigma of 0.01
 C162-C253
 1.5 with sigma of 0.01
 C207-C240
 1.5 with sigma of 0.01
3. Restrained planarity
 C34, C78, C142, C265, C267, C271
 with sigma of 0.01
 O1A, N1A, C12A, C13A, C14A
 with sigma of 0.01
 O1, N1, C12, C13, C14
 with sigma of 0.01
 C15A, C16A, C17A, C18A, C19A, C236
 with sigma of 0.01
 O11, N6, C150, C223, C260
 with sigma of 0.01
 O21, N3, C26, C153, C286
 with sigma of 0.01
4. Uiso/Uaniso restraints and constraints
O16 \\sim C34 \\sim C78 \\sim C80 \\sim C140 \\sim C142 \\sim C144 \\sim C261
\\sim C263 \\sim C265 \\sim C267 \\sim C269 \\sim C271: within 1.7A with sigma
of 0.004 and sigma for terminal atoms of 0.008 within 1.7A
O1 \\sim O1A \\sim N1 \\sim N1A \\sim C12 \\sim C12A \\sim C13 \\sim C13A \\sim
C14 \\sim C14A: within 1.7A with sigma of 0.004 and sigma for terminal atoms of
0.008 within 1.7A
S20 \\sim C9 \\sim C9A \\sim C10 \\sim C10A \\sim C11 \\sim C11A: within 1.7A
with sigma of 0.004 and sigma for terminal atoms of 0.008 within 1.7A
S22 \\sim C5 \\sim C5A \\sim C6 \\sim C6A \\sim C213: within 1.7A with sigma of
0.004 and sigma for terminal atoms of 0.008 within 1.7A
S4 \\sim C1 \\sim C1A \\sim C2 \\sim C2A \\sim C39: within 1.7A with sigma of
0.004 and sigma for terminal atoms of 0.008 within 1.7A
O9 \\sim C15 \\sim C15A \\sim C16 \\sim C16A \\sim C17 \\sim C17A \\sim C18
\\sim C18A \\sim C19 \\sim C19A \\sim C53 \\sim C55 \\sim C108 \\sim C135 \\sim
C158 \\sim C208 \\sim C236: within 1.7A with sigma of 0.004 and sigma for
terminal atoms of 0.008 within 1.7A
Ag5 \\sim Ag5A \\sim Ag5B: within 1.7A with sigma of 0.004 and sigma for
terminal atoms of 0.008 within 1.7A
O2 \\sim C27 \\sim C32 \\sim C44 \\sim C59 \\sim C67 \\sim C75 \\sim C167 \\sim
C178 \\sim C210 \\sim C224 \\sim C248: within 1.7A with sigma of 0.004 and
sigma for terminal atoms of 0.008 within 1.7A
S1 \\sim C121 \\sim C183 \\sim C197: within 1.7A with sigma of 0.004 and sigma
for terminal atoms of 0.008 within 1.7A
O18 \\sim C28 \\sim C57 \\sim C72 \\sim C82 \\sim C96 \\sim C146 \\sim C147
\\sim C148 \\sim C149 \\sim C151 \\sim C152 \\sim C174: within 1.7A with sigma
of 0.004 and sigma for terminal atoms of 0.008 within 1.7A
O15 \\sim C24 \\sim C47 \\sim C52 \\sim C86 \\sim C87 \\sim C102 \\sim C155
\\sim C157 \\sim C159 \\sim C182 \\sim C225 \\sim C241: within 1.7A with sigma
of 0.004 and sigma for terminal atoms of 0.008 within 1.7A
C38 \\sim C42 \\sim C61 \\sim C63 \\sim C137 \\sim C164 \\sim C262 \\sim C264
\\sim C266 \\sim C268 \\sim C270 \\sim C272: within 1.7A with sigma of 0.004
and sigma for terminal atoms of 0.008 within 1.7A
C25 \\sim C106 \\sim C141 \\sim C186 \\sim C188 \\sim C190 \\sim C192 \\sim
C194 \\sim C196 \\sim C214 \\sim C246 \\sim C284: within 1.7A with sigma of
0.004 and sigma for terminal atoms of 0.008 within 1.7A
O14 \\sim C30 \\sim C51 \\sim C73 \\sim C74 \\sim C98 \\sim C114 \\sim C127
\\sim C130 \\sim C132 \\sim C243 \\sim C245 \\sim C247: within 1.7A with sigma
of 0.004 and sigma for terminal atoms of 0.008 within 1.7A
O19 \\sim C56 \\sim C93 \\sim C94 \\sim C95 \\sim C143 \\sim C169 \\sim C171
\\sim C173 \\sim C176 \\sim C212 \\sim C218 \\sim C273: within 1.7A with sigma
of 0.004 and sigma for terminal atoms of 0.008 within 1.7A
O3 \\sim C31 \\sim C66 \\sim C77 \\sim C113 \\sim C202 \\sim C207 \\sim C209
\\sim C211 \\sim C216 \\sim C240 \\sim C258 \\sim C275: within 1.7A with sigma
of 0.004 and sigma for terminal atoms of 0.008 within 1.7A
C22 \\sim C62 \\sim C69 \\sim C100 \\sim C105 \\sim C133 \\sim C170 \\sim C191
\\sim C193 \\sim C195 \\sim C242 \\sim C254: within 1.7A with sigma of 0.004
and sigma for terminal atoms of 0.008 within 1.7A
Ag1 \\sim Ag1A: within 1.7A with sigma of 0.004 and sigma for terminal atoms of
0.008 within 1.7A
O23 \\sim C40 \\sim C41 \\sim C46 \\sim C50 \\sim C64 \\sim C71 \\sim C83 \\sim
C109 \\sim C122 \\sim C199 \\sim C201 \\sim C203: within 1.7A with sigma of
0.004 and sigma for terminal atoms of 0.008 within 1.7A
C23 \\sim C65 \\sim C79 \\sim C110 \\sim C129 \\sim C166 \\sim C277 \\sim C278
\\sim C279 \\sim C280 \\sim C281 \\sim C283: within 1.7A with sigma of 0.004
and sigma for terminal atoms of 0.008 within 1.7A
O22 \\sim C20 \\sim C58 \\sim C97 \\sim C99 \\sim C118 \\sim C123 \\sim C131
\\sim C172 \\sim C177 \\sim C179 \\sim C181 \\sim C200: within 1.7A with sigma
of 0.004 and sigma for terminal atoms of 0.008 within 1.7A
O17 \\sim C35 \\sim C60 \\sim C101 \\sim C103 \\sim C184 \\sim C185 \\sim C187
\\sim C189 \\sim C226 \\sim C244 \\sim C250 \\sim C288: within 1.7A with sigma
of 0.004 and sigma for terminal atoms of 0.008 within 1.7A
O10 \\sim C88 \\sim C145 \\sim C168 \\sim C180 \\sim C228 \\sim C230 \\sim C232
\\sim C234 \\sim C235 \\sim C237 \\sim C239 \\sim C256: within 1.7A with sigma
of 0.004 and sigma for terminal atoms of 0.008 within 1.7A
O4 \\sim C36 \\sim C68 \\sim C117 \\sim C119 \\sim C126 \\sim C198 \\sim C204
\\sim C217 \\sim C219 \\sim C220 \\sim C221 \\sim C274: within 1.7A with sigma
of 0.004 and sigma for terminal atoms of 0.008 within 1.7A
O6 \\sim C48 \\sim C49 \\sim C81 \\sim C112 \\sim C136 \\sim C138 \\sim C205
\\sim C238 \\sim C252 \\sim C255 \\sim C257 \\sim C259: within 1.7A with sigma
of 0.004 and sigma for terminal atoms of 0.008 within 1.7A
O5 \\sim N4 \\sim C215 \\sim C227 \\sim C287: within 1.7A with sigma of 0.004
and sigma for terminal atoms of 0.008 within 1.7A
O24 \\sim C54 \\sim C84 \\sim C89 \\sim C91 \\sim C104 \\sim C120 \\sim C124
\\sim C128 \\sim C139 \\sim C161 \\sim C163 \\sim C165: within 1.7A with sigma
of 0.004 and sigma for terminal atoms of 0.008 within 1.7A
O12 \\sim C21 \\sim C76 \\sim C90 \\sim C92 \\sim C107 \\sim C116 \\sim C134
\\sim C162 \\sim C206 \\sim C249 \\sim C251 \\sim C253: within 1.7A with sigma
of 0.004 and sigma for terminal atoms of 0.008 within 1.7A
S12 \\sim C45 \\sim C231 \\sim C285: within 1.7A with sigma of 0.004 and sigma
for terminal atoms of 0.008 within 1.7A
S28 \\sim C70 \\sim C115 \\sim C175: within 1.7A with sigma of 0.004 and sigma
for terminal atoms of 0.008 within 1.7A
S17 \\sim C7 \\sim C7A \\sim C8 \\sim C8A \\sim C154: within 1.7A with sigma of
0.004 and sigma for terminal atoms of 0.008 within 1.7A
S6 \\sim C29 \\sim C125 \\sim C160: within 1.7A with sigma of 0.004 and sigma
for terminal atoms of 0.008 within 1.7A
S14 \\sim C43 \\sim C111 \\sim C156: within 1.7A with sigma of 0.004 and sigma
for terminal atoms of 0.008 within 1.7A
S8 \\sim C3 \\sim C3A \\sim C4 \\sim C4A \\sim C37: within 1.7A with sigma of
0.004 and sigma for terminal atoms of 0.008 within 1.7A
O11 \\sim N6 \\sim C150 \\sim C223 \\sim C260: within 1.7A with sigma of 0.004
and sigma for terminal atoms of 0.008 within 1.7A
N5 \\sim C276 \\sim C282: within 1.7A with sigma of 0.004 and sigma for
terminal atoms of 0.008 within 1.7A
O21 \\sim N3 \\sim C26 \\sim C153 \\sim C286: within 1.7A with sigma of 0.004
and sigma for terminal atoms of 0.008 within 1.7A
Cl5 \\sim Cl9 \\sim C229: within 1.7A with sigma of 0.004 and sigma for
terminal atoms of 0.008 within 1.7A
5. Others
 Fixed Sof: Ag1(0.85) Ag1A(0.15) Ag2(0.75) Ag2A(0.25) Ag3(0.8) Ag3A(0.2)
 Ag4(0.6) Ag4A(0.4) Ag5(0.6) Ag5A(0.3) Ag5B(0.1) Ag6(0.375) Ag6A(0.375)
 Ag6B(0.25) O1(0.5) O1A(0.5) N1(0.5) N1A(0.5) C1(0.5) H1A(0.5) H1B(0.5)
 H1C(0.5) C1A(0.5) H1AA(0.5) H1AB(0.5) H1AC(0.5) C2(0.5) H2A(0.5) H2B(0.5)
 H2C(0.5) C2A(0.5) H2AA(0.5) H2AB(0.5) H2AC(0.5) C3(0.5) H3A(0.5) H3B(0.5)
 H3C(0.5) C3A(0.5) H3AA(0.5) H3AB(0.5) H3AC(0.5) C4(0.5) H4A(0.5) H4B(0.5)
 H4C(0.5) C4A(0.5) H4AA(0.5) H4AB(0.5) H4AC(0.5) C5(0.5) H5A(0.5) H5B(0.5)
 H5C(0.5) C5A(0.5) H5AA(0.5) H5AB(0.5) H5AC(0.5) C6(0.5) H6A(0.5) H6B(0.5)
 H6C(0.5) C6A(0.5) H6AA(0.5) H6AB(0.5) H6AC(0.5) C7(0.5) H7A(0.5) H7B(0.5)
 H7C(0.5) C7A(0.5) H7AA(0.5) H7AB(0.5) H7AC(0.5) C8(0.5) H8A(0.5) H8B(0.5)
 H8C(0.5) C8A(0.5) H8AA(0.5) H8AB(0.5) H8AC(0.5) C9(0.7) H9(0.7) C9A(0.3)
 H9A(0.3) C10(0.7) H10A(0.7) H10B(0.7) H10C(0.7) C10A(0.3) H10D(0.3) H10E(0.3)
 H10F(0.3) C11(0.7) H11A(0.7) H11B(0.7) H11C(0.7) C11A(0.3) H11D(0.3) H11E(0.3)
 H11F(0.3) C12(0.5) H12(0.5) C12A(0.5) H12A(0.5) C13(0.5) H13A(0.5) H13B(0.5)
 H13C(0.5) C13A(0.5) H13D(0.5) H13E(0.5) H13F(0.5) C14(0.5) H14A(0.5) H14B(0.5)
 H14C(0.5) C14A(0.5) H14D(0.5) H14E(0.5) H14F(0.5) C15A(0.5) H15A(0.5)
 C16A(0.5) H16A(0.5) C17A(0.5) H17A(0.5) C18A(0.5) H18A(0.5) C19A(0.5)
 H19A(0.5) H37(0.5) H37A(0.5) H39(0.5) H39A(0.5) H15H(0.5) H154(0.5) H213(0.5)
 H21A(0.5) C19(0.5) H19(0.5) C18(0.5) H18(0.5) C17(0.5) H17(0.5) C16(0.5)
 H16(0.5) C15(0.5) H15(0.5)
6.a Ternary CH refined with riding coordinates:
 C9(H9), C9A(H9A), C29(H29), C37(H37), C37(H37A), C39(H39), C39(H39A),
 C154(H15H), C154(H154), C156(H156), C175(H175), C197(H197), C213(H213),
 C213(H21A), C285(H285)
6.b Secondary CH2 refined with riding coordinates:
 C233(H23D,H23E), C229(H22G,H22H)
6.c Me refined with riding coordinates:
 C2A(H2AA,H2AB,H2AC), C6(H6A,H6B,H6C), C6A(H6AA,H6AB,H6AC), C10A(H10D,H10E,
 H10F), C11A(H11D,H11E,H11F), C13(H13A,H13B,H13C), C13A(H13D,H13E,H13F),
 C14(H14A,H14B,H14C), C14A(H14D,H14E,H14F)
6.d Aromatic/amide H refined with riding coordinates:
 C12(H12), C12A(H12A), C15A(H15A), C16A(H16A), C17A(H17A), C18A(H18A),
 C19A(H19A), C20(H20), C21(H21), C249(H249), C134(H134), C251(H251), C76(H76),
 C23(H23), C26(H26), C27(H27), C33(H33), C38(H38), C40(H40), C61(H61), C65(H65),
  C71(H71), C73(H73), C275(H275), C216(H216), C78(H78), C261(H261), C140(H140),
 C263(H263), C34(H34), C82(H82), C84(H84), C86(H86), C106(H106), C107(H107),
 C108(H108), C120(H120), C127(H127), C130(H130), C243(H243), C74(H74),
 C245(H245), C247(H247), C133(H133), C136(H136), C48(H48), C257(H257),
 C138(H138), C259(H259), C267(H267), C271(H271), C143(H143), C147(H147),
 C148(H148), C149(H149), C151(H151), C152(H152), C52(H52), C157(H157), C87(H87),
  C159(H159), C24(H24), C158(H158), C89(H89), C163(H163), C54(H54), C165(H165),
 C91(H91), C167(H167), C169(H169), C93(H93), C171(H171), C56(H56), C173(H173),
 C172(H172), C174(H174), C97(H97), C179(H179), C58(H58), C181(H181), C99(H99),
 C178(H178), C101(H101), C187(H187), C60(H60), C189(H189), C103(H103),
 C188(H188), C190(H190), C192(H192), C194(H194), C196(H196), C22(H22),
 C193(H193), C105(H105), C195(H195), C62(H62), C199(H199), C201(H201),
 C109(H109), C203(H203), C64(H64), C206(H206), C31(H31), C209(H209), C113(H113),
  C211(H211), C66(H66), C210(H210), C217(H217), C219(H219), C68(H68),
 C221(H221), C119(H119), C218(H218), C220(H220), C224(H224), C230(H230),
 C232(H232), C234(H234), C235(H235), C237(H237), C19(H19), C18(H18), C17(H17),
 C16(H16), C15(H15), C238(H238), C239(H239), C241(H241), C244(H244), C248(H248),
  C250(H250), C252(H252), C254(H254), C256(H256), C260(H260), C262(H262),
 C264(H264), C266(H266), C270(H270), C272(H272), C274(H274), C278(H278),
 C279(H279), C280(H280), C281(H281), C283(H283), C284(H284), C287(H287)
6.e Fitted hexagon refined as free rotating group:
 C21(C249,C134,C251,C76,C253), C77(C258,C202,C275,C240,C216), C78(C261,C140,
 C263,C34,C265), C130(C243,C74,C245,C132,C247), C136(C255,C48,C257,C138,C259),
 C142(C267,C80,C269,C144,C271), C146(C147,C148,C149,C151,C152), C155(C52,C157,
 C87,C159,C24), C161(C89,C163,C54,C165,C91), C169(C93,C171,C56,C173,C95),
 C177(C97,C179,C58,C181,C99), C185(C101,C187,C60,C189,C103), C186(C188,C190,
 C192,C194,C196), C191(C22,C193,C105,C195,C62), C199(C41,C201,C109,C203,C64),
 C207(C31,C209,C113,C211,C66), C217(C117,C219,C68,C221,C119), C228(C230,C232,
 C234,C235,C237), C236(C19,C18,C17,C16,C15), C262(C264,C266,C268,C270,C272),
 C277(C278,C279,C280,C281,C283)
6.f Idealised Me refined as rotating group:
 C1(H1A,H1B,H1C), C1A(H1AA,H1AB,H1AC), C2(H2A,H2B,H2C), C3(H3A,H3B,H3C),
 C3A(H3AA,H3AB,H3AC), C4(H4A,H4B,H4C), C4A(H4AA,H4AB,H4AC), C5(H5A,H5B,H5C),
 C5A(H5AA,H5AB,H5AC), C7(H7A,H7B,H7C), C7A(H7AA,H7AB,H7AC), C8(H8A,H8B,H8C),
 C8A(H8AA,H8AB,H8AC), C10(H10A,H10B,H10C), C11(H11A,H11B,H11C), C43(H43A,H43B,
 H43C), C45(H45A,H45B,H45C), C70(H70A,H70B,H70C), C85(H85A,H85B,H85C),
 C111(H11G,H11H,H11I), C115(H11J,H11K,H11L), C121(H12B,H12C,H12D), C125(H12E,
 H12F,H12G), C150(H15B,H15C,H15D), C153(H15E,H15F,H15G), C160(H16B,H16C,H16D),
 C183(H18B,H18C,H18D), C215(H21B,H21C,H21D), C223(H22A,H22B,H22C), C227(H22D,
 H22E,H22F), C231(H23A,H23B,H23C), C276(H27A,H27B,H27C), C286(H28A,H28B,H28C)
;
_smtbx_masks_void_probe_radius 1.2
_smtbx_masks_void_truncation_radius 1.2
_olex2_submission_special_instructions 'No special instructions were received'
_oxdiff_exptl_absorpt_empirical_details
;
Empirical correction (ABSPACK) includes:
- Absorption correction using spherical harmonics
- Frame scaling
;
_oxdiff_exptl_absorpt_empirical_full_max 4.507
_oxdiff_exptl_absorpt_empirical_full_min 0.431

loop_
_space_group_symop_operation_xyz
'x, y, z'
'-x+1/2, y+1/2, -z+1/2'
'-x, -y, -z'
'x-1/2, -y-1/2, z-1/2'

loop_
_atom_site_label
_atom_site_type_symbol
_atom_site_fract_x
_atom_site_fract_y
_atom_site_fract_z
_atom_site_U_iso_or_equiv
_atom_site_adp_type
_atom_site_occupancy
_atom_site_site_symmetry_order
_atom_site_calc_flag
_atom_site_refinement_flags_posn
_atom_site_refinement_flags_adp
_atom_site_refinement_flags_occupancy
_atom_site_disorder_assembly
_atom_site_disorder_group
Ag1 Ag 0.56675(16) 0.33715(6) 0.37897(6) 0.1187(7) Uani 0.85 1 d . U P A .
Ag1A Ag 0.5802(9) 0.3332(4) 0.4011(4) 0.122(2) Uani 0.15 1 d . U P A .
Ag2 Ag 0.58002(14) 0.40842(6) 0.29610(4) 0.0940(6) Uani 0.75 1 d . . P A .
Ag2A Ag 0.5859(4) 0.42718(16) 0.27831(14) 0.0888(16) Uani 0.25 1 d . . P A .
Ag3 Ag 0.54492(14) 0.40563(6) 0.18444(5) 0.1013(6) Uani 0.8 1 d . . P A .
Ag3A Ag 0.5604(6) 0.4178(2) 0.20775(19) 0.107(3) Uani 0.2 1 d . . P A .
Ag4 Ag 0.43597(18) 0.24134(9) 0.23802(4) 0.0975(8) Uani 0.6 1 d . . P A 1
Ag4A Ag 0.4461(2) 0.27004(11) 0.23576(6) 0.0759(9) Uani 0.4 1 d . . P A .
Ag5 Ag 0.4661(6) 0.3527(2) 0.2250(2) 0.1045(14) Uani 0.6 1 d . U P A .
Ag5A Ag 0.4800(13) 0.3458(5) 0.2221(5) 0.104(2) Uani 0.3 1 d . U P A .
Ag5B Ag 0.4791(11) 0.3484(5) 0.2556(4) 0.103(2) Uani 0.1 1 d . U P A .
Ag6 Ag 0.4086(3) 0.39562(12) 0.28247(11) 0.0953(12) Uani 0.375 1 d . . P A .
Ag6A Ag 0.3599(3) 0.41572(11) 0.25378(8) 0.0912(11) Uani 0.375 1 d . . P A .
Ag6B Ag 0.4110(4) 0.40164(18) 0.3038(2) 0.1022(19) Uani 0.25 1 d . . P A .
Ag7 Ag 0.43457(9) 0.42783(3) 0.13442(2) 0.0778(4) Uani 1 1 d . . . . .
Ag8 Ag 0.69140(19) 0.25707(8) 0.23630(5) 0.1606(10) Uani 1 1 d . . . . .
Ag9 Ag 0.21846(12) 0.38640(4) 0.22288(3) 0.1019(5) Uani 1 1 d . . . . .
Ag10 Ag 0.28696(8) 0.39640(3) 0.35487(3) 0.0758(4) Uani 1 1 d . . . . .
Ag11 Ag 0.45918(9) 0.27967(4) 0.14418(2) 0.0776(4) Uani 1 1 d . . . . .
Ag12 Ag 0.25843(9) 0.52636(4) 0.22847(2) 0.0781(4) Uani 1 1 d . . . . .
Ag13 Ag 0.28317(9) 0.34795(3) 0.13575(2) 0.0795(4) Uani 1 1 d . . . . .
Ag14 Ag 0.28515(9) 0.52257(4) 0.28866(2) 0.0805(4) Uani 1 1 d . . . . .
Ag15 Ag 0.20605(9) 0.40734(3) 0.15034(3) 0.0780(4) Uani 1 1 d . . . . .
Ag16 Ag 0.38163(8) 0.33853(4) 0.36275(3) 0.0779(4) Uani 1 1 d . . . . .
Ag17 Ag 0.4422(2) 0.34966(7) 0.10686(6) 0.1607(10) Uani 1 1 d . . . . .
Ag18 Ag 0.56694(8) 0.24297(4) 0.28055(3) 0.0790(4) Uani 1 1 d . . . . .
Ag19 Ag 0.35922(8) 0.48341(4) 0.16016(3) 0.0790(4) Uani 1 1 d . . . . .
Ag20 Ag 0.54203(9) 0.24640(4) 0.19050(3) 0.0810(4) Uani 1 1 d . . . . .
Ag21 Ag 0.42307(11) 0.47710(5) 0.21991(3) 0.1006(5) Uani 1 1 d . . . . .
Ag22 Ag 0.37992(9) 0.31592(4) 0.29875(3) 0.0799(4) Uani 1 1 d . . . . .
Ag23 Ag 0.70223(11) 0.31750(4) 0.18741(3) 0.0991(5) Uani 1 1 d . . . . .
Ag24 Ag 0.53295(8) 0.28280(4) 0.32592(2) 0.0818(4) Uani 1 1 d . . . . .
Ag25 Ag 0.61273(9) 0.35514(4) 0.13904(3) 0.0859(4) Uani 1 1 d . . . . .
Ag26 Ag 0.25005(15) 0.47900(6) 0.34453(5) 0.1322(7) Uani 1 1 d . . . . .
Ag27 Ag 0.23087(9) 0.38479(4) 0.29028(3) 0.0842(4) Uani 1 1 d . . . . .
Ag28 Ag 0.12668(9) 0.44739(4) 0.29531(3) 0.0869(4) Uani 1 1 d . . . . .
Ag29 Ag 0.18089(17) 0.49043(7) 0.16850(6) 0.1487(9) Uani 1 1 d . . . . .
Ag30 Ag 0.67901(9) 0.36098(4) 0.33060(3) 0.0871(4) Uani 1 1 d . . . . .
Ag31 Ag 0.52288(10) 0.41815(4) 0.36510(3) 0.0905(4) Uani 1 1 d . . . . .
Ag32 Ag 0.43451(9) 0.47604(4) 0.34901(3) 0.0915(4) Uani 1 1 d . . . . .
Ag33 Ag 0.72453(11) 0.31776(4) 0.28462(3) 0.0927(4) Uani 1 1 d . . . . .
Ag34 Ag 0.45011(11) 0.48065(4) 0.28797(3) 0.0995(5) Uani 1 1 d . . . . .
Ag35 Ag 0.32606(10) 0.31268(4) 0.19000(3) 0.0861(4) Uani 1 1 d . . . . .
Ag36 Ag 0.10993(10) 0.44911(4) 0.22051(3) 0.0939(5) Uani 1 1 d . . . . .
Ag37 Ag 0.65130(11) 0.36195(5) 0.23443(3) 0.1006(5) Uani 1 1 d . . . . .
Cl1 Cl 0.3419(3) 0.34609(12) 0.24666(8) 0.0871(13) Uani 1 1 d . . . . .
Cl3 Cl 0.4944(4) 0.41432(14) 0.24450(10) 0.1095(19) Uani 1 1 d . . . . .
Cl4 Cl 0.2828(3) 0.44571(12) 0.20953(10) 0.0858(13) Uani 1 1 d . . . . .
Cl6 Cl 0.4437(3) 0.35668(13) 0.17010(9) 0.0863(13) Uani 1 1 d . . . . .
Cl8 Cl 0.4971(3) 0.35863(13) 0.31701(10) 0.0896(13) Uani 1 1 d . . . . .
Cl10 Cl 0.3179(3) 0.44096(13) 0.29916(10) 0.0865(13) Uani 1 1 d . . . . .
Cl11 Cl 0.5682(3) 0.30608(13) 0.23670(11) 0.0936(14) Uani 1 1 d . . . . .
S1 S 0.2816(2) 0.34283(10) 0.32464(8) 0.0634(9) Uani 1 1 d . . . . .
S2 S 0.4525(3) 0.24513(11) 0.09720(8) 0.0807(13) Uani 1 1 d . . . . .
S3 S 0.2348(3) 0.40243(12) 0.40344(9) 0.0855(13) Uani 1 1 d . . . . .
S4 S 0.4383(3) 0.26126(11) 0.28691(7) 0.0665(10) Uani 1 1 d . . . . .
S5 S 0.4374(3) 0.51230(12) 0.39392(10) 0.0793(12) Uani 1 1 d . . . . .
S6 S 0.1300(3) 0.40518(11) 0.25726(7) 0.0681(10) Uani 1 1 d . . . . .
S7 S 0.5678(4) 0.42722(14) 0.41814(10) 0.0994(17) Uani 1 1 d . . . . .
S8 S 0.2180(3) 0.35241(11) 0.17897(8) 0.0711(11) Uani 1 1 d . . . . .
S9 S 0.2378(3) 0.57666(12) 0.31309(9) 0.0806(12) Uani 1 1 d . . . . .
S10 S 0.3364(3) 0.52709(11) 0.11985(8) 0.0679(10) Uani 1 1 d . . . . .
S11 S 0.5980(3) 0.18844(13) 0.17582(10) 0.0846(13) Uani 1 1 d . . . . .
S12 S 0.4839(3) 0.46149(11) 0.17686(8) 0.0679(10) Uani 1 1 d . . . . .
S13 S 0.6578(3) 0.35269(14) 0.08947(10) 0.0892(14) Uani 1 1 d . . . . .
S14 S 0.4055(3) 0.26083(11) 0.18778(7) 0.0703(11) Uani 1 1 d . . . . .
S15 S 0.3733(3) 0.31442(12) 0.41351(9) 0.0791(12) Uani 1 1 d . . . . .
S16 S 0.4236(3) 0.45077(11) 0.08344(8) 0.0759(12) Uani 1 1 d . . . . .
S17 S 0.6610(3) 0.37664(12) 0.18484(8) 0.0796(12) Uani 1 1 d . . . . .
S18 S 0.1917(3) 0.58314(11) 0.20883(8) 0.0742(11) Uani 1 1 d . . . . .
S19 S 0.6292(3) 0.18506(12) 0.29344(10) 0.0790(12) Uani 1 1 d . . . . .
S20 S 0.6906(3) 0.37955(11) 0.28256(9) 0.0724(11) Uani 1 1 d . . . . .
S21 S 0.7844(3) 0.34773(14) 0.36952(10) 0.0867(14) Uani 1 1 d . . . . .
S22 S 0.5397(3) 0.45672(11) 0.32359(9) 0.0730(11) Uani 1 1 d . . . . .
S23 S -0.0163(3) 0.47348(13) 0.19898(11) 0.0836(13) Uani 1 1 d . . . . .
S24 S 0.5886(3) 0.23593(12) 0.36187(9) 0.0767(11) Uani 1 1 d . . . . .
S25 S 0.8507(3) 0.28812(14) 0.29612(11) 0.0892(14) Uani 1 1 d . . . . .
S26 S 0.2177(3) 0.34229(11) 0.08560(8) 0.0760(12) Uani 1 1 d . . . . .
S27 S 0.0302(3) 0.47066(13) 0.32693(12) 0.0889(14) Uani 1 1 d . . . . .
S28 S 0.3822(3) 0.51810(11) 0.25439(7) 0.0717(11) Uani 1 1 d . . . . .
S29 S 0.8244(4) 0.28857(16) 0.17801(11) 0.0995(16) Uani 1 1 d . . . . .
S30 S 0.1170(3) 0.42329(12) 0.10555(10) 0.0790(12) Uani 1 1 d . . . . .
Na1 Na 0.3584(3) 0.40275(13) 0.18870(14) 0.0634(15) Uani 1 1 d . . . . .
O1 O 0.782(3) 0.2067(10) 0.2400(11) 0.152(6) Uani 0.5 1 d D U P B 1
O1A O 0.785(3) 0.2127(10) 0.2355(11) 0.152(6) Uani 0.5 1 d D U P B 2
O2 O 0.2783(7) 0.5279(3) 0.1783(2) 0.069(2) Uani 1 1 d . U . . .
O3 O 0.6410(10) 0.3917(4) 0.3700(3) 0.100(3) Uani 1 1 d . U . . .
O4 O 0.3434(8) 0.4482(3) 0.3736(2) 0.085(3) Uani 1 1 d . U . . .
O5 O 0.4376(11) 0.3439(5) 0.0570(3) 0.113(4) Uani 1 1 d . U . . .
O6 O 0.5393(10) 0.3093(4) 0.1176(2) 0.101(3) Uani 1 1 d . U . . .
O7 O 0.1079(7) 0.4428(3) 0.1682(3) 0.081(3) Uani 1 1 d . . . . .
O8 O 0.4680(7) 0.3720(3) 0.3898(2) 0.078(3) Uani 1 1 d . . . . .
O9 O 0.1351(8) 0.5085(3) 0.2177(3) 0.080(2) Uani 1 1 d . U . . .
O10 O 0.6905(8) 0.2599(3) 0.2889(3) 0.084(2) Uani 1 1 d . U . . .
O11 O 0.1089(10) 0.5242(4) 0.1392(3) 0.123(4) Uani 1 1 d D U . . .
O12 O 0.5964(9) 0.2185(3) 0.2350(2) 0.087(3) Uani 1 1 d . U . . .
O13 O 0.2553(7) 0.4599(3) 0.1347(2) 0.074(3) Uani 1 1 d . . . . .
O14 O 0.4667(8) 0.2930(3) 0.3665(2) 0.077(2) Uani 1 1 d . U . . .
O15 O 0.1726(8) 0.5034(3) 0.3046(3) 0.087(2) Uani 1 1 d . U . . .
O16 O 0.1739(12) 0.4290(4) 0.3439(3) 0.121(4) Uani 1 1 d . U . . .
O17 O 0.7715(9) 0.3017(4) 0.2367(3) 0.090(3) Uani 1 1 d . U . . .
O18 O 0.3453(7) 0.5193(3) 0.3371(2) 0.077(2) Uani 1 1 d . U . . .
O19 O 0.6375(7) 0.3087(3) 0.3503(3) 0.083(2) Uani 1 1 d . U . . .
O20 O 0.3468(8) 0.3906(3) 0.1096(2) 0.077(3) Uani 1 1 d . . . . .
O21 O 0.2005(12) 0.5116(4) 0.3820(3) 0.132(4) Uani 1 1 d D U . . .
O22 O 0.5301(8) 0.3968(3) 0.1126(2) 0.083(2) Uani 1 1 d . U . . .
O23 O 0.3552(8) 0.3051(3) 0.1166(2) 0.083(2) Uani 1 1 d . U . . .
O24 O 0.6636(9) 0.2615(4) 0.1823(3) 0.094(3) Uani 1 1 d . U . . .
N1 N 0.881(2) 0.1671(8) 0.2363(7) 0.152(6) Uani 0.5 1 d D U P B 1
N1A N 0.872(2) 0.1668(8) 0.2392(7) 0.152(6) Uani 0.5 1 d D U P B 2
N2 N 0.6040(12) 0.3209(5) 0.4249(5) 0.107(6) Uani 1 1 d . . . . .
N3 N 0.1688(10) 0.5384(4) 0.4238(3) 0.143(4) Uani 1 1 d D U . . .
N4 N 0.4176(12) 0.3387(5) 0.0087(3) 0.120(4) Uani 1 1 d D U . . .
N5 N 0.408(2) 0.1798(7) 0.2361(6) 0.172(9) Uani 1 1 d D U . . .
N6 N 0.0444(9) 0.5596(4) 0.1057(3) 0.129(4) Uani 1 1 d D U . . .
C1 C 0.4320(19) 0.1902(7) 0.3099(12) 0.105(6) Uani 0.5 1 d D U P C 1
H1A H 0.483464 0.194894 0.317876 0.157 Uiso 0.5 1 calc R U P C 1
H1B H 0.433315 0.175198 0.293447 0.157 Uiso 0.5 1 calc R U P C 1
H1C H 0.404092 0.178742 0.324097 0.157 Uiso 0.5 1 calc R U P C 1
C1A C 0.445(3) 0.2027(10) 0.3218(8) 0.107(6) Uani 0.5 1 d D U P C 2
H1AA H 0.421863 0.179843 0.323994 0.161 Uiso 0.5 1 calc R U P C 2
H1AB H 0.450806 0.214269 0.340166 0.161 Uiso 0.5 1 calc R U P C 2
H1AC H 0.493771 0.199950 0.314458 0.161 Uiso 0.5 1 calc R U P C 2
C2 C 0.3077(12) 0.2188(10) 0.2964(12) 0.105(7) Uani 0.5 1 d D U P C 1
H2A H 0.296175 0.206009 0.278866 0.157 Uiso 0.5 1 calc R U P C 1
H2B H 0.281776 0.241206 0.295284 0.157 Uiso 0.5 1 calc R U P C 1
H2C H 0.290884 0.205433 0.312175 0.157 Uiso 0.5 1 calc R U P C 1
C2A C 0.385(3) 0.2050(10) 0.2725(6) 0.110(7) Uani 0.5 1 d D U P C 2
H2AA H 0.352181 0.218211 0.258829 0.165 Uiso 0.5 1 calc R U P C 2
H2AB H 0.434198 0.202019 0.265534 0.165 Uiso 0.5 1 calc R U P C 2
H2AC H 0.362220 0.182171 0.275290 0.165 Uiso 0.5 1 calc R U P C 2
C3 C 0.124(3) 0.3015(10) 0.1517(9) 0.113(6) Uani 0.5 1 d D U P D 1
H3A H 0.113757 0.279202 0.160431 0.170 Uiso 0.5 1 calc R U P D 1
H3B H 0.171817 0.300009 0.143004 0.170 Uiso 0.5 1 calc R U P D 1
H3C H 0.083569 0.307036 0.137307 0.170 Uiso 0.5 1 calc R U P D 1
C3A C 0.120(3) 0.3210(14) 0.1427(5) 0.116(6) Uani 0.5 1 d D U P D 2
H3AA H 0.073228 0.308079 0.138519 0.173 Uiso 0.5 1 calc R U P D 2
H3AB H 0.162561 0.306792 0.137830 0.173 Uiso 0.5 1 calc R U P D 2
H3AC H 0.118364 0.342381 0.131549 0.173 Uiso 0.5 1 calc R U P D 2
C4 C 0.067(3) 0.3573(11) 0.1663(10) 0.114(6) Uani 0.5 1 d D U P D 1
H4A H 0.090413 0.379330 0.161770 0.171 Uiso 0.5 1 calc R U P D 1
H4B H 0.036508 0.360536 0.182156 0.171 Uiso 0.5 1 calc R U P D 1
H4C H 0.035448 0.349000 0.149909 0.171 Uiso 0.5 1 calc R U P D 1
C4A C 0.063(2) 0.3534(14) 0.1811(9) 0.114(6) Uani 0.5 1 d D U P D 2
H4AA H 0.017644 0.346452 0.169215 0.172 Uiso 0.5 1 calc R U P D 2
H4AB H 0.074479 0.377636 0.177241 0.172 Uiso 0.5 1 calc R U P D 2
H4AC H 0.053578 0.350795 0.200910 0.172 Uiso 0.5 1 calc R U P D 2
C5 C 0.652(3) 0.4809(11) 0.3639(7) 0.132(8) Uani 0.5 1 d D U P E 1
H5A H 0.646176 0.502071 0.374737 0.197 Uiso 0.5 1 calc R U P E 1
H5B H 0.705952 0.475162 0.364275 0.197 Uiso 0.5 1 calc R U P E 1
H5C H 0.625584 0.461796 0.372117 0.197 Uiso 0.5 1 calc R U P E 1
C5A C 0.610(3) 0.5067(12) 0.3605(7) 0.133(8) Uani 0.5 1 d D U P E 2
H5AA H 0.600779 0.490321 0.375535 0.199 Uiso 0.5 1 calc R U P E 2
H5AB H 0.566524 0.522326 0.357379 0.199 Uiso 0.5 1 calc R U P E 2
H5AC H 0.654983 0.520265 0.365926 0.199 Uiso 0.5 1 calc R U P E 2
C6 C 0.586(3) 0.5234(8) 0.3308(11) 0.133(8) Uani 0.5 1 d D U P E 1
H6A H 0.564831 0.527593 0.311462 0.200 Uiso 0.5 1 calc R U P E 1
H6B H 0.545478 0.525297 0.343542 0.200 Uiso 0.5 1 calc R U P E 1
H6C H 0.624561 0.540661 0.336102 0.200 Uiso 0.5 1 calc R U P E 1
C6A C 0.645(3) 0.5119(11) 0.3108(7) 0.134(8) Uani 0.5 1 d D U P E 2
H6AA H 0.652280 0.499262 0.293419 0.201 Uiso 0.5 1 calc R U P E 2
H6AB H 0.607069 0.529844 0.307068 0.201 Uiso 0.5 1 calc R U P E 2
H6AC H 0.693034 0.522781 0.317781 0.201 Uiso 0.5 1 calc R U P E 2
C7 C 0.798(2) 0.4123(13) 0.2051(7) 0.124(7) Uani 0.5 1 d D U P F 1
H7A H 0.780376 0.431299 0.216335 0.186 Uiso 0.5 1 calc R U P F 1
H7B H 0.846801 0.418612 0.198338 0.186 Uiso 0.5 1 calc R U P F 1
H7C H 0.804482 0.391370 0.216721 0.186 Uiso 0.5 1 calc R U P F 1
C7A C 0.812(2) 0.3848(12) 0.1738(10) 0.121(7) Uani 0.5 1 d D U P F 2
H7AA H 0.835581 0.375493 0.191545 0.181 Uiso 0.5 1 calc R U P F 2
H7AB H 0.847355 0.400327 0.165430 0.181 Uiso 0.5 1 calc R U P F 2
H7AC H 0.798474 0.365743 0.160841 0.181 Uiso 0.5 1 calc R U P F 2
C8 C 0.782(3) 0.3860(13) 0.1568(8) 0.123(7) Uani 0.5 1 d D U P F 1
H8A H 0.783510 0.361157 0.160994 0.184 Uiso 0.5 1 calc R U P F 1
H8B H 0.833264 0.394939 0.156843 0.184 Uiso 0.5 1 calc R U P F 1
H8C H 0.755038 0.389854 0.138335 0.184 Uiso 0.5 1 calc R U P F 1
C8A C 0.712(2) 0.4251(12) 0.1525(8) 0.118(7) Uani 0.5 1 d D U P F 2
H8AA H 0.705267 0.408758 0.136770 0.177 Uiso 0.5 1 calc R U P F 2
H8AB H 0.749654 0.442562 0.148316 0.177 Uiso 0.5 1 calc R U P F 2
H8AC H 0.664638 0.436454 0.155287 0.177 Uiso 0.5 1 calc R U P F 2
C9 C 0.774(3) 0.4084(11) 0.2862(8) 0.137(8) Uani 0.7 1 d D U P A 1
H9 H 0.778717 0.421511 0.268393 0.164 Uiso 0.7 1 calc R U P A 1
C9A C 0.778(8) 0.4008(16) 0.281(2) 0.137(8) Uani 0.3 1 d D U P A 2
H9A H 0.807632 0.386915 0.267980 0.164 Uiso 0.3 1 calc R U P A 2
C10 C 0.762(2) 0.4339(9) 0.3107(9) 0.140(9) Uani 0.7 1 d D U P A 1
H10A H 0.784335 0.424159 0.328425 0.211 Uiso 0.7 1 calc R U P A 1
H10B H 0.707835 0.437298 0.311934 0.211 Uiso 0.7 1 calc R U P A 1
H10C H 0.785476 0.456128 0.307117 0.211 Uiso 0.7 1 calc R U P A 1
C10A C 0.832(6) 0.409(3) 0.3075(18) 0.138(9) Uani 0.3 1 d D U P A 2
H10D H 0.845174 0.386871 0.317301 0.206 Uiso 0.3 1 calc R U P A 2
H10E H 0.877299 0.419854 0.301931 0.206 Uiso 0.3 1 calc R U P A 2
H10F H 0.806461 0.423956 0.320035 0.206 Uiso 0.3 1 calc R U P A 2
C11 C 0.847(2) 0.3876(10) 0.2945(9) 0.138(9) Uani 0.7 1 d D U P A 1
H11A H 0.890513 0.401332 0.290260 0.207 Uiso 0.7 1 calc R U P A 1
H11B H 0.845780 0.365909 0.283850 0.207 Uiso 0.7 1 calc R U P A 1
H11C H 0.849999 0.382439 0.314703 0.207 Uiso 0.7 1 calc R U P A 1
C11A C 0.758(5) 0.435(2) 0.2659(18) 0.137(9) Uani 0.3 1 d D U P A 2
H11D H 0.724137 0.431037 0.249003 0.205 Uiso 0.3 1 calc R U P A 2
H11E H 0.733046 0.450743 0.278608 0.205 Uiso 0.3 1 calc R U P A 2
H11F H 0.803884 0.446641 0.260505 0.205 Uiso 0.3 1 calc R U P A 2
C12 C 0.849(2) 0.1995(7) 0.2381(9) 0.152(6) Uani 0.5 1 d D U P B 1
H12 H 0.882679 0.218577 0.237852 0.182 Uiso 0.5 1 calc R U P B 1
C12A C 0.801(2) 0.1813(9) 0.2383(9) 0.152(6) Uani 0.5 1 d D U P B 2
H12A H 0.760677 0.165883 0.240018 0.182 Uiso 0.5 1 calc R U P B 2
C13 C 0.957(2) 0.1639(12) 0.2342(13) 0.152(6) Uani 0.5 1 d D U P B 1
H13A H 0.970126 0.139320 0.233142 0.228 Uiso 0.5 1 calc R U P B 1
H13B H 0.970722 0.175838 0.217294 0.228 Uiso 0.5 1 calc R U P B 1
H13C H 0.984385 0.174247 0.250858 0.228 Uiso 0.5 1 calc R U P B 1
C13A C 0.934(2) 0.1875(11) 0.2368(15) 0.151(6) Uani 0.5 1 d D U P B 2
H13D H 0.979309 0.173090 0.237823 0.227 Uiso 0.5 1 calc R U P B 2
H13E H 0.928702 0.199679 0.218722 0.227 Uiso 0.5 1 calc R U P B 2
H13F H 0.937987 0.204398 0.252162 0.227 Uiso 0.5 1 calc R U P B 2
C14 C 0.837(3) 0.1378(8) 0.2365(15) 0.153(6) Uani 0.5 1 d D U P B 1
H14A H 0.868079 0.117187 0.235041 0.229 Uiso 0.5 1 calc R U P B 1
H14B H 0.811974 0.136840 0.254068 0.229 Uiso 0.5 1 calc R U P B 1
H14C H 0.798277 0.138424 0.220504 0.229 Uiso 0.5 1 calc R U P B 1
C14A C 0.881(3) 0.1313(8) 0.2424(14) 0.153(6) Uani 0.5 1 d D U P B 2
H14D H 0.933932 0.125344 0.242603 0.230 Uiso 0.5 1 calc R U P B 2
H14E H 0.861648 0.124164 0.260195 0.230 Uiso 0.5 1 calc R U P B 2
H14F H 0.852338 0.119419 0.226758 0.230 Uiso 0.5 1 calc R U P B 2
C15A C -0.1221(13) 0.5734(4) 0.1369(5) 0.098(3) Uani 0.5 1 d D U P G 2
H15A H -0.115624 0.548962 0.136619 0.118 Uiso 0.5 1 calc R U P G 2
C16A C -0.1768(13) 0.5888(6) 0.1186(5) 0.099(3) Uani 0.5 1 d D U P G 2
H16A H -0.207760 0.575008 0.105824 0.118 Uiso 0.5 1 calc R U P G 2
C17A C -0.1863(14) 0.6245(7) 0.1189(5) 0.099(3) Uani 0.5 1 d D U P G 2
H17A H -0.223710 0.635130 0.106356 0.118 Uiso 0.5 1 calc R U P G 2
C18A C -0.1410(17) 0.6447(5) 0.1375(6) 0.098(3) Uani 0.5 1 d D U P G 2
H18A H -0.147426 0.669110 0.137730 0.118 Uiso 0.5 1 calc R U P G 2
C19A C -0.0862(14) 0.6292(4) 0.1558(5) 0.097(3) Uani 0.5 1 d D U P G 2
H19A H -0.055226 0.643121 0.168495 0.117 Uiso 0.5 1 calc R U P G 2
C20 C 0.6018(14) 0.3895(5) 0.0432(4) 0.091(2) Uani 1 1 d . U . . .
H20 H 0.636809 0.376040 0.034034 0.110 Uiso 1 1 calc R U . . .
C21 C 0.5899(12) 0.0523(4) 0.2469(4) 0.130(3) Uani 1 1 d G U . . .
H21 H 0.567667 0.062656 0.262177 0.156 Uiso 1 1 calc R U . . .
C249 C 0.5834(12) 0.0168(4) 0.2424(4) 0.134(3) Uani 1 1 d G U . . .
H249 H 0.556769 0.002911 0.254650 0.161 Uiso 1 1 calc R U . . .
C134 C 0.6160(12) 0.0015(3) 0.2200(4) 0.135(3) Uani 1 1 d G U . . .
H134 H 0.611585 -0.022719 0.216954 0.163 Uiso 1 1 calc R U . . .
C251 C 0.6550(12) 0.0218(4) 0.2021(4) 0.134(3) Uani 1 1 d G U . . .
H251 H 0.677297 0.011397 0.186785 0.161 Uiso 1 1 calc R U . . .
C76 C 0.6615(12) 0.0573(4) 0.2066(4) 0.129(3) Uani 1 1 d G U . . .
H76 H 0.688195 0.071142 0.194312 0.155 Uiso 1 1 calc R U . . .
C253 C 0.6290(12) 0.0725(3) 0.2290(4) 0.123(3) Uani 1 1 d DG U . . .
C23 C 0.3097(12) 0.4379(5) 0.0438(3) 0.081(2) Uani 1 1 d . U . . .
H23 H 0.330394 0.457125 0.034709 0.097 Uiso 1 1 calc R U . . .
C25 C 0.0502(12) 0.4459(5) 0.1517(4) 0.085(3) Uani 1 1 d . U . . .
C26 C 0.1938(11) 0.5122(4) 0.4075(3) 0.139(4) Uani 1 1 d D U . . .
H26 H 0.207831 0.491491 0.417364 0.166 Uiso 1 1 calc R U . . .
C27 C 0.2265(11) 0.6167(4) 0.1622(3) 0.072(2) Uani 1 1 d . U . . .
H27 H 0.201480 0.635423 0.170269 0.086 Uiso 1 1 calc R U . . .
C28 C 0.3393(11) 0.5468(5) 0.3539(4) 0.077(2) Uani 1 1 d . U . . .
C29 C 0.0498(11) 0.3734(6) 0.2583(4) 0.099(4) Uani 1 1 d D U . . .
H29 H 0.064485 0.351554 0.248971 0.119 Uiso 1 1 calc R U . . .
C30 C 0.4780(12) 0.2746(5) 0.3896(3) 0.079(2) Uani 1 1 d . U . . .
C32 C 0.2947(10) 0.5615(4) 0.1381(3) 0.066(3) Uani 1 1 d . U . . .
C33 C 0.2855(9) 0.5936(4) 0.1243(3) 0.062(4) Uani 1 1 d . . . . .
H33 H 0.301841 0.595836 0.105922 0.074 Uiso 1 1 calc R U . . .
C35 C 0.8422(14) 0.2926(6) 0.2373(5) 0.091(2) Uani 1 1 d . U . . .
C36 C 0.3407(14) 0.4575(5) 0.3999(3) 0.089(2) Uani 1 1 d . U . . .
C37 C 0.1297(13) 0.3301(6) 0.1744(4) 0.113(6) Uani 1 1 d D U . . .
H37 H 0.119513 0.319426 0.192787 0.136 Uiso 0.5 1 calc R U P D 1
H37A H 0.131100 0.308554 0.186067 0.136 Uiso 0.5 1 calc R U P D 2
C38 C 0.2256(12) 0.5221(5) 0.0769(3) 0.078(2) Uani 1 1 d . U . . .
H38 H 0.249619 0.541926 0.069996 0.094 Uiso 1 1 calc R U . . .
C39 C 0.3929(11) 0.2248(4) 0.3011(5) 0.107(5) Uani 1 1 d D U . . .
H39 H 0.392491 0.234331 0.320590 0.128 Uiso 0.5 1 calc R U P C 1
H39A H 0.343714 0.230677 0.308434 0.128 Uiso 0.5 1 calc R U P C 2
C40 C 0.3554(13) 0.2540(5) 0.0510(3) 0.086(2) Uani 1 1 d . U . . .
H40 H 0.382545 0.235597 0.043395 0.103 Uiso 1 1 calc R U . . .
C42 C 0.2253(12) 0.4751(4) 0.1114(3) 0.074(2) Uani 1 1 d . U . . .
C43 C 0.3909(16) 0.1916(6) 0.1678(5) 0.111(5) Uani 1 1 d . U . . .
H43A H 0.357588 0.171532 0.168794 0.167 Uiso 1 1 calc R U . . .
H43B H 0.435935 0.188203 0.180701 0.167 Uiso 1 1 calc R U . . .
H43C H 0.405451 0.193991 0.148520 0.167 Uiso 1 1 calc R U . . .
C44 C 0.2465(12) 0.6557(5) 0.1204(4) 0.079(2) Uani 1 1 d . U . . .
C45 C 0.5568(19) 0.4976(8) 0.1362(6) 0.141(7) Uani 1 1 d . U . . .
H45A H 0.506524 0.502038 0.127068 0.211 Uiso 1 1 calc R U . . .
H45B H 0.576657 0.476125 0.128698 0.211 Uiso 1 1 calc R U . . .
H45C H 0.590107 0.516894 0.132515 0.211 Uiso 1 1 calc R U . . .
C46 C 0.3759(13) 0.2657(5) 0.0789(3) 0.084(2) Uani 1 1 d . U . . .
C47 C 0.1527(13) 0.5592(5) 0.3242(4) 0.089(2) Uani 1 1 d . U . . .
C49 C 0.5637(16) 0.2962(6) 0.0937(4) 0.105(3) Uani 1 1 d . U . . .
C50 C 0.2949(14) 0.2695(5) 0.0347(3) 0.089(2) Uani 1 1 d . U . . .
C51 C 0.4441(12) 0.2799(5) 0.4134(4) 0.082(2) Uani 1 1 d . U . . .
C53 C 0.1033(12) 0.5642(5) 0.1991(4) 0.081(2) Uani 1 1 d . U . . .
C55 C 0.0863(12) 0.5296(5) 0.2051(4) 0.080(2) Uani 1 1 d . U . . .
C57 C 0.3783(12) 0.5479(5) 0.3805(4) 0.078(2) Uani 1 1 d . U . . .
C59 C 0.2543(11) 0.6214(4) 0.1362(4) 0.074(2) Uani 1 1 d . U . . .
C61 C 0.1333(12) 0.4799(5) 0.0707(3) 0.080(2) Uani 1 1 d . U . . .
H61 H 0.093235 0.469142 0.059502 0.095 Uiso 1 1 calc R U . . .
C63 C 0.1632(12) 0.4631(5) 0.0965(3) 0.077(2) Uani 1 1 d . U . . .
C65 C 0.2201(13) 0.3894(5) 0.0447(3) 0.083(2) Uani 1 1 d . U . . .
H65 H 0.178302 0.376736 0.036427 0.100 Uiso 1 1 calc R U . . .
C67 C 0.2705(10) 0.5574(4) 0.1653(3) 0.068(2) Uani 1 1 d . U . . .
C69 C 0.4660(15) 0.3728(6) 0.4170(4) 0.095(3) Uani 1 1 d . U . . .
C70 C 0.4102(18) 0.5775(7) 0.2281(5) 0.124(6) Uani 1 1 d . U . . .
H70A H 0.366068 0.591572 0.231320 0.186 Uiso 1 1 calc R U . . .
H70B H 0.396933 0.560828 0.212985 0.186 Uiso 1 1 calc R U . . .
H70C H 0.450500 0.592666 0.222560 0.186 Uiso 1 1 calc R U . . .
C71 C 0.2552(13) 0.2965(5) 0.0460(3) 0.085(2) Uani 1 1 d . U . . .
H71 H 0.215820 0.307361 0.034495 0.102 Uiso 1 1 calc R U . . .
C72 C 0.2964(12) 0.5748(5) 0.3461(4) 0.077(2) Uani 1 1 d . U . . .
C73 C 0.4560(13) 0.2600(5) 0.4377(4) 0.087(2) Uani 1 1 d . U . . .
H73 H 0.430140 0.265531 0.453670 0.104 Uiso 1 1 calc R U . . .
C75 C 0.2336(11) 0.5864(4) 0.1765(3) 0.069(2) Uani 1 1 d . U . . .
C77 C 0.7465(9) 0.3686(4) 0.3984(2) 0.103(3) Uani 1 1 d G U . . .
C258 C 0.6797(8) 0.3872(4) 0.39574(18) 0.101(3) Uani 1 1 d G U . . .
C202 C 0.6530(8) 0.4028(4) 0.4192(3) 0.104(3) Uani 1 1 d G U . . .
C275 C 0.6931(9) 0.3997(4) 0.4454(2) 0.108(3) Uani 1 1 d G U . . .
H275 H 0.674804 0.410284 0.461401 0.130 Uiso 1 1 calc R U . . .
C240 C 0.7598(8) 0.3810(4) 0.44807(19) 0.113(3) Uani 1 1 d DG U . . .
C216 C 0.7866(7) 0.3655(4) 0.4246(3) 0.108(3) Uani 1 1 d G U . . .
H216 H 0.832193 0.352769 0.426448 0.130 Uiso 1 1 calc R U . . .
C78 C -0.0553(12) 0.4911(5) 0.4271(3) 0.174(4) Uani 1 1 d G U . . .
H78 H -0.063365 0.500144 0.408520 0.208 Uiso 1 1 calc R U . . .
C261 C -0.0984(11) 0.5029(5) 0.4480(5) 0.178(4) Uani 1 1 d G U . . .
H261 H -0.135866 0.520017 0.443805 0.214 Uiso 1 1 calc R U . . .
C140 C -0.0866(11) 0.4897(6) 0.4751(4) 0.178(4) Uani 1 1 d G U . . .
H140 H -0.116014 0.497747 0.489448 0.214 Uiso 1 1 calc R U . . .
C263 C -0.0317(13) 0.4646(6) 0.4813(3) 0.175(4) Uani 1 1 d G U . . .
H263 H -0.023661 0.455605 0.499807 0.210 Uiso 1 1 calc R U . . .
C34 C 0.0113(10) 0.4528(5) 0.4603(5) 0.171(4) Uani 1 1 d G U . . .
H34 H 0.048841 0.435731 0.464522 0.205 Uiso 1 1 calc R U . . .
C265 C -0.0004(9) 0.4661(5) 0.4332(4) 0.166(4) Uani 1 1 d DG U . . .
C79 C 0.3173(12) 0.3992(5) 0.0847(3) 0.077(2) Uani 1 1 d . U . . .
C81 C 0.5334(17) 0.2652(6) 0.0828(4) 0.107(3) Uani 1 1 d . U . . .
C82 C 0.3733(12) 0.5765(5) 0.3982(4) 0.080(2) Uani 1 1 d . U . . .
H82 H 0.399013 0.576052 0.416434 0.096 Uiso 1 1 calc R U . . .
C83 C 0.3338(13) 0.2924(5) 0.0902(3) 0.083(2) Uani 1 1 d . U . . .
C84 C 0.7437(15) 0.1776(7) 0.1659(5) 0.102(3) Uani 1 1 d . U . . .
H84 H 0.727539 0.154344 0.162999 0.122 Uiso 1 1 calc R U . . .
C85 C 0.6067(17) 0.3144(8) 0.4765(6) 0.137(11) Uani 1 1 d . . . . .
H85A H 0.571215 0.330377 0.484200 0.205 Uiso 1 1 calc R U . . .
H85B H 0.657441 0.318876 0.485216 0.205 Uiso 1 1 calc R U . . .
H85C H 0.592382 0.290478 0.480382 0.205 Uiso 1 1 calc R U . . .
C86 C 0.1078(14) 0.5800(6) 0.3370(4) 0.092(2) Uani 1 1 d . U . . .
H86 H 0.123555 0.603473 0.338918 0.111 Uiso 1 1 calc R U . . .
C88 C 0.7403(12) 0.2371(6) 0.2960(4) 0.086(2) Uani 1 1 d . U . . .
C90 C 0.6099(15) 0.1867(5) 0.2346(4) 0.094(2) Uani 1 1 d . U . . .
C92 C 0.6222(15) 0.1643(5) 0.2598(5) 0.099(3) Uani 1 1 d . U . . .
C94 C 0.6801(12) 0.2554(6) 0.3705(4) 0.084(2) Uani 1 1 d . U . . .
C96 C 0.3334(13) 0.6045(5) 0.3901(4) 0.084(2) Uani 1 1 d . U . . .
C98 C 0.5366(12) 0.2467(5) 0.3905(4) 0.083(2) Uani 1 1 d . U . . .
C100 C 0.4189(15) 0.3495(6) 0.4311(4) 0.096(3) Uani 1 1 d . U . . .
C102 C 0.0623(13) 0.5154(5) 0.3291(4) 0.090(2) Uani 1 1 d . U . . .
C104 C 0.7116(14) 0.2382(6) 0.1764(4) 0.096(2) Uani 1 1 d . U . . .
C106 C -0.0273(12) 0.4429(5) 0.1073(5) 0.090(3) Uani 1 1 d . U . . .
H106 H -0.030950 0.436641 0.087988 0.108 Uiso 1 1 calc R U . . .
C107 C 0.6275(16) 0.1290(5) 0.2578(5) 0.105(3) Uani 1 1 d . U . . .
H107 H 0.635252 0.115844 0.274607 0.126 Uiso 1 1 calc R U . . .
C108 C 0.0477(12) 0.5855(5) 0.1843(4) 0.084(2) Uani 1 1 d . U . . .
H108 H 0.060655 0.608890 0.180948 0.101 Uiso 1 1 calc R U . . .
C110 C 0.2483(13) 0.4205(5) 0.0307(3) 0.088(2) Uani 1 1 d . U . . .
C111 C 0.2947(16) 0.2357(7) 0.1511(5) 0.110(5) Uani 1 1 d . U . . .
H11G H 0.313570 0.228534 0.133348 0.165 Uiso 1 1 calc R U . . .
H11H H 0.289818 0.261021 0.151437 0.165 Uiso 1 1 calc R U . . .
H11I H 0.245546 0.225126 0.152914 0.165 Uiso 1 1 calc R U . . .
C112 C 0.6169(17) 0.3115(6) 0.0787(4) 0.108(3) Uani 1 1 d . U . . .
C114 C 0.5025(14) 0.2337(6) 0.4386(4) 0.094(2) Uani 1 1 d . U . . .
C115 C 0.4321(18) 0.5776(7) 0.2806(5) 0.122(6) Uani 1 1 d . U . . .
H11J H 0.399366 0.597868 0.277742 0.183 Uiso 1 1 calc R U . . .
H11K H 0.482701 0.585096 0.287565 0.183 Uiso 1 1 calc R U . . .
H11L H 0.412041 0.562050 0.294353 0.183 Uiso 1 1 calc R U . . .
C116 C 0.6067(15) 0.1659(5) 0.2087(4) 0.098(3) Uani 1 1 d . U . . .
C118 C 0.5449(13) 0.4021(5) 0.0861(3) 0.085(2) Uani 1 1 d . U . . .
C120 C 0.8428(15) 0.2209(6) 0.1675(5) 0.103(3) Uani 1 1 d . U . . .
H120 H 0.893856 0.227027 0.166161 0.124 Uiso 1 1 calc R U . . .
C121 C 0.1797(17) 0.3262(7) 0.3617(5) 0.125(6) Uani 1 1 d D U . . .
H12B H 0.153509 0.307765 0.371067 0.187 Uiso 1 1 calc R U . . .
H12C H 0.144755 0.345259 0.356863 0.187 Uiso 1 1 calc R U . . .
H12D H 0.221856 0.334656 0.374290 0.187 Uiso 1 1 calc R U . . .
C122 C 0.2716(13) 0.3083(5) 0.0738(3) 0.083(2) Uani 1 1 d . U . . .
C123 C 0.5954(14) 0.3837(5) 0.0722(4) 0.088(2) Uani 1 1 d . U . . .
C124 C 0.6902(14) 0.2024(6) 0.1729(4) 0.098(3) Uani 1 1 d . U . . .
C125 C -0.0155(13) 0.3900(6) 0.2396(5) 0.108(5) Uani 1 1 d D U . . .
H12E H -0.057108 0.373480 0.236865 0.162 Uiso 1 1 calc R U . . .
H12F H 0.001789 0.396172 0.221297 0.162 Uiso 1 1 calc R U . . .
H12G H -0.032694 0.410930 0.248769 0.162 Uiso 1 1 calc R U . . .
C126 C 0.3793(14) 0.4852(5) 0.4125(4) 0.092(3) Uani 1 1 d . U . . .
C127 C 0.5434(13) 0.2263(5) 0.4152(4) 0.087(2) Uani 1 1 d . U . . .
H127 H 0.576602 0.207033 0.416167 0.105 Uiso 1 1 calc R U . . .
C128 C 0.8166(16) 0.1852(7) 0.1630(5) 0.108(3) Uani 1 1 d . U . . .
C129 C 0.3411(12) 0.4277(5) 0.0699(3) 0.079(2) Uani 1 1 d . U . . .
C130 C 0.5168(12) 0.2013(4) 0.5131(3) 0.123(3) Uani 1 1 d G U . . .
H130 H 0.510907 0.210006 0.531408 0.147 Uiso 1 1 calc R U . . .
C243 C 0.5352(12) 0.1668(4) 0.5094(3) 0.124(3) Uani 1 1 d G U . . .
H243 H 0.541974 0.151785 0.525237 0.149 Uiso 1 1 calc R U . . .
C74 C 0.5438(12) 0.1541(3) 0.4826(4) 0.122(3) Uani 1 1 d G U . . .
H74 H 0.556445 0.130452 0.480116 0.146 Uiso 1 1 calc R U . . .
C245 C 0.5340(11) 0.1760(4) 0.4595(3) 0.117(3) Uani 1 1 d G U . . .
H245 H 0.539849 0.167339 0.441166 0.140 Uiso 1 1 calc R U . . .
C132 C 0.5155(11) 0.2106(4) 0.4631(3) 0.110(3) Uani 1 1 d G U . . .
C247 C 0.5069(11) 0.2233(3) 0.4900(3) 0.117(3) Uani 1 1 d G U . . .
H247 H 0.494311 0.246894 0.492457 0.140 Uiso 1 1 calc R U . . .
C131 C 0.5590(15) 0.4142(5) 0.0275(4) 0.095(2) Uani 1 1 d . U . . .
C133 C 0.4981(15) 0.3999(6) 0.4635(4) 0.101(3) Uani 1 1 d . U . . .
H133 H 0.527073 0.416348 0.474550 0.121 Uiso 1 1 calc R U . . .
C135 C 0.0158(12) 0.5188(5) 0.1955(4) 0.082(2) Uani 1 1 d . U . . .
C136 C 0.5928(10) 0.2298(5) 0.0015(4) 0.139(3) Uani 1 1 d G U . . .
H136 H 0.542401 0.226868 0.006013 0.167 Uiso 1 1 calc R U . . .
C255 C 0.6420(12) 0.2502(5) 0.0186(3) 0.132(3) Uani 1 1 d DG U . . .
C48 C 0.7157(12) 0.2545(5) 0.0120(4) 0.139(3) Uani 1 1 d G U . . .
H48 H 0.749320 0.268445 0.023689 0.167 Uiso 1 1 calc R U . . .
C257 C 0.7402(10) 0.2385(5) -0.0116(4) 0.145(4) Uani 1 1 d G U . . .
H257 H 0.790612 0.241400 -0.016082 0.173 Uiso 1 1 calc R U . . .
C138 C 0.6910(13) 0.2181(5) -0.0287(3) 0.145(4) Uani 1 1 d G U . . .
H138 H 0.707800 0.207090 -0.044805 0.174 Uiso 1 1 calc R U . . .
C259 C 0.6173(12) 0.2138(5) -0.0221(4) 0.143(4) Uani 1 1 d G U . . .
H259 H 0.583694 0.199823 -0.033758 0.172 Uiso 1 1 calc R U . . .
C137 C 0.2584(12) 0.5061(5) 0.1019(3) 0.075(2) Uani 1 1 d . U . . .
C139 C 0.7906(15) 0.2448(6) 0.1736(4) 0.099(3) Uani 1 1 d . U . . .
C141 C 0.0424(12) 0.4386(5) 0.1224(4) 0.087(3) Uani 1 1 d . U . . .
C142 C 0.0451(8) 0.4539(4) 0.4101(3) 0.151(3) Uani 1 1 d DG U . . .
C267 C 0.1011(10) 0.4290(4) 0.4146(3) 0.143(4) Uani 1 1 d G U . . .
H267 H 0.111395 0.419147 0.432754 0.171 Uiso 1 1 calc R U . . .
C80 C 0.1419(10) 0.4186(4) 0.3926(3) 0.135(3) Uani 1 1 d G U . . .
C269 C 0.1268(10) 0.4331(4) 0.3660(3) 0.130(3) Uani 1 1 d G U . . .
C144 C 0.0709(11) 0.4580(4) 0.3615(3) 0.136(3) Uani 1 1 d G U . . .
C271 C 0.0300(9) 0.4684(4) 0.3835(4) 0.144(4) Uani 1 1 d G U . . .
H271 H -0.008176 0.485416 0.380447 0.173 Uiso 1 1 calc R U . . .
C143 C 0.8217(12) 0.2825(6) 0.3850(4) 0.087(2) Uani 1 1 d . U . . .
H143 H 0.869520 0.292466 0.390232 0.105 Uiso 1 1 calc R U . . .
C145 C 0.7216(12) 0.2012(6) 0.2993(4) 0.087(2) Uani 1 1 d . U . . .
C146 C 0.3253(8) 0.6358(3) 0.4088(3) 0.092(2) Uani 1 1 d G U . . .
C147 C 0.3820(7) 0.6428(3) 0.4299(3) 0.097(3) Uani 1 1 d G U . . .
H147 H 0.423417 0.627418 0.432930 0.116 Uiso 1 1 calc R U . . .
C148 C 0.3781(8) 0.6722(4) 0.4465(3) 0.101(3) Uani 1 1 d G U . . .
H148 H 0.416857 0.676979 0.460842 0.121 Uiso 1 1 calc R U . . .
C149 C 0.3175(9) 0.6947(3) 0.4420(3) 0.102(3) Uani 1 1 d G U . . .
H149 H 0.314863 0.714841 0.453330 0.122 Uiso 1 1 calc R U . . .
C151 C 0.2608(8) 0.6878(3) 0.4210(3) 0.100(3) Uani 1 1 d G U . . .
H151 H 0.219428 0.703143 0.417905 0.120 Uiso 1 1 calc R U . . .
C152 C 0.2647(7) 0.6583(4) 0.4044(3) 0.097(3) Uani 1 1 d G U . . .
H152 H 0.225987 0.653582 0.389992 0.116 Uiso 1 1 calc R U . . .
C150 C -0.0169(11) 0.5378(6) 0.1030(6) 0.137(5) Uani 1 1 d D U . . .
H15B H -0.033560 0.534791 0.083076 0.206 Uiso 1 1 calc R U . . .
H15C H -0.057723 0.547791 0.112846 0.206 Uiso 1 1 calc R U . . .
H15D H -0.002896 0.515198 0.111312 0.206 Uiso 1 1 calc R U . . .
C153 C 0.147(2) 0.5696(5) 0.4116(5) 0.153(6) Uani 1 1 d D U . . .
H15E H 0.190574 0.585034 0.411736 0.230 Uiso 1 1 calc R U . . .
H15F H 0.108576 0.580236 0.422282 0.230 Uiso 1 1 calc R U . . .
H15G H 0.126455 0.565639 0.392181 0.230 Uiso 1 1 calc R U . . .
C154 C 0.7407(13) 0.4052(7) 0.1796(5) 0.120(6) Uani 1 1 d D U . . .
H15H H 0.750712 0.421411 0.195869 0.144 Uiso 0.5 1 calc R U P F 2
H154 H 0.721180 0.427817 0.171809 0.144 Uiso 0.5 1 calc R U P F 1
C155 C -0.0011(9) 0.5978(4) 0.3642(3) 0.107(2) Uani 1 1 d DG U . . .
C52 C 0.0351(7) 0.6250(4) 0.3788(3) 0.111(3) Uani 1 1 d G U . . .
H52 H 0.087083 0.628906 0.377406 0.133 Uiso 1 1 calc R U . . .
C157 C -0.0049(9) 0.6465(4) 0.3956(3) 0.114(3) Uani 1 1 d G U . . .
H157 H 0.019827 0.665047 0.405581 0.137 Uiso 1 1 calc R U . . .
C87 C -0.0810(9) 0.6407(4) 0.3976(3) 0.117(3) Uani 1 1 d G U . . .
H87 H -0.108321 0.655413 0.409066 0.140 Uiso 1 1 calc R U . . .
C159 C -0.1172(7) 0.6135(4) 0.3830(4) 0.116(3) Uani 1 1 d G U . . .
H159 H -0.169213 0.609638 0.384376 0.139 Uiso 1 1 calc R U . . .
C24 C -0.0772(9) 0.5921(4) 0.3662(3) 0.112(3) Uani 1 1 d G U . . .
H24 H -0.101958 0.573496 0.356201 0.135 Uiso 1 1 calc R U . . .
C156 C 0.3503(15) 0.2240(6) 0.1759(5) 0.105(5) Uani 1 1 d . U . . .
H156 H 0.319486 0.217408 0.191623 0.126 Uiso 1 1 calc R U . . .
C158 C -0.0359(13) 0.5377(5) 0.1813(4) 0.086(2) Uani 1 1 d . U . . .
H158 H -0.082970 0.527687 0.174983 0.103 Uiso 1 1 calc R U . . .
C160 C 0.0362(14) 0.3649(6) 0.2889(4) 0.102(5) Uani 1 1 d D U . . .
H16B H 0.022150 0.386001 0.298561 0.153 Uiso 1 1 calc R U . . .
H16C H 0.082238 0.355264 0.298583 0.153 Uiso 1 1 calc R U . . .
H16D H -0.004390 0.347823 0.289189 0.153 Uiso 1 1 calc R U . . .
C161 C 0.8731(10) 0.1578(4) 0.1574(4) 0.122(3) Uani 1 1 d G U . . .
C89 C 0.8491(9) 0.1288(5) 0.1419(4) 0.130(3) Uani 1 1 d G U . . .
H89 H 0.797384 0.125956 0.135878 0.156 Uiso 1 1 calc R U . . .
C163 C 0.9008(12) 0.1039(4) 0.1351(4) 0.133(3) Uani 1 1 d G U . . .
H163 H 0.884394 0.084024 0.124539 0.160 Uiso 1 1 calc R U . . .
C54 C 0.9765(11) 0.1080(5) 0.1439(4) 0.133(3) Uani 1 1 d G U . . .
H54 H 1.011780 0.090933 0.139318 0.160 Uiso 1 1 calc R U . . .
C165 C 1.0004(9) 0.1370(5) 0.1594(4) 0.133(3) Uani 1 1 d G U . . .
H165 H 1.052157 0.139776 0.165437 0.160 Uiso 1 1 calc R U . . .
C91 C 0.9488(11) 0.1619(4) 0.1662(4) 0.130(3) Uani 1 1 d G U . . .
H91 H 0.965148 0.181709 0.176777 0.156 Uiso 1 1 calc R U . . .
C162 C 0.6220(17) 0.1112(3) 0.2317(5) 0.111(3) Uani 1 1 d D U . . .
C164 C 0.1606(13) 0.5102(5) 0.0620(4) 0.083(2) Uani 1 1 d . U . . .
C166 C 0.2569(12) 0.3793(5) 0.0704(3) 0.079(2) Uani 1 1 d . U . . .
C167 C 0.2977(13) 0.7003(5) 0.0925(4) 0.085(2) Uani 1 1 d . U . . .
H167 H 0.338397 0.709556 0.083293 0.102 Uiso 1 1 calc R U . . .
C168 C 0.8550(13) 0.1849(6) 0.3130(5) 0.096(2) Uani 1 1 d . U . . .
C169 C 0.8766(8) 0.1901(4) 0.3965(3) 0.107(3) Uani 1 1 d G U . . .
H169 H 0.841164 0.180012 0.382967 0.128 Uiso 1 1 calc R U . . .
C93 C 0.9358(9) 0.1704(3) 0.4087(3) 0.110(3) Uani 1 1 d G U . . .
H93 H 0.940868 0.146843 0.403504 0.132 Uiso 1 1 calc R U . . .
C171 C 0.9877(8) 0.1852(4) 0.4286(3) 0.111(3) Uani 1 1 d G U . . .
H171 H 1.028135 0.171724 0.436954 0.133 Uiso 1 1 calc R U . . .
C56 C 0.9803(8) 0.2197(4) 0.4363(3) 0.109(3) Uani 1 1 d G U . . .
H56 H 1.015698 0.229774 0.449867 0.131 Uiso 1 1 calc R U . . .
C173 C 0.9210(9) 0.2394(3) 0.4241(3) 0.106(3) Uani 1 1 d G U . . .
H173 H 0.915994 0.262944 0.429331 0.127 Uiso 1 1 calc R U . . .
C95 C 0.8692(8) 0.2246(4) 0.4042(3) 0.101(2) Uani 1 1 d G U . . .
C170 C 0.5053(15) 0.3986(6) 0.4337(4) 0.097(3) Uani 1 1 d . U . . .
C172 C 0.5086(14) 0.4316(5) 0.0422(4) 0.090(2) Uani 1 1 d . U . . .
H172 H 0.479290 0.448979 0.032376 0.108 Uiso 1 1 calc R U . . .
C174 C 0.2936(12) 0.6056(5) 0.3633(4) 0.081(2) Uani 1 1 d . U . . .
H174 H 0.266323 0.625574 0.356846 0.097 Uiso 1 1 calc R U . . .
C175 C 0.4355(18) 0.5592(6) 0.2536(5) 0.116(6) Uani 1 1 d . U . . .
H175 H 0.489271 0.552828 0.252151 0.139 Uiso 1 1 calc R U . . .
C176 C 0.7636(12) 0.3034(6) 0.3738(4) 0.084(2) Uani 1 1 d . U . . .
C177 C 0.5732(11) 0.4200(4) -0.0022(2) 0.103(2) Uani 1 1 d G U . . .
C97 C 0.5855(11) 0.3923(3) -0.0198(3) 0.108(3) Uani 1 1 d G U . . .
H97 H 0.588896 0.369472 -0.012464 0.129 Uiso 1 1 calc R U . . .
C179 C 0.5929(11) 0.3981(3) -0.0482(3) 0.111(3) Uani 1 1 d G U . . .
H179 H 0.601266 0.379167 -0.060258 0.133 Uiso 1 1 calc R U . . .
C58 C 0.5879(11) 0.4316(4) -0.0590(2) 0.112(3) Uani 1 1 d G U . . .
H58 H 0.592961 0.435497 -0.078356 0.134 Uiso 1 1 calc R U . . .
C181 C 0.5757(11) 0.4593(3) -0.0413(3) 0.111(3) Uani 1 1 d G U . . .
H181 H 0.572286 0.482133 -0.048662 0.134 Uiso 1 1 calc R U . . .
C99 C 0.5683(11) 0.4535(3) -0.0129(3) 0.108(3) Uani 1 1 d G U . . .
H99 H 0.559917 0.472439 -0.000868 0.130 Uiso 1 1 calc R U . . .
C178 C 0.1795(12) 0.6727(5) 0.1196(4) 0.082(2) Uani 1 1 d . U . . .
H178 H 0.139419 0.662358 0.128390 0.099 Uiso 1 1 calc R U . . .
C180 C 0.8183(12) 0.2464(6) 0.3007(4) 0.088(2) Uani 1 1 d . U . . .
C182 C 0.0407(13) 0.5719(5) 0.3478(4) 0.097(2) Uani 1 1 d D U . . .
C183 C 0.2473(17) 0.2788(7) 0.3455(6) 0.121(6) Uani 1 1 d . U . . .
H18B H 0.277582 0.283697 0.363202 0.182 Uiso 1 1 calc R U . . .
H18C H 0.279859 0.269848 0.331674 0.182 Uiso 1 1 calc R U . . .
H18D H 0.209047 0.261433 0.348904 0.182 Uiso 1 1 calc R U . . .
C184 C 0.8746(13) 0.2854(6) 0.2118(5) 0.092(2) Uani 1 1 d . U . . .
C185 C 1.0776(6) 0.2708(4) 0.2359(3) 0.098(2) Uani 1 1 d DG U . . .
C101 C 1.1268(8) 0.2859(4) 0.2565(3) 0.100(3) Uani 1 1 d G U . . .
H101 H 1.107876 0.299504 0.270926 0.120 Uiso 1 1 calc R U . . .
C187 C 1.2038(7) 0.2810(4) 0.2561(3) 0.102(3) Uani 1 1 d G U . . .
H187 H 1.237445 0.291362 0.270180 0.122 Uiso 1 1 calc R U . . .
C60 C 1.2315(6) 0.2611(4) 0.2350(3) 0.104(3) Uani 1 1 d G U . . .
H60 H 1.284147 0.257810 0.234742 0.124 Uiso 1 1 calc R U . . .
C189 C 1.1823(8) 0.2460(4) 0.2144(3) 0.103(3) Uani 1 1 d G U . . .
H189 H 1.201280 0.232399 0.200049 0.124 Uiso 1 1 calc R U . . .
C103 C 1.1054(7) 0.2509(4) 0.2149(3) 0.101(3) Uani 1 1 d G U . . .
H103 H 1.071710 0.240540 0.200794 0.121 Uiso 1 1 calc R U . . .
C186 C -0.1637(7) 0.4587(4) 0.1003(3) 0.101(2) Uani 1 1 d DG U . . .
C188 C -0.1825(8) 0.4370(4) 0.0775(3) 0.107(3) Uani 1 1 d G U . . .
H188 H -0.148685 0.419402 0.072763 0.129 Uiso 1 1 calc R U . . .
C190 C -0.2510(9) 0.4411(4) 0.0617(3) 0.111(3) Uani 1 1 d G U . . .
H190 H -0.263840 0.426281 0.046097 0.133 Uiso 1 1 calc R U . . .
C192 C -0.3005(7) 0.4668(4) 0.0686(3) 0.112(3) Uani 1 1 d G U . . .
H192 H -0.347250 0.469622 0.057790 0.135 Uiso 1 1 calc R U . . .
C194 C -0.2816(8) 0.4885(4) 0.0914(3) 0.110(3) Uani 1 1 d G U . . .
H194 H -0.315505 0.506085 0.096149 0.132 Uiso 1 1 calc R U . . .
C196 C -0.2132(9) 0.4844(4) 0.1072(3) 0.106(3) Uani 1 1 d G U . . .
H196 H -0.200349 0.499207 0.122816 0.127 Uiso 1 1 calc R U . . .
C191 C 0.4489(11) 0.3800(4) 0.5071(2) 0.114(3) Uani 1 1 d G U . . .
C22 C 0.4532(11) 0.4116(4) 0.5211(3) 0.119(3) Uani 1 1 d G U . . .
H22 H 0.467040 0.431901 0.511539 0.143 Uiso 1 1 calc R U . . .
C193 C 0.4371(12) 0.4135(4) 0.5490(3) 0.123(3) Uani 1 1 d G U . . .
H193 H 0.440045 0.435118 0.558599 0.147 Uiso 1 1 calc R U . . .
C105 C 0.4168(12) 0.3838(5) 0.5630(2) 0.124(3) Uani 1 1 d G U . . .
H105 H 0.405855 0.385119 0.582110 0.149 Uiso 1 1 calc R U . . .
C195 C 0.4125(12) 0.3522(4) 0.5490(3) 0.124(3) Uani 1 1 d G U . . .
H195 H 0.398661 0.331902 0.558562 0.149 Uiso 1 1 calc R U . . .
C62 C 0.4286(12) 0.3503(3) 0.5211(3) 0.120(3) Uani 1 1 d G U . . .
H62 H 0.425655 0.328684 0.511502 0.144 Uiso 1 1 calc R U . . .
C197 C 0.2095(17) 0.3117(7) 0.3345(5) 0.119(6) Uani 1 1 d D U . . .
H197 H 0.168941 0.307515 0.319096 0.143 Uiso 1 1 calc R U . . .
C198 C 0.2933(14) 0.4368(5) 0.4173(4) 0.092(3) Uani 1 1 d . U . . .
C199 C 0.2341(10) 0.2809(3) -0.0128(3) 0.104(3) Uani 1 1 d G U . . .
H199 H 0.217998 0.302501 -0.005877 0.125 Uiso 1 1 calc R U . . .
C41 C 0.2739(10) 0.2579(4) 0.00532(19) 0.099(2) Uani 1 1 d G U . . .
C201 C 0.2974(10) 0.2263(3) -0.0047(2) 0.105(3) Uani 1 1 d G U . . .
H201 H 0.324623 0.210591 0.007619 0.126 Uiso 1 1 calc R U . . .
C109 C 0.2810(10) 0.2176(3) -0.0329(3) 0.109(3) Uani 1 1 d G U . . .
H109 H 0.297097 0.196018 -0.039747 0.131 Uiso 1 1 calc R U . . .
C203 C 0.2412(10) 0.2406(4) -0.0509(2) 0.110(3) Uani 1 1 d G U . . .
H203 H 0.230021 0.234686 -0.070178 0.132 Uiso 1 1 calc R U . . .
C64 C 0.2177(10) 0.2722(4) -0.0409(2) 0.109(3) Uani 1 1 d G U . . .
H64 H 0.190472 0.287927 -0.053243 0.131 Uiso 1 1 calc R U . . .
C200 C 0.4968(14) 0.4264(5) 0.0689(4) 0.087(2) Uani 1 1 d . U . . .
C204 C 0.3337(15) 0.4740(6) 0.4578(4) 0.102(2) Uani 1 1 d . U . . .
C205 C 0.6120(17) 0.2658(6) 0.0442(4) 0.118(3) Uani 1 1 d D U . . .
C206 C 0.6106(16) 0.1310(5) 0.2072(5) 0.104(3) Uani 1 1 d . U . . .
H206 H 0.605624 0.119811 0.189403 0.125 Uiso 1 1 calc R U . . .
C207 C 0.8053(10) 0.3778(5) 0.4762(2) 0.124(3) Uani 1 1 d DG U . . .
C31 C 0.7686(8) 0.3771(5) 0.5008(3) 0.128(3) Uani 1 1 d G U . . .
H31 H 0.715879 0.380638 0.499931 0.154 Uiso 1 1 calc R U . . .
C209 C 0.8091(10) 0.3713(5) 0.5265(2) 0.132(3) Uani 1 1 d G U . . .
H209 H 0.784061 0.370831 0.543288 0.158 Uiso 1 1 calc R U . . .
C113 C 0.8863(10) 0.3662(5) 0.5277(2) 0.134(4) Uani 1 1 d G U . . .
H113 H 0.914015 0.362169 0.545349 0.161 Uiso 1 1 calc R U . . .
C211 C 0.9230(8) 0.3668(5) 0.5032(3) 0.135(3) Uani 1 1 d G U . . .
H211 H 0.975787 0.363314 0.504054 0.162 Uiso 1 1 calc R U . . .
C66 C 0.8825(10) 0.3727(5) 0.4775(3) 0.132(3) Uani 1 1 d G U . . .
H66 H 0.907607 0.373121 0.460697 0.158 Uiso 1 1 calc R U . . .
C208 C -0.0205(13) 0.5751(5) 0.1750(4) 0.089(2) Uani 1 1 d . U . . .
C210 C 0.3058(13) 0.6691(5) 0.1064(4) 0.083(2) Uani 1 1 d . U . . .
H210 H 0.351673 0.656685 0.106453 0.100 Uiso 1 1 calc R U . . .
C212 C 0.8108(12) 0.2466(6) 0.3886(4) 0.091(2) Uani 1 1 d . U . . .
C213 C 0.6203(16) 0.4866(6) 0.3331(5) 0.132(8) Uani 1 1 d D U . . .
H213 H 0.660321 0.483797 0.319878 0.158 Uiso 0.5 1 calc R U P E 1
H21A H 0.664479 0.471106 0.337828 0.158 Uiso 0.5 1 calc R U P E 2
C214 C -0.0181(12) 0.4594(5) 0.1636(5) 0.087(3) Uani 1 1 d . U . . .
C215 C 0.4685(16) 0.3097(6) 0.0082(5) 0.124(5) Uani 1 1 d D U . . .
H21B H 0.514071 0.316931 -0.000277 0.186 Uiso 1 1 calc R U . . .
H21C H 0.444176 0.290877 -0.002981 0.186 Uiso 1 1 calc R U . . .
H21D H 0.481744 0.301627 0.027427 0.186 Uiso 1 1 calc R U . . .
C217 C 0.3966(9) 0.4965(5) 0.5021(3) 0.116(3) Uani 1 1 d G U . . .
H217 H 0.437930 0.502813 0.491858 0.139 Uiso 1 1 calc R U . . .
C117 C 0.3346(10) 0.4801(5) 0.4884(2) 0.112(3) Uani 1 1 d G U . . .
C219 C 0.2741(9) 0.4710(5) 0.5034(3) 0.119(3) Uani 1 1 d G U . . .
H219 H 0.231690 0.459729 0.494034 0.142 Uiso 1 1 calc R U . . .
C68 C 0.2757(9) 0.4782(5) 0.5319(3) 0.122(3) Uani 1 1 d G U . . .
H68 H 0.234403 0.471939 0.542147 0.146 Uiso 1 1 calc R U . . .
C221 C 0.3378(10) 0.4946(5) 0.5456(2) 0.121(3) Uani 1 1 d G U . . .
H221 H 0.338878 0.499585 0.565116 0.146 Uiso 1 1 calc R U . . .
C119 C 0.3982(9) 0.5038(5) 0.5306(3) 0.119(3) Uani 1 1 d G U . . .
H119 H 0.440643 0.515023 0.539972 0.143 Uiso 1 1 calc R U . . .
C218 C 0.7377(12) 0.2333(6) 0.3820(4) 0.087(2) Uani 1 1 d . U . . .
H218 H 0.727331 0.209601 0.385309 0.105 Uiso 1 1 calc R U . . .
C220 C 0.3736(14) 0.4930(6) 0.4412(4) 0.097(3) Uani 1 1 d . U . . .
H220 H 0.399400 0.512752 0.448967 0.116 Uiso 1 1 calc R U . . .
C222 C 0.6055(14) 0.3193(6) 0.4468(5) 0.095(6) Uani 1 1 d . . . . .
C223 C 0.0455(14) 0.5895(5) 0.0901(4) 0.136(5) Uani 1 1 d D U . . .
H22A H 0.020033 0.608012 0.099666 0.204 Uiso 1 1 calc R U . . .
H22B H 0.019677 0.585586 0.071447 0.204 Uiso 1 1 calc R U . . .
H22C H 0.097687 0.596286 0.088185 0.204 Uiso 1 1 calc R U . . .
C224 C 0.1667(13) 0.7065(5) 0.1056(4) 0.085(2) Uani 1 1 d . U . . .
H224 H 0.121106 0.719057 0.105762 0.101 Uiso 1 1 calc R U . . .
C225 C 0.1270(13) 0.5266(5) 0.3178(4) 0.088(2) Uani 1 1 d . U . . .
C226 C 0.8849(13) 0.2852(6) 0.2627(5) 0.092(2) Uani 1 1 d . U . . .
C227 C 0.3745(16) 0.3497(8) -0.0170(4) 0.129(5) Uani 1 1 d D U . . .
H22D H 0.327376 0.336648 -0.019312 0.193 Uiso 1 1 calc R U . . .
H22E H 0.403643 0.345478 -0.033111 0.193 Uiso 1 1 calc R U . . .
H22F H 0.363388 0.374511 -0.015764 0.193 Uiso 1 1 calc R U . . .
C228 C 0.9113(8) 0.1592(4) 0.3242(3) 0.106(2) Uani 1 1 d G U . . .
C230 C 0.8907(7) 0.1323(4) 0.3413(4) 0.113(3) Uani 1 1 d G U . . .
H230 H 0.839779 0.129669 0.345123 0.135 Uiso 1 1 calc R U . . .
C232 C 0.9447(10) 0.1092(4) 0.3527(3) 0.117(3) Uani 1 1 d G U . . .
H232 H 0.930654 0.090843 0.364415 0.141 Uiso 1 1 calc R U . . .
C234 C 1.0193(8) 0.1131(4) 0.3471(4) 0.117(3) Uani 1 1 d G U . . .
H234 H 1.056199 0.097315 0.354916 0.141 Uiso 1 1 calc R U . . .
C235 C 1.0399(7) 0.1400(4) 0.3300(4) 0.115(3) Uani 1 1 d G U . . .
H235 H 1.090870 0.142613 0.326125 0.138 Uiso 1 1 calc R U . . .
C237 C 0.9859(9) 0.1630(4) 0.3185(3) 0.111(3) Uani 1 1 d G U . . .
H237 H 0.999996 0.181441 0.306832 0.134 Uiso 1 1 calc R U . . .
C231 C 0.5324(19) 0.5293(7) 0.1797(7) 0.147(7) Uani 1 1 d D U . . .
H23A H 0.571194 0.546236 0.176097 0.221 Uiso 1 1 calc R U . . .
H23B H 0.529337 0.526919 0.199987 0.221 Uiso 1 1 calc R U . . .
H23C H 0.483788 0.537076 0.170803 0.221 Uiso 1 1 calc R U . . .
C236 C -0.0767(10) 0.5936(4) 0.1556(3) 0.096(2) Uani 1 1 d DG U . . .
C19 C -0.0540(11) 0.6239(5) 0.1431(5) 0.097(3) Uani 0.5 1 d G U P G 1
H19 H -0.002927 0.630885 0.145523 0.117 Uiso 0.5 1 calc R U P G 1
C18 C -0.1061(16) 0.6439(5) 0.1270(6) 0.098(3) Uani 0.5 1 d G U P G 1
H18 H -0.090683 0.664598 0.118444 0.117 Uiso 0.5 1 calc R U P G 1
C17 C -0.1809(14) 0.6336(6) 0.1235(5) 0.099(3) Uani 0.5 1 d G U P G 1
H17 H -0.216535 0.647296 0.112484 0.118 Uiso 0.5 1 calc R U P G 1
C16 C -0.2035(9) 0.6033(7) 0.1360(6) 0.099(3) Uani 0.5 1 d G U P G 1
H16 H -0.254632 0.596283 0.133603 0.119 Uiso 0.5 1 calc R U P G 1
C15 C -0.1514(11) 0.5833(5) 0.1521(5) 0.098(3) Uani 0.5 1 d G U P G 1
H15 H -0.166877 0.562570 0.160682 0.118 Uiso 0.5 1 calc R U P G 1
C238 C 0.6423(17) 0.2977(6) 0.0541(4) 0.113(3) Uani 1 1 d . U . . .
H238 H 0.678830 0.309545 0.044321 0.135 Uiso 1 1 calc R U . . .
C239 C 0.7784(12) 0.1765(6) 0.3083(4) 0.091(2) Uani 1 1 d . U . . .
H239 H 0.763570 0.153290 0.311274 0.109 Uiso 1 1 calc R U . . .
C241 C 0.0236(14) 0.5369(5) 0.3432(4) 0.092(2) Uani 1 1 d . U . . .
H241 H -0.019687 0.528074 0.351063 0.111 Uiso 1 1 calc R U . . .
C242 C 0.4520(16) 0.3787(6) 0.4761(4) 0.105(3) Uani 1 1 d . U . . .
C244 C 0.9594(13) 0.2816(6) 0.2621(5) 0.093(2) Uani 1 1 d . U . . .
H244 H 0.990075 0.281292 0.279413 0.112 Uiso 1 1 calc R U . . .
C246 C -0.0900(9) 0.4550(6) 0.1178(4) 0.093(2) Uani 1 1 d D U . . .
C248 C 0.2300(12) 0.7183(5) 0.0918(4) 0.086(2) Uani 1 1 d . U . . .
H248 H 0.225591 0.739576 0.081768 0.103 Uiso 1 1 calc R U . . .
C250 C 0.9505(13) 0.2788(6) 0.2126(5) 0.093(2) Uani 1 1 d . U . . .
H250 H 0.971813 0.274471 0.195384 0.112 Uiso 1 1 calc R U . . .
C252 C 0.5539(17) 0.2510(6) 0.0586(4) 0.111(3) Uani 1 1 d . U . . .
H252 H 0.528789 0.230821 0.051250 0.133 Uiso 1 1 calc R U . . .
C254 C 0.4169(15) 0.3519(6) 0.4602(4) 0.100(3) Uani 1 1 d . U . . .
H254 H 0.390846 0.334543 0.469598 0.120 Uiso 1 1 calc R U . . .
C256 C 0.8733(13) 0.2196(6) 0.3091(4) 0.091(2) Uani 1 1 d . U . . .
H256 H 0.924631 0.226151 0.312031 0.109 Uiso 1 1 calc R U . . .
C260 C 0.1052(9) 0.5509(4) 0.1243(3) 0.126(4) Uani 1 1 d D U . . .
H260 H 0.146991 0.566202 0.125856 0.151 Uiso 1 1 calc R U . . .
C262 C 0.0603(8) 0.5672(4) -0.0082(3) 0.103(3) Uani 1 1 d G U . . .
H262 H 0.037628 0.580074 -0.023628 0.123 Uiso 1 1 calc R U . . .
C264 C 0.0164(6) 0.5462(4) 0.0075(3) 0.102(3) Uani 1 1 d G U . . .
H264 H -0.036210 0.544780 0.002819 0.122 Uiso 1 1 calc R U . . .
C266 C 0.0496(8) 0.5274(4) 0.0301(3) 0.098(3) Uani 1 1 d G U . . .
H266 H 0.019622 0.513103 0.040860 0.117 Uiso 1 1 calc R U . . .
C268 C 0.1266(8) 0.5296(4) 0.0370(2) 0.092(2) Uani 1 1 d G U . . .
C270 C 0.1705(6) 0.5505(4) 0.0213(3) 0.097(3) Uani 1 1 d G U . . .
H270 H 0.223131 0.552013 0.026009 0.117 Uiso 1 1 calc R U . . .
C272 C 0.1373(8) 0.5694(4) -0.0013(3) 0.101(3) Uani 1 1 d G U . . .
H272 H 0.167300 0.583691 -0.012033 0.121 Uiso 1 1 calc R U . . .
C273 C 0.6921(11) 0.2890(6) 0.3640(4) 0.083(2) Uani 1 1 d . U . . .
C274 C 0.2966(14) 0.4462(6) 0.4462(4) 0.097(3) Uani 1 1 d . U . . .
H274 H 0.270660 0.431856 0.458326 0.116 Uiso 1 1 calc R U . . .
C276 C 0.419(2) 0.1118(7) 0.2347(6) 0.166(9) Uani 1 1 d D U . . .
H27A H 0.381067 0.104165 0.219901 0.249 Uiso 1 1 calc R U . . .
H27B H 0.407715 0.101624 0.252722 0.249 Uiso 1 1 calc R U . . .
H27C H 0.468714 0.104382 0.230146 0.249 Uiso 1 1 calc R U . . .
C277 C 0.2128(10) 0.4303(4) 0.0025(2) 0.099(2) Uani 1 1 d G U . . .
C278 C 0.1909(10) 0.4057(3) -0.0178(3) 0.106(3) Uani 1 1 d G U . . .
H278 H 0.195166 0.381772 -0.013417 0.127 Uiso 1 1 calc R U . . .
C279 C 0.1628(11) 0.4162(3) -0.0445(2) 0.110(3) Uani 1 1 d G U . . .
H279 H 0.147817 0.399353 -0.058417 0.132 Uiso 1 1 calc R U . . .
C280 C 0.1565(10) 0.4512(4) -0.0509(2) 0.112(3) Uani 1 1 d G U . . .
H280 H 0.137298 0.458374 -0.069192 0.134 Uiso 1 1 calc R U . . .
C281 C 0.1784(10) 0.4759(3) -0.0306(3) 0.110(3) Uani 1 1 d G U . . .
H281 H 0.174128 0.499814 -0.034967 0.132 Uiso 1 1 calc R U . . .
C283 C 0.2065(10) 0.4654(3) -0.0039(2) 0.105(3) Uani 1 1 d G U . . .
H283 H 0.221478 0.482233 0.010034 0.126 Uiso 1 1 calc R U . . .
C282 C 0.417(3) 0.1504(7) 0.2369(7) 0.171(9) Uani 1 1 d D U . . .
C284 C -0.0869(13) 0.4627(5) 0.1469(5) 0.090(3) Uani 1 1 d . U . . .
H284 H -0.130883 0.469967 0.155143 0.108 Uiso 1 1 calc R U . . .
C285 C 0.5525(18) 0.4939(6) 0.1672(7) 0.139(7) Uani 1 1 d D U . . .
H285 H 0.603138 0.486911 0.175894 0.167 Uiso 1 1 calc R U . . .
C286 C 0.1655(18) 0.5337(7) 0.4525(3) 0.156(6) Uani 1 1 d D U . . .
H28A H 0.163478 0.508879 0.456592 0.234 Uiso 1 1 calc R U . . .
H28B H 0.120355 0.545033 0.458400 0.234 Uiso 1 1 calc R U . . .
H28C H 0.210130 0.543862 0.462629 0.234 Uiso 1 1 calc R U . . .
C287 C 0.4122(17) 0.3511(7) 0.0368(4) 0.116(3) Uani 1 1 d D U . . .
H287 H 0.378167 0.369874 0.037547 0.140 Uiso 1 1 calc R U . . .
C288 C 0.9949(7) 0.2781(6) 0.2360(5) 0.095(2) Uani 1 1 d D U . . .
Cl2 Cl -0.0262(9) 0.3399(6) 0.3517(3) 0.272(9) Uani 1 1 d . . . . .
Cl7 Cl 0.0109(10) 0.3370(4) 0.4098(3) 0.241(7) Uani 1 1 d . . . . .
C233 C -0.021(2) 0.3654(12) 0.3819(8) 0.182(18) Uani 1 1 d . . . . .
H23D H -0.070743 0.375069 0.385065 0.218 Uiso 1 1 calc R U . . .
H23E H 0.014929 0.384697 0.380343 0.218 Uiso 1 1 calc R U . . .
Cl5 Cl -0.1264(17) 0.3231(8) 0.1144(4) 0.393(16) Uani 1 1 d . U . . .
Cl9 Cl -0.0367(13) 0.3538(5) 0.0814(4) 0.273(8) Uani 1 1 d . . . . .
C229 C -0.130(6) 0.341(3) 0.0869(15) 0.391(16) Uani 1 1 d . U . . .
H22G H -0.162959 0.361677 0.087147 0.469 Uiso 1 1 calc R U . . .
H22H H -0.150085 0.325416 0.071708 0.469 Uiso 1 1 calc R U . . .

loop_
_atom_site_aniso_label
_atom_site_aniso_U_11
_atom_site_aniso_U_22
_atom_site_aniso_U_33
_atom_site_aniso_U_23
_atom_site_aniso_U_13
_atom_site_aniso_U_12
Ag1 0.1397(19) 0.1036(14) 0.1136(18) -0.0115(14) 0.0149(15) -0.0128(13)
Ag1A 0.143(4) 0.110(4) 0.113(4) -0.009(4) 0.010(4) -0.012(4)
Ag2 0.1273(18) 0.0989(14) 0.0562(10) 0.0043(10) 0.0107(10) 0.0130(12)
Ag2A 0.101(4) 0.081(4) 0.085(4) -0.001(3) 0.016(3) 0.020(3)
Ag3 0.1243(17) 0.0944(13) 0.0839(14) 0.0094(11) 0.0016(11) 0.0153(11)
Ag3A 0.124(7) 0.119(6) 0.082(5) 0.033(5) 0.037(5) 0.066(5)
Ag4 0.129(2) 0.126(2) 0.0356(10) -0.0011(12) -0.0029(11) -0.0322(18)
Ag4A 0.101(2) 0.096(2) 0.0296(13) -0.0011(14) 0.0005(13) 0.008(2)
Ag5 0.122(4) 0.105(4) 0.087(3) -0.018(2) 0.010(2) 0.035(2)
Ag5A 0.122(5) 0.106(5) 0.084(4) -0.010(4) 0.007(4) 0.036(4)
Ag5B 0.119(5) 0.101(5) 0.091(4) -0.013(4) 0.014(4) 0.037(4)
Ag6 0.117(4) 0.093(3) 0.076(3) -0.003(2) 0.009(2) 0.003(2)
Ag6A 0.118(3) 0.089(2) 0.067(2) -0.0086(19) 0.011(2) 0.002(2)
Ag6B 0.100(5) 0.090(4) 0.116(6) -0.001(4) 0.006(4) -0.014(3)
Ag7 0.1211(11) 0.0752(8) 0.0359(5) -0.0070(5) -0.0013(6) 0.0051(7)
Ag8 0.202(3) 0.184(2) 0.0926(14) 0.0237(15) -0.0036(15) -0.045(2)
Ag9 0.1560(16) 0.0855(9) 0.0680(8) -0.0138(7) 0.0324(9) 0.0007(9)
Ag10 0.1027(10) 0.0672(7) 0.0556(7) -0.0131(5) -0.0039(6) 0.0107(6)
Ag11 0.1142(11) 0.0795(8) 0.0373(5) 0.0065(5) -0.0029(6) 0.0025(7)
Ag12 0.1076(10) 0.0850(8) 0.0411(6) 0.0059(5) 0.0023(6) 0.0035(7)
Ag13 0.1265(11) 0.0771(8) 0.0344(5) -0.0011(5) 0.0047(6) 0.0110(7)
Ag14 0.1107(11) 0.0914(9) 0.0402(6) -0.0026(6) 0.0108(6) -0.0026(7)
Ag15 0.1069(10) 0.0598(7) 0.0678(8) 0.0076(6) 0.0098(7) 0.0050(6)
Ag16 0.0969(10) 0.0816(8) 0.0528(6) -0.0003(6) -0.0068(6) 0.0117(7)
Ag17 0.215(3) 0.1370(19) 0.1270(19) -0.0027(15) -0.0039(18) 0.0057(18)
Ag18 0.0937(10) 0.0868(9) 0.0565(7) -0.0002(6) 0.0063(6) 0.0147(7)
Ag19 0.0946(10) 0.0752(8) 0.0661(7) 0.0060(6) 0.0008(6) 0.0100(7)
Ag20 0.1071(11) 0.0876(9) 0.0475(6) 0.0019(6) 0.0016(6) 0.0212(7)
Ag21 0.1363(14) 0.1141(12) 0.0515(7) -0.0190(7) 0.0093(8) 0.0089(10)
Ag22 0.1015(10) 0.0815(8) 0.0567(7) -0.0015(6) 0.0078(6) 0.0120(7)
Ag23 0.1390(14) 0.0825(9) 0.0772(9) 0.0103(7) 0.0181(9) 0.0078(9)
Ag24 0.0948(10) 0.1073(10) 0.0408(6) -0.0065(6) -0.0082(6) 0.0001(7)
Ag25 0.1119(11) 0.0956(9) 0.0484(6) -0.0016(6) -0.0045(6) 0.0040(8)
Ag26 0.159(2) 0.1237(15) 0.1104(15) 0.0080(12) -0.0076(13) -0.0070(13)
Ag27 0.0994(10) 0.0845(9) 0.0663(8) 0.0049(7) -0.0063(7) 0.0014(7)
Ag28 0.1003(10) 0.0848(9) 0.0734(8) -0.0207(7) -0.0057(7) 0.0039(7)
Ag29 0.181(2) 0.1371(18) 0.1326(19) -0.0153(15) 0.0423(17) -0.0210(16)
Ag30 0.1114(11) 0.1059(10) 0.0433(6) 0.0167(6) 0.0016(6) -0.0058(8)
Ag31 0.1350(13) 0.0777(8) 0.0584(7) 0.0091(6) 0.0065(7) 0.0037(8)
Ag32 0.1015(11) 0.0939(10) 0.0784(9) -0.0247(8) 0.0045(7) 0.0146(8)
Ag33 0.1334(13) 0.0750(8) 0.0707(8) 0.0017(7) 0.0136(8) 0.0101(8)
Ag34 0.1439(15) 0.0925(10) 0.0583(8) 0.0009(7) -0.0131(8) 0.0152(9)
Ag35 0.1203(12) 0.0822(9) 0.0538(7) 0.0004(6) -0.0045(7) 0.0186(8)
Ag36 0.1181(12) 0.0829(9) 0.0806(9) 0.0288(7) 0.0086(8) 0.0012(8)
Ag37 0.1303(14) 0.1225(13) 0.0477(7) 0.0044(7) 0.0008(7) 0.0072(10)
Cl1 0.133(4) 0.085(3) 0.0423(19) 0.0042(19) 0.004(2) 0.009(3)
Cl3 0.194(6) 0.083(3) 0.050(2) 0.003(2) 0.004(3) 0.003(3)
Cl4 0.110(4) 0.075(3) 0.071(3) 0.015(2) 0.002(2) -0.010(2)
Cl6 0.118(4) 0.092(3) 0.047(2) 0.002(2) -0.002(2) -0.012(3)
Cl8 0.109(4) 0.089(3) 0.068(3) 0.015(2) -0.005(2) -0.020(3)
Cl10 0.106(4) 0.086(3) 0.069(3) -0.017(2) 0.018(2) -0.012(2)
Cl11 0.117(4) 0.083(3) 0.080(3) 0.004(2) 0.007(3) 0.012(3)
S1 0.081(3) 0.065(2) 0.0435(18) -0.0061(16) 0.0004(17) -0.0032(18)
S2 0.130(4) 0.067(2) 0.0434(19) 0.0000(18) -0.001(2) 0.009(2)
S3 0.134(4) 0.072(3) 0.051(2) -0.0023(19) 0.009(2) -0.003(3)
S4 0.088(3) 0.079(2) 0.0312(16) 0.0001(16) 0.0006(16) 0.006(2)
S5 0.090(3) 0.080(3) 0.065(2) -0.014(2) -0.009(2) 0.006(2)
S6 0.098(3) 0.071(2) 0.0339(16) 0.0056(16) -0.0026(17) -0.018(2)
S7 0.163(5) 0.080(3) 0.055(2) -0.016(2) 0.006(3) -0.014(3)
S8 0.107(3) 0.065(2) 0.0405(18) 0.0003(16) 0.0032(19) -0.002(2)
S9 0.114(4) 0.073(3) 0.054(2) 0.0051(19) 0.005(2) -0.001(2)
S10 0.088(3) 0.066(2) 0.051(2) 0.0069(17) 0.0132(18) 0.006(2)
S11 0.114(4) 0.081(3) 0.060(2) -0.013(2) 0.011(2) 0.013(3)
S12 0.089(3) 0.073(2) 0.0408(18) -0.0009(17) -0.0017(17) -0.003(2)
S13 0.114(4) 0.095(3) 0.061(3) 0.001(2) 0.021(2) 0.010(3)
S14 0.104(3) 0.070(2) 0.0352(17) -0.0042(16) -0.0058(18) 0.007(2)
S15 0.105(3) 0.081(3) 0.052(2) 0.000(2) 0.007(2) 0.002(2)
S16 0.117(4) 0.068(2) 0.0409(18) -0.0003(17) -0.004(2) 0.000(2)
S17 0.115(4) 0.076(3) 0.045(2) 0.0146(19) -0.007(2) -0.006(2)
S18 0.113(3) 0.067(2) 0.0444(19) 0.0003(17) 0.014(2) 0.008(2)
S19 0.095(3) 0.077(3) 0.065(2) 0.012(2) 0.007(2) 0.003(2)
S20 0.098(3) 0.068(2) 0.051(2) 0.0100(18) 0.007(2) -0.003(2)
S21 0.092(3) 0.099(3) 0.067(3) 0.026(2) -0.003(2) -0.014(3)
S22 0.093(3) 0.071(2) 0.054(2) -0.0027(19) 0.005(2) -0.008(2)
S23 0.100(3) 0.079(3) 0.075(3) 0.017(2) 0.022(2) 0.002(2)
S24 0.095(3) 0.078(3) 0.055(2) -0.004(2) -0.005(2) 0.003(2)
S25 0.109(4) 0.093(3) 0.066(3) -0.007(2) 0.007(2) -0.004(3)
S26 0.115(4) 0.074(2) 0.0374(18) 0.0010(17) -0.0031(19) -0.002(2)
S27 0.083(3) 0.083(3) 0.100(4) -0.017(3) 0.002(3) -0.002(2)
S28 0.112(3) 0.067(2) 0.0364(17) 0.0001(16) 0.0074(19) -0.008(2)
S29 0.130(5) 0.109(4) 0.061(3) 0.009(3) 0.017(3) -0.009(3)
S30 0.103(3) 0.071(3) 0.063(2) -0.003(2) 0.007(2) -0.001(2)
Na1 0.072(4) 0.044(3) 0.076(4) -0.012(3) 0.018(3) -0.007(2)
O1 0.185(14) 0.115(10) 0.153(12) 0.023(11) 0.000(12) 0.015(10)
O1A 0.185(14) 0.115(10) 0.153(12) 0.023(11) 0.000(12) 0.015(10)
O2 0.097(5) 0.068(4) 0.042(4) 0.009(4) 0.005(4) 0.001(4)
O3 0.148(7) 0.098(6) 0.049(4) 0.005(4) -0.019(5) -0.030(5)
O4 0.132(7) 0.086(5) 0.036(4) -0.004(4) -0.002(4) 0.003(5)
O5 0.156(10) 0.128(8) 0.057(6) 0.001(6) 0.023(6) -0.009(7)
O6 0.173(8) 0.091(6) 0.042(4) -0.009(4) 0.018(5) 0.004(6)
O7 0.085(8) 0.094(8) 0.066(7) 0.004(6) 0.016(6) -0.004(6)
O8 0.108(9) 0.086(8) 0.040(5) -0.012(5) 0.001(5) 0.002(6)
O9 0.106(6) 0.073(5) 0.064(5) 0.005(4) 0.017(4) 0.008(4)
O10 0.090(6) 0.094(5) 0.067(5) 0.002(5) 0.004(4) 0.006(5)
O11 0.143(10) 0.110(8) 0.116(9) -0.010(7) 0.025(7) 0.014(8)
O12 0.145(7) 0.063(4) 0.054(5) 0.000(4) 0.019(5) 0.009(5)
O13 0.086(8) 0.079(7) 0.055(6) 0.016(5) 0.000(5) -0.006(6)
O14 0.110(6) 0.078(5) 0.040(4) 0.013(4) -0.004(4) -0.003(4)
O15 0.113(6) 0.077(5) 0.069(5) -0.002(4) 0.002(5) 0.010(5)
O16 0.177(9) 0.120(7) 0.069(6) -0.004(5) 0.022(6) 0.050(6)
O17 0.108(6) 0.089(5) 0.075(5) 0.000(5) 0.012(5) -0.005(5)
O18 0.103(6) 0.076(5) 0.051(4) -0.016(4) 0.000(4) 0.007(4)
O19 0.087(5) 0.102(6) 0.058(5) 0.015(4) -0.004(4) 0.006(5)
O20 0.121(10) 0.076(7) 0.033(5) 0.003(5) 0.002(5) 0.009(6)
O21 0.195(13) 0.117(8) 0.088(8) 0.004(7) 0.028(9) 0.016(8)
O22 0.144(7) 0.070(5) 0.036(4) 0.004(4) 0.017(4) 0.000(5)
O23 0.145(6) 0.072(5) 0.030(4) -0.003(4) -0.011(4) -0.001(5)
O24 0.120(6) 0.097(6) 0.066(5) 0.000(5) 0.022(5) 0.018(5)
N1 0.185(14) 0.115(10) 0.153(12) 0.023(11) 0.000(12) 0.016(10)
N1A 0.185(14) 0.115(10) 0.153(12) 0.023(11) 0.000(12) 0.016(10)
N2 0.113(15) 0.098(13) 0.102(15) 0.040(12) -0.032(12) -0.019(10)
N3 0.205(13) 0.126(9) 0.101(8) 0.002(7) 0.027(9) 0.018(8)
N4 0.160(10) 0.136(8) 0.065(6) 0.004(6) 0.022(6) -0.007(7)
N5 0.27(2) 0.163(16) 0.092(10) 0.000(14) 0.048(12) -0.06(2)
N6 0.149(10) 0.119(8) 0.122(9) -0.009(7) 0.020(7) 0.010(7)
C1 0.101(12) 0.074(11) 0.139(17) 0.001(11) 0.013(12) -0.006(10)
C1A 0.103(12) 0.078(11) 0.142(17) 0.004(11) 0.012(12) -0.009(10)
C2 0.101(13) 0.075(12) 0.140(18) 0.003(12) 0.014(13) -0.001(11)
C2A 0.107(13) 0.083(12) 0.143(18) 0.004(11) 0.019(13) -0.012(11)
C3 0.119(14) 0.119(15) 0.099(14) 0.017(12) -0.002(12) 0.011(12)
C3A 0.121(14) 0.122(15) 0.102(14) 0.013(12) -0.003(12) 0.012(12)
C4 0.121(14) 0.121(14) 0.100(14) 0.018(12) 0.003(12) 0.017(11)
C4A 0.121(14) 0.121(14) 0.100(14) 0.018(12) 0.001(12) 0.018(11)
C5 0.145(18) 0.113(14) 0.130(17) 0.018(13) -0.028(14) -0.066(14)
C5A 0.147(18) 0.114(14) 0.131(16) 0.017(13) -0.026(13) -0.064(13)
C6 0.148(18) 0.114(14) 0.132(16) 0.018(13) -0.025(13) -0.062(13)
C6A 0.149(18) 0.115(14) 0.132(17) 0.017(13) -0.024(13) -0.062(14)
C7 0.140(17) 0.131(16) 0.102(15) 0.028(13) 0.010(12) -0.036(13)
C7A 0.135(17) 0.125(15) 0.102(14) 0.029(13) 0.007(12) -0.037(12)
C8 0.137(17) 0.127(15) 0.104(14) 0.026(13) 0.008(12) -0.037(12)
C8A 0.133(17) 0.125(16) 0.097(15) 0.032(13) 0.014(13) -0.043(13)
C9 0.161(19) 0.127(18) 0.121(18) 0.015(13) 0.005(15) -0.054(15)
C9A 0.16(2) 0.127(18) 0.122(18) 0.016(13) 0.005(15) -0.054(15)
C10 0.17(2) 0.132(19) 0.123(18) 0.013(13) 0.003(15) -0.050(16)
C10A 0.16(2) 0.128(19) 0.122(18) 0.015(13) 0.005(15) -0.054(15)
C11 0.16(2) 0.128(19) 0.124(18) 0.016(13) 0.006(15) -0.054(15)
C11A 0.16(2) 0.128(19) 0.122(19) 0.015(14) 0.005(16) -0.054(16)
C12 0.184(14) 0.115(10) 0.153(12) 0.023(11) 0.000(12) 0.016(10)
C12A 0.185(14) 0.115(10) 0.153(12) 0.023(11) 0.000(12) 0.016(10)
C13 0.185(15) 0.116(11) 0.153(13) 0.022(11) 0.000(13) 0.016(11)
C13A 0.184(15) 0.115(11) 0.152(12) 0.024(11) -0.001(12) 0.016(10)
C14 0.185(15) 0.117(11) 0.154(13) 0.022(11) -0.001(13) 0.017(11)
C14A 0.185(15) 0.117(11) 0.154(13) 0.022(11) -0.001(13) 0.017(11)
C15A 0.118(6) 0.088(5) 0.088(6) 0.000(5) 0.012(5) 0.017(5)
C16A 0.119(6) 0.089(5) 0.089(6) -0.001(5) 0.011(5) 0.017(5)
C17A 0.119(6) 0.088(5) 0.089(6) -0.001(5) 0.010(5) 0.018(5)
C18A 0.118(6) 0.088(5) 0.089(6) -0.001(5) 0.010(5) 0.018(5)
C19A 0.118(6) 0.088(5) 0.087(6) 0.000(5) 0.011(5) 0.017(5)
C20 0.145(6) 0.081(5) 0.050(4) 0.006(4) 0.019(4) -0.008(5)
C21 0.186(8) 0.094(5) 0.110(6) 0.002(5) 0.017(6) 0.016(6)
C249 0.190(8) 0.098(6) 0.115(7) 0.003(6) 0.016(6) 0.015(6)
C134 0.191(8) 0.098(6) 0.117(7) 0.001(6) 0.013(6) 0.017(6)
C251 0.188(8) 0.099(6) 0.115(7) 0.000(6) 0.014(6) 0.019(6)
C76 0.183(8) 0.095(5) 0.109(6) 0.001(5) 0.014(6) 0.019(6)
C253 0.178(7) 0.090(5) 0.103(5) 0.002(5) 0.016(5) 0.017(5)
C23 0.122(6) 0.088(5) 0.033(4) 0.001(4) 0.003(4) -0.002(5)
C25 0.092(6) 0.081(5) 0.081(5) 0.017(5) 0.004(5) -0.014(5)
C26 0.201(13) 0.122(8) 0.096(8) 0.002(7) 0.028(8) 0.017(8)
C27 0.095(5) 0.066(4) 0.054(4) 0.005(4) 0.002(4) 0.000(4)
C28 0.104(5) 0.074(4) 0.051(4) -0.013(3) 0.005(4) 0.003(4)
C29 0.112(11) 0.105(10) 0.080(9) -0.001(8) 0.007(8) -0.032(8)
C30 0.111(5) 0.080(4) 0.046(4) 0.013(3) -0.001(4) -0.009(4)
C32 0.089(6) 0.066(5) 0.044(4) 0.006(4) 0.004(4) -0.002(5)
C33 0.067(10) 0.064(9) 0.055(8) 0.005(7) 0.009(7) 0.005(7)
C35 0.106(5) 0.091(5) 0.077(4) 0.000(4) 0.011(4) -0.009(5)
C36 0.136(6) 0.089(5) 0.040(4) -0.009(4) -0.002(4) 0.000(4)
C37 0.120(13) 0.120(14) 0.098(13) 0.017(11) 0.001(11) 0.014(10)
C38 0.114(6) 0.076(5) 0.045(4) 0.005(4) 0.006(4) 0.011(4)
C39 0.102(11) 0.076(10) 0.143(16) 0.002(9) 0.015(11) -0.005(8)
C40 0.146(6) 0.075(4) 0.035(4) -0.006(4) -0.007(4) -0.001(4)
C42 0.109(6) 0.070(5) 0.042(4) 0.004(4) 0.004(4) 0.015(5)
C43 0.137(13) 0.107(11) 0.091(10) -0.028(9) 0.014(9) 0.014(9)
C44 0.104(5) 0.069(4) 0.066(4) 0.009(4) 0.008(4) -0.002(4)
C45 0.163(17) 0.130(13) 0.134(15) 0.004(12) 0.047(13) -0.069(13)
C46 0.146(6) 0.072(4) 0.032(4) -0.004(4) -0.006(4) 0.000(4)
C47 0.118(6) 0.077(5) 0.070(5) -0.003(4) 0.001(4) 0.015(5)
C49 0.177(8) 0.092(5) 0.047(4) -0.007(4) 0.021(4) 0.007(5)
C50 0.148(6) 0.080(4) 0.038(3) -0.007(3) -0.008(4) -0.002(4)
C51 0.113(6) 0.082(5) 0.050(4) 0.013(4) 0.002(4) -0.011(4)
C53 0.106(6) 0.073(5) 0.067(5) 0.002(4) 0.022(4) 0.012(4)
C55 0.104(5) 0.072(4) 0.065(4) 0.004(4) 0.021(4) 0.012(4)
C57 0.105(5) 0.075(4) 0.052(4) -0.010(4) 0.007(4) 0.002(4)
C59 0.098(5) 0.066(4) 0.059(4) 0.008(4) 0.005(4) -0.002(4)
C61 0.116(6) 0.077(5) 0.046(4) 0.004(4) 0.002(4) 0.013(4)
C63 0.112(6) 0.073(5) 0.045(4) 0.005(4) 0.002(4) 0.016(5)
C65 0.125(6) 0.089(5) 0.035(4) 0.001(4) 0.001(4) 0.000(5)
C67 0.093(5) 0.067(4) 0.045(4) 0.007(3) 0.003(4) 0.000(4)
C69 0.149(8) 0.096(6) 0.041(4) -0.010(4) 0.011(5) 0.010(6)
C70 0.187(17) 0.110(11) 0.079(9) -0.005(9) 0.029(11) -0.055(11)
C71 0.145(6) 0.075(4) 0.033(4) -0.007(4) -0.008(4) -0.002(4)
C72 0.105(5) 0.074(4) 0.052(4) -0.012(4) 0.008(4) 0.003(4)
C73 0.117(6) 0.087(5) 0.056(4) 0.014(4) 0.003(4) -0.011(4)
C75 0.093(5) 0.066(4) 0.048(4) 0.004(4) 0.001(4) 0.000(4)
C77 0.150(7) 0.101(6) 0.053(4) 0.011(4) -0.022(5) -0.041(5)
C258 0.150(7) 0.098(5) 0.050(4) 0.008(4) -0.021(4) -0.037(5)
C202 0.152(7) 0.101(6) 0.052(4) 0.006(4) -0.020(5) -0.040(5)
C275 0.156(7) 0.106(6) 0.056(4) 0.007(4) -0.022(5) -0.041(5)
C240 0.160(7) 0.113(5) 0.059(4) 0.010(4) -0.024(5) -0.041(5)
C216 0.155(7) 0.107(6) 0.057(4) 0.011(4) -0.024(5) -0.042(5)
C78 0.220(10) 0.181(8) 0.124(7) 0.002(7) 0.038(7) 0.054(7)
C261 0.224(10) 0.186(9) 0.128(7) 0.003(7) 0.037(7) 0.053(7)
C140 0.224(10) 0.188(9) 0.128(7) 0.003(7) 0.037(8) 0.052(8)
C263 0.222(10) 0.184(9) 0.125(7) 0.002(7) 0.038(7) 0.052(7)
C34 0.218(10) 0.178(8) 0.120(7) 0.001(7) 0.039(7) 0.053(7)
C265 0.214(9) 0.172(8) 0.115(6) 0.000(6) 0.038(6) 0.054(6)
C79 0.118(6) 0.082(5) 0.030(4) -0.002(4) 0.006(4) 0.002(5)
C81 0.179(8) 0.093(5) 0.050(4) -0.005(4) 0.023(5) 0.009(5)
C82 0.108(5) 0.077(4) 0.054(4) -0.010(4) 0.008(4) 0.004(4)
C83 0.145(6) 0.072(4) 0.030(3) -0.004(3) -0.008(4) -0.001(4)
C84 0.128(6) 0.108(5) 0.073(5) 0.000(5) 0.026(5) 0.026(5)
C85 0.13(2) 0.17(3) 0.10(2) -0.047(19) -0.024(16) 0.043(19)
C86 0.122(6) 0.080(5) 0.074(5) -0.003(4) 0.004(4) 0.015(5)
C88 0.092(5) 0.096(5) 0.069(4) 0.000(4) 0.002(4) 0.010(4)
C90 0.149(7) 0.069(4) 0.066(4) 0.002(4) 0.019(5) 0.011(5)
C92 0.154(7) 0.071(4) 0.074(5) 0.004(4) 0.018(5) 0.012(5)
C94 0.088(5) 0.104(5) 0.059(4) 0.009(4) -0.001(4) 0.008(4)
C96 0.113(5) 0.079(4) 0.059(4) -0.013(4) 0.007(4) 0.006(4)
C98 0.113(6) 0.083(5) 0.050(4) 0.014(4) -0.002(4) -0.011(4)
C100 0.150(8) 0.098(6) 0.041(4) -0.010(4) 0.011(5) 0.009(5)
C102 0.117(6) 0.079(5) 0.072(5) -0.005(4) 0.002(4) 0.014(5)
C104 0.123(6) 0.102(5) 0.066(4) 0.001(4) 0.023(4) 0.021(5)
C106 0.096(6) 0.087(5) 0.085(5) 0.012(5) 0.003(5) -0.014(5)
C107 0.158(7) 0.075(5) 0.083(5) 0.006(4) 0.018(5) 0.014(5)
C108 0.108(6) 0.075(5) 0.070(5) 0.003(4) 0.020(4) 0.011(4)
C110 0.129(6) 0.094(5) 0.040(3) 0.005(3) 0.001(4) -0.002(4)
C111 0.135(13) 0.112(11) 0.080(10) -0.028(9) -0.004(9) -0.005(10)
C112 0.179(8) 0.095(5) 0.051(4) -0.004(4) 0.024(5) 0.007(5)
C114 0.124(5) 0.094(5) 0.064(4) 0.016(4) 0.002(4) -0.010(4)
C115 0.191(17) 0.104(11) 0.073(9) -0.021(8) 0.022(10) -0.048(11)
C116 0.153(7) 0.071(4) 0.073(5) 0.004(4) 0.020(5) 0.012(5)
C118 0.143(6) 0.073(4) 0.041(4) 0.003(3) 0.016(4) -0.005(4)
C120 0.128(6) 0.111(5) 0.074(5) 0.004(5) 0.024(5) 0.024(5)
C121 0.146(15) 0.136(13) 0.097(11) -0.017(10) 0.040(10) -0.048(11)
C122 0.145(6) 0.072(4) 0.030(4) -0.004(4) -0.008(4) -0.002(4)
C123 0.144(6) 0.078(5) 0.046(4) 0.005(4) 0.019(4) -0.007(5)
C124 0.125(6) 0.104(5) 0.068(5) -0.001(5) 0.024(5) 0.025(5)
C125 0.120(12) 0.113(11) 0.089(10) 0.002(9) -0.001(9) -0.028(9)
C126 0.138(6) 0.092(5) 0.043(4) -0.011(4) -0.002(4) -0.003(5)
C127 0.118(6) 0.087(5) 0.056(4) 0.016(4) 0.000(4) -0.011(4)
C128 0.132(6) 0.115(5) 0.080(5) 0.003(4) 0.025(5) 0.025(5)
C129 0.119(6) 0.085(5) 0.032(4) -0.004(4) 0.004(4) -0.001(5)
C130 0.153(7) 0.121(6) 0.094(6) 0.020(5) 0.006(6) -0.001(6)
C243 0.153(7) 0.121(6) 0.097(6) 0.021(6) 0.006(6) -0.001(6)
C74 0.150(7) 0.119(6) 0.096(6) 0.021(5) 0.007(6) -0.002(6)
C245 0.145(7) 0.114(6) 0.090(5) 0.020(5) 0.007(5) -0.003(5)
C132 0.139(6) 0.108(5) 0.081(5) 0.019(4) 0.006(5) -0.006(5)
C247 0.146(7) 0.116(6) 0.088(5) 0.020(5) 0.007(5) -0.003(5)
C131 0.149(6) 0.085(4) 0.052(4) 0.008(4) 0.019(4) -0.010(4)
C133 0.152(7) 0.104(6) 0.047(4) -0.013(4) 0.009(5) 0.009(5)
C135 0.105(6) 0.074(5) 0.068(5) 0.005(4) 0.020(4) 0.013(4)
C136 0.206(9) 0.126(6) 0.089(6) -0.008(5) 0.030(6) 0.004(6)
C255 0.200(8) 0.118(6) 0.081(5) -0.007(5) 0.030(5) 0.006(6)
C48 0.205(9) 0.126(6) 0.090(6) -0.009(5) 0.031(6) 0.005(7)
C257 0.210(9) 0.132(7) 0.096(6) -0.008(6) 0.032(6) 0.004(7)
C138 0.210(9) 0.132(7) 0.096(6) -0.008(6) 0.031(6) 0.003(7)
C259 0.209(9) 0.130(7) 0.094(6) -0.009(6) 0.030(6) 0.003(7)
C137 0.110(6) 0.072(5) 0.043(4) 0.004(4) 0.005(4) 0.013(4)
C139 0.124(6) 0.106(5) 0.068(5) 0.002(5) 0.023(5) 0.022(5)
C141 0.094(6) 0.083(5) 0.083(5) 0.015(5) 0.004(5) -0.014(5)
C142 0.202(9) 0.155(7) 0.100(6) -0.001(5) 0.035(6) 0.053(6)
C267 0.195(9) 0.145(7) 0.091(6) -0.002(6) 0.033(6) 0.052(6)
C80 0.188(9) 0.137(7) 0.084(6) -0.004(6) 0.031(6) 0.052(6)
C269 0.183(9) 0.129(7) 0.079(5) -0.004(5) 0.027(6) 0.051(6)
C144 0.189(9) 0.137(7) 0.086(6) -0.003(6) 0.029(6) 0.052(6)
C271 0.195(9) 0.147(7) 0.093(6) -0.002(6) 0.032(6) 0.054(6)
C143 0.089(5) 0.109(5) 0.063(4) 0.011(4) 0.001(4) 0.008(4)
C145 0.094(5) 0.097(5) 0.069(5) 0.002(4) 0.002(4) 0.012(4)
C146 0.123(5) 0.086(4) 0.067(4) -0.016(4) 0.005(4) 0.012(4)
C147 0.128(6) 0.089(5) 0.072(5) -0.018(4) 0.004(5) 0.012(5)
C148 0.133(6) 0.093(5) 0.077(5) -0.018(5) 0.004(5) 0.013(5)
C149 0.134(6) 0.093(5) 0.077(5) -0.017(5) 0.004(5) 0.015(5)
C151 0.132(6) 0.092(5) 0.076(5) -0.016(5) 0.005(5) 0.016(5)
C152 0.128(6) 0.089(5) 0.071(5) -0.016(4) 0.005(5) 0.015(5)
C150 0.154(12) 0.131(11) 0.127(11) -0.005(10) 0.015(10) -0.002(10)
C153 0.213(15) 0.136(11) 0.112(10) 0.003(10) 0.022(11) 0.016(11)
C154 0.135(16) 0.126(14) 0.098(13) 0.030(11) 0.011(11) -0.039(11)
C155 0.137(6) 0.094(5) 0.090(5) -0.004(4) 0.011(5) 0.019(5)
C52 0.142(6) 0.096(5) 0.094(6) -0.007(5) 0.014(5) 0.019(5)
C157 0.146(7) 0.099(6) 0.098(6) -0.007(5) 0.015(6) 0.020(6)
C87 0.148(7) 0.103(6) 0.101(6) -0.006(5) 0.015(6) 0.021(6)
C159 0.145(7) 0.103(6) 0.100(6) -0.006(5) 0.015(6) 0.023(6)
C24 0.141(6) 0.101(5) 0.095(6) -0.005(5) 0.013(5) 0.022(5)
C156 0.132(12) 0.104(10) 0.079(9) -0.027(8) 0.005(8) 0.002(9)
C158 0.108(6) 0.078(5) 0.073(5) 0.006(4) 0.018(4) 0.014(4)
C160 0.116(12) 0.108(11) 0.082(10) -0.003(9) 0.009(9) -0.032(9)
C161 0.143(6) 0.129(6) 0.098(5) 0.004(5) 0.024(5) 0.026(5)
C89 0.149(7) 0.136(6) 0.106(6) 0.004(6) 0.024(6) 0.027(6)
C163 0.152(7) 0.140(7) 0.111(6) 0.003(6) 0.025(6) 0.027(6)
C54 0.150(7) 0.140(7) 0.111(7) 0.004(6) 0.025(6) 0.028(6)
C165 0.150(7) 0.140(7) 0.113(6) 0.006(6) 0.024(6) 0.026(6)
C91 0.148(7) 0.136(6) 0.109(6) 0.005(6) 0.024(6) 0.025(6)
C162 0.165(7) 0.079(4) 0.090(5) 0.004(4) 0.017(5) 0.015(5)
C164 0.119(5) 0.080(4) 0.049(4) 0.006(3) 0.002(4) 0.011(4)
C166 0.121(6) 0.084(5) 0.031(4) 0.001(4) 0.004(4) 0.002(5)
C167 0.110(6) 0.075(5) 0.072(5) 0.012(4) 0.013(5) -0.003(4)
C168 0.099(5) 0.105(5) 0.081(5) 0.000(4) -0.004(4) 0.015(4)
C169 0.105(6) 0.122(6) 0.093(5) 0.010(5) 0.003(5) 0.012(5)
C93 0.108(6) 0.124(6) 0.097(6) 0.011(5) 0.002(5) 0.016(5)
C171 0.110(6) 0.124(6) 0.097(6) 0.013(6) 0.001(5) 0.016(6)
C56 0.109(6) 0.124(6) 0.093(6) 0.012(5) 0.000(5) 0.015(5)
C173 0.106(6) 0.122(6) 0.089(5) 0.010(5) 0.000(5) 0.014(5)
C95 0.101(5) 0.118(5) 0.084(5) 0.010(4) 0.001(4) 0.013(4)
C170 0.150(8) 0.098(6) 0.044(4) -0.011(4) 0.009(5) 0.010(5)
C172 0.145(6) 0.079(5) 0.048(4) 0.005(4) 0.017(4) -0.009(5)
C174 0.109(5) 0.078(4) 0.056(4) -0.012(4) 0.009(4) 0.004(4)
C175 0.184(16) 0.100(10) 0.068(8) -0.015(8) 0.028(10) -0.054(10)
C176 0.087(5) 0.106(5) 0.057(4) 0.011(4) 0.000(4) 0.006(4)
C177 0.156(6) 0.095(5) 0.061(4) 0.012(4) 0.021(4) -0.013(5)
C97 0.160(7) 0.101(5) 0.064(5) 0.010(4) 0.022(5) -0.014(5)
C179 0.163(7) 0.105(6) 0.067(5) 0.011(5) 0.022(5) -0.014(6)
C58 0.163(7) 0.107(6) 0.067(5) 0.015(5) 0.022(5) -0.015(6)
C181 0.164(7) 0.104(6) 0.068(5) 0.017(5) 0.021(5) -0.014(6)
C99 0.161(7) 0.100(5) 0.066(5) 0.016(4) 0.021(5) -0.014(5)
C178 0.106(6) 0.072(5) 0.069(5) 0.011(4) 0.010(4) 0.000(4)
C180 0.092(5) 0.098(5) 0.072(5) -0.001(4) 0.001(4) 0.011(4)
C182 0.126(5) 0.085(4) 0.079(5) -0.003(4) 0.007(4) 0.017(4)
C183 0.150(15) 0.122(12) 0.095(11) -0.009(10) 0.030(10) -0.045(11)
C184 0.105(5) 0.093(5) 0.079(5) -0.002(4) 0.011(5) -0.008(5)
C185 0.106(5) 0.101(5) 0.086(5) 0.002(4) 0.012(4) -0.007(4)
C101 0.107(6) 0.103(6) 0.089(5) 0.002(5) 0.012(5) -0.008(5)
C187 0.109(6) 0.106(6) 0.092(6) 0.003(5) 0.012(5) -0.007(5)
C60 0.110(6) 0.108(6) 0.093(6) 0.003(5) 0.012(5) -0.006(5)
C189 0.110(6) 0.108(6) 0.092(6) 0.002(5) 0.011(5) -0.004(5)
C103 0.108(6) 0.105(6) 0.090(5) 0.002(5) 0.010(5) -0.004(5)
C186 0.102(5) 0.104(5) 0.097(5) 0.010(4) 0.001(4) -0.012(4)
C188 0.106(6) 0.111(6) 0.103(6) 0.008(5) -0.002(5) -0.012(5)
C190 0.109(6) 0.117(6) 0.106(6) 0.007(5) -0.002(5) -0.012(5)
C192 0.109(6) 0.119(6) 0.106(6) 0.008(5) -0.002(5) -0.011(5)
C194 0.108(6) 0.117(6) 0.104(6) 0.009(5) 0.001(5) -0.011(5)
C196 0.105(6) 0.111(6) 0.100(6) 0.010(5) 0.002(5) -0.010(5)
C191 0.159(7) 0.123(6) 0.060(4) -0.012(4) 0.007(5) 0.011(5)
C22 0.162(8) 0.129(6) 0.065(5) -0.014(5) 0.006(5) 0.015(6)
C193 0.165(8) 0.134(7) 0.069(5) -0.015(5) 0.006(6) 0.016(6)
C105 0.166(8) 0.136(7) 0.071(5) -0.013(5) 0.007(6) 0.016(6)
C195 0.166(8) 0.135(7) 0.071(5) -0.010(5) 0.006(6) 0.014(6)
C62 0.163(8) 0.130(6) 0.066(5) -0.009(5) 0.007(5) 0.012(6)
C197 0.146(14) 0.125(12) 0.090(10) -0.012(9) 0.032(10) -0.049(11)
C198 0.139(6) 0.093(5) 0.042(4) -0.010(4) 0.000(4) -0.003(5)
C199 0.157(7) 0.098(5) 0.055(4) -0.008(4) -0.009(5) -0.002(5)
C41 0.154(6) 0.092(5) 0.048(4) -0.008(4) -0.008(4) -0.002(4)
C201 0.158(7) 0.098(5) 0.057(4) -0.008(4) -0.007(5) -0.003(5)
C109 0.160(7) 0.103(6) 0.062(5) -0.009(5) -0.006(5) -0.004(5)
C203 0.161(7) 0.106(6) 0.061(5) -0.009(5) -0.008(5) -0.007(6)
C64 0.159(7) 0.104(6) 0.060(5) -0.007(5) -0.009(5) -0.005(5)
C200 0.143(6) 0.075(5) 0.045(4) 0.003(4) 0.017(4) -0.006(5)
C204 0.148(6) 0.105(5) 0.051(4) -0.014(4) 0.003(4) -0.009(5)
C205 0.189(8) 0.104(5) 0.065(4) -0.006(4) 0.028(5) 0.009(5)
C206 0.158(7) 0.075(5) 0.081(5) 0.003(4) 0.019(5) 0.013(5)
C207 0.170(7) 0.127(6) 0.069(4) 0.010(5) -0.025(5) -0.039(6)
C31 0.175(8) 0.131(6) 0.073(5) 0.011(5) -0.025(6) -0.038(6)
C209 0.178(8) 0.135(7) 0.076(5) 0.012(5) -0.025(6) -0.038(7)
C113 0.180(8) 0.138(7) 0.079(5) 0.012(6) -0.027(6) -0.037(7)
C211 0.178(8) 0.139(7) 0.081(5) 0.012(6) -0.027(6) -0.037(7)
C66 0.176(8) 0.135(6) 0.078(5) 0.011(5) -0.026(6) -0.038(6)
C208 0.111(5) 0.080(4) 0.077(4) 0.004(4) 0.017(4) 0.014(4)
C210 0.107(6) 0.073(5) 0.070(5) 0.010(4) 0.010(4) -0.003(4)
C212 0.092(5) 0.111(5) 0.070(4) 0.009(4) 0.001(4) 0.011(4)
C213 0.147(17) 0.114(13) 0.130(16) 0.017(12) -0.025(13) -0.063(13)
C214 0.092(6) 0.084(5) 0.084(5) 0.017(5) 0.005(5) -0.014(5)
C215 0.162(12) 0.140(11) 0.073(8) 0.001(9) 0.022(9) 0.000(9)
C217 0.161(7) 0.122(6) 0.065(5) -0.016(5) 0.006(5) -0.018(6)
C117 0.157(7) 0.117(5) 0.061(4) -0.015(4) 0.005(4) -0.015(5)
C219 0.162(7) 0.125(6) 0.068(5) -0.015(5) 0.006(5) -0.018(6)
C68 0.164(8) 0.129(6) 0.071(5) -0.015(5) 0.007(5) -0.019(6)
C221 0.165(8) 0.129(6) 0.070(5) -0.017(5) 0.007(5) -0.020(6)
C119 0.164(8) 0.126(6) 0.068(5) -0.017(5) 0.006(5) -0.020(6)
C218 0.089(5) 0.108(5) 0.065(4) 0.007(4) 0.000(4) 0.010(4)
C220 0.143(6) 0.099(5) 0.048(4) -0.013(4) 0.000(4) -0.006(5)
C222 0.114(17) 0.094(14) 0.072(13) -0.010(12) -0.018(12) -0.015(12)
C223 0.160(12) 0.120(10) 0.128(11) -0.007(9) 0.015(10) 0.007(10)
C224 0.109(6) 0.073(5) 0.073(5) 0.011(4) 0.012(5) 0.002(4)
C225 0.115(6) 0.077(4) 0.069(4) -0.003(4) 0.001(4) 0.013(4)
C226 0.105(5) 0.093(5) 0.078(5) -0.001(4) 0.009(5) -0.009(5)
C227 0.167(12) 0.146(11) 0.076(8) 0.011(9) 0.024(9) -0.009(9)
C228 0.109(5) 0.112(5) 0.094(5) -0.003(4) -0.008(5) 0.018(5)
C230 0.114(6) 0.117(6) 0.104(6) -0.003(5) -0.011(5) 0.020(5)
C232 0.119(6) 0.121(6) 0.109(6) -0.004(5) -0.012(6) 0.020(6)
C234 0.118(6) 0.121(6) 0.109(6) -0.007(6) -0.013(6) 0.022(6)
C235 0.116(6) 0.120(6) 0.106(6) -0.008(5) -0.011(6) 0.020(6)
C237 0.113(6) 0.117(6) 0.101(6) -0.005(5) -0.010(5) 0.020(5)
C231 0.170(17) 0.133(13) 0.144(16) -0.001(13) 0.038(14) -0.059(13)
C236 0.116(6) 0.086(5) 0.086(5) 0.001(4) 0.012(4) 0.017(4)
C19 0.117(6) 0.088(5) 0.087(6) 0.000(5) 0.012(5) 0.017(5)
C18 0.118(6) 0.088(5) 0.088(6) -0.001(5) 0.011(5) 0.017(5)
C17 0.119(6) 0.088(6) 0.089(6) -0.001(5) 0.010(5) 0.018(5)
C16 0.119(6) 0.088(5) 0.089(6) -0.001(5) 0.010(5) 0.018(5)
C15 0.118(6) 0.088(5) 0.089(6) -0.001(5) 0.011(5) 0.018(5)
C238 0.184(8) 0.099(5) 0.058(4) -0.005(4) 0.026(5) 0.008(5)
C239 0.097(5) 0.101(5) 0.074(5) 0.003(4) 0.000(4) 0.014(4)
C241 0.121(6) 0.080(5) 0.075(5) -0.005(4) 0.005(4) 0.016(5)
C242 0.154(7) 0.110(6) 0.050(4) -0.012(4) 0.008(4) 0.010(5)
C244 0.105(5) 0.095(5) 0.080(5) -0.002(4) 0.010(5) -0.008(5)
C246 0.096(5) 0.093(5) 0.089(5) 0.012(4) 0.003(4) -0.014(4)
C248 0.110(6) 0.075(5) 0.073(5) 0.012(4) 0.012(5) -0.001(4)
C250 0.104(5) 0.095(5) 0.081(5) -0.002(4) 0.013(5) -0.008(5)
C252 0.183(8) 0.097(5) 0.056(4) -0.005(4) 0.027(5) 0.009(5)
C254 0.152(7) 0.104(6) 0.046(4) -0.010(4) 0.011(5) 0.009(5)
C256 0.095(5) 0.102(5) 0.076(5) -0.001(5) -0.001(4) 0.013(5)
C260 0.146(10) 0.115(8) 0.119(9) -0.010(7) 0.023(7) 0.013(7)
C262 0.138(6) 0.100(6) 0.068(5) 0.011(5) -0.007(5) 0.006(5)
C264 0.136(6) 0.100(6) 0.067(5) 0.009(5) -0.007(5) 0.008(5)
C266 0.132(6) 0.095(5) 0.063(5) 0.010(4) -0.006(5) 0.009(5)
C268 0.127(6) 0.090(5) 0.057(4) 0.010(4) -0.003(4) 0.007(4)
C270 0.133(6) 0.094(5) 0.063(5) 0.011(4) -0.003(5) 0.004(5)
C272 0.136(6) 0.098(6) 0.066(5) 0.013(5) -0.005(5) 0.004(5)
C273 0.088(5) 0.104(5) 0.057(4) 0.010(4) -0.002(4) 0.006(4)
C274 0.144(6) 0.099(5) 0.046(4) -0.011(4) 0.002(4) -0.005(5)
C276 0.26(2) 0.160(17) 0.084(11) -0.003(14) 0.057(13) -0.07(2)
C277 0.140(6) 0.105(5) 0.051(4) 0.012(4) -0.002(4) -0.005(5)
C278 0.146(7) 0.113(6) 0.056(4) 0.013(4) -0.004(5) -0.007(5)
C279 0.150(7) 0.117(6) 0.061(5) 0.015(5) -0.006(5) -0.008(6)
C280 0.151(7) 0.117(6) 0.064(5) 0.018(5) -0.005(5) -0.007(6)
C281 0.150(7) 0.114(6) 0.064(5) 0.017(5) -0.004(5) -0.006(6)
C283 0.145(7) 0.110(6) 0.058(4) 0.016(4) -0.003(5) -0.005(5)
C282 0.27(2) 0.163(16) 0.090(10) 0.000(14) 0.051(12) -0.06(2)
C284 0.094(6) 0.089(5) 0.087(5) 0.014(5) 0.004(5) -0.014(5)
C285 0.165(16) 0.126(13) 0.132(15) -0.001(12) 0.036(13) -0.066(12)
C286 0.216(15) 0.136(11) 0.118(10) 0.005(10) 0.022(11) 0.018(11)
C287 0.158(10) 0.132(8) 0.061(5) 0.003(6) 0.023(6) -0.009(7)
C288 0.105(5) 0.097(5) 0.083(4) -0.001(4) 0.011(4) -0.007(4)
Cl2 0.194(12) 0.47(3) 0.158(11) 0.090(14) 0.030(9) 0.033(14)
Cl7 0.262(17) 0.269(16) 0.186(12) 0.039(11) -0.020(11) -0.056(12)
C233 0.13(3) 0.28(5) 0.13(3) -0.09(3) 0.00(2) -0.05(3)
Cl5 0.46(4) 0.53(4) 0.209(18) 0.13(2) 0.12(2) 0.12(3)
Cl9 0.35(2) 0.246(16) 0.228(16) -0.081(13) 0.076(16) -0.033(15)
C229 0.46(4) 0.52(4) 0.207(19) 0.13(2) 0.12(2) 0.12(3)

loop_
_atom_type_symbol
_atom_type_description
_atom_type_scat_dispersion_real
_atom_type_scat_dispersion_imag
_atom_type_scat_source
C C 0.0181 0.0091 'International Tables Vol C Tables 4.2.6.8 and 6.1.1.4'
H H 0.0000 0.0000 'International Tables Vol C Tables 4.2.6.8 and 6.1.1.4'
Ag Ag 0.1306 4.2820 'International Tables Vol C Tables 4.2.6.8 and 6.1.1.4'
Cl Cl 0.3639 0.7018 'International Tables Vol C Tables 4.2.6.8 and 6.1.1.4'
N N 0.0311 0.0180 'International Tables Vol C Tables 4.2.6.8 and 6.1.1.4'
Na Na 0.1353 0.1239 'International Tables Vol C Tables 4.2.6.8 and 6.1.1.4'
O O 0.0492 0.0322 'International Tables Vol C Tables 4.2.6.8 and 6.1.1.4'
S S 0.3331 0.5567 'International Tables Vol C Tables 4.2.6.8 and 6.1.1.4'

loop_
_geom_angle_atom_site_label_1
_geom_angle_atom_site_label_2
_geom_angle_atom_site_label_3
_geom_angle
_geom_angle_site_symmetry_1
_geom_angle_site_symmetry_3
_geom_angle_publ_flag
Ag1A Ag1 Ag16 111.4(9) . . ?
Ag1A Ag1 Ag24 132.5(8) . . ?
Ag1A Ag1 Ag30 128.8(9) . . ?
Ag1A Ag1 Ag31 111.3(8) . . ?
Ag1A Ag1 O3 101.9(9) . . ?
Ag1A Ag1 O8 88.4(10) . . ?
Ag1A Ag1 O14 103.4(9) . . ?
Ag1A Ag1 O19 116.3(10) . . ?
Ag1A Ag1 N2 8.7(11) . . ?
Ag24 Ag1 Ag16 73.71(7) . . ?
Ag24 Ag1 Ag30 74.03(7) . . ?
Ag30 Ag1 Ag16 118.80(9) . . ?
Ag31 Ag1 Ag16 73.88(7) . . ?
Ag31 Ag1 Ag24 115.25(9) . . ?
Ag31 Ag1 Ag30 75.12(7) . . ?
O3 Ag1 Ag16 118.0(4) . . ?
O3 Ag1 Ag24 117.4(3) . . ?
O3 Ag1 Ag30 45.4(3) . . ?
O3 Ag1 Ag31 45.2(4) . . ?
O8 Ag1 Ag16 44.1(3) . . ?
O8 Ag1 Ag24 116.6(3) . . ?
O8 Ag1 Ag30 120.9(3) . . ?
O8 Ag1 Ag31 46.9(3) . . ?
O8 Ag1 O3 88.6(5) . . ?
O8 Ag1 O14 84.6(4) . . ?
O8 Ag1 N2 96.2(7) . . ?
O14 Ag1 Ag16 44.1(3) . . ?
O14 Ag1 Ag24 46.1(3) . . ?
O14 Ag1 Ag30 119.1(3) . . ?
O14 Ag1 Ag31 116.6(3) . . ?
O14 Ag1 O3 153.5(4) . . ?
O19 Ag1 Ag16 118.0(3) . . ?
O19 Ag1 Ag24 45.0(3) . . ?
O19 Ag1 Ag30 45.6(3) . . ?
O19 Ag1 Ag31 119.0(3) . . ?
O19 Ag1 O3 88.4(5) . . ?
O19 Ag1 O8 155.1(4) . . ?
O19 Ag1 O14 87.2(5) . . ?
O19 Ag1 N2 108.3(7) . . ?
N2 Ag1 Ag16 115.0(6) . . ?
N2 Ag1 Ag24 124.8(5) . . ?
N2 Ag1 Ag30 126.2(6) . . ?
N2 Ag1 Ag31 119.5(6) . . ?
N2 Ag1 O3 105.8(5) . . ?
N2 Ag1 O14 100.4(5) . . ?
Ag1 Ag1A O8 66.4(9) . . ?
Ag1 Ag1A N2 164(2) . . ?
Ag1 Ag1A C69 94.9(11) . . ?
Ag1 Ag1A C222 174.2(13) . . ?
O8 Ag1A C69 28.5(5) . . ?
N2 Ag1A O8 127.8(16) . . ?
N2 Ag1A C69 99.5(15) . . ?
N2 Ag1A C222 12.1(14) . . ?
C222 Ag1A O8 115.9(10) . . ?
C222 Ag1A C69 87.5(10) . . ?
Ag2A Ag2 Ag6 95.6(4) . . ?
Ag2A Ag2 Ag6B 107.4(4) . . ?
Ag2A Ag2 Ag30 136.8(4) . . ?
Ag2A Ag2 Cl3 50.5(4) . . ?
Ag2A Ag2 Cl8 146.5(4) . . ?
Ag2A Ag2 S20 87.9(3) . . ?
Ag2A Ag2 S22 88.0(3) . . ?
Ag6B Ag2 Ag6 19.34(16) . . ?
Ag30 Ag2 Ag6 123.37(12) . . ?
Ag30 Ag2 Ag6B 115.30(17) . . ?
Cl3 Ag2 Ag6 51.29(18) . . ?
Cl3 Ag2 Ag6B 69.1(2) . . ?
Cl3 Ag2 Ag30 143.08(14) . . ?
Cl8 Ag2 Ag6 52.91(15) . . ?
Cl8 Ag2 Ag6B 46.71(19) . . ?
Cl8 Ag2 Ag30 70.75(13) . . ?
Cl8 Ag2 Cl3 96.20(19) . . ?
S20 Ag2 Ag6 133.31(17) . . ?
S20 Ag2 Ag6B 145.9(2) . . ?
S20 Ag2 Ag30 52.74(11) . . ?
S20 Ag2 Cl3 101.63(19) . . ?
S20 Ag2 Cl8 105.17(18) . . ?
S20 Ag2 S22 142.30(19) . . ?
S22 Ag2 Ag6 84.38(16) . . ?
S22 Ag2 Ag6B 70.2(2) . . ?
S22 Ag2 Ag30 111.58(13) . . ?
S22 Ag2 Cl3 104.36(18) . . ?
S22 Ag2 Cl8 98.68(18) . . ?
Ag2 Ag2A Ag3A 131.9(5) . . ?
Ag2 Ag2A Ag34 100.5(4) . . ?
Ag2 Ag2A Cl3 106.8(5) . . ?
Ag2 Ag2A S20 66.6(3) . . ?
Ag2 Ag2A S22 66.7(3) . . ?
Ag34 Ag2A Ag3A 99.8(2) . . ?
Cl3 Ag2A Ag3A 40.1(3) . . ?
Cl3 Ag2A Ag34 74.7(2) . . ?
Cl3 Ag2A S20 111.8(3) . . ?
Cl3 Ag2A S22 115.0(3) . . ?
S20 Ag2A Ag3A 92.1(2) . . ?
S20 Ag2A Ag34 166.6(3) . . ?
S20 Ag2A S22 120.8(3) . . ?
S22 Ag2A Ag3A 146.9(3) . . ?
S22 Ag2A Ag34 47.06(14) . . ?
Ag3A Ag3 Ag5 76.8(5) . . ?
Ag3A Ag3 Ag5A 80.2(6) . . ?
Ag3A Ag3 Ag7 132.9(4) . . ?
Ag3A Ag3 Ag25 141.0(4) . . ?
Ag3A Ag3 Ag37 58.4(3) . . ?
Ag3A Ag3 Cl6 127.1(5) . . ?
Ag3A Ag3 S12 81.9(4) . . ?
Ag3A Ag3 S17 92.6(4) . . ?
Ag3A Ag3 Na1 96.1(5) . . ?
Ag5 Ag3 Ag25 103.26(13) . . ?
Ag5 Ag3 Ag37 60.4(2) . . ?
Ag5 Ag3 Na1 57.0(2) . . ?
Ag5A Ag3 Ag5 7.1(3) . . ?
Ag5A Ag3 Ag25 96.7(3) . . ?
Ag5A Ag3 Ag37 56.8(4) . . ?
Ag5A Ag3 Na1 62.2(4) . . ?
Ag7 Ag3 Ag5 111.0(2) . . ?
Ag7 Ag3 Ag5A 113.3(5) . . ?
Ag7 Ag3 Ag25 84.28(7) . . ?
Ag7 Ag3 Ag37 166.09(9) . . ?
Ag7 Ag3 Na1 58.93(12) . . ?
Ag25 Ag3 Ag37 87.21(6) . . ?
Ag25 Ag3 Na1 116.90(12) . . ?
Cl6 Ag3 Ag5 51.9(2) . . ?
Cl6 Ag3 Ag5A 50.4(5) . . ?
Cl6 Ag3 Ag7 67.88(12) . . ?
Cl6 Ag3 Ag25 71.63(13) . . ?
Cl6 Ag3 Ag37 98.98(12) . . ?
Cl6 Ag3 Na1 48.44(15) . . ?
S12 Ag3 Ag5 116.01(18) . . ?
S12 Ag3 Ag5A 122.9(3) . . ?
S12 Ag3 Ag7 52.34(10) . . ?
S12 Ag3 Ag25 128.74(13) . . ?
S12 Ag3 Ag37 140.17(13) . . ?
S12 Ag3 Cl6 107.77(18) . . ?
S12 Ag3 Na1 66.62(15) . . ?
S17 Ag3 Ag5 97.12(19) . . ?
S17 Ag3 Ag5A 90.8(3) . . ?
S17 Ag3 Ag7 129.97(14) . . ?
S17 Ag3 Ag25 48.49(12) . . ?
S17 Ag3 Ag37 46.68(11) . . ?
S17 Ag3 Cl6 104.06(19) . . ?
S17 Ag3 S12 143.78(19) . . ?
S17 Ag3 Na1 149.49(17) . . ?
Na1 Ag3 Ag37 116.29(13) . . ?
Ag2A Ag3A Na1 108.0(3) . . ?
Ag3 Ag3A Ag2A 162.4(6) . . ?
Ag3 Ag3A Ag5 81.3(6) . . ?
Ag3 Ag3A Ag5A 78.0(7) . . ?
Ag3 Ag3A Ag37 100.9(4) . . ?
Ag3 Ag3A Cl3 127.6(8) . . ?
Ag3 Ag3A S12 70.1(4) . . ?
Ag3 Ag3A S17 60.7(3) . . ?
Ag3 Ag3A Na1 64.8(5) . . ?
Ag5 Ag3A Ag2A 81.7(3) . . ?
Ag5 Ag3A Ag5A 7.1(4) . . ?
Ag5 Ag3A Na1 53.8(3) . . ?
Ag5A Ag3A Ag2A 84.6(5) . . ?
Ag5A Ag3A Na1 58.3(5) . . ?
Ag37 Ag3A Ag2A 67.8(2) . . ?
Ag37 Ag3A Ag5 65.9(3) . . ?
Ag37 Ag3A Ag5A 60.9(4) . . ?
Ag37 Ag3A Na1 119.1(3) . . ?
Cl3 Ag3A Ag2A 41.2(3) . . ?
Cl3 Ag3A Ag5 54.0(3) . . ?
Cl3 Ag3A Ag5A 60.0(4) . . ?
Cl3 Ag3A Ag37 85.7(3) . . ?
Cl3 Ag3A S12 101.7(3) . . ?
Cl3 Ag3A S17 135.1(4) . . ?
Cl3 Ag3A Na1 66.9(3) . . ?
S12 Ag3A Ag2A 121.5(3) . . ?
S12 Ag3A Ag5 113.8(4) . . ?
S12 Ag3A Ag5A 117.7(6) . . ?
S12 Ag3A Ag37 170.6(4) . . ?
S12 Ag3A S17 119.8(3) . . ?
S12 Ag3A Na1 59.9(2) . . ?
S17 Ag3A Ag2A 115.4(3) . . ?
S17 Ag3A Ag5 91.5(3) . . ?
S17 Ag3A Ag5A 84.5(4) . . ?
S17 Ag3A Ag37 51.55(15) . . ?
S17 Ag3A Na1 118.6(4) . . ?
Ag4A Ag4 Ag18 85.5(2) . . ?
Ag4A Ag4 Ag20 75.8(2) . . ?
Ag4A Ag4 S4 78.1(2) . . ?
Ag4A Ag4 S14 68.9(2) . . ?
Ag4A Ag4 N5 172.2(7) . . ?
Ag18 Ag4 Ag20 90.18(9) . . ?
S4 Ag4 Ag18 52.72(11) . . ?
S4 Ag4 Ag20 135.89(16) . . ?
S4 Ag4 S14 142.5(2) . . ?
S14 Ag4 Ag18 137.42(16) . . ?
S14 Ag4 Ag20 51.65(12) . . ?
N5 Ag4 Ag18 101.2(8) . . ?
N5 Ag4 Ag20 99.9(7) . . ?
N5 Ag4 S4 109.2(6) . . ?
N5 Ag4 S14 103.2(7) . . ?
Ag4 Ag4A Ag5 175.7(3) . . ?
Ag4 Ag4A Ag5A 172.6(4) . . ?
Ag4 Ag4A Ag5B 157.4(4) . . ?
Ag4 Ag4A Ag18 73.1(2) . . ?
Ag4 Ag4A Ag20 82.9(2) . . ?
Ag4 Ag4A Ag35 116.4(3) . . ?
Ag4 Ag4A Cl11 131.9(3) . . ?
Ag4 Ag4A S4 75.5(2) . . ?
Ag4 Ag4A S14 84.7(2) . . ?
Ag5 Ag4A Ag35 59.3(2) . . ?
Ag5A Ag4A Ag5 6.3(5) . . ?
Ag5A Ag4A Ag5B 29.5(5) . . ?
Ag5A Ag4A Ag18 109.3(5) . . ?
Ag5A Ag4A Ag35 61.4(5) . . ?
Ag5B Ag4A Ag5 26.2(4) . . ?
Ag5B Ag4A Ag35 79.7(3) . . ?
Ag18 Ag4A Ag5 111.1(2) . . ?
Ag18 Ag4A Ag5B 90.8(3) . . ?
Ag18 Ag4A Ag35 170.39(16) . . ?
Ag20 Ag4A Ag5 96.14(19) . . ?
Ag20 Ag4A Ag5A 90.1(4) . . ?
Ag20 Ag4A Ag5B 113.3(4) . . ?
Ag20 Ag4A Ag18 89.20(10) . . ?
Ag20 Ag4A Ag35 93.07(8) . . ?
Cl11 Ag4A Ag5 51.1(2) . . ?
Cl11 Ag4A Ag5A 46.3(4) . . ?
Cl11 Ag4A Ag5B 49.8(4) . . ?
Cl11 Ag4A Ag18 68.32(14) . . ?
Cl11 Ag4A Ag20 69.12(15) . . ?
Cl11 Ag4A Ag35 103.81(17) . . ?
S4 Ag4A Ag5 107.8(2) . . ?
S4 Ag4A Ag5A 111.6(4) . . ?
S4 Ag4A Ag5B 82.1(4) . . ?
S4 Ag4A Ag18 50.76(12) . . ?
S4 Ag4A Ag20 138.38(17) . . ?
S4 Ag4A Ag35 128.36(17) . . ?
S4 Ag4A Cl11 100.08(19) . . ?
S14 Ag4A Ag5 91.4(3) . . ?
S14 Ag4A Ag5A 89.3(5) . . ?
S14 Ag4A Ag5B 117.4(4) . . ?
S14 Ag4A Ag18 139.13(18) . . ?
S14 Ag4A Ag20 53.65(13) . . ?
S14 Ag4A Ag35 47.12(12) . . ?
S14 Ag4A Cl11 106.6(2) . . ?
S14 Ag4A S4 153.2(3) . . ?
Ag3 Ag5 Ag4A 140.9(2) . . ?
Ag3 Ag5 Ag35 110.3(3) . . ?
Ag3 Ag5 Ag37 62.1(2) . . ?
Ag3A Ag5 Ag3 21.9(2) . . ?
Ag3A Ag5 Ag4A 152.2(3) . . ?
Ag3A Ag5 Ag35 129.9(4) . . ?
Ag3A Ag5 Ag37 53.5(2) . . ?
Ag4A Ag5 Ag35 61.8(2) . . ?
Ag4A Ag5 Ag37 101.9(2) . . ?
Ag5B Ag5 Ag3 129.1(10) . . ?
Ag5B Ag5 Ag3A 107.9(10) . . ?
Ag5B Ag5 Ag4A 75.0(8) . . ?
Ag5B Ag5 Ag35 120.1(10) . . ?
Ag5B Ag5 Ag37 78.9(9) . . ?
Ag5B Ag5 Cl1 69.7(9) . . ?
Ag5B Ag5 Cl3 74.9(8) . . ?
Ag5B Ag5 Cl6 176.7(8) . . ?
Ag5B Ag5 Cl11 70.0(7) . . ?
Ag5B Ag5 Na1 131.0(7) . . ?
Ag35 Ag5 Ag37 146.0(2) . . ?
Cl1 Ag5 Ag3 138.7(4) . . ?
Cl1 Ag5 Ag3A 133.5(3) . . ?
Cl1 Ag5 Ag4A 74.0(3) . . ?
Cl1 Ag5 Ag35 60.2(3) . . ?
Cl1 Ag5 Ag37 148.4(5) . . ?
Cl1 Ag5 Cl3 95.6(3) . . ?
Cl1 Ag5 Cl6 110.4(5) . . ?
Cl1 Ag5 Cl11 117.8(5) . . ?
Cl1 Ag5 Na1 76.7(3) . . ?
Cl3 Ag5 Ag3 63.3(3) . . ?
Cl3 Ag5 Ag3A 43.5(3) . . ?
Cl3 Ag5 Ag4A 149.9(5) . . ?
Cl3 Ag5 Ag35 137.2(4) . . ?
Cl3 Ag5 Ag37 72.0(3) . . ?
Cl3 Ag5 Cl6 108.3(4) . . ?
Cl3 Ag5 Cl11 116.7(5) . . ?
Cl3 Ag5 Na1 74.0(3) . . ?
Cl6 Ag5 Ag3 53.1(3) . . ?
Cl6 Ag5 Ag3A 74.5(4) . . ?
Cl6 Ag5 Ag4A 101.8(3) . . ?
Cl6 Ag5 Ag35 58.2(3) . . ?
Cl6 Ag5 Ag37 101.2(3) . . ?
Cl6 Ag5 Na1 51.6(3) . . ?
Cl11 Ag5 Ag3 103.5(3) . . ?
Cl11 Ag5 Ag3A 103.1(4) . . ?
Cl11 Ag5 Ag4A 50.9(2) . . ?
Cl11 Ag5 Ag35 105.9(3) . . ?
Cl11 Ag5 Ag37 51.0(2) . . ?
Cl11 Ag5 Cl6 107.5(3) . . ?
Cl11 Ag5 Na1 159.0(4) . . ?
Na1 Ag5 Ag3 63.7(3) . . ?
Na1 Ag5 Ag3A 71.6(3) . . ?
Na1 Ag5 Ag4A 128.2(4) . . ?
Na1 Ag5 Ag35 66.6(3) . . ?
Na1 Ag5 Ag37 124.4(4) . . ?
Ag3 Ag5A Ag3A 21.8(2) . . ?
Ag3 Ag5A Ag35 110.3(7) . . ?
Ag3 Ag5A Na1 61.1(4) . . ?
Ag3A Ag5A Ag35 127.2(8) . . ?
Ag3A Ag5A Na1 67.7(5) . . ?
Ag4A Ag5A Ag3 153.3(6) . . ?
Ag4A Ag5A Ag3A 164.8(7) . . ?
Ag4A Ag5A Ag35 63.6(5) . . ?
Ag4A Ag5A Ag37 111.0(6) . . ?
Ag4A Ag5A Na1 125.9(9) . . ?
Ag5B Ag5A Ag3 123.4(14) . . ?
Ag5B Ag5A Ag3A 101.6(13) . . ?
Ag5B Ag5A Ag4A 80.1(12) . . ?
Ag5B Ag5A Ag35 114.1(14) . . ?
Ag5B Ag5A Ag37 83.9(13) . . ?
Ag5B Ag5A Cl1 60.1(10) . . ?
Ag5B Ag5A Cl3 65.1(9) . . ?
Ag5B Ag5A Cl6 159.8(11) . . ?
Ag5B Ag5A Cl11 78.6(11) . . ?
Ag5B Ag5A Na1 111.6(9) . . ?
Ag35 Ag5A Na1 63.7(4) . . ?
Ag37 Ag5A Ag3 64.3(5) . . ?
Ag37 Ag5A Ag3A 54.8(5) . . ?
Ag37 Ag5A Ag35 158.4(6) . . ?
Ag37 Ag5A Na1 122.4(8) . . ?
Cl1 Ag5A Ag3 127.0(6) . . ?
Cl1 Ag5A Ag3A 120.4(5) . . ?
Cl1 Ag5A Ag4A 73.7(6) . . ?
Cl1 Ag5A Ag35 57.9(5) . . ?
Cl1 Ag5A Ag37 142.9(8) . . ?
Cl1 Ag5A Cl3 84.0(4) . . ?
Cl1 Ag5A Na1 69.2(4) . . ?
Cl3 Ag5A Ag3 61.1(5) . . ?
Cl3 Ag5A Ag3A 41.9(4) . . ?
Cl3 Ag5A Ag4A 144.7(9) . . ?
Cl3 Ag5A Ag35 125.4(6) . . ?
Cl3 Ag5A Ag37 72.0(6) . . ?
Cl3 Ag5A Na1 67.0(4) . . ?
Cl6 Ag5A Ag3 53.7(5) . . ?
Cl6 Ag5A Ag3A 74.5(7) . . ?
Cl6 Ag5A Ag4A 109.0(8) . . ?
Cl6 Ag5A Ag35 58.5(5) . . ?
Cl6 Ag5A Ag37 108.3(8) . . ?
Cl6 Ag5A Cl1 104.2(8) . . ?
Cl6 Ag5A Cl3 102.7(8) . . ?
Cl6 Ag5A Na1 48.3(4) . . ?
Cl11 Ag5A Ag3 112.6(9) . . ?
Cl11 Ag5A Ag3A 109.7(9) . . ?
Cl11 Ag5A Ag4A 55.5(5) . . ?
Cl11 Ag5A Ag35 114.3(8) . . ?
Cl11 Ag5A Ag37 55.5(5) . . ?
Cl11 Ag5A Cl1 119.0(10) . . ?
Cl11 Ag5A Cl3 118.3(10) . . ?
Cl11 Ag5A Cl6 121.6(7) . . ?
Cl11 Ag5A Na1 169.7(9) . . ?
Ag4A Ag5B Ag6A 128.5(7) . . ?
Ag4A Ag5B Ag37 102.0(4) . . ?
Ag5 Ag5B Ag4A 78.8(8) . . ?
Ag5 Ag5B Ag5A 14.0(8) . . ?
Ag5 Ag5B Ag6 111.5(9) . . ?
Ag5 Ag5B Ag6A 80.8(7) . . ?
Ag5 Ag5B Ag22 131.1(12) . . ?
Ag5 Ag5B Ag37 75.7(9) . . ?
Ag5 Ag5B Cl1 76.2(9) . . ?
Ag5 Ag5B Cl3 72.4(8) . . ?
Ag5 Ag5B Cl11 76.6(7) . . ?
Ag5A Ag5B Ag4A 70.4(10) . . ?
Ag5A Ag5B Ag6 125.3(11) . . ?
Ag5A Ag5B Ag6A 94.7(9) . . ?
Ag5A Ag5B Ag22 133.9(15) . . ?
Ag5A Ag5B Ag37 67.8(11) . . ?
Ag5A Ag5B Cl1 85.4(12) . . ?
Ag5A Ag5B Cl3 81.2(11) . . ?
Ag5A Ag5B Cl11 62.6(8) . . ?
Ag6 Ag5B Ag4A 135.9(8) . . ?
Ag6 Ag5B Ag6A 30.8(2) . . ?
Ag6 Ag5B Ag22 68.2(4) . . ?
Ag6 Ag5B Ag37 122.1(7) . . ?
Ag6 Ag5B Cl3 58.9(4) . . ?
Ag6A Ag5B Ag37 117.8(6) . . ?
Ag22 Ag5B Ag4A 73.3(5) . . ?
Ag22 Ag5B Ag6A 86.1(4) . . ?
Ag22 Ag5B Ag37 148.7(6) . . ?
Cl1 Ag5B Ag4A 76.0(5) . . ?
Cl1 Ag5B Ag6 66.0(4) . . ?
Cl1 Ag5B Ag6A 53.2(3) . . ?
Cl1 Ag5B Ag22 58.7(4) . . ?
Cl1 Ag5B Ag37 151.7(7) . . ?
Cl1 Ag5B Cl3 96.9(6) . . ?
Cl1 Ag5B Cl11 124.8(8) . . ?
Cl3 Ag5B Ag4A 151.2(7) . . ?
Cl3 Ag5B Ag6A 47.1(3) . . ?
Cl3 Ag5B Ag22 127.1(6) . . ?
Cl3 Ag5B Ag37 71.0(5) . . ?
Cl11 Ag5B Ag4A 52.1(3) . . ?
Cl11 Ag5B Ag6 168.6(9) . . ?
Cl11 Ag5B Ag6A 156.6(7) . . ?
Cl11 Ag5B Ag22 113.2(7) . . ?
Cl11 Ag5B Ag37 50.7(4) . . ?
Cl11 Ag5B Cl3 118.7(8) . . ?
Ag2 Ag6 Ag22 105.94(15) . . ?
Ag2 Ag6 Ag27 161.35(19) . . ?
Ag2 Ag6 Ag34 67.88(11) . . ?
Ag5B Ag6 Ag2 72.9(5) . . ?
Ag5B Ag6 Ag22 63.0(5) . . ?
Ag5B Ag6 Ag27 118.8(5) . . ?
Ag5B Ag6 Ag34 127.3(5) . . ?
Ag5B Ag6 Cl1 54.2(5) . . ?
Ag6A Ag6 Ag2 120.6(3) . . ?
Ag6A Ag6 Ag5B 98.9(5) . . ?
Ag6A Ag6 Ag22 122.4(3) . . ?
Ag6A Ag6 Ag27 73.8(2) . . ?
Ag6A Ag6 Ag34 73.7(2) . . ?
Ag6A Ag6 Cl1 70.3(2) . . ?
Ag6A Ag6 Cl3 67.0(3) . . ?
Ag6A Ag6 Cl8 167.4(3) . . ?
Ag6A Ag6 Cl10 69.7(2) . . ?
Ag6B Ag6 Ag2 78.7(5) . . ?
Ag6B Ag6 Ag5B 130.8(7) . . ?
Ag6B Ag6 Ag6A 130.2(6) . . ?
Ag6B Ag6 Ag22 88.4(5) . . ?
Ag6B Ag6 Ag27 82.8(5) . . ?
Ag6B Ag6 Ag34 73.5(5) . . ?
Ag6B Ag6 Cl1 137.5(5) . . ?
Ag6B Ag6 Cl3 130.4(6) . . ?
Ag6B Ag6 Cl8 62.2(5) . . ?
Ag6B Ag6 Cl10 61.1(5) . . ?
Ag22 Ag6 Ag27 70.93(11) . . ?
Ag22 Ag6 Ag34 161.59(18) . . ?
Ag27 Ag6 Ag34 109.06(14) . . ?
Cl1 Ag6 Ag2 127.1(2) . . ?
Cl1 Ag6 Ag22 54.56(13) . . ?
Cl1 Ag6 Ag27 66.98(16) . . ?
Cl1 Ag6 Ag34 143.3(2) . . ?
Cl3 Ag6 Ag2 57.90(18) . . ?
Cl3 Ag6 Ag5B 60.6(5) . . ?
Cl3 Ag6 Ag22 123.6(2) . . ?
Cl3 Ag6 Ag27 139.6(2) . . ?
Cl3 Ag6 Ag34 68.98(16) . . ?
Cl3 Ag6 Cl1 90.6(2) . . ?
Cl3 Ag6 Cl8 103.5(3) . . ?
Cl8 Ag6 Ag2 54.79(15) . . ?
Cl8 Ag6 Ag5B 68.7(4) . . ?
Cl8 Ag6 Ag22 54.96(14) . . ?
Cl8 Ag6 Ag27 113.7(2) . . ?
Cl8 Ag6 Ag34 111.5(2) . . ?
Cl8 Ag6 Cl1 102.6(2) . . ?
Cl10 Ag6 Ag2 117.7(2) . . ?
Cl10 Ag6 Ag5B 167.1(5) . . ?
Cl10 Ag6 Ag22 117.4(2) . . ?
Cl10 Ag6 Ag27 53.29(15) . . ?
Cl10 Ag6 Ag34 56.67(15) . . ?
Cl10 Ag6 Cl1 114.5(2) . . ?
Cl10 Ag6 Cl3 117.3(2) . . ?
Cl10 Ag6 Cl8 122.9(3) . . ?
Ag6 Ag6A Ag5B 50.3(4) . . ?
Ag6 Ag6A Ag6B 18.3(2) . . ?
Ag6 Ag6A Ag9 123.7(3) . . ?
Ag6 Ag6A Ag21 124.4(3) . . ?
Ag6 Ag6A Ag27 75.1(2) . . ?
Ag6 Ag6A Ag34 76.2(2) . . ?
Ag6 Ag6A Cl1 72.8(2) . . ?
Ag6 Ag6A Cl3 72.8(3) . . ?
Ag6 Ag6A Cl4 178.9(3) . . ?
Ag6 Ag6A Cl10 70.5(2) . . ?
Ag6 Ag6A Na1 131.9(3) . . ?
Ag6B Ag6A Ag5B 68.5(4) . . ?
Ag6B Ag6A Ag9 126.4(2) . . ?
Ag6B Ag6A Ag21 122.0(2) . . ?
Ag6B Ag6A Ag27 68.3(2) . . ?
Ag6B Ag6A Ag34 65.22(18) . . ?
Ag6B Ag6A Cl1 86.3(2) . . ?
Ag6B Ag6A Cl4 161.9(3) . . ?
Ag6B Ag6A Cl10 52.5(2) . . ?
Ag6B Ag6A Na1 150.0(3) . . ?
Ag9 Ag6A Ag5B 102.9(4) . . ?
Ag9 Ag6A Ag21 110.71(14) . . ?
Ag9 Ag6A Ag27 61.40(10) . . ?
Ag9 Ag6A Ag34 150.11(16) . . ?
Ag9 Ag6A Na1 61.60(13) . . ?
Ag21 Ag6A Ag5B 110.1(4) . . ?
Ag21 Ag6A Ag27 149.53(16) . . ?
Ag21 Ag6A Ag34 60.18(9) . . ?
Ag21 Ag6A Na1 65.41(13) . . ?
Ag27 Ag6A Ag5B 100.4(4) . . ?
Ag27 Ag6A Ag34 110.58(12) . . ?
Ag34 Ag6A Ag5B 106.9(4) . . ?
Cl1 Ag6A Ag5B 46.2(4) . . ?
Cl1 Ag6A Ag9 59.11(15) . . ?
Cl1 Ag6A Ag21 136.54(18) . . ?
Cl1 Ag6A Ag27 67.72(15) . . ?
Cl1 Ag6A Ag34 148.3(2) . . ?
Cl1 Ag6A Na1 74.26(16) . . ?
Cl3 Ag6A Ag5B 50.6(4) . . ?
Cl3 Ag6A Ag6B 83.6(3) . . ?
Cl3 Ag6A Ag9 133.19(19) . . ?
Cl3 Ag6A Ag21 61.78(16) . . ?
Cl3 Ag6A Ag27 146.5(2) . . ?
Cl3 Ag6A Ag34 70.63(16) . . ?
Cl3 Ag6A Cl1 93.6(2) . . ?
Cl3 Ag6A Cl4 108.0(2) . . ?
Cl3 Ag6A Cl10 121.4(2) . . ?
Cl3 Ag6A Na1 75.31(19) . . ?
Cl4 Ag6A Ag5B 129.5(4) . . ?
Cl4 Ag6A Ag9 55.13(14) . . ?
Cl4 Ag6A Ag21 56.71(14) . . ?
Cl4 Ag6A Ag27 103.96(19) . . ?
Cl4 Ag6A Ag34 104.78(17) . . ?
Cl4 Ag6A Cl1 106.3(2) . . ?
Cl4 Ag6A Na1 48.01(17) . . ?
Cl10 Ag6A Ag5B 120.5(4) . . ?
Cl10 Ag6A Ag9 105.2(2) . . ?
Cl10 Ag6A Ag21 107.14(18) . . ?
Cl10 Ag6A Ag27 53.67(14) . . ?
Cl10 Ag6A Ag34 57.38(14) . . ?
Cl10 Ag6A Cl1 116.3(2) . . ?
Cl10 Ag6A Cl4 109.6(2) . . ?
Cl10 Ag6A Na1 157.4(2) . . ?
Na1 Ag6A Ag5B 81.6(3) . . ?
Na1 Ag6A Ag27 121.80(17) . . ?
Na1 Ag6A Ag34 124.51(17) . . ?
Ag2 Ag6B Ag22 103.4(2) . . ?
Ag2 Ag6B Ag27 160.7(3) . . ?
Ag2 Ag6B Ag34 70.03(16) . . ?
Ag6 Ag6B Ag2 82.0(5) . . ?
Ag6 Ag6B Ag6A 31.6(4) . . ?
Ag6 Ag6B Ag22 73.6(5) . . ?
Ag6 Ag6B Ag27 78.9(5) . . ?
Ag6 Ag6B Ag34 88.5(5) . . ?
Ag6 Ag6B Cl8 94.4(6) . . ?
Ag6 Ag6B Cl10 94.9(6) . . ?
Ag6A Ag6B Ag2 98.4(3) . . ?
Ag6A Ag6B Ag22 95.7(3) . . ?
Ag6A Ag6B Ag27 65.9(2) . . ?
Ag6A Ag6B Ag34 69.3(2) . . ?
Ag27 Ag6B Ag22 68.83(14) . . ?
Ag34 Ag6B Ag22 161.7(3) . . ?
Ag34 Ag6B Ag27 111.6(2) . . ?
Cl8 Ag6B Ag2 57.2(2) . . ?
Cl8 Ag6B Ag6A 125.9(4) . . ?
Cl8 Ag6B Ag22 54.18(19) . . ?
Cl8 Ag6B Ag27 121.8(3) . . ?
Cl8 Ag6B Ag34 126.0(3) . . ?
Cl10 Ag6B Ag2 130.9(3) . . ?
Cl10 Ag6B Ag6A 63.9(3) . . ?
Cl10 Ag6B Ag22 122.8(3) . . ?
Cl10 Ag6B Ag27 54.0(2) . . ?
Cl10 Ag6B Ag34 60.9(2) . . ?
Cl10 Ag6B Cl8 168.6(5) . . ?
Ag3 Ag7 Ag17 90.50(8) . . ?
Ag3 Ag7 Na1 64.83(13) . . ?
Ag19 Ag7 Ag3 99.74(6) . . ?
Ag19 Ag7 Ag17 153.23(9) . . ?
Ag19 Ag7 Na1 68.24(10) . . ?
S12 Ag7 Ag3 50.25(11) . . ?
S12 Ag7 Ag17 140.71(12) . . ?
S12 Ag7 Ag19 53.84(11) . . ?
S12 Ag7 S16 125.30(15) . . ?
S12 Ag7 Na1 69.17(15) . . ?
S16 Ag7 Ag3 144.77(14) . . ?
S16 Ag7 Ag17 86.60(11) . . ?
S16 Ag7 Ag19 98.42(11) . . ?
S16 Ag7 Na1 150.40(18) . . ?
Na1 Ag7 Ag17 94.66(11) . . ?
O20 Ag7 Ag3 124.8(3) . . ?
O20 Ag7 Ag17 45.1(3) . . ?
O20 Ag7 Ag19 110.7(3) . . ?
O20 Ag7 S12 153.1(3) . . ?
O20 Ag7 S16 75.1(3) . . ?
O20 Ag7 Na1 84.9(3) . . ?
O20 Ag7 O22 86.8(4) . . ?
O22 Ag7 Ag3 76.5(3) . . ?
O22 Ag7 Ag17 46.7(3) . . ?
O22 Ag7 Ag19 159.9(3) . . ?
O22 Ag7 S12 113.4(3) . . ?
O22 Ag7 S16 76.2(3) . . ?
O22 Ag7 Na1 125.0(3) . . ?
Ag18 Ag8 Ag20 81.40(8) . . ?
Ag18 Ag8 Ag23 131.37(12) . . ?
Ag18 Ag8 Ag33 75.90(8) . . ?
Ag23 Ag8 Ag20 73.57(7) . . ?
Ag33 Ag8 Ag20 129.17(12) . . ?
Ag33 Ag8 Ag23 88.51(8) . . ?
Cl11 Ag8 Ag18 62.76(13) . . ?
Cl11 Ag8 Ag20 61.26(13) . . ?
Cl11 Ag8 Ag23 68.66(13) . . ?
Cl11 Ag8 Ag33 67.91(14) . . ?
O1 Ag8 Ag18 107.2(11) . . ?
O1 Ag8 Ag20 115.1(13) . . ?
O1 Ag8 Ag23 121.0(11) . . ?
O1 Ag8 Ag33 114.9(13) . . ?
O1 Ag8 Cl11 169.2(11) . . ?
O1 Ag8 O24 100.9(12) . . ?
O1A Ag8 Ag18 114.2(12) . . ?
O1A Ag8 Ag20 115.0(13) . . ?
O1A Ag8 Ag23 114.0(12) . . ?
O1A Ag8 Ag33 115.7(13) . . ?
O1A Ag8 Cl11 175.1(13) . . ?
O1A Ag8 O10 96.4(13) . . ?
O1A Ag8 O24 96.1(13) . . ?
O10 Ag8 Ag18 45.0(3) . . ?
O10 Ag8 Ag20 126.0(3) . . ?
O10 Ag8 Ag23 132.6(3) . . ?
O10 Ag8 Ag33 44.6(3) . . ?
O10 Ag8 Cl11 84.0(3) . . ?
O10 Ag8 O1 91.3(12) . . ?
O10 Ag8 O24 167.0(5) . . ?
O12 Ag8 Ag18 49.5(3) . . ?
O12 Ag8 Ag20 48.7(3) . . ?
O12 Ag8 Ag23 122.3(3) . . ?
O12 Ag8 Ag33 125.2(3) . . ?
O12 Ag8 Cl11 82.0(4) . . ?
O12 Ag8 O1 88.3(12) . . ?
O12 Ag8 O1A 93.1(13) . . ?
O12 Ag8 O10 89.3(4) . . ?
O12 Ag8 O24 86.4(5) . . ?
O17 Ag8 Ag18 126.6(4) . . ?
O17 Ag8 Ag20 125.3(4) . . ?
O17 Ag8 Ag23 52.3(4) . . ?
O17 Ag8 Ag33 51.1(4) . . ?
O17 Ag8 Cl11 89.0(4) . . ?
O17 Ag8 O1 100.8(12) . . ?
O17 Ag8 O1A 95.9(13) . . ?
O17 Ag8 O10 90.9(5) . . ?
O17 Ag8 O12 170.9(6) . . ?
O17 Ag8 O24 91.5(5) . . ?
O24 Ag8 Ag18 125.2(4) . . ?
O24 Ag8 Ag20 43.9(4) . . ?
O24 Ag8 Ag23 43.2(3) . . ?
O24 Ag8 Ag33 130.9(3) . . ?
O24 Ag8 Cl11 83.2(3) . . ?
Ag6A Ag9 Ag27 62.39(9) . . ?
Ag6A Ag9 Ag36 102.65(10) . . ?
Ag6A Ag9 Na1 60.90(14) . . ?
Ag36 Ag9 Ag27 92.36(6) . . ?
Ag36 Ag9 Na1 110.19(12) . . ?
Cl1 Ag9 Ag6A 55.04(14) . . ?
Cl1 Ag9 Ag27 66.79(10) . . ?
Cl1 Ag9 Ag36 154.25(11) . . ?
Cl1 Ag9 Na1 72.28(16) . . ?
Cl4 Ag9 Ag6A 55.73(14) . . ?
Cl4 Ag9 Ag27 105.21(12) . . ?
Cl4 Ag9 Ag36 66.49(13) . . ?
Cl4 Ag9 Cl1 103.25(17) . . ?
Cl4 Ag9 Na1 47.84(15) . . ?
S6 Ag9 Ag6A 96.96(13) . . ?
S6 Ag9 Ag27 48.37(10) . . ?
S6 Ag9 Ag36 50.48(10) . . ?
S6 Ag9 Cl1 114.26(14) . . ?
S6 Ag9 Cl4 102.67(16) . . ?
S6 Ag9 Na1 149.17(15) . . ?
S8 Ag9 Ag6A 123.49(16) . . ?
S8 Ag9 Ag27 146.64(12) . . ?
S8 Ag9 Ag36 115.31(13) . . ?
S8 Ag9 Cl1 89.63(15) . . ?
S8 Ag9 Cl4 102.91(16) . . ?
S8 Ag9 S6 139.43(17) . . ?
S8 Ag9 Na1 67.29(16) . . ?
Na1 Ag9 Ag27 122.08(14) . . ?
Ag16 Ag10 Ag26 154.60(8) . . ?
Ag16 Ag10 Ag27 98.83(5) . . ?
Ag27 Ag10 Ag26 87.07(6) . . ?
S1 Ag10 Ag16 54.30(10) . . ?
S1 Ag10 Ag26 135.55(11) . . ?
S1 Ag10 Ag27 48.54(9) . . ?
S1 Ag10 S3 126.09(15) . . ?
S3 Ag10 Ag16 102.20(13) . . ?
S3 Ag10 Ag26 87.93(12) . . ?
S3 Ag10 Ag27 140.56(15) . . ?
O4 Ag10 Ag16 112.8(3) . . ?
O4 Ag10 Ag26 46.6(3) . . ?
O4 Ag10 Ag27 124.6(3) . . ?
O4 Ag10 S1 154.1(4) . . ?
O4 Ag10 S3 76.2(3) . . ?
O4 Ag10 O16 87.9(6) . . ?
O16 Ag10 Ag16 158.9(5) . . ?
O16 Ag10 Ag26 45.9(5) . . ?
O16 Ag10 Ag27 70.9(4) . . ?
O16 Ag10 S1 108.4(4) . . ?
O16 Ag10 S3 77.7(4) . . ?
Ag20 Ag11 Ag17 144.98(8) . . ?
S2 Ag11 Ag17 87.62(11) . . ?
S2 Ag11 Ag20 114.73(11) . . ?
S14 Ag11 Ag17 133.12(13) . . ?
S14 Ag11 Ag20 55.24(11) . . ?
S14 Ag11 S2 125.55(16) . . ?
O6 Ag11 Ag17 46.7(4) . . ?
O6 Ag11 Ag20 110.2(4) . . ?
O6 Ag11 S2 76.4(3) . . ?
O6 Ag11 S14 156.3(4) . . ?
O6 Ag11 O23 89.0(5) . . ?
O23 Ag11 Ag17 47.4(3) . . ?
O23 Ag11 Ag20 159.4(3) . . ?
O23 Ag11 S2 76.1(3) . . ?
O23 Ag11 S14 104.2(3) . . ?
Ag14 Ag12 Ag29 148.06(7) . . ?
S18 Ag12 Ag14 115.47(10) . . ?
S18 Ag12 Ag29 84.23(11) . . ?
S28 Ag12 Ag14 54.97(10) . . ?
S28 Ag12 Ag29 131.30(12) . . ?
S28 Ag12 S18 130.38(16) . . ?
O2 Ag12 Ag14 162.1(3) . . ?
O2 Ag12 Ag29 42.6(3) . . ?
O2 Ag12 S18 74.4(3) . . ?
O2 Ag12 S28 107.1(3) . . ?
O9 Ag12 Ag14 106.2(3) . . ?
O9 Ag12 Ag29 51.5(3) . . ?
O9 Ag12 S18 77.0(3) . . ?
O9 Ag12 S28 150.2(3) . . ?
O9 Ag12 O2 90.3(4) . . ?
Ag15 Ag13 Ag17 123.68(8) . . ?
Ag15 Ag13 Ag35 104.79(5) . . ?
Ag15 Ag13 Na1 59.19(11) . . ?
Ag17 Ag13 Na1 89.88(12) . . ?
Ag35 Ag13 Ag17 102.04(8) . . ?
Ag35 Ag13 Na1 65.81(11) . . ?
S8 Ag13 Ag15 56.95(10) . . ?
S8 Ag13 Ag17 147.61(13) . . ?
S8 Ag13 Ag35 53.55(11) . . ?
S8 Ag13 S26 125.02(17) . . ?
S8 Ag13 Na1 61.92(14) . . ?
S26 Ag13 Ag15 96.11(12) . . ?
S26 Ag13 Ag17 87.25(13) . . ?
S26 Ag13 Ag35 146.37(12) . . ?
S26 Ag13 Na1 147.32(15) . . ?
O20 Ag13 Ag15 80.4(3) . . ?
O20 Ag13 Ag17 45.6(3) . . ?
O20 Ag13 Ag35 131.9(3) . . ?
O20 Ag13 S8 131.7(3) . . ?
O20 Ag13 S26 77.0(3) . . ?
O20 Ag13 Na1 77.9(3) . . ?
O23 Ag13 Ag15 168.9(3) . . ?
O23 Ag13 Ag17 47.0(3) . . ?
O23 Ag13 Ag35 84.6(3) . . ?
O23 Ag13 S8 134.1(3) . . ?
O23 Ag13 S26 78.3(3) . . ?
O23 Ag13 Na1 121.7(3) . . ?
O23 Ag13 O20 88.9(4) . . ?
Ag12 Ag14 Ag26 144.75(7) . . ?
Ag12 Ag14 Ag34 94.90(5) . . ?
Ag26 Ag14 Ag34 89.42(7) . . ?
S9 Ag14 Ag12 112.27(11) . . ?
S9 Ag14 Ag26 87.39(11) . . ?
S9 Ag14 Ag34 135.86(13) . . ?
S28 Ag14 Ag12 54.04(11) . . ?
S28 Ag14 Ag26 134.06(12) . . ?
S28 Ag14 Ag34 45.59(11) . . ?
S28 Ag14 S9 128.98(16) . . ?
O15 Ag14 Ag12 105.5(3) . . ?
O15 Ag14 Ag26 48.5(3) . . ?
O15 Ag14 Ag34 129.2(3) . . ?
O15 Ag14 S9 77.5(3) . . ?
O15 Ag14 S28 149.5(3) . . ?
O15 Ag14 O18 89.9(4) . . ?
O18 Ag14 Ag12 163.8(3) . . ?
O18 Ag14 Ag26 46.1(3) . . ?
O18 Ag14 Ag34 70.9(3) . . ?
O18 Ag14 S9 75.5(3) . . ?
O18 Ag14 S28 109.8(3) . . ?
Ag13 Ag15 Ag29 157.92(8) . . ?
Ag13 Ag15 Na1 71.25(11) . . ?
S8 Ag15 Ag13 54.83(10) . . ?
S8 Ag15 Ag29 132.04(11) . . ?
S8 Ag15 S30 130.97(16) . . ?
S8 Ag15 Na1 66.99(15) . . ?
S30 Ag15 Ag13 105.50(11) . . ?
S30 Ag15 Ag29 84.31(12) . . ?
S30 Ag15 Na1 156.71(17) . . ?
Na1 Ag15 Ag29 91.83(12) . . ?
O7 Ag15 Ag13 159.0(3) . . ?
O7 Ag15 Ag29 42.1(3) . . ?
O7 Ag15 S8 108.3(3) . . ?
O7 Ag15 S30 75.4(3) . . ?
O7 Ag15 Na1 116.2(3) . . ?
O13 Ag15 Ag13 115.0(3) . . ?
O13 Ag15 Ag29 47.3(3) . . ?
O13 Ag15 S8 151.4(3) . . ?
O13 Ag15 S30 76.0(3) . . ?
O13 Ag15 Na1 84.5(3) . . ?
O13 Ag15 O7 85.8(4) . . ?
Ag10 Ag16 Ag1 128.20(7) . . ?
Ag10 Ag16 Ag22 97.69(5) . . ?
Ag22 Ag16 Ag1 98.42(7) . . ?
S1 Ag16 Ag1 145.30(12) . . ?
S1 Ag16 Ag10 56.80(10) . . ?
S1 Ag16 Ag22 49.96(10) . . ?
S1 Ag16 S15 128.18(17) . . ?
S15 Ag16 Ag1 85.03(13) . . ?
S15 Ag16 Ag10 109.04(12) . . ?
S15 Ag16 Ag22 142.94(12) . . ?
O8 Ag16 Ag1 43.9(3) . . ?
O8 Ag16 Ag10 89.8(3) . . ?
O8 Ag16 Ag22 129.8(3) . . ?
O8 Ag16 S1 141.8(3) . . ?
O8 Ag16 S15 76.7(3) . . ?
O8 Ag16 O14 88.7(4) . . ?
O14 Ag16 Ag1 48.6(3) . . ?
O14 Ag16 Ag10 174.9(3) . . ?
O14 Ag16 Ag22 79.6(3) . . ?
O14 Ag16 S1 122.8(3) . . ?
O14 Ag16 S15 75.3(3) . . ?
Ag7 Ag17 Ag25 79.86(8) . . ?
Ag11 Ag17 Ag7 123.34(10) . . ?
Ag11 Ag17 Ag13 78.15(8) . . ?
Ag11 Ag17 Ag25 76.01(8) . . ?
Ag13 Ag17 Ag7 77.46(8) . . ?
Ag13 Ag17 Ag25 127.43(10) . . ?
O5 Ag17 Ag7 118.9(4) . . ?
O5 Ag17 Ag11 117.7(4) . . ?
O5 Ag17 Ag13 117.6(5) . . ?
O5 Ag17 Ag25 114.9(5) . . ?
O5 Ag17 O22 98.6(5) . . ?
O5 Ag17 O23 99.2(5) . . ?
O6 Ag17 Ag7 125.0(4) . . ?
O6 Ag17 Ag11 45.3(4) . . ?
O6 Ag17 Ag13 123.2(4) . . ?
O6 Ag17 Ag25 46.1(4) . . ?
O6 Ag17 O5 96.7(5) . . ?
O6 Ag17 O22 90.8(5) . . ?
O6 Ag17 O23 87.8(5) . . ?
O20 Ag17 Ag7 45.9(3) . . ?
O20 Ag17 Ag11 124.6(3) . . ?
O20 Ag17 Ag13 47.5(3) . . ?
O20 Ag17 Ag25 125.4(3) . . ?
O20 Ag17 O5 99.0(5) . . ?
O20 Ag17 O6 164.3(4) . . ?
O20 Ag17 O22 87.4(5) . . ?
O20 Ag17 O23 89.2(5) . . ?
O22 Ag17 Ag7 46.5(3) . . ?
O22 Ag17 Ag11 122.7(3) . . ?
O22 Ag17 Ag13 123.5(3) . . ?
O22 Ag17 Ag25 48.0(3) . . ?
O23 Ag17 Ag7 122.1(3) . . ?
O23 Ag17 Ag11 47.5(3) . . ?
O23 Ag17 Ag13 45.6(3) . . ?
O23 Ag17 Ag25 123.1(3) . . ?
O23 Ag17 O22 162.2(4) . . ?
Ag4 Ag18 Ag4A 21.39(8) . . ?
Ag4 Ag18 Ag8 95.92(8) . . ?
Ag4A Ag18 Ag8 88.32(9) . . ?
Ag24 Ag18 Ag4 109.53(8) . . ?
Ag24 Ag18 Ag4A 99.56(8) . . ?
Ag24 Ag18 Ag8 128.74(8) . . ?
S4 Ag18 Ag4 52.86(10) . . ?
S4 Ag18 Ag4A 51.65(10) . . ?
S4 Ag18 Ag8 137.41(11) . . ?
S4 Ag18 Ag24 58.07(9) . . ?
S4 Ag18 S19 128.17(16) . . ?
S4 Ag18 O12 119.5(4) . . ?
S19 Ag18 Ag4 116.69(14) . . ?
S19 Ag18 Ag4A 136.79(15) . . ?
S19 Ag18 Ag8 89.70(13) . . ?
S19 Ag18 Ag24 114.81(12) . . ?
O10 Ag18 Ag4 144.3(3) . . ?
O10 Ag18 Ag4A 128.8(3) . . ?
O10 Ag18 Ag8 50.5(3) . . ?
O10 Ag18 Ag24 88.8(3) . . ?
O10 Ag18 S4 142.5(4) . . ?
O10 Ag18 S19 79.4(4) . . ?
O10 Ag18 O12 89.3(5) . . ?
O12 Ag18 Ag4 66.7(4) . . ?
O12 Ag18 Ag4A 73.1(3) . . ?
O12 Ag18 Ag8 44.0(3) . . ?
O12 Ag18 Ag24 168.6(3) . . ?
O12 Ag18 S19 75.8(3) . . ?
Ag7 Ag19 Ag21 101.11(6) . . ?
Ag7 Ag19 Ag29 127.98(7) . . ?
Ag7 Ag19 Na1 60.25(10) . . ?
Ag21 Ag19 Ag29 100.83(8) . . ?
Ag21 Ag19 Na1 63.74(11) . . ?
Ag29 Ag19 Na1 89.40(12) . . ?
S10 Ag19 Ag7 102.79(11) . . ?
S10 Ag19 Ag21 142.41(12) . . ?
S10 Ag19 Ag29 86.71(12) . . ?
S10 Ag19 Na1 153.77(15) . . ?
S12 Ag19 Ag7 55.48(10) . . ?
S12 Ag19 Ag21 53.11(10) . . ?
S12 Ag19 Ag29 149.38(12) . . ?
S12 Ag19 S10 123.54(15) . . ?
S12 Ag19 Na1 65.69(15) . . ?
O2 Ag19 Ag7 171.7(3) . . ?
O2 Ag19 Ag21 84.8(2) . . ?
O2 Ag19 Ag29 44.4(3) . . ?
O2 Ag19 S10 75.1(3) . . ?
O2 Ag19 S12 132.4(3) . . ?
O2 Ag19 Na1 118.5(3) . . ?
O13 Ag19 Ag7 82.3(3) . . ?
O13 Ag19 Ag21 133.8(3) . . ?
O13 Ag19 Ag29 49.3(3) . . ?
O13 Ag19 S10 78.2(3) . . ?
O13 Ag19 S12 134.5(3) . . ?
O13 Ag19 Na1 79.6(3) . . ?
O13 Ag19 O2 89.4(4) . . ?
Ag4 Ag20 Ag8 91.95(8) . . ?
Ag4A Ag20 Ag4 21.32(8) . . ?
Ag4A Ag20 Ag8 88.03(9) . . ?
Ag11 Ag20 Ag4 106.67(8) . . ?
Ag11 Ag20 Ag4A 97.42(8) . . ?
Ag11 Ag20 Ag8 141.78(8) . . ?
S11 Ag20 Ag4 115.01(15) . . ?
S11 Ag20 Ag4A 135.83(15) . . ?
S11 Ag20 Ag8 88.73(14) . . ?
S11 Ag20 Ag11 111.60(12) . . ?
S14 Ag20 Ag4 52.59(10) . . ?
S14 Ag20 Ag4A 49.85(10) . . ?
S14 Ag20 Ag8 137.08(11) . . ?
S14 Ag20 Ag11 54.54(10) . . ?
S14 Ag20 S11 125.54(17) . . ?
S14 Ag20 O12 116.6(4) . . ?
O12 Ag20 Ag4 64.3(3) . . ?
O12 Ag20 Ag4A 74.1(3) . . ?
O12 Ag20 Ag8 42.7(3) . . ?
O12 Ag20 Ag11 171.0(3) . . ?
O12 Ag20 S11 74.0(3) . . ?
O24 Ag20 Ag4 141.7(3) . . ?
O24 Ag20 Ag4A 130.1(3) . . ?
O24 Ag20 Ag8 50.8(3) . . ?
O24 Ag20 Ag11 100.8(3) . . ?
O24 Ag20 S11 77.4(4) . . ?
O24 Ag20 S14 149.6(4) . . ?
O24 Ag20 O12 87.1(5) . . ?
Ag6A Ag21 Ag34 62.93(9) . . ?
Ag6A Ag21 Na1 57.44(13) . . ?
Ag19 Ag21 Ag6A 115.39(10) . . ?
Ag19 Ag21 Ag34 164.41(8) . . ?
Ag19 Ag21 Na1 64.04(12) . . ?
Ag34 Ag21 Na1 119.41(13) . . ?
Cl4 Ag21 Ag6A 53.49(13) . . ?
Cl4 Ag21 Ag19 66.56(11) . . ?
Cl4 Ag21 Ag34 104.51(12) . . ?
Cl4 Ag21 Na1 44.53(15) . . ?
S12 Ag21 Ag6A 116.51(14) . . ?
S12 Ag21 Ag19 52.27(10) . . ?
S12 Ag21 Ag34 143.24(13) . . ?
S12 Ag21 Cl4 101.43(16) . . ?
S12 Ag21 Na1 65.62(15) . . ?
S28 Ag21 Ag6A 90.06(13) . . ?
S28 Ag21 Ag19 118.59(12) . . ?
S28 Ag21 Ag34 47.56(10) . . ?
S28 Ag21 Cl4 94.89(17) . . ?
S28 Ag21 S12 153.43(16) . . ?
S28 Ag21 Na1 137.31(17) . . ?
Ag5B Ag22 Ag6 48.8(3) . . ?
Ag5B Ag22 Ag6B 63.2(3) . . ?
Ag5B Ag22 Ag16 124.7(4) . . ?
Ag5B Ag22 Ag24 85.0(3) . . ?
Ag6 Ag22 Ag6B 18.06(15) . . ?
Ag16 Ag22 Ag6 88.89(10) . . ?
Ag16 Ag22 Ag6B 70.85(17) . . ?
Ag16 Ag22 Ag24 77.41(5) . . ?
Ag24 Ag22 Ag6 109.38(11) . . ?
Ag24 Ag22 Ag6B 103.59(14) . . ?
Cl1 Ag22 Ag5B 49.1(4) . . ?
Cl1 Ag22 Ag6 54.26(14) . . ?
Cl1 Ag22 Ag6B 71.19(19) . . ?
Cl1 Ag22 Ag16 136.68(11) . . ?
Cl1 Ag22 Ag24 131.87(13) . . ?
Cl8 Ag22 Ag5B 60.2(4) . . ?
Cl8 Ag22 Ag6 51.05(14) . . ?
Cl8 Ag22 Ag6B 43.08(18) . . ?
Cl8 Ag22 Ag16 65.51(12) . . ?
Cl8 Ag22 Ag24 60.57(12) . . ?
Cl8 Ag22 Cl1 98.85(16) . . ?
S1 Ag22 Ag5B 129.6(3) . . ?
S1 Ag22 Ag6 81.56(13) . . ?
S1 Ag22 Ag6B 70.67(18) . . ?
S1 Ag22 Ag16 49.44(9) . . ?
S1 Ag22 Ag24 126.05(10) . . ?
S1 Ag22 Cl1 98.14(15) . . ?
S1 Ag22 Cl8 98.32(16) . . ?
S4 Ag22 Ag5B 85.2(3) . . ?
S4 Ag22 Ag6 133.57(15) . . ?
S4 Ag22 Ag6B 142.82(18) . . ?
S4 Ag22 Ag16 119.42(10) . . ?
S4 Ag22 Ag24 51.66(10) . . ?
S4 Ag22 Cl1 103.43(13) . . ?
S4 Ag22 Cl8 105.26(17) . . ?
S4 Ag22 S1 144.87(15) . . ?
Ag25 Ag23 Ag8 143.74(9) . . ?
Ag37 Ag23 Ag8 80.69(8) . . ?
Ag37 Ag23 Ag25 96.83(6) . . ?
S17 Ag23 Ag8 132.02(14) . . ?
S17 Ag23 Ag25 51.03(11) . . ?
S17 Ag23 Ag37 52.24(11) . . ?
S17 Ag23 S29 132.7(2) . . ?
S29 Ag23 Ag8 85.25(14) . . ?
S29 Ag23 Ag25 118.67(13) . . ?
S29 Ag23 Ag37 134.58(16) . . ?
O24 Ag23 Ag8 51.0(3) . . ?
O24 Ag23 Ag25 103.7(4) . . ?
O24 Ag23 Ag37 120.7(3) . . ?
O24 Ag23 S17 144.1(4) . . ?
O24 Ag23 S29 79.6(4) . . ?
Ag18 Ag24 Ag1 156.22(8) . . ?
Ag18 Ag24 Ag22 98.21(5) . . ?
Ag22 Ag24 Ag1 98.67(7) . . ?
S4 Ag24 Ag1 146.54(12) . . ?
S4 Ag24 Ag18 54.73(10) . . ?
S4 Ag24 Ag22 48.79(10) . . ?
S4 Ag24 S24 116.29(15) . . ?
S24 Ag24 Ag1 84.44(11) . . ?
S24 Ag24 Ag18 91.83(11) . . ?
S24 Ag24 Ag22 143.50(13) . . ?
O14 Ag24 Ag1 49.0(3) . . ?
O14 Ag24 Ag18 152.2(3) . . ?
O14 Ag24 Ag22 78.2(3) . . ?
O14 Ag24 S4 107.6(3) . . ?
O14 Ag24 S24 76.7(3) . . ?
O19 Ag24 Ag1 42.4(3) . . ?
O19 Ag24 Ag18 114.0(3) . . ?
O19 Ag24 Ag22 130.6(3) . . ?
O19 Ag24 S4 162.9(3) . . ?
O19 Ag24 S24 74.3(3) . . ?
O19 Ag24 O14 87.6(4) . . ?
Ag3 Ag25 Ag17 88.06(8) . . ?
Ag23 Ag25 Ag3 89.00(6) . . ?
Ag23 Ag25 Ag17 136.27(8) . . ?
S13 Ag25 Ag3 143.82(14) . . ?
S13 Ag25 Ag17 85.36(15) . . ?
S13 Ag25 Ag23 119.53(14) . . ?
S17 Ag25 Ag3 46.65(14) . . ?
S17 Ag25 Ag17 133.16(16) . . ?
S17 Ag25 Ag23 50.24(12) . . ?
S17 Ag25 S13 136.7(2) . . ?
S17 Ag25 O22 113.0(3) . . ?
O6 Ag25 Ag3 120.9(4) . . ?
O6 Ag25 Ag17 45.5(4) . . ?
O6 Ag25 Ag23 101.8(4) . . ?
O6 Ag25 S13 77.3(4) . . ?
O6 Ag25 S17 141.4(3) . . ?
O6 Ag25 O22 88.9(5) . . ?
O22 Ag25 Ag3 72.9(3) . . ?
O22 Ag25 Ag17 46.6(3) . . ?
O22 Ag25 Ag23 161.9(3) . . ?
O22 Ag25 S13 76.9(3) . . ?
Ag10 Ag26 Ag28 82.05(6) . . ?
Ag10 Ag26 Ag32 76.66(7) . . ?
Ag14 Ag26 Ag10 125.01(9) . . ?
Ag14 Ag26 Ag28 76.90(6) . . ?
Ag14 Ag26 Ag32 78.98(7) . . ?
Ag32 Ag26 Ag28 129.49(9) . . ?
O4 Ag26 Ag10 46.3(3) . . ?
O4 Ag26 Ag14 123.9(3) . . ?
O4 Ag26 Ag28 128.0(3) . . ?
O4 Ag26 Ag32 45.5(3) . . ?
O4 Ag26 O15 164.3(4) . . ?
O4 Ag26 O21 96.4(5) . . ?
O15 Ag26 Ag10 125.7(3) . . ?
O15 Ag26 Ag14 45.5(4) . . ?
O15 Ag26 Ag28 45.0(3) . . ?
O15 Ag26 Ag32 124.1(4) . . ?
O16 Ag26 Ag10 46.9(4) . . ?
O16 Ag26 Ag14 124.2(4) . . ?
O16 Ag26 Ag28 48.8(4) . . ?
O16 Ag26 Ag32 123.1(4) . . ?
O16 Ag26 O4 88.5(5) . . ?
O16 Ag26 O15 91.0(5) . . ?
O16 Ag26 O21 100.9(6) . . ?
O18 Ag26 Ag10 121.7(3) . . ?
O18 Ag26 Ag14 49.0(3) . . ?
O18 Ag26 Ag28 125.6(3) . . ?
O18 Ag26 Ag32 45.5(3) . . ?
O18 Ag26 O4 86.5(5) . . ?
O18 Ag26 O15 89.7(5) . . ?
O18 Ag26 O16 164.1(5) . . ?
O18 Ag26 O21 94.7(5) . . ?
O21 Ag26 Ag10 118.5(4) . . ?
O21 Ag26 Ag14 116.4(4) . . ?
O21 Ag26 Ag28 116.9(5) . . ?
O21 Ag26 Ag32 113.5(5) . . ?
O21 Ag26 O15 99.0(6) . . ?
Ag6 Ag27 Ag6B 18.30(15) . . ?
Ag6A Ag27 Ag6 31.10(12) . . ?
Ag6A Ag27 Ag6B 45.80(18) . . ?
Ag9 Ag27 Ag6 82.36(11) . . ?
Ag9 Ag27 Ag6A 56.22(9) . . ?
Ag9 Ag27 Ag6B 100.11(18) . . ?
Ag10 Ag27 Ag6 82.17(10) . . ?
Ag10 Ag27 Ag6A 106.79(9) . . ?
Ag10 Ag27 Ag6B 64.01(18) . . ?
Ag10 Ag27 Ag9 162.89(7) . . ?
Ag28 Ag27 Ag6 120.76(10) . . ?
Ag28 Ag27 Ag6A 102.50(9) . . ?
Ag28 Ag27 Ag6B 114.70(14) . . ?
Ag28 Ag27 Ag9 94.18(6) . . ?
Ag28 Ag27 Ag10 87.50(5) . . ?
Cl10 Ag27 Ag6 49.91(14) . . ?
Cl10 Ag27 Ag6A 49.90(12) . . ?
Cl10 Ag27 Ag6B 42.71(17) . . ?
Cl10 Ag27 Ag9 97.60(12) . . ?
Cl10 Ag27 Ag10 66.65(11) . . ?
Cl10 Ag27 Ag28 72.46(12) . . ?
S1 Ag27 Ag6 81.47(14) . . ?
S1 Ag27 Ag6A 111.62(14) . . ?
S1 Ag27 Ag6B 72.37(18) . . ?
S1 Ag27 Ag9 132.93(11) . . ?
S1 Ag27 Ag10 51.12(9) . . ?
S1 Ag27 Ag28 131.80(11) . . ?
S1 Ag27 Cl10 104.81(16) . . ?
S6 Ag27 Ag6 124.25(14) . . ?
S6 Ag27 Ag6A 93.15(13) . . ?
S6 Ag27 Ag6B 136.39(18) . . ?
S6 Ag27 Ag9 50.00(11) . . ?
S6 Ag27 Ag10 137.54(12) . . ?
S6 Ag27 Ag28 51.17(11) . . ?
S6 Ag27 Cl10 103.26(16) . . ?
S6 Ag27 S1 150.60(15) . . ?
Ag27 Ag28 Ag26 88.52(7) . . ?
S6 Ag28 Ag26 135.64(13) . . ?
S6 Ag28 Ag27 50.51(11) . . ?
S6 Ag28 S27 137.33(17) . . ?
S6 Ag28 O16 118.1(4) . . ?
S27 Ag28 Ag26 83.87(13) . . ?
S27 Ag28 Ag27 140.22(15) . . ?
O15 Ag28 Ag26 47.5(3) . . ?
O15 Ag28 Ag27 122.4(4) . . ?
O15 Ag28 S6 136.5(4) . . ?
O15 Ag28 S27 78.8(4) . . ?
O15 Ag28 O16 90.1(5) . . ?
O16 Ag28 Ag26 45.3(5) . . ?
O16 Ag28 Ag27 72.0(3) . . ?
O16 Ag28 S27 75.1(4) . . ?
Ag15 Ag29 Ag12 123.86(10) . . ?
Ag19 Ag29 Ag12 78.61(8) . . ?
Ag19 Ag29 Ag15 74.66(7) . . ?
Ag19 Ag29 Ag36 119.71(10) . . ?
Ag36 Ag29 Ag12 73.52(7) . . ?
Ag36 Ag29 Ag15 78.51(7) . . ?
O2 Ag29 Ag12 46.7(3) . . ?
O2 Ag29 Ag15 122.8(3) . . ?
O2 Ag29 Ag19 48.7(3) . . ?
O2 Ag29 Ag36 119.3(3) . . ?
O2 Ag29 O13 89.6(4) . . ?
O7 Ag29 Ag12 122.5(3) . . ?
O7 Ag29 Ag15 46.4(3) . . ?
O7 Ag29 Ag19 120.2(3) . . ?
O7 Ag29 Ag36 49.5(3) . . ?
O7 Ag29 O2 161.8(5) . . ?
O7 Ag29 O13 87.1(4) . . ?
O11 Ag29 Ag12 117.6(4) . . ?
O11 Ag29 Ag15 118.6(4) . . ?
O11 Ag29 Ag19 119.3(5) . . ?
O11 Ag29 Ag36 121.0(5) . . ?
O11 Ag29 O2 98.4(6) . . ?
O11 Ag29 O7 99.8(6) . . ?
O11 Ag29 O13 100.6(5) . . ?
O13 Ag29 Ag12 123.0(3) . . ?
O13 Ag29 Ag15 44.5(3) . . ?
O13 Ag29 Ag19 45.1(3) . . ?
O13 Ag29 Ag36 121.5(3) . . ?
Ag2 Ag30 Ag1 101.02(8) . . ?
Ag33 Ag30 Ag1 125.96(7) . . ?
Ag33 Ag30 Ag2 97.34(6) . . ?
S20 Ag30 Ag1 147.66(14) . . ?
S20 Ag30 Ag2 52.04(12) . . ?
S20 Ag30 Ag33 53.76(11) . . ?
S20 Ag30 S21 128.48(18) . . ?
S21 Ag30 Ag1 83.80(13) . . ?
S21 Ag30 Ag2 152.98(15) . . ?
S21 Ag30 Ag33 101.17(15) . . ?
O3 Ag30 Ag1 49.8(3) . . ?
O3 Ag30 Ag2 86.1(4) . . ?
O3 Ag30 Ag33 175.2(3) . . ?
O3 Ag30 S20 130.9(4) . . ?
O3 Ag30 S21 76.7(4) . . ?
O3 Ag30 O19 89.5(5) . . ?
O19 Ag30 Ag1 42.3(3) . . ?
O19 Ag30 Ag2 123.8(3) . . ?
O19 Ag30 Ag33 85.9(3) . . ?
O19 Ag30 S20 132.8(3) . . ?
O19 Ag30 S21 77.3(3) . . ?
Ag32 Ag31 Ag1 159.16(9) . . ?
S7 Ag31 Ag1 83.34(14) . . ?
S7 Ag31 Ag32 106.12(15) . . ?
S22 Ag31 Ag1 132.91(13) . . ?
S22 Ag31 Ag32 54.23(12) . . ?
S22 Ag31 S7 129.47(17) . . ?
O3 Ag31 Ag1 50.6(3) . . ?
O3 Ag31 Ag32 149.0(3) . . ?
O3 Ag31 S7 76.3(3) . . ?
O3 Ag31 S22 99.7(4) . . ?
O3 Ag31 O8 91.7(5) . . ?
O8 Ag31 Ag1 44.8(3) . . ?
O8 Ag31 Ag32 118.9(3) . . ?
O8 Ag31 S7 74.2(3) . . ?
O8 Ag31 S22 155.5(3) . . ?
Ag31 Ag32 Ag26 125.68(8) . . ?
Ag31 Ag32 Ag34 102.67(6) . . ?
Ag34 Ag32 Ag26 96.47(7) . . ?
S5 Ag32 Ag26 89.06(13) . . ?
S5 Ag32 Ag31 103.67(12) . . ?
S5 Ag32 Ag34 142.78(14) . . ?
S22 Ag32 Ag26 142.13(13) . . ?
S22 Ag32 Ag31 56.83(11) . . ?
S22 Ag32 Ag34 52.16(11) . . ?
S22 Ag32 S5 128.55(17) . . ?
O4 Ag32 Ag26 46.6(3) . . ?
O4 Ag32 Ag31 84.1(3) . . ?
O4 Ag32 Ag34 130.4(3) . . ?
O4 Ag32 S5 78.3(3) . . ?
O4 Ag32 S22 134.9(3) . . ?
O18 Ag32 Ag26 45.8(3) . . ?
O18 Ag32 Ag31 171.4(3) . . ?
O18 Ag32 Ag34 80.7(3) . . ?
O18 Ag32 S5 77.1(3) . . ?
O18 Ag32 S22 129.3(3) . . ?
O18 Ag32 O4 87.8(5) . . ?
Ag30 Ag33 Ag8 151.95(9) . . ?
Ag30 Ag33 Ag37 97.92(6) . . ?
Ag37 Ag33 Ag8 79.33(7) . . ?
S20 Ag33 Ag8 129.08(13) . . ?
S20 Ag33 Ag30 52.70(10) . . ?
S20 Ag33 Ag37 49.94(11) . . ?
S20 Ag33 S25 130.92(19) . . ?
S20 Ag33 O17 107.2(3) . . ?
S25 Ag33 Ag8 86.22(14) . . ?
S25 Ag33 Ag30 113.11(13) . . ?
S25 Ag33 Ag37 135.52(14) . . ?
S25 Ag33 O17 74.5(4) . . ?
O10 Ag33 Ag8 49.3(3) . . ?
O10 Ag33 Ag30 113.0(3) . . ?
O10 Ag33 Ag37 119.6(3) . . ?
O10 Ag33 S20 150.2(4) . . ?
O10 Ag33 S25 77.5(4) . . ?
O10 Ag33 O17 87.4(4) . . ?
O17 Ag33 Ag8 42.6(3) . . ?
O17 Ag33 Ag30 159.1(3) . . ?
O17 Ag33 Ag37 66.4(3) . . ?
Ag2A Ag34 Ag6 62.12(15) . . ?
Ag2A Ag34 Ag6A 77.78(15) . . ?
Ag2A Ag34 Ag14 166.53(14) . . ?
Ag6A Ag34 Ag6 30.10(12) . . ?
Ag6A Ag34 Ag14 88.80(10) . . ?
Ag6B Ag34 Ag2A 67.24(19) . . ?
Ag6B Ag34 Ag6 18.00(16) . . ?
Ag6B Ag34 Ag6A 45.51(18) . . ?
Ag6B Ag34 Ag14 104.12(15) . . ?
Ag6B Ag34 Ag21 100.23(18) . . ?
Ag14 Ag34 Ag6 106.37(11) . . ?
Ag21 Ag34 Ag2A 83.12(13) . . ?
Ag21 Ag34 Ag6 82.42(10) . . ?
Ag21 Ag34 Ag6A 56.89(8) . . ?
Ag21 Ag34 Ag14 88.54(5) . . ?
Ag32 Ag34 Ag2A 103.67(13) . . ?
Ag32 Ag34 Ag6 88.82(10) . . ?
Ag32 Ag34 Ag6A 110.79(10) . . ?
Ag32 Ag34 Ag6B 70.86(18) . . ?
Ag32 Ag34 Ag14 82.11(6) . . ?
Ag32 Ag34 Ag21 164.88(9) . . ?
Cl10 Ag34 Ag2A 108.68(17) . . ?
Cl10 Ag34 Ag6 47.41(13) . . ?
Cl10 Ag34 Ag6A 47.59(12) . . ?
Cl10 Ag34 Ag6B 42.56(17) . . ?
Cl10 Ag34 Ag14 61.62(12) . . ?
Cl10 Ag34 Ag21 96.20(11) . . ?
Cl10 Ag34 Ag32 68.90(11) . . ?
S22 Ag34 Ag2A 53.06(16) . . ?
S22 Ag34 Ag6 79.07(14) . . ?
S22 Ag34 Ag6A 108.69(14) . . ?
S22 Ag34 Ag6B 67.56(18) . . ?
S22 Ag34 Ag14 134.83(13) . . ?
S22 Ag34 Ag21 136.12(13) . . ?
S22 Ag34 Ag32 52.87(12) . . ?
S22 Ag34 Cl10 99.74(16) . . ?
S28 Ag34 Ag2A 128.85(17) . . ?
S28 Ag34 Ag6 115.98(15) . . ?
S28 Ag34 Ag6A 86.04(13) . . ?
S28 Ag34 Ag6B 127.97(19) . . ?
S28 Ag34 Ag14 47.60(11) . . ?
S28 Ag34 Ag21 48.40(10) . . ?
S28 Ag34 Ag32 127.39(13) . . ?
S28 Ag34 Cl10 93.87(17) . . ?
S28 Ag34 S22 164.46(17) . . ?
Ag4A Ag35 Na1 113.47(14) . . ?
Ag5 Ag35 Ag4A 58.8(2) . . ?
Ag5 Ag35 Ag5A 6.9(3) . . ?
Ag5 Ag35 Na1 54.8(2) . . ?
Ag5A Ag35 Ag4A 55.0(4) . . ?
Ag5A Ag35 Na1 59.5(4) . . ?
Ag13 Ag35 Ag4A 153.54(9) . . ?
Ag13 Ag35 Ag5 110.9(2) . . ?
Ag13 Ag35 Ag5A 111.8(4) . . ?
Ag13 Ag35 Na1 64.06(11) . . ?
Cl6 Ag35 Ag4A 93.38(13) . . ?
Cl6 Ag35 Ag5 49.6(2) . . ?
Cl6 Ag35 Ag5A 47.9(5) . . ?
Cl6 Ag35 Ag13 65.75(10) . . ?
Cl6 Ag35 Na1 45.40(14) . . ?
S8 Ag35 Ag4A 151.79(11) . . ?
S8 Ag35 Ag5 111.23(17) . . ?
S8 Ag35 Ag5A 117.5(3) . . ?
S8 Ag35 Ag13 52.72(10) . . ?
S8 Ag35 Cl6 98.02(16) . . ?
S8 Ag35 Na1 60.88(15) . . ?
S14 Ag35 Ag4A 44.82(10) . . ?
S14 Ag35 Ag5 89.28(16) . . ?
S14 Ag35 Ag5A 82.8(3) . . ?
S14 Ag35 Ag13 116.26(10) . . ?
S14 Ag35 Cl6 91.43(16) . . ?
S14 Ag35 S8 158.87(15) . . ?
S14 Ag35 Na1 134.82(16) . . ?
Ag9 Ag36 Ag29 97.23(8) . . ?
S6 Ag36 Ag9 51.57(12) . . ?
S6 Ag36 Ag29 146.55(14) . . ?
S6 Ag36 S23 127.54(17) . . ?
S6 Ag36 O7 129.5(3) . . ?
S23 Ag36 Ag9 145.51(14) . . ?
S23 Ag36 Ag29 84.45(12) . . ?
O7 Ag36 Ag9 85.2(3) . . ?
O7 Ag36 Ag29 43.1(3) . . ?
O7 Ag36 S23 72.6(3) . . ?
O9 Ag36 Ag9 130.1(3) . . ?
O9 Ag36 Ag29 52.8(3) . . ?
O9 Ag36 S6 134.7(3) . . ?
O9 Ag36 S23 77.6(4) . . ?
O9 Ag36 O7 91.5(4) . . ?
Ag3A Ag37 Ag3 20.7(2) . . ?
Ag3A Ag37 Ag5 60.6(3) . . ?
Ag3A Ag37 Ag5A 64.3(5) . . ?
Ag3A Ag37 Ag5B 75.9(4) . . ?
Ag3A Ag37 Ag23 106.64(19) . . ?
Ag3A Ag37 Ag33 156.06(19) . . ?
Ag5 Ag37 Ag3 57.5(2) . . ?
Ag5 Ag37 Ag5B 25.4(4) . . ?
Ag5A Ag37 Ag3 58.9(5) . . ?
Ag5A Ag37 Ag5 6.2(4) . . ?
Ag5A Ag37 Ag5B 28.3(5) . . ?
Ag5A Ag37 Ag33 111.9(5) . . ?
Ag5B Ag37 Ag3 79.4(3) . . ?
Ag23 Ag37 Ag3 86.93(6) . . ?
Ag23 Ag37 Ag5 101.45(15) . . ?
Ag23 Ag37 Ag5A 95.7(3) . . ?
Ag23 Ag37 Ag5B 118.4(3) . . ?
Ag23 Ag37 Ag33 97.20(7) . . ?
Ag33 Ag37 Ag3 170.40(9) . . ?
Ag33 Ag37 Ag5 113.0(2) . . ?
Ag33 Ag37 Ag5B 91.1(3) . . ?
Cl11 Ag37 Ag3 98.83(14) . . ?
Cl11 Ag37 Ag3A 109.2(3) . . ?
Cl11 Ag37 Ag5 50.0(2) . . ?
Cl11 Ag37 Ag5A 45.3(4) . . ?
Cl11 Ag37 Ag5B 47.5(3) . . ?
Cl11 Ag37 Ag23 76.80(13) . . ?
Cl11 Ag37 Ag33 73.85(13) . . ?
S17 Ag37 Ag3 44.31(14) . . ?
S17 Ag37 Ag3A 59.5(2) . . ?
S17 Ag37 Ag5 92.6(2) . . ?
S17 Ag37 Ag5A 90.8(5) . . ?
S17 Ag37 Ag5B 117.9(3) . . ?
S17 Ag37 Ag23 50.62(12) . . ?
S17 Ag37 Ag33 143.45(15) . . ?
S17 Ag37 Cl11 108.44(17) . . ?
S20 Ag37 Ag3 128.75(13) . . ?
S20 Ag37 Ag3A 108.0(2) . . ?
S20 Ag37 Ag5 111.1(2) . . ?
S20 Ag37 Ag5A 115.5(4) . . ?
S20 Ag37 Ag5B 87.6(3) . . ?
S20 Ag37 Ag23 140.83(14) . . ?
S20 Ag37 Ag33 50.55(11) . . ?
S20 Ag37 Cl11 107.94(16) . . ?
S20 Ag37 S17 143.62(18) . . ?
Ag5 Cl1 Ag5A 6.0(6) . . ?
Ag5 Cl1 Ag6 80.5(3) . . ?
Ag5 Cl1 Ag6A 81.5(3) . . ?
Ag5 Cl1 Ag9 117.1(3) . . ?
Ag5 Cl1 Ag22 104.5(3) . . ?
Ag5A Cl1 Ag9 120.7(5) . . ?
Ag5B Cl1 Ag5 34.1(5) . . ?
Ag5B Cl1 Ag5A 34.5(7) . . ?
Ag5B Cl1 Ag6 59.8(4) . . ?
Ag5B Cl1 Ag6A 80.6(4) . . ?
Ag5B Cl1 Ag9 140.9(5) . . ?
Ag5B Cl1 Ag22 72.2(5) . . ?
Ag6 Cl1 Ag5A 85.0(5) . . ?
Ag6 Cl1 Ag9 98.40(18) . . ?
Ag6 Cl1 Ag22 71.18(15) . . ?
Ag6A Cl1 Ag5A 87.5(5) . . ?
Ag6A Cl1 Ag6 36.95(15) . . ?
Ag6A Cl1 Ag9 65.84(15) . . ?
Ag6A Cl1 Ag22 106.56(17) . . ?
Ag22 Cl1 Ag5A 102.4(5) . . ?
Ag22 Cl1 Ag9 134.9(2) . . ?
Ag2 Cl3 Ag5A 106.2(5) . . ?
Ag2A Cl3 Ag2 22.72(18) . . ?
Ag2A Cl3 Ag5 124.6(4) . . ?
Ag2A Cl3 Ag5A 120.6(6) . . ?
Ag2A Cl3 Ag5B 98.7(5) . . ?
Ag2A Cl3 Ag6 89.9(3) . . ?
Ag2A Cl3 Ag6A 121.5(3) . . ?
Ag3A Cl3 Ag2 114.6(4) . . ?
Ag3A Cl3 Ag2A 98.7(5) . . ?
Ag3A Cl3 Ag5 82.5(4) . . ?
Ag3A Cl3 Ag5A 78.1(6) . . ?
Ag3A Cl3 Ag5B 107.0(5) . . ?
Ag3A Cl3 Ag6 166.0(4) . . ?
Ag3A Cl3 Ag6A 137.3(4) . . ?
Ag5 Cl3 Ag2 108.5(3) . . ?
Ag5 Cl3 Ag5A 6.2(7) . . ?
Ag5 Cl3 Ag5B 32.7(5) . . ?
Ag5B Cl3 Ag2 78.5(4) . . ?
Ag5B Cl3 Ag5A 33.7(6) . . ?
Ag6 Cl3 Ag2 70.82(17) . . ?
Ag6 Cl3 Ag5 83.4(3) . . ?
Ag6 Cl3 Ag5A 87.9(5) . . ?
Ag6 Cl3 Ag5B 60.4(4) . . ?
Ag6A Cl3 Ag2 108.1(2) . . ?
Ag6A Cl3 Ag5 85.5(3) . . ?
Ag6A Cl3 Ag5A 91.7(5) . . ?
Ag6A Cl3 Ag5B 82.3(5) . . ?
Ag6A Cl3 Ag6 40.22(19) . . ?
Ag6A Cl4 Ag21 69.80(16) . . ?
Ag9 Cl4 Ag6A 69.14(15) . . ?
Ag9 Cl4 Ag21 136.9(2) . . ?
Na1 Cl4 Ag6A 76.0(2) . . ?
Na1 Cl4 Ag9 77.03(19) . . ?
Na1 Cl4 Ag21 81.1(2) . . ?
Ag3 Cl6 Ag35 145.07(18) . . ?
Ag5 Cl6 Ag3 75.1(3) . . ?
Ag5 Cl6 Ag35 72.2(3) . . ?
Ag5A Cl6 Ag3 75.9(6) . . ?
Ag5A Cl6 Ag5 8.7(4) . . ?
Ag5A Cl6 Ag35 73.6(6) . . ?
Ag5A Cl6 Na1 83.4(4) . . ?
Na1 Cl6 Ag3 80.1(2) . . ?
Na1 Cl6 Ag5 74.8(2) . . ?
Na1 Cl6 Ag35 79.89(19) . . ?
Ag2 Cl8 Ag22 138.18(19) . . ?
Ag6 Cl8 Ag2 72.30(17) . . ?
Ag6 Cl8 Ag22 73.99(17) . . ?
Ag6B Cl8 Ag2 76.1(2) . . ?
Ag6B Cl8 Ag6 23.5(2) . . ?
Ag6B Cl8 Ag22 82.7(2) . . ?
Ag6 Cl10 Ag27 76.80(17) . . ?
Ag6 Cl10 Ag34 75.92(18) . . ?
Ag6A Cl10 Ag6 39.87(17) . . ?
Ag6A Cl10 Ag27 76.42(16) . . ?
Ag6A Cl10 Ag34 75.03(17) . . ?
Ag6B Cl10 Ag6 23.9(2) . . ?
Ag6B Cl10 Ag6A 63.7(3) . . ?
Ag6B Cl10 Ag27 83.3(2) . . ?
Ag6B Cl10 Ag34 76.6(2) . . ?
Ag27 Cl10 Ag34 150.21(19) . . ?
Ag4A Cl11 Ag5 78.0(3) . . ?
Ag4A Cl11 Ag8 106.8(2) . . ?
Ag4A Cl11 Ag37 157.0(2) . . ?
Ag5 Cl11 Ag8 166.4(3) . . ?
Ag5 Cl11 Ag37 79.0(3) . . ?
Ag5A Cl11 Ag4A 78.2(7) . . ?
Ag5A Cl11 Ag5 5.4(7) . . ?
Ag5A Cl11 Ag5B 38.9(7) . . ?
Ag5A Cl11 Ag8 161.2(6) . . ?
Ag5A Cl11 Ag37 79.1(7) . . ?
Ag5B Cl11 Ag4A 78.2(5) . . ?
Ag5B Cl11 Ag5 33.4(5) . . ?
Ag5B Cl11 Ag8 159.0(5) . . ?
Ag5B Cl11 Ag37 81.8(5) . . ?
Ag37 Cl11 Ag8 95.9(2) . . ?
Ag16 S1 Ag10 68.91(10) . . ?
Ag16 S1 Ag22 80.59(14) . . ?
Ag22 S1 Ag10 129.77(18) . . ?
Ag27 S1 Ag10 80.34(13) . . ?
Ag27 S1 Ag16 139.07(18) . . ?
Ag27 S1 Ag22 100.60(15) . . ?
C197 S1 Ag10 112.4(7) . . ?
C197 S1 Ag16 104.3(10) . . ?
C197 S1 Ag22 113.3(8) . . ?
C197 S1 Ag27 112.2(11) . . ?
C46 S2 Ag11 99.9(6) . . ?
C46 S2 C81 103.4(11) . . ?
C81 S2 Ag11 97.3(7) . . ?
C80 S3 Ag10 99.6(5) . . ?
C198 S3 Ag10 98.9(7) . . ?
C198 S3 C80 110.2(10) . . ?
Ag4 S4 Ag4A 26.47(11) . . ?
Ag4 S4 Ag24 138.9(2) . . ?
Ag4A S4 Ag24 125.8(2) . . ?
Ag18 S4 Ag4 74.42(14) . . ?
Ag18 S4 Ag4A 77.60(15) . . ?
Ag18 S4 Ag24 67.19(12) . . ?
Ag22 S4 Ag4 121.22(18) . . ?
Ag22 S4 Ag4A 99.82(17) . . ?
Ag22 S4 Ag18 134.6(2) . . ?
Ag22 S4 Ag24 79.55(13) . . ?
C39 S4 Ag4 98.2(8) . . ?
C39 S4 Ag4A 123.2(8) . . ?
C39 S4 Ag18 106.3(6) . . ?
C39 S4 Ag22 112.1(7) . . ?
C39 S4 Ag24 105.9(8) . . ?
C57 S5 Ag32 98.6(6) . . ?
C126 S5 Ag32 97.3(6) . . ?
C126 S5 C57 106.0(10) . . ?
Ag27 S6 Ag9 81.62(16) . . ?
Ag27 S6 Ag28 78.32(12) . . ?
Ag27 S6 Ag36 138.39(19) . . ?
Ag28 S6 Ag9 138.00(19) . . ?
Ag36 S6 Ag9 77.95(12) . . ?
Ag36 S6 Ag28 93.37(16) . . ?
C29 S6 Ag9 110.8(7) . . ?
C29 S6 Ag27 107.3(6) . . ?
C29 S6 Ag28 110.3(7) . . ?
C29 S6 Ag36 113.8(6) . . ?
C202 S7 Ag31 98.5(4) . . ?
C170 S7 Ag31 99.7(7) . . ?
C170 S7 C202 102.9(9) . . ?
Ag9 S8 Ag15 90.39(14) . . ?
Ag9 S8 Ag35 101.66(16) . . ?
Ag9 S8 Na1 66.82(15) . . ?
Ag13 S8 Ag9 141.3(2) . . ?
Ag13 S8 Ag15 68.23(11) . . ?
Ag13 S8 Ag35 73.73(14) . . ?
Ag13 S8 Na1 74.98(17) . . ?
Ag15 S8 Na1 66.05(16) . . ?
Ag35 S8 Ag15 131.5(2) . . ?
Ag35 S8 Na1 75.96(17) . . ?
C37 S8 Ag9 107.2(7) . . ?
C37 S8 Ag13 109.8(7) . . ?
C37 S8 Ag15 107.7(7) . . ?
C37 S8 Ag35 112.9(7) . . ?
C37 S8 Na1 170.7(7) . . ?
C47 S9 Ag14 98.6(7) . . ?
C47 S9 C72 99.7(9) . . ?
C72 S9 Ag14 100.0(6) . . ?
C32 S10 Ag19 99.8(5) . . ?
C137 S10 Ag19 97.4(6) . . ?
C137 S10 C32 103.4(8) . . ?
C116 S11 Ag20 101.0(7) . . ?
C124 S11 Ag20 98.3(8) . . ?
C124 S11 C116 102.0(12) . . ?
Ag3 S12 Ag3A 28.1(2) . . ?
Ag3 S12 Ag7 77.41(14) . . ?
Ag3 S12 Ag19 137.6(2) . . ?
Ag3 S12 Ag21 108.40(16) . . ?
Ag3 S12 Na1 70.40(16) . . ?
Ag3A S12 Na1 77.5(3) . . ?
Ag7 S12 Ag3A 104.9(3) . . ?
Ag7 S12 Na1 65.21(15) . . ?
Ag19 S12 Ag3A 147.2(3) . . ?
Ag19 S12 Ag7 70.68(12) . . ?
Ag19 S12 Ag21 74.62(14) . . ?
Ag19 S12 Na1 71.25(16) . . ?
Ag21 S12 Ag3A 86.2(2) . . ?
Ag21 S12 Ag7 130.4(2) . . ?
Ag21 S12 Na1 70.74(15) . . ?
C285 S12 Ag3 110.0(11) . . ?
C285 S12 Ag3A 105.0(12) . . ?
C285 S12 Ag7 110.3(10) . . ?
C285 S12 Ag19 106.9(11) . . ?
C285 S12 Ag21 113.0(9) . . ?
C285 S12 Na1 175.5(10) . . ?
C112 S13 Ag25 98.3(7) . . ?
C123 S13 Ag25 99.6(6) . . ?
C123 S13 C112 103.8(11) . . ?
Ag4A S14 Ag4 26.43(11) . . ?
Ag4A S14 Ag11 131.3(2) . . ?
Ag4A S14 Ag20 76.50(15) . . ?
Ag4A S14 Ag35 88.06(16) . . ?
Ag11 S14 Ag4 144.9(2) . . ?
Ag11 S14 Ag20 70.22(14) . . ?
Ag20 S14 Ag4 75.76(14) . . ?
Ag35 S14 Ag4 106.23(17) . . ?
Ag35 S14 Ag11 93.65(14) . . ?
Ag35 S14 Ag20 138.1(2) . . ?
C156 S14 Ag4 97.5(8) . . ?
C156 S14 Ag4A 122.6(8) . . ?
C156 S14 Ag11 102.1(8) . . ?
C156 S14 Ag20 110.4(8) . . ?
C156 S14 Ag35 110.7(8) . . ?
C51 S15 Ag16 99.2(6) . . ?
C100 S15 Ag16 96.1(7) . . ?
C100 S15 C51 105.7(11) . . ?
C129 S16 Ag7 99.3(5) . . ?
C129 S16 C200 101.8(9) . . ?
C200 S16 Ag7 100.7(6) . . ?
Ag3 S17 Ag3A 26.8(2) . . ?
Ag3 S17 Ag23 136.0(2) . . ?
Ag3 S17 Ag25 84.86(17) . . ?
Ag3 S17 Ag37 89.01(19) . . ?
Ag23 S17 Ag3A 138.7(3) . . ?
Ag23 S17 Ag25 78.73(15) . . ?
Ag23 S17 Ag37 77.15(13) . . ?
Ag25 S17 Ag3A 111.6(3) . . ?
Ag25 S17 Ag37 137.8(2) . . ?
Ag37 S17 Ag3A 68.9(2) . . ?
C154 S17 Ag3 114.0(8) . . ?
C154 S17 Ag3A 104.6(9) . . ?
C154 S17 Ag23 109.9(8) . . ?
C154 S17 Ag25 107.7(7) . . ?
C154 S17 Ag37 112.9(7) . . ?
C53 S18 Ag12 96.7(6) . . ?
C53 S18 C75 103.7(9) . . ?
C75 S18 Ag12 99.0(6) . . ?
C92 S19 Ag18 100.4(7) . . ?
C145 S19 Ag18 96.4(7) . . ?
C145 S19 C92 107.0(11) . . ?
Ag2 S20 Ag2A 25.49(16) . . ?
Ag2 S20 Ag30 75.21(14) . . ?
Ag2 S20 Ag33 130.1(2) . . ?
Ag2 S20 Ag37 101.86(19) . . ?
Ag30 S20 Ag2A 99.4(2) . . ?
Ag30 S20 Ag33 73.54(12) . . ?
Ag30 S20 Ag37 140.0(2) . . ?
Ag33 S20 Ag2A 148.9(3) . . ?
Ag37 S20 Ag2A 88.7(2) . . ?
Ag37 S20 Ag33 79.50(14) . . ?
C9 S20 Ag2 111.5(12) . . ?
C9 S20 Ag2A 98.5(12) . . ?
C9 S20 Ag30 102.7(13) . . ?
C9 S20 Ag33 112.6(12) . . ?
C9 S20 Ag37 114.8(13) . . ?
C9A S20 Ag2 123(4) . . ?
C9A S20 Ag2A 107(3) . . ?
C9A S20 Ag30 109(3) . . ?
C9A S20 Ag33 104(3) . . ?
C9A S20 Ag37 106(4) . . ?
C77 S21 Ag30 99.5(5) . . ?
C176 S21 Ag30 97.3(6) . . ?
C176 S21 C77 104.5(8) . . ?
Ag2 S22 Ag2A 25.29(15) . . ?
Ag2 S22 Ag31 91.82(16) . . ?
Ag2 S22 Ag32 141.4(2) . . ?
Ag31 S22 Ag2A 117.1(2) . . ?
Ag32 S22 Ag2A 148.0(3) . . ?
Ag32 S22 Ag31 68.95(13) . . ?
Ag34 S22 Ag2 97.09(16) . . ?
Ag34 S22 Ag2A 79.88(19) . . ?
Ag34 S22 Ag31 131.6(2) . . ?
Ag34 S22 Ag32 74.97(15) . . ?
C213 S22 Ag2 110.3(9) . . ?
C213 S22 Ag2A 100.2(9) . . ?
C213 S22 Ag31 108.3(7) . . ?
C213 S22 Ag32 107.5(9) . . ?
C213 S22 Ag34 112.7(8) . . ?
C135 S23 Ag36 96.5(7) . . ?
C214 S23 Ag36 102.2(8) . . ?
C214 S23 C135 100.6(9) . . ?
C94 S24 Ag24 98.4(7) . . ?
C98 S24 Ag24 98.5(6) . . ?
C98 S24 C94 104.6(9) . . ?
C180 S25 Ag33 98.3(7) . . ?
C180 S25 C226 101.6(10) . . ?
C226 S25 Ag33 101.7(8) . . ?
C122 S26 Ag13 98.3(6) . . ?
C122 S26 C166 103.0(10) . . ?
C166 S26 Ag13 98.5(6) . . ?
C102 S27 Ag28 98.2(8) . . ?
C144 S27 Ag28 101.8(6) . . ?
C144 S27 C102 96.0(9) . . ?
Ag12 S28 Ag14 70.99(14) . . ?
Ag21 S28 Ag12 93.05(14) . . ?
Ag21 S28 Ag14 138.9(2) . . ?
Ag34 S28 Ag12 142.4(2) . . ?
Ag34 S28 Ag14 86.81(13) . . ?
Ag34 S28 Ag21 84.04(16) . . ?
C175 S28 Ag12 108.7(10) . . ?
C175 S28 Ag14 110.0(9) . . ?
C175 S28 Ag21 111.0(8) . . ?
C175 S28 Ag34 107.2(10) . . ?
C139 S29 Ag23 98.6(8) . . ?
C184 S29 Ag23 104.2(8) . . ?
C184 S29 C139 100.3(10) . . ?
C63 S30 Ag15 97.8(6) . . ?
C141 S30 Ag15 98.1(7) . . ?
C141 S30 C63 101.9(9) . . ?
Ag3 Na1 Ag5A 56.7(5) . . ?
Ag3 Na1 Ag21 72.30(13) . . ?
Ag5 Na1 Ag3 59.3(2) . . ?
Ag5 Na1 Ag5A 5.4(5) . . ?
Ag5 Na1 Ag6A 66.4(2) . . ?
Ag5 Na1 Ag7 110.6(3) . . ?
Ag5 Na1 Ag9 93.8(3) . . ?
Ag5 Na1 Ag15 144.4(3) . . ?
Ag5 Na1 Ag21 96.2(3) . . ?
Ag5 Na1 S8 98.3(3) . . ?
Ag5 Na1 S12 97.2(3) . . ?
Ag5A Na1 Ag21 99.3(4) . . ?
Ag6A Na1 Ag3 97.5(2) . . ?
Ag6A Na1 Ag5A 71.8(4) . . ?
Ag6A Na1 Ag7 142.0(2) . . ?
Ag6A Na1 Ag9 57.50(14) . . ?
Ag6A Na1 Ag15 119.9(2) . . ?
Ag6A Na1 Ag21 57.15(13) . . ?
Ag6A Na1 S8 100.46(19) . . ?
Ag6A Na1 S12 96.44(19) . . ?
Ag7 Na1 Ag3 56.23(11) . . ?
Ag7 Na1 Ag5A 106.2(4) . . ?
Ag7 Na1 Ag21 86.92(14) . . ?
Ag7 Na1 S12 45.62(10) . . ?
Ag9 Na1 Ag3 150.5(2) . . ?
Ag9 Na1 Ag5A 97.5(5) . . ?
Ag9 Na1 Ag7 153.3(2) . . ?
Ag9 Na1 Ag21 101.37(16) . . ?
Ag9 Na1 S8 45.89(11) . . ?
Ag9 Na1 S12 144.2(2) . . ?
Ag15 Na1 Ag3 140.8(2) . . ?
Ag15 Na1 Ag5A 142.8(5) . . ?
Ag15 Na1 Ag7 85.33(17) . . ?
Ag15 Na1 Ag9 68.22(13) . . ?
Ag15 Na1 Ag21 116.88(18) . . ?
Ag15 Na1 S8 46.96(12) . . ?
Ag15 Na1 S12 115.5(2) . . ?
Cl4 Na1 Ag3 126.7(2) . . ?
Cl4 Na1 Ag5 122.3(3) . . ?
Cl4 Na1 Ag5A 127.7(4) . . ?
Cl4 Na1 Ag6A 55.94(18) . . ?
Cl4 Na1 Ag7 114.9(2) . . ?
Cl4 Na1 Ag9 55.12(16) . . ?
Cl4 Na1 Ag15 73.3(2) . . ?
Cl4 Na1 Ag21 54.38(16) . . ?
Cl4 Na1 Cl6 175.9(3) . . ?
Cl4 Na1 S8 91.0(2) . . ?
Cl4 Na1 S12 90.6(2) . . ?
Cl6 Na1 Ag3 51.42(16) . . ?
Cl6 Na1 Ag5 53.6(2) . . ?
Cl6 Na1 Ag5A 48.2(4) . . ?
Cl6 Na1 Ag6A 120.0(3) . . ?
Cl6 Na1 Ag7 67.58(17) . . ?
Cl6 Na1 Ag9 124.2(2) . . ?
Cl6 Na1 Ag15 110.4(2) . . ?
Cl6 Na1 Ag21 123.5(2) . . ?
Cl6 Na1 S8 90.6(2) . . ?
Cl6 Na1 S12 89.1(2) . . ?
S8 Na1 Ag3 141.9(2) . . ?
S8 Na1 Ag5A 98.0(5) . . ?
S8 Na1 Ag7 117.1(2) . . ?
S8 Na1 Ag21 144.8(2) . . ?
S8 Na1 S12 160.6(3) . . ?
S12 Na1 Ag3 42.97(11) . . ?
S12 Na1 Ag5A 96.3(5) . . ?
S12 Na1 Ag21 43.64(10) . . ?
C12 O1 Ag8 142(2) . . ?
C12A O1A Ag8 148(3) . . ?
Ag19 O2 Ag12 117.9(4) . . ?
Ag29 O2 Ag12 90.8(4) . . ?
Ag29 O2 Ag19 86.9(4) . . ?
C67 O2 Ag12 118.0(10) . . ?
C67 O2 Ag19 119.2(10) . . ?
C67 O2 Ag29 114.2(10) . . ?
Ag30 O3 Ag1 84.8(4) . . ?
Ag31 O3 Ag1 84.2(5) . . ?
Ag31 O3 Ag30 117.2(5) . . ?
C258 O3 Ag1 88.6(9) . . ?
C258 O3 Ag30 119.5(12) . . ?
C258 O3 Ag31 121.7(12) . . ?
Ag10 O4 Ag26 87.1(4) . . ?
Ag32 O4 Ag10 119.2(5) . . ?
Ag32 O4 Ag26 87.9(4) . . ?
C36 O4 Ag10 122.7(13) . . ?
C36 O4 Ag26 109.8(12) . . ?
C36 O4 Ag32 115.9(13) . . ?
C287 O5 Ag17 149(2) . . ?
Ag11 O6 Ag17 88.1(6) . . ?
Ag11 O6 Ag25 118.6(5) . . ?
Ag17 O6 Ag25 88.4(5) . . ?
C49 O6 Ag11 122.6(14) . . ?
C49 O6 Ag17 110.4(13) . . ?
C49 O6 Ag25 115.8(15) . . ?
Ag15 O7 Ag36 117.0(5) . . ?
Ag29 O7 Ag15 91.6(4) . . ?
Ag29 O7 Ag36 87.4(4) . . ?
C25 O7 Ag15 114.6(13) . . ?
C25 O7 Ag29 111.8(12) . . ?
C25 O7 Ag36 123.9(13) . . ?
Ag1 O8 Ag1A 25.2(4) . . ?
Ag1 O8 Ag16 92.0(4) . . ?
Ag1 O8 Ag31 88.3(4) . . ?
Ag16 O8 Ag1A 105.5(6) . . ?
Ag16 O8 Ag31 114.9(4) . . ?
Ag31 O8 Ag1A 101.3(6) . . ?
C69 O8 Ag1 108.9(13) . . ?
C69 O8 Ag1A 83.8(13) . . ?
C69 O8 Ag16 119.7(14) . . ?
C69 O8 Ag31 121.3(13) . . ?
Ag12 O9 Ag36 117.4(5) . . ?
C55 O9 Ag12 120.2(12) . . ?
C55 O9 Ag36 120.9(13) . . ?
Ag18 O10 Ag8 84.5(4) . . ?
Ag18 O10 Ag33 120.7(6) . . ?
Ag33 O10 Ag8 86.0(4) . . ?
C88 O10 Ag8 99.9(11) . . ?
C88 O10 Ag18 119.0(14) . . ?
C88 O10 Ag33 120.2(14) . . ?
C260 O11 Ag29 146.6(13) . . ?
Ag8 O12 Ag18 86.5(4) . . ?
Ag8 O12 Ag20 88.6(4) . . ?
Ag18 O12 Ag20 119.1(5) . . ?
C90 O12 Ag8 120.1(15) . . ?
C90 O12 Ag18 116.4(11) . . ?
C90 O12 Ag20 118.1(12) . . ?
Ag15 O13 Ag29 88.2(4) . . ?
Ag19 O13 Ag15 118.4(5) . . ?
Ag19 O13 Ag29 85.6(4) . . ?
C42 O13 Ag15 120.7(11) . . ?
C42 O13 Ag19 120.8(11) . . ?
C42 O13 Ag29 97.7(10) . . ?
Ag16 O14 Ag1 87.3(4) . . ?
Ag16 O14 Ag24 115.4(4) . . ?
Ag24 O14 Ag1 84.9(4) . . ?
C30 O14 Ag1 96.5(10) . . ?
C30 O14 Ag16 121.9(12) . . ?
C30 O14 Ag24 122.7(12) . . ?
Ag14 O15 Ag26 86.0(5) . . ?
Ag14 O15 Ag28 122.0(6) . . ?
Ag28 O15 Ag26 87.5(4) . . ?
C225 O15 Ag14 119.9(12) . . ?
C225 O15 Ag26 102.0(11) . . ?
C225 O15 Ag28 117.9(13) . . ?
Ag10 O16 Ag28 124.2(6) . . ?
Ag26 O16 Ag10 87.3(7) . . ?
Ag26 O16 Ag28 85.9(6) . . ?
C269 O16 Ag10 116.1(11) . . ?
C269 O16 Ag26 106.1(12) . . ?
C269 O16 Ag28 119.0(12) . . ?
Ag8 O17 Ag33 86.4(5) . . ?
C35 O17 Ag8 114.1(13) . . ?
C35 O17 Ag33 115.7(13) . . ?
Ag26 O18 Ag14 84.9(4) . . ?
Ag32 O18 Ag14 119.7(4) . . ?
Ag32 O18 Ag26 88.7(4) . . ?
C28 O18 Ag14 118.0(11) . . ?
C28 O18 Ag26 109.7(11) . . ?
C28 O18 Ag32 120.5(11) . . ?
Ag1 O19 Ag24 92.5(5) . . ?
Ag1 O19 Ag30 92.1(5) . . ?
Ag24 O19 Ag30 115.5(5) . . ?
C273 O19 Ag1 113.6(11) . . ?
C273 O19 Ag24 120.6(12) . . ?
C273 O19 Ag30 115.6(12) . . ?
Ag7 O20 Ag13 118.5(4) . . ?
Ag17 O20 Ag7 89.1(5) . . ?
Ag17 O20 Ag13 86.9(4) . . ?
C79 O20 Ag7 120.0(11) . . ?
C79 O20 Ag13 118.4(12) . . ?
C79 O20 Ag17 111.3(11) . . ?
C26 O21 Ag26 144.3(13) . . ?
Ag7 O22 Ag17 86.8(5) . . ?
Ag7 O22 Ag25 121.5(4) . . ?
Ag17 O22 Ag25 85.4(4) . . ?
C118 O22 Ag7 123.0(12) . . ?
C118 O22 Ag17 101.0(11) . . ?
C118 O22 Ag25 115.4(12) . . ?
Ag13 O23 Ag11 120.2(4) . . ?
Ag13 O23 Ag17 87.4(4) . . ?
Ag17 O23 Ag11 85.1(5) . . ?
C83 O23 Ag11 120.1(12) . . ?
C83 O23 Ag13 119.5(12) . . ?
C83 O23 Ag17 102.3(11) . . ?
Ag20 O24 Ag8 85.3(4) . . ?
Ag23 O24 Ag8 85.8(5) . . ?
Ag23 O24 Ag20 120.1(6) . . ?
C104 O24 Ag8 95.6(12) . . ?
C104 O24 Ag20 120.7(15) . . ?
C104 O24 Ag23 119.0(15) . . ?
C12 N1 C13 119.9(9) . . ?
C12 N1 C14 120.6(9) . . ?
C14 N1 C13 119.5(9) . . ?
C12A N1A C13A 120.0(9) . . ?
C12A N1A C14A 120.0(9) . . ?
C13A N1A C14A 120.0(9) . . ?
Ag1A N2 Ag1 7.3(9) . . ?
C222 N2 Ag1 160(2) . . ?
C222 N2 Ag1A 153(3) . . ?
C26 N3 C153 120.0(8) . . ?
C26 N3 C286 120.2(9) . . ?
C153 N3 C286 119.8(9) . . ?
C215 N4 C227 120(2) . . ?
C287 N4 C215 112(2) . . ?
C287 N4 C227 128(2) . . ?
C282 N5 Ag4 160(4) . . ?
C150 N6 C260 118.9(8) . . ?
C223 N6 C150 120.8(9) . . ?
C223 N6 C260 120.2(9) . . ?
H1A C1 H1B 109.5 . . ?
H1A C1 H1C 109.5 . . ?
H1B C1 H1C 109.5 . . ?
C39 C1 H1A 109.5 . . ?
C39 C1 H1B 109.5 . . ?
C39 C1 H1C 109.5 . . ?
H1AA C1A H1AB 109.5 . . ?
H1AA C1A H1AC 109.5 . . ?
H1AB C1A H1AC 109.5 . . ?
C39 C1A H1AA 109.5 . . ?
C39 C1A H1AB 109.5 . . ?
C39 C1A H1AC 109.5 . . ?
H2A C2 H2B 109.5 . . ?
H2A C2 H2C 109.5 . . ?
H2B C2 H2C 109.5 . . ?
C39 C2 H2A 109.5 . . ?
C39 C2 H2B 109.5 . . ?
C39 C2 H2C 109.5 . . ?
H2AA C2A H2AB 109.5 . . ?
H2AA C2A H2AC 109.5 . . ?
H2AB C2A H2AC 109.5 . . ?
C39 C2A H2AA 109.5 . . ?
C39 C2A H2AB 109.5 . . ?
C39 C2A H2AC 109.5 . . ?
H3A C3 H3B 109.5 . . ?
H3A C3 H3C 109.5 . . ?
H3B C3 H3C 109.5 . . ?
C37 C3 H3A 109.5 . . ?
C37 C3 H3B 109.5 . . ?
C37 C3 H3C 109.5 . . ?
H3AA C3A H3AB 109.5 . . ?
H3AA C3A H3AC 109.5 . . ?
H3AB C3A H3AC 109.5 . . ?
C37 C3A H3AA 109.5 . . ?
C37 C3A H3AB 109.5 . . ?
C37 C3A H3AC 109.5 . . ?
H4A C4 H4B 109.5 . . ?
H4A C4 H4C 109.5 . . ?
H4B C4 H4C 109.5 . . ?
C37 C4 H4A 109.5 . . ?
C37 C4 H4B 109.5 . . ?
C37 C4 H4C 109.5 . . ?
H4AA C4A H4AB 109.5 . . ?
H4AA C4A H4AC 109.5 . . ?
H4AB C4A H4AC 109.5 . . ?
C37 C4A H4AA 109.5 . . ?
C37 C4A H4AB 109.5 . . ?
C37 C4A H4AC 109.5 . . ?
H5A C5 H5B 109.5 . . ?
H5A C5 H5C 109.5 . . ?
H5B C5 H5C 109.5 . . ?
C213 C5 H5A 109.5 . . ?
C213 C5 H5B 109.5 . . ?
C213 C5 H5C 109.5 . . ?
H5AA C5A H5AB 109.5 . . ?
H5AA C5A H5AC 109.5 . . ?
H5AB C5A H5AC 109.5 . . ?
C213 C5A H5AA 109.5 . . ?
C213 C5A H5AB 109.5 . . ?
C213 C5A H5AC 109.5 . . ?
H6A C6 H6B 109.5 . . ?
H6A C6 H6C 109.5 . . ?
H6B C6 H6C 109.5 . . ?
C213 C6 H6A 109.5 . . ?
C213 C6 H6B 109.5 . . ?
C213 C6 H6C 109.5 . . ?
H6AA C6A H6AB 109.5 . . ?
H6AA C6A H6AC 109.5 . . ?
H6AB C6A H6AC 109.5 . . ?
C213 C6A H6AA 109.5 . . ?
C213 C6A H6AB 109.5 . . ?
C213 C6A H6AC 109.5 . . ?
H7A C7 H7B 109.5 . . ?
H7A C7 H7C 109.5 . . ?
H7B C7 H7C 109.5 . . ?
C154 C7 H7A 109.5 . . ?
C154 C7 H7B 109.5 . . ?
C154 C7 H7C 109.5 . . ?
H7AA C7A H7AB 109.5 . . ?
H7AA C7A H7AC 109.5 . . ?
H7AB C7A H7AC 109.5 . . ?
C154 C7A H7AA 109.5 . . ?
C154 C7A H7AB 109.5 . . ?
C154 C7A H7AC 109.5 . . ?
H8A C8 H8B 109.5 . . ?
H8A C8 H8C 109.5 . . ?
H8B C8 H8C 109.5 . . ?
C154 C8 H8A 109.5 . . ?
C154 C8 H8B 109.5 . . ?
C154 C8 H8C 109.5 . . ?
H8AA C8A H8AB 109.5 . . ?
H8AA C8A H8AC 109.5 . . ?
H8AB C8A H8AC 109.5 . . ?
C154 C8A H8AA 109.5 . . ?
C154 C8A H8AB 109.5 . . ?
C154 C8A H8AC 109.5 . . ?
S20 C9 H9 110.4 . . ?
C10 C9 S20 107(3) . . ?
C10 C9 H9 110.4 . . ?
C11 C9 S20 111(3) . . ?
C11 C9 H9 110.4 . . ?
C11 C9 C10 107.7(10) . . ?
S20 C9A H9A 106.9 . . ?
C10A C9A S20 123(10) . . ?
C10A C9A H9A 106.9 . . ?
C11A C9A S20 104(7) . . ?
C11A C9A H9A 106.9 . . ?
C11A C9A C10A 108.4(10) . . ?
C9 C10 H10A 109.5 . . ?
C9 C10 H10B 109.5 . . ?
C9 C10 H10C 109.5 . . ?
H10A C10 H10B 109.5 . . ?
H10A C10 H10C 109.5 . . ?
H10B C10 H10C 109.5 . . ?
C9A C10A H10D 109.5 . . ?
C9A C10A H10E 109.5 . . ?
C9A C10A H10F 109.5 . . ?
H10D C10A H10E 109.5 . . ?
H10D C10A H10F 109.5 . . ?
H10E C10A H10F 109.5 . . ?
C9 C11 H11A 109.5 . . ?
C9 C11 H11B 109.5 . . ?
C9 C11 H11C 109.5 . . ?
H11A C11 H11B 109.5 . . ?
H11A C11 H11C 109.5 . . ?
H11B C11 H11C 109.5 . . ?
C9A C11A H11D 109.5 . . ?
C9A C11A H11E 109.5 . . ?
C9A C11A H11F 109.5 . . ?
H11D C11A H11E 109.5 . . ?
H11D C11A H11F 109.5 . . ?
H11E C11A H11F 109.5 . . ?
O1 C12 N1 127.6(15) . . ?
O1 C12 H12 116.2 . . ?
N1 C12 H12 116.2 . . ?
O1A C12A N1A 126.9(15) . . ?
O1A C12A H12A 116.6 . . ?
N1A C12A H12A 116.6 . . ?
N1 C13 H13A 109.5 . . ?
N1 C13 H13B 109.5 . . ?
N1 C13 H13C 109.5 . . ?
H13A C13 H13B 109.5 . . ?
H13A C13 H13C 109.5 . . ?
H13B C13 H13C 109.5 . . ?
N1A C13A H13D 109.5 . . ?
N1A C13A H13E 109.5 . . ?
N1A C13A H13F 109.5 . . ?
H13D C13A H13E 109.5 . . ?
H13D C13A H13F 109.5 . . ?
H13E C13A H13F 109.5 . . ?
N1 C14 H14A 109.5 . . ?
N1 C14 H14B 109.5 . . ?
N1 C14 H14C 109.5 . . ?
H14A C14 H14B 109.5 . . ?
H14A C14 H14C 109.5 . . ?
H14B C14 H14C 109.5 . . ?
N1A C14A H14D 109.5 . . ?
N1A C14A H14E 109.5 . . ?
N1A C14A H14F 109.5 . . ?
H14D C14A H14E 109.5 . . ?
H14D C14A H14F 109.5 . . ?
H14E C14A H14F 109.5 . . ?
C16A C15A H15A 119.9 . . ?
C16A C15A C236 120.3(7) . . ?
C236 C15A H15A 119.9 . . ?
C15A C16A H16A 120.0 . . ?
C17A C16A C15A 120.0(7) . . ?
C17A C16A H16A 120.0 . . ?
C16A C17A H17A 120.1 . . ?
C16A C17A C18A 119.9(7) . . ?
C18A C17A H17A 120.1 . . ?
C17A C18A H18A 119.9 . . ?
C17A C18A C19A 120.2(7) . . ?
C19A C18A H18A 119.9 . . ?
C18A C19A H19A 119.9 . . ?
C236 C19A C18A 120.2(7) . . ?
C236 C19A H19A 119.9 . . ?
C123 C20 H20 118.5 . . ?
C131 C20 H20 118.5 . . ?
C131 C20 C123 123(2) . . ?
C249 C21 H21 120.0 . . ?
C249 C21 C253 120.0 . . ?
C253 C21 H21 120.0 . . ?
C21 C249 H249 120.0 . . ?
C21 C249 C134 120.0 . . ?
C134 C249 H249 120.0 . . ?
C249 C134 H134 120.0 . . ?
C251 C134 C249 120.0 . . ?
C251 C134 H134 120.0 . . ?
C134 C251 H251 120.0 . . ?
C76 C251 C134 120.0 . . ?
C76 C251 H251 120.0 . . ?
C251 C76 H76 120.0 . . ?
C251 C76 C253 120.0 . . ?
C253 C76 H76 120.0 . . ?
C21 C253 C162 117.1(15) . . ?
C76 C253 C21 120.0 . . ?
C76 C253 C162 122.0(15) . . ?
C110 C23 H23 119.6 . . ?
C129 C23 H23 119.6 . . ?
C129 C23 C110 120.8(18) . . ?
O7 C25 C141 127(2) . . ?
O7 C25 C214 117.1(19) . . ?
C141 C25 C214 115.5(19) . . ?
O21 C26 N3 129.4(13) . . ?
O21 C26 H26 115.3 . . ?
N3 C26 H26 115.3 . . ?
C59 C27 H27 118.7 . . ?
C75 C27 H27 118.7 . . ?
C75 C27 C59 122.6(17) . . ?
O18 C28 C57 120.7(17) . . ?
O18 C28 C72 122.7(16) . . ?
C72 C28 C57 116.6(16) . . ?
S6 C29 H29 108.0 . . ?
C125 C29 S6 104.7(14) . . ?
C125 C29 H29 108.0 . . ?
C160 C29 S6 110.2(14) . . ?
C160 C29 H29 108.0 . . ?
C160 C29 C125 117.7(19) . . ?
O14 C30 C51 125.2(19) . . ?
O14 C30 C98 117.9(16) . . ?
C51 C30 C98 116.8(16) . . ?
C33 C32 S10 117.7(12) . . ?
C33 C32 C67 119.9(15) . . ?
C67 C32 S10 122.4(12) . . ?
C32 C33 H33 118.8 . . ?
C59 C33 C32 122.4(15) . . ?
C59 C33 H33 118.8 . . ?
O17 C35 C184 120(2) . . ?
O17 C35 C226 121(2) . . ?
C226 C35 C184 118(2) . . ?
O4 C36 C126 125(2) . . ?
O4 C36 C198 117.4(17) . . ?
C126 C36 C198 117.8(16) . . ?
S8 C37 H37 108.4 . . ?
S8 C37 H37A 110.6 . . ?
C3 C37 S8 116(3) . . ?
C3 C37 C4 107.9(9) . . ?
C3 C37 H37 108.4 . . ?
C3A C37 S8 104(3) . . ?
C3A C37 C4A 108.0(9) . . ?
C3A C37 H37A 110.6 . . ?
C4 C37 S8 108(3) . . ?
C4 C37 H37 108.4 . . ?
C4A C37 S8 113(3) . . ?
C4A C37 H37A 110.6 . . ?
C137 C38 H38 118.2 . . ?
C164 C38 H38 118.2 . . ?
C164 C38 C137 123.5(18) . . ?
S4 C39 H39 95.9 . . ?
S4 C39 H39A 113.3 . . ?
C1 C39 S4 125.0(19) . . ?
C1 C39 H39 95.9 . . ?
C1A C39 S4 114(2) . . ?
C1A C39 C2A 107.1(9) . . ?
C1A C39 H39A 113.3 . . ?
C2 C39 S4 122.6(18) . . ?
C2 C39 C1 109.1(9) . . ?
C2 C39 H39 95.9 . . ?
C2A C39 S4 94(2) . . ?
C2A C39 H39A 113.3 . . ?
C46 C40 H40 119.8 . . ?
C50 C40 H40 119.8 . . ?
C50 C40 C46 120.3(18) . . ?
O13 C42 C63 122.9(17) . . ?
O13 C42 C137 119.3(17) . . ?
C63 C42 C137 117.8(15) . . ?
H43A C43 H43B 109.5 . . ?
H43A C43 H43C 109.5 . . ?
H43B C43 H43C 109.5 . . ?
C156 C43 H43A 109.5 . . ?
C156 C43 H43B 109.5 . . ?
C156 C43 H43C 109.5 . . ?
C178 C44 C59 118.4(18) . . ?
C178 C44 C210 120.5(18) . . ?
C210 C44 C59 121.0(18) . . ?
H45A C45 H45B 109.5 . . ?
H45A C45 H45C 109.5 . . ?
H45B C45 H45C 109.5 . . ?
C285 C45 H45A 109.5 . . ?
C285 C45 H45B 109.5 . . ?
C285 C45 H45C 109.5 . . ?
C40 C46 S2 116.7(15) . . ?
C83 C46 S2 124.2(12) . . ?
C83 C46 C40 119.1(18) . . ?
C86 C47 S9 118.2(18) . . ?
C86 C47 C225 117(2) . . ?
C225 C47 S9 124.1(17) . . ?
O6 C49 C81 119(2) . . ?
O6 C49 C112 124(2) . . ?
C112 C49 C81 116.1(19) . . ?
C40 C50 C41 120.8(17) . . ?
C71 C50 C40 119.8(15) . . ?
C71 C50 C41 119.4(17) . . ?
C30 C51 S15 118.3(14) . . ?
C30 C51 C73 125(2) . . ?
C73 C51 S15 116.9(16) . . ?
C55 C53 S18 122.9(16) . . ?
C55 C53 C108 120(2) . . ?
C108 C53 S18 117.4(15) . . ?
O9 C55 C53 123(2) . . ?
O9 C55 C135 121.8(18) . . ?
C135 C55 C53 115.4(18) . . ?
C28 C57 S5 121.7(13) . . ?
C82 C57 S5 116.9(14) . . ?
C82 C57 C28 121.4(18) . . ?
C27 C59 C44 122.1(17) . . ?
C33 C59 C27 117.5(16) . . ?
C33 C59 C44 120.3(16) . . ?
C63 C61 H61 119.0 . . ?
C164 C61 H61 119.0 . . ?
C164 C61 C63 122.0(19) . . ?
C42 C63 S30 122.5(13) . . ?
C42 C63 C61 121.3(18) . . ?
C61 C63 S30 115.9(15) . . ?
C110 C65 H65 121.0 . . ?
C166 C65 H65 121.0 . . ?
C166 C65 C110 118.0(19) . . ?
O2 C67 C32 120.6(15) . . ?
O2 C67 C75 122.9(14) . . ?
C32 C67 C75 116.4(14) . . ?
O8 C69 Ag1A 67.7(11) . . ?
O8 C69 C100 121.3(19) . . ?
O8 C69 C170 121(2) . . ?
C100 C69 Ag1A 105.3(15) . . ?
C170 C69 Ag1A 101.8(17) . . ?
C170 C69 C100 117.1(16) . . ?
H70A C70 H70B 109.5 . . ?
H70A C70 H70C 109.5 . . ?
H70B C70 H70C 109.5 . . ?
C175 C70 H70A 109.5 . . ?
C175 C70 H70B 109.5 . . ?
C175 C70 H70C 109.5 . . ?
C50 C71 H71 119.0 . . ?
C50 C71 C122 122.0(19) . . ?
C122 C71 H71 119.0 . . ?
C28 C72 S9 122.5(13) . . ?
C28 C72 C174 123.1(17) . . ?
C174 C72 S9 114.4(14) . . ?
C51 C73 H73 119.7 . . ?
C114 C73 C51 121(2) . . ?
C114 C73 H73 119.7 . . ?
C27 C75 S18 118.1(14) . . ?
C27 C75 C67 120.9(16) . . ?
C67 C75 S18 120.9(12) . . ?
C258 C77 S21 122.9(8) . . ?
C258 C77 C216 120.0 . . ?
C216 C77 S21 117.1(8) . . ?
O3 C258 C77 120.8(12) . . ?
O3 C258 C202 119.2(12) . . ?
C77 C258 C202 120.0 . . ?
C258 C202 S7 123.7(8) . . ?
C258 C202 C275 120.0 . . ?
C275 C202 S7 116.3(8) . . ?
C202 C275 H275 120.0 . . ?
C240 C275 C202 120.0 . . ?
C240 C275 H275 120.0 . . ?
C275 C240 C216 120.0 . . ?
C275 C240 C207 121.1(12) . . ?
C216 C240 C207 118.9(12) . . ?
C77 C216 H216 120.0 . . ?
C240 C216 C77 120.0 . . ?
C240 C216 H216 120.0 . . ?
C261 C78 H78 120.0 . . ?
C261 C78 C265 120.0 . . ?
C265 C78 H78 120.0 . . ?
C78 C261 H261 120.0 . . ?
C140 C261 C78 120.0 . . ?
C140 C261 H261 120.0 . . ?
C261 C140 H140 120.0 . . ?
C263 C140 C261 120.0 . . ?
C263 C140 H140 120.0 . . ?
C140 C263 H263 120.0 . . ?
C140 C263 C34 120.0 . . ?
C34 C263 H263 120.0 . . ?
C263 C34 H34 120.0 . . ?
C265 C34 C263 120.0 . . ?
C265 C34 H34 120.0 . . ?
C78 C265 C142 118.6(17) . . ?
C34 C265 C78 120.0 . . ?
C34 C265 C142 121.4(17) . . ?
O20 C79 C129 123.1(17) . . ?
O20 C79 C166 121.5(16) . . ?
C129 C79 C166 115.4(14) . . ?
C49 C81 S2 121.3(17) . . ?
C252 C81 S2 115(2) . . ?
C252 C81 C49 123(2) . . ?
C57 C82 H82 119.1 . . ?
C96 C82 C57 121.8(18) . . ?
C96 C82 H82 119.1 . . ?
O23 C83 C46 119.6(17) . . ?
O23 C83 C122 119.2(16) . . ?
C46 C83 C122 121.0(14) . . ?
C124 C84 H84 118.1 . . ?
C128 C84 H84 118.1 . . ?
C128 C84 C124 124(3) . . ?
H85A C85 H85B 109.5 . . ?
H85A C85 H85C 109.5 . . ?
H85B C85 H85C 109.5 . . ?
C222 C85 H85A 109.5 . . ?
C222 C85 H85B 109.5 . . ?
C222 C85 H85C 109.5 . . ?
C47 C86 H86 116.0 . . ?
C47 C86 C182 128(2) . . ?
C182 C86 H86 116.0 . . ?
O10 C88 C145 122(2) . . ?
O10 C88 C180 121(2) . . ?
C145 C88 C180 117.1(18) . . ?
O12 C90 C92 125.0(18) . . ?
O12 C90 C116 123.7(18) . . ?
C116 C90 C92 111.0(17) . . ?
C90 C92 S19 117.5(15) . . ?
C107 C92 S19 120.6(17) . . ?
C107 C92 C90 121.9(19) . . ?
C218 C94 S24 116.8(17) . . ?
C273 C94 S24 120.1(15) . . ?
C273 C94 C218 123(2) . . ?
C82 C96 C146 123.3(16) . . ?
C82 C96 C174 120.2(17) . . ?
C174 C96 C146 116.4(17) . . ?
C30 C98 S24 124.2(12) . . ?
C127 C98 S24 120.1(17) . . ?
C127 C98 C30 115.5(18) . . ?
C69 C100 S15 121.6(13) . . ?
C254 C100 S15 118.4(18) . . ?
C254 C100 C69 119(2) . . ?
C225 C102 S27 122.7(16) . . ?
C241 C102 S27 117(2) . . ?
C241 C102 C225 120(2) . . ?
O24 C104 C124 121(2) . . ?
O24 C104 C139 124(2) . . ?
C124 C104 C139 114.1(19) . . ?
C141 C106 H106 117.2 . . ?
C246 C106 H106 117.2 . . ?
C246 C106 C141 126(2) . . ?
C92 C107 H107 118.5 . . ?
C92 C107 C162 123(2) . . ?
C162 C107 H107 118.5 . . ?
C53 C108 H108 117.5 . . ?
C208 C108 C53 125(2) . . ?
C208 C108 H108 117.5 . . ?
C23 C110 C65 118.3(16) . . ?
C23 C110 C277 123.0(17) . . ?
C65 C110 C277 118.6(17) . . ?
H11G C111 H11H 109.5 . . ?
H11G C111 H11I 109.5 . . ?
H11H C111 H11I 109.5 . . ?
C156 C111 H11G 109.5 . . ?
C156 C111 H11H 109.5 . . ?
C156 C111 H11I 109.5 . . ?
C49 C112 S13 120.8(16) . . ?
C49 C112 C238 124(2) . . ?
C238 C112 S13 115(2) . . ?
C73 C114 C127 119.8(19) . . ?
C73 C114 C132 124(2) . . ?
C127 C114 C132 117(2) . . ?
H11J C115 H11K 109.5 . . ?
H11J C115 H11L 109.5 . . ?
H11K C115 H11L 109.5 . . ?
C175 C115 H11J 109.5 . . ?
C175 C115 H11K 109.5 . . ?
C175 C115 H11L 109.5 . . ?
C90 C116 S11 117.8(15) . . ?
C206 C116 S11 116.2(17) . . ?
C206 C116 C90 126.0(19) . . ?
O22 C118 C123 125.2(18) . . ?
O22 C118 C200 118.3(18) . . ?
C123 C118 C200 116.0(16) . . ?
C128 C120 H120 121.5 . . ?
C139 C120 H120 121.5 . . ?
C139 C120 C128 117(3) . . ?
H12B C121 H12C 109.5 . . ?
H12B C121 H12D 109.5 . . ?
H12C C121 H12D 109.5 . . ?
C197 C121 H12B 109.5 . . ?
C197 C121 H12C 109.5 . . ?
C197 C121 H12D 109.5 . . ?
C71 C122 S26 117.9(15) . . ?
C71 C122 C83 117.7(18) . . ?
C83 C122 S26 124.3(12) . . ?
C20 C123 S13 117.2(17) . . ?
C118 C123 S13 122.4(14) . . ?
C118 C123 C20 120(2) . . ?
C84 C124 S11 118(2) . . ?
C84 C124 C104 120(2) . . ?
C104 C124 S11 121.9(17) . . ?
C29 C125 H12E 109.5 . . ?
C29 C125 H12F 109.5 . . ?
C29 C125 H12G 109.5 . . ?
H12E C125 H12F 109.5 . . ?
H12E C125 H12G 109.5 . . ?
H12F C125 H12G 109.5 . . ?
C36 C126 S5 122.2(14) . . ?
C36 C126 C220 121(2) . . ?
C220 C126 S5 117.1(16) . . ?
C98 C127 H127 118.9 . . ?
C114 C127 C98 122(2) . . ?
C114 C127 H127 118.9 . . ?
C84 C128 C120 119(2) . . ?
C84 C128 C161 122(2) . . ?
C120 C128 C161 119(2) . . ?
C23 C129 S16 116.1(15) . . ?
C23 C129 C79 124.4(19) . . ?
C79 C129 S16 119.3(13) . . ?
C243 C130 H130 120.0 . . ?
C243 C130 C247 120.0 . . ?
C247 C130 H130 120.0 . . ?
C130 C243 H243 120.0 . . ?
C130 C243 C74 120.0 . . ?
C74 C243 H243 120.0 . . ?
C243 C74 H74 120.0 . . ?
C245 C74 C243 120.0 . . ?
C245 C74 H74 120.0 . . ?
C74 C245 H245 120.0 . . ?
C74 C245 C132 120.0 . . ?
C132 C245 H245 120.0 . . ?
C245 C132 C114 120.3(14) . . ?
C247 C132 C114 119.7(14) . . ?
C247 C132 C245 120.0 . . ?
C130 C247 H247 120.0 . . ?
C132 C247 C130 120.0 . . ?
C132 C247 H247 120.0 . . ?
C20 C131 C177 119(2) . . ?
C172 C131 C20 114.5(17) . . ?
C172 C131 C177 126.4(19) . . ?
C170 C133 H133 118.9 . . ?
C242 C133 H133 118.9 . . ?
C242 C133 C170 122(2) . . ?
C55 C135 S23 122.7(15) . . ?
C158 C135 S23 111.1(18) . . ?
C158 C135 C55 126(2) . . ?
C255 C136 H136 120.0 . . ?
C255 C136 C259 120.0 . . ?
C259 C136 H136 120.0 . . ?
C136 C255 C205 116.8(18) . . ?
C48 C255 C136 120.0 . . ?
C48 C255 C205 123.1(18) . . ?
C255 C48 H48 120.0 . . ?
C255 C48 C257 120.0 . . ?
C257 C48 H48 120.0 . . ?
C48 C257 H257 120.0 . . ?
C138 C257 C48 120.0 . . ?
C138 C257 H257 120.0 . . ?
C257 C138 H138 120.0 . . ?
C257 C138 C259 120.0 . . ?
C259 C138 H138 120.0 . . ?
C136 C259 H259 120.0 . . ?
C138 C259 C136 120.0 . . ?
C138 C259 H259 120.0 . . ?
C38 C137 S10 117.2(15) . . ?
C42 C137 S10 124.2(13) . . ?
C42 C137 C38 118.5(18) . . ?
C104 C139 S29 118.3(16) . . ?
C120 C139 S29 116(2) . . ?
C120 C139 C104 126(2) . . ?
C25 C141 S30 120.9(17) . . ?
C106 C141 S30 119.5(18) . . ?
C106 C141 C25 120(2) . . ?
C267 C142 C265 122.0(15) . . ?
C267 C142 C271 120.0 . . ?
C271 C142 C265 118.0(15) . . ?
C142 C267 H267 120.0 . . ?
C142 C267 C80 120.0 . . ?
C80 C267 H267 120.0 . . ?
C267 C80 S3 114.3(9) . . ?
C267 C80 C269 120.0 . . ?
C269 C80 S3 120.2(10) . . ?
C80 C269 O16 123.6(13) . . ?
C144 C269 O16 115.3(13) . . ?
C144 C269 C80 120.0 . . ?
C269 C144 S27 123.7(9) . . ?
C271 C144 S27 114.5(10) . . ?
C271 C144 C269 120.0 . . ?
C142 C271 H271 120.0 . . ?
C144 C271 C142 120.0 . . ?
C144 C271 H271 120.0 . . ?
C176 C143 H143 119.7 . . ?
C176 C143 C212 121(2) . . ?
C212 C143 H143 119.7 . . ?
C88 C145 S19 123.2(15) . . ?
C239 C145 S19 116.2(17) . . ?
C239 C145 C88 121(2) . . ?
C147 C146 C96 118.6(11) . . ?
C147 C146 C152 120.0 . . ?
C152 C146 C96 121.3(11) . . ?
C146 C147 H147 120.0 . . ?
C148 C147 C146 120.0 . . ?
C148 C147 H147 120.0 . . ?
C147 C148 H148 120.0 . . ?
C147 C148 C149 120.0 . . ?
C149 C148 H148 120.0 . . ?
C148 C149 H149 120.0 . . ?
C151 C149 C148 120.0 . . ?
C151 C149 H149 120.0 . . ?
C149 C151 H151 120.0 . . ?
C152 C151 C149 120.0 . . ?
C152 C151 H151 120.0 . . ?
C146 C152 H152 120.0 . . ?
C151 C152 C146 120.0 . . ?
C151 C152 H152 120.0 . . ?
N6 C150 H15B 109.5 . . ?
N6 C150 H15C 109.5 . . ?
N6 C150 H15D 109.5 . . ?
H15B C150 H15C 109.5 . . ?
H15B C150 H15D 109.5 . . ?
H15C C150 H15D 109.5 . . ?
N3 C153 H15E 109.5 . . ?
N3 C153 H15F 109.5 . . ?
N3 C153 H15G 109.5 . . ?
H15E C153 H15F 109.5 . . ?
H15E C153 H15G 109.5 . . ?
H15F C153 H15G 109.5 . . ?
S17 C154 H15H 111.2 . . ?
S17 C154 H154 109.0 . . ?
C7 C154 S17 118(2) . . ?
C7 C154 C8 108.0(10) . . ?
C7 C154 H154 109.0 . . ?
C7A C154 S17 112(3) . . ?
C7A C154 C8A 108.5(10) . . ?
C7A C154 H15H 111.2 . . ?
C8 C154 S17 103(2) . . ?
C8 C154 H154 109.0 . . ?
C8A C154 S17 102(2) . . ?
C8A C154 H15H 111.2 . . ?
C52 C155 C24 120.0 . . ?
C52 C155 C182 122.2(14) . . ?
C24 C155 C182 117.6(14) . . ?
C155 C52 H52 120.0 . . ?
C155 C52 C157 120.0 . . ?
C157 C52 H52 120.0 . . ?
C52 C157 H157 120.0 . . ?
C87 C157 C52 120.0 . . ?
C87 C157 H157 120.0 . . ?
C157 C87 H87 120.0 . . ?
C159 C87 C157 120.0 . . ?
C159 C87 H87 120.0 . . ?
C87 C159 H159 120.0 . . ?
C87 C159 C24 120.0 . . ?
C24 C159 H159 120.0 . . ?
C155 C24 H24 120.0 . . ?
C159 C24 C155 120.0 . . ?
C159 C24 H24 120.0 . . ?
S14 C156 H156 106.8 . . ?
C43 C156 S14 118(2) . . ?
C43 C156 C111 109.7(19) . . ?
C43 C156 H156 106.8 . . ?
C111 C156 S14 108.0(17) . . ?
C111 C156 H156 106.8 . . ?
C135 C158 H158 119.9 . . ?
C135 C158 C208 120(2) . . ?
C208 C158 H158 119.9 . . ?
C29 C160 H16B 109.5 . . ?
C29 C160 H16C 109.5 . . ?
C29 C160 H16D 109.5 . . ?
H16B C160 H16C 109.5 . . ?
H16B C160 H16D 109.5 . . ?
H16C C160 H16D 109.5 . . ?
C89 C161 C128 118.7(17) . . ?
C89 C161 C91 120.0 . . ?
C91 C161 C128 121.2(17) . . ?
C161 C89 H89 120.0 . . ?
C163 C89 C161 120.0 . . ?
C163 C89 H89 120.0 . . ?
C89 C163 H163 120.0 . . ?
C89 C163 C54 120.0 . . ?
C54 C163 H163 120.0 . . ?
C163 C54 H54 120.0 . . ?
C163 C54 C165 120.0 . . ?
C165 C54 H54 120.0 . . ?
C54 C165 H165 120.0 . . ?
C91 C165 C54 120.0 . . ?
C91 C165 H165 120.0 . . ?
C161 C91 H91 120.0 . . ?
C165 C91 C161 120.0 . . ?
C165 C91 H91 120.0 . . ?
C107 C162 C253 123.9(19) . . ?
C206 C162 C253 118.5(19) . . ?
C206 C162 C107 117.6(16) . . ?
C38 C164 C268 120.6(17) . . ?
C61 C164 C38 116.2(17) . . ?
C61 C164 C268 123.1(18) . . ?
C65 C166 S26 114.3(16) . . ?
C65 C166 C79 122.8(17) . . ?
C79 C166 S26 122.6(12) . . ?
C210 C167 H167 119.9 . . ?
C210 C167 C248 120.2(19) . . ?
C248 C167 H167 119.9 . . ?
C239 C168 C228 122(2) . . ?
C256 C168 C228 122(2) . . ?
C256 C168 C239 115.7(19) . . ?
C93 C169 H169 120.0 . . ?
C93 C169 C95 120.0 . . ?
C95 C169 H169 120.0 . . ?
C169 C93 H93 120.0 . . ?
C169 C93 C171 120.0 . . ?
C171 C93 H93 120.0 . . ?
C93 C171 H171 120.0 . . ?
C56 C171 C93 120.0 . . ?
C56 C171 H171 120.0 . . ?
C171 C56 H56 120.0 . . ?
C173 C56 C171 120.0 . . ?
C173 C56 H56 120.0 . . ?
C56 C173 H173 120.0 . . ?
C56 C173 C95 120.0 . . ?
C95 C173 H173 120.0 . . ?
C169 C95 C212 119.4(13) . . ?
C173 C95 C169 120.0 . . ?
C173 C95 C212 120.2(13) . . ?
C69 C170 S7 120.0(14) . . ?
C69 C170 C133 120(2) . . ?
C133 C170 S7 120.1(18) . . ?
C131 C172 H172 117.0 . . ?
C200 C172 C131 126(2) . . ?
C200 C172 H172 117.0 . . ?
C72 C174 H174 121.6 . . ?
C96 C174 C72 116.7(18) . . ?
C96 C174 H174 121.6 . . ?
S28 C175 H175 106.9 . . ?
C70 C175 S28 108.1(18) . . ?
C70 C175 C115 118(3) . . ?
C70 C175 H175 106.9 . . ?
C115 C175 S28 109.7(16) . . ?
C115 C175 H175 106.9 . . ?
C143 C176 S21 116.7(17) . . ?
C143 C176 C273 121(2) . . ?
C273 C176 S21 121.9(15) . . ?
C97 C177 C131 120.8(12) . . ?
C97 C177 C99 120.0 . . ?
C99 C177 C131 119.0(12) . . ?
C177 C97 H97 120.0 . . ?
C177 C97 C179 120.0 . . ?
C179 C97 H97 120.0 . . ?
C97 C179 H179 120.0 . . ?
C58 C179 C97 120.0 . . ?
C58 C179 H179 120.0 . . ?
C179 C58 H58 120.0 . . ?
C179 C58 C181 120.0 . . ?
C181 C58 H58 120.0 . . ?
C58 C181 H181 120.0 . . ?
C99 C181 C58 120.0 . . ?
C99 C181 H181 120.0 . . ?
C177 C99 H99 120.0 . . ?
C181 C99 C177 120.0 . . ?
C181 C99 H99 120.0 . . ?
C44 C178 H178 118.6 . . ?
C44 C178 C224 122.8(19) . . ?
C224 C178 H178 118.6 . . ?
C88 C180 S25 122.9(16) . . ?
C88 C180 C256 119(2) . . ?
C256 C180 S25 117.9(17) . . ?
C86 C182 C155 121.8(19) . . ?
C86 C182 C241 110.3(16) . . ?
C241 C182 C155 128(2) . . ?
H18B C183 H18C 109.5 . . ?
H18B C183 H18D 109.5 . . ?
H18C C183 H18D 109.5 . . ?
C197 C183 H18B 109.5 . . ?
C197 C183 H18C 109.5 . . ?
C197 C183 H18D 109.5 . . ?
C35 C184 S29 123.4(19) . . ?
C250 C184 S29 117.1(17) . . ?
C250 C184 C35 119(2) . . ?
C101 C185 C103 120.0 . . ?
C101 C185 C288 118.8(13) . . ?
C103 C185 C288 121.1(13) . . ?
C185 C101 H101 120.0 . . ?
C187 C101 C185 120.0 . . ?
C187 C101 H101 120.0 . . ?
C101 C187 H187 120.0 . . ?
C101 C187 C60 120.0 . . ?
C60 C187 H187 120.0 . . ?
C187 C60 H60 120.0 . . ?
C189 C60 C187 120.0 . . ?
C189 C60 H60 120.0 . . ?
C60 C189 H189 120.0 . . ?
C60 C189 C103 120.0 . . ?
C103 C189 H189 120.0 . . ?
C185 C103 H103 120.0 . . ?
C189 C103 C185 120.0 . . ?
C189 C103 H103 120.0 . . ?
C188 C186 C196 120.0 . . ?
C188 C186 C246 121.3(14) . . ?
C196 C186 C246 118.7(14) . . ?
C186 C188 H188 120.0 . . ?
C190 C188 C186 120.0 . . ?
C190 C188 H188 120.0 . . ?
C188 C190 H190 120.0 . . ?
C192 C190 C188 120.0 . . ?
C192 C190 H190 120.0 . . ?
C190 C192 H192 120.0 . . ?
C194 C192 C190 120.0 . . ?
C194 C192 H192 120.0 . . ?
C192 C194 H194 120.0 . . ?
C192 C194 C196 120.0 . . ?
C196 C194 H194 120.0 . . ?
C186 C196 H196 120.0 . . ?
C194 C196 C186 120.0 . . ?
C194 C196 H196 120.0 . . ?
C22 C191 C62 120.0 . . ?
C22 C191 C242 120.1(14) . . ?
C62 C191 C242 118.9(14) . . ?
C191 C22 H22 120.0 . . ?
C191 C22 C193 120.0 . . ?
C193 C22 H22 120.0 . . ?
C22 C193 H193 120.0 . . ?
C105 C193 C22 120.0 . . ?
C105 C193 H193 120.0 . . ?
C193 C105 H105 120.0 . . ?
C193 C105 C195 120.0 . . ?
C195 C105 H105 120.0 . . ?
C105 C195 H195 120.0 . . ?
C62 C195 C105 120.0 . . ?
C62 C195 H195 120.0 . . ?
C191 C62 H62 120.0 . . ?
C195 C62 C191 120.0 . . ?
C195 C62 H62 120.0 . . ?
S1 C197 H197 113.2 . . ?
C121 C197 S1 106.0(16) . . ?
C121 C197 H197 113.2 . . ?
C183 C197 S1 110(2) . . ?
C183 C197 C121 101(2) . . ?
C183 C197 H197 113.2 . . ?
C36 C198 S3 123.0(13) . . ?
C274 C198 S3 121.5(18) . . ?
C274 C198 C36 115.5(19) . . ?
C41 C199 H199 120.0 . . ?
C41 C199 C64 120.0 . . ?
C64 C199 H199 120.0 . . ?
C199 C41 C50 117.9(11) . . ?
C201 C41 C50 122.0(12) . . ?
C201 C41 C199 120.0 . . ?
C41 C201 H201 120.0 . . ?
C41 C201 C109 120.0 . . ?
C109 C201 H201 120.0 . . ?
C201 C109 H109 120.0 . . ?
C203 C109 C201 120.0 . . ?
C203 C109 H109 120.0 . . ?
C109 C203 H203 120.0 . . ?
C109 C203 C64 120.0 . . ?
C64 C203 H203 120.0 . . ?
C199 C64 H64 120.0 . . ?
C203 C64 C199 120.0 . . ?
C203 C64 H64 120.0 . . ?
C118 C200 S16 121.8(13) . . ?
C172 C200 S16 118.2(17) . . ?
C172 C200 C118 120(2) . . ?
C220 C204 C117 122.6(19) . . ?
C220 C204 C274 117.6(19) . . ?
C274 C204 C117 120(2) . . ?
C238 C205 C255 118(2) . . ?
C238 C205 C252 117.9(16) . . ?
C252 C205 C255 124(2) . . ?
C116 C206 C162 120(2) . . ?
C116 C206 H206 119.8 . . ?
C162 C206 H206 119.8 . . ?
C31 C207 C240 119.5(13) . . ?
C31 C207 C66 120.0 . . ?
C66 C207 C240 120.3(13) . . ?
C207 C31 H31 120.0 . . ?
C209 C31 C207 120.0 . . ?
C209 C31 H31 120.0 . . ?
C31 C209 H209 120.0 . . ?
C31 C209 C113 120.0 . . ?
C113 C209 H209 120.0 . . ?
C209 C113 H113 120.0 . . ?
C211 C113 C209 120.0 . . ?
C211 C113 H113 120.0 . . ?
C113 C211 H211 120.0 . . ?
C113 C211 C66 120.0 . . ?
C66 C211 H211 120.0 . . ?
C207 C66 H66 120.0 . . ?
C211 C66 C207 120.0 . . ?
C211 C66 H66 120.0 . . ?
C108 C208 C158 113.7(19) . . ?
C108 C208 C236 128.1(19) . . ?
C236 C208 C158 117.4(19) . . ?
C44 C210 H210 120.0 . . ?
C167 C210 C44 120(2) . . ?
C167 C210 H210 120.0 . . ?
C143 C212 C95 121.3(19) . . ?
C218 C212 C143 117.6(19) . . ?
C218 C212 C95 120.0(19) . . ?
S22 C213 H213 110.9 . . ?
S22 C213 H21A 105.2 . . ?
C5 C213 S22 111(2) . . ?
C5 C213 C6 108.1(10) . . ?
C5 C213 H213 110.9 . . ?
C5A C213 S22 112(2) . . ?
C5A C213 H21A 105.2 . . ?
C6 C213 S22 105(2) . . ?
C6 C213 H213 110.9 . . ?
C6A C213 S22 119(2) . . ?
C6A C213 C5A 109.2(10) . . ?
C6A C213 H21A 105.2 . . ?
C25 C214 S23 121.6(16) . . ?
C284 C214 S23 117.1(17) . . ?
C284 C214 C25 121(2) . . ?
N4 C215 H21B 109.5 . . ?
N4 C215 H21C 109.5 . . ?
N4 C215 H21D 109.5 . . ?
H21B C215 H21C 109.5 . . ?
H21B C215 H21D 109.5 . . ?
H21C C215 H21D 109.5 . . ?
C117 C217 H217 120.0 . . ?
C117 C217 C119 120.0 . . ?
C119 C217 H217 120.0 . . ?
C217 C117 C204 118.4(14) . . ?
C217 C117 C219 120.0 . . ?
C219 C117 C204 121.5(14) . . ?
C117 C219 H219 120.0 . . ?
C68 C219 C117 120.0 . . ?
C68 C219 H219 120.0 . . ?
C219 C68 H68 120.0 . . ?
C219 C68 C221 120.0 . . ?
C221 C68 H68 120.0 . . ?
C68 C221 H221 120.0 . . ?
C119 C221 C68 120.0 . . ?
C119 C221 H221 120.0 . . ?
C217 C119 H119 120.0 . . ?
C221 C119 C217 120.0 . . ?
C221 C119 H119 120.0 . . ?
C94 C218 C212 120(2) . . ?
C94 C218 H218 120.1 . . ?
C212 C218 H218 120.1 . . ?
C126 C220 H220 118.5 . . ?
C204 C220 C126 123(2) . . ?
C204 C220 H220 118.5 . . ?
N2 C222 Ag1A 14.7(16) . . ?
N2 C222 C85 175(3) . . ?
C85 C222 Ag1A 168(2) . . ?
N6 C223 H22A 109.5 . . ?
N6 C223 H22B 109.5 . . ?
N6 C223 H22C 109.5 . . ?
H22A C223 H22B 109.5 . . ?
H22A C223 H22C 109.5 . . ?
H22B C223 H22C 109.5 . . ?
C178 C224 H224 123.4 . . ?
C248 C224 C178 113.2(19) . . ?
C248 C224 H224 123.4 . . ?
C47 C225 O15 120(2) . . ?
C47 C225 C102 118.3(19) . . ?
C102 C225 O15 121.1(18) . . ?
C35 C226 S25 124.4(19) . . ?
C244 C226 S25 116.6(17) . . ?
C244 C226 C35 118(2) . . ?
N4 C227 H22D 109.5 . . ?
N4 C227 H22E 109.5 . . ?
N4 C227 H22F 109.5 . . ?
H22D C227 H22E 109.5 . . ?
H22D C227 H22F 109.5 . . ?
H22E C227 H22F 109.5 . . ?
C230 C228 C168 120.4(15) . . ?
C230 C228 C237 120.0 . . ?
C237 C228 C168 119.6(15) . . ?
C228 C230 H230 120.0 . . ?
C228 C230 C232 120.0 . . ?
C232 C230 H230 120.0 . . ?
C230 C232 H232 120.0 . . ?
C230 C232 C234 120.0 . . ?
C234 C232 H232 120.0 . . ?
C232 C234 H234 120.0 . . ?
C232 C234 C235 120.0 . . ?
C235 C234 H234 120.0 . . ?
C234 C235 H235 120.0 . . ?
C237 C235 C234 120.0 . . ?
C237 C235 H235 120.0 . . ?
C228 C237 H237 120.0 . . ?
C235 C237 C228 120.0 . . ?
C235 C237 H237 120.0 . . ?
H23A C231 H23B 109.5 . . ?
H23A C231 H23C 109.5 . . ?
H23B C231 H23C 109.5 . . ?
C285 C231 H23A 109.5 . . ?
C285 C231 H23B 109.5 . . ?
C285 C231 H23C 109.5 . . ?
C15A C236 C208 117.1(15) . . ?
C19A C236 C15A 119.5(7) . . ?
C19A C236 C208 123.4(15) . . ?
C19 C236 C208 117.7(15) . . ?
C19 C236 C15 120.0 . . ?
C15 C236 C208 122.0(15) . . ?
C236 C19 H19 120.0 . . ?
C18 C19 C236 120.0 . . ?
C18 C19 H19 120.0 . . ?
C19 C18 H18 120.0 . . ?
C19 C18 C17 120.0 . . ?
C17 C18 H18 120.0 . . ?
C18 C17 H17 120.0 . . ?
C16 C17 C18 120.0 . . ?
C16 C17 H17 120.0 . . ?
C17 C16 H16 120.0 . . ?
C15 C16 C17 120.0 . . ?
C15 C16 H16 120.0 . . ?
C236 C15 H15 120.0 . . ?
C16 C15 C236 120.0 . . ?
C16 C15 H15 120.0 . . ?
C112 C238 C205 118(2) . . ?
C112 C238 H238 121.1 . . ?
C205 C238 H238 121.1 . . ?
C145 C239 H239 118.2 . . ?
C168 C239 C145 124(2) . . ?
C168 C239 H239 118.2 . . ?
C102 C241 C182 125(2) . . ?
C102 C241 H241 117.4 . . ?
C182 C241 H241 117.4 . . ?
C133 C242 C191 120(2) . . ?
C133 C242 C254 118.2(19) . . ?
C254 C242 C191 121(2) . . ?
C226 C244 H244 118.8 . . ?
C226 C244 C288 122(2) . . ?
C288 C244 H244 118.8 . . ?
C106 C246 C186 123(2) . . ?
C106 C246 C284 118.2(16) . . ?
C284 C246 C186 118.8(18) . . ?
C167 C248 C224 123.2(18) . . ?
C167 C248 H248 118.4 . . ?
C224 C248 H248 118.4 . . ?
C184 C250 H250 118.4 . . ?
C288 C250 C184 123(2) . . ?
C288 C250 H250 118.4 . . ?
C81 C252 C205 121(2) . . ?
C81 C252 H252 119.6 . . ?
C205 C252 H252 119.6 . . ?
C100 C254 C242 123(2) . . ?
C100 C254 H254 118.7 . . ?
C242 C254 H254 118.7 . . ?
C168 C256 C180 124(2) . . ?
C168 C256 H256 118.1 . . ?
C180 C256 H256 118.1 . . ?
O11 C260 N6 124.4(12) . . ?
O11 C260 H260 117.8 . . ?
N6 C260 H260 117.8 . . ?
C264 C262 H262 120.0 . . ?
C264 C262 C272 120.0 . . ?
C272 C262 H262 120.0 . . ?
C262 C264 H264 120.0 . . ?
C262 C264 C266 120.0 . . ?
C266 C264 H264 120.0 . . ?
C264 C266 H266 120.0 . . ?
C268 C266 C264 120.0 . . ?
C268 C266 H266 120.0 . . ?
C266 C268 C164 119.1(12) . . ?
C266 C268 C270 120.0 . . ?
C270 C268 C164 120.9(12) . . ?
C268 C270 H270 120.0 . . ?
C272 C270 C268 120.0 . . ?
C272 C270 H270 120.0 . . ?
C262 C272 H272 120.0 . . ?
C270 C272 C262 120.0 . . ?
C270 C272 H272 120.0 . . ?
O19 C273 C176 121.4(18) . . ?
C94 C273 O19 121.7(18) . . ?
C94 C273 C176 116.8(17) . . ?
C198 C274 H274 117.4 . . ?
C204 C274 C198 125(2) . . ?
C204 C274 H274 117.4 . . ?
H27A C276 H27B 109.5 . . ?
H27A C276 H27C 109.5 . . ?
H27B C276 H27C 109.5 . . ?
C282 C276 H27A 109.5 . . ?
C282 C276 H27B 109.5 . . ?
C282 C276 H27C 109.5 . . ?
C278 C277 C110 121.9(12) . . ?
C278 C277 C283 120.0 . . ?
C283 C277 C110 117.9(12) . . ?
C277 C278 H278 120.0 . . ?
C279 C278 C277 120.0 . . ?
C279 C278 H278 120.0 . . ?
C278 C279 H279 120.0 . . ?
C278 C279 C280 120.0 . . ?
C280 C279 H279 120.0 . . ?
C279 C280 H280 120.0 . . ?
C281 C280 C279 120.0 . . ?
C281 C280 H280 120.0 . . ?
C280 C281 H281 120.0 . . ?
C283 C281 C280 120.0 . . ?
C283 C281 H281 120.0 . . ?
C277 C283 H283 120.0 . . ?
C281 C283 C277 120.0 . . ?
C281 C283 H283 120.0 . . ?
N5 C282 C276 171(5) . . ?
C214 C284 C246 120(2) . . ?
C214 C284 H284 120.2 . . ?
C246 C284 H284 120.2 . . ?
S12 C285 H285 108.2 . . ?
C45 C285 S12 114(2) . . ?
C45 C285 C231 109(3) . . ?
C45 C285 H285 108.2 . . ?
C231 C285 S12 108.9(18) . . ?
C231 C285 H285 108.2 . . ?
N3 C286 H28A 109.5 . . ?
N3 C286 H28B 109.5 . . ?
N3 C286 H28C 109.5 . . ?
H28A C286 H28B 109.5 . . ?
H28A C286 H28C 109.5 . . ?
H28B C286 H28C 109.5 . . ?
O5 C287 N4 135(3) . . ?
O5 C287 H287 112.7 . . ?
N4 C287 H287 112.7 . . ?
C244 C288 C185 121.3(18) . . ?
C250 C288 C185 121.6(19) . . ?
C250 C288 C244 116.9(17) . . ?
Cl2 C233 Cl7 105(3) . . ?
Cl2 C233 H23D 110.7 . . ?
Cl2 C233 H23E 110.7 . . ?
Cl7 C233 H23D 110.7 . . ?
Cl7 C233 H23E 110.7 . . ?
H23D C233 H23E 108.8 . . ?
Cl5 C229 Cl9 107(6) . . ?
Cl5 C229 H22G 110.3 . . ?
Cl5 C229 H22H 110.3 . . ?
Cl9 C229 H22G 110.3 . . ?
Cl9 C229 H22H 110.3 . . ?
H22G C229 H22H 108.6 . . ?

loop_
_geom_bond_atom_site_label_1
_geom_bond_atom_site_label_2
_geom_bond_distance
_geom_bond_site_symmetry_2
_geom_bond_publ_flag
Ag1 Ag1A 1.073(18) . ?
Ag1 Ag16 3.333(3) . ?
Ag1 Ag24 3.303(3) . ?
Ag1 Ag30 3.315(3) . ?
Ag1 Ag31 3.278(3) . ?
Ag1 O3 2.545(14) . ?
Ag1 O8 2.312(13) . ?
Ag1 O14 2.505(13) . ?
Ag1 O19 2.231(14) . ?
Ag1 N2 2.32(2) . ?
Ag1A O8 2.52(2) . ?
Ag1A N2 1.27(3) . ?
Ag1A C69 2.71(3) . ?
Ag1A C222 2.25(3) . ?
Ag2 Ag2A 1.128(7) . ?
Ag2 Ag6 3.116(6) . ?
Ag2 Ag6B 3.086(8) . ?
Ag2 Ag30 2.948(3) . ?
Ag2 Cl3 2.795(6) . ?
Ag2 Cl8 2.673(5) . ?
Ag2 S20 2.404(5) . ?
Ag2 S22 2.425(5) . ?
Ag2A Ag3A 3.378(12) . ?
Ag2A Ag34 3.249(6) . ?
Ag2A Cl3 2.253(9) . ?
Ag2A S20 2.618(7) . ?
Ag2A S22 2.638(7) . ?
Ag3 Ag3A 1.216(10) . ?
Ag3 Ag5 3.220(13) . ?
Ag3 Ag5A 3.20(3) . ?
Ag3 Ag7 3.084(3) . ?
Ag3 Ag25 3.227(3) . ?
Ag3 Ag37 3.372(3) . ?
Ag3 Cl6 2.664(5) . ?
Ag3 S12 2.430(5) . ?
Ag3 S17 2.356(6) . ?
Ag3 Na1 3.358(6) . ?
Ag3A Ag5 3.170(16) . ?
Ag3A Ag5A 3.23(3) . ?
Ag3A Ag37 2.924(7) . ?
Ag3A Cl3 2.200(10) . ?
Ag3A S12 2.558(8) . ?
Ag3A S17 2.699(9) . ?
Ag3A Na1 3.691(12) . ?
Ag4 Ag4A 1.130(4) . ?
Ag4 Ag18 2.964(3) . ?
Ag4 Ag20 3.083(3) . ?
Ag4 S4 2.453(4) . ?
Ag4 S14 2.527(4) . ?
Ag4 N5 2.43(3) . ?
Ag4A Ag5 3.259(11) . ?
Ag4A Ag5A 3.07(2) . ?
Ag4A Ag5B 3.209(19) . ?
Ag4A Ag18 3.088(3) . ?
Ag4A Ag20 3.012(3) . ?
Ag4A Ag35 3.357(4) . ?
Ag4A Cl11 2.586(7) . ?
Ag4A S4 2.480(4) . ?
Ag4A S14 2.368(4) . ?
Ag5 Ag5B 1.47(2) . ?
Ag5 Ag35 3.276(12) . ?
Ag5 Ag37 3.320(11) . ?
Ag5 Cl1 2.541(12) . ?
Ag5 Cl3 2.586(11) . ?
Ag5 Cl6 2.621(12) . ?
Ag5 Cl11 2.591(10) . ?
Ag5 Na1 3.140(12) . ?
Ag5A Ag5B 1.60(3) . ?
Ag5A Ag35 3.29(3) . ?
Ag5A Ag37 3.13(3) . ?
Ag5A Cl1 2.82(2) . ?
Ag5A Cl3 2.86(2) . ?
Ag5A Cl6 2.55(2) . ?
Ag5A Cl11 2.27(2) . ?
Ag5A Na1 3.39(2) . ?
Ag5B Ag6 2.614(16) . ?
Ag5B Ag6A 3.358(16) . ?
Ag5B Ag22 3.09(2) . ?
Ag5B Ag37 3.36(2) . ?
Ag5B Cl1 2.45(2) . ?
Ag5B Cl3 2.62(2) . ?
Ag5B Cl11 2.503(16) . ?
Ag6 Ag6A 1.740(7) . ?
Ag6 Ag6B 1.042(9) . ?
Ag6 Ag22 3.225(5) . ?
Ag6 Ag27 3.256(5) . ?
Ag6 Ag34 3.371(5) . ?
Ag6 Cl1 2.766(7) . ?
Ag6 Cl3 2.575(8) . ?
Ag6 Cl8 2.610(7) . ?
Ag6 Cl10 2.559(7) . ?
Ag6A Ag6B 2.541(10) . ?
Ag6A Ag9 3.034(5) . ?
Ag6A Ag21 3.133(5) . ?
Ag6A Ag27 3.235(5) . ?
Ag6A Ag34 3.331(5) . ?
Ag6A Cl1 2.725(6) . ?
Ag6A Cl3 2.481(9) . ?
Ag6A Cl4 2.683(6) . ?
Ag6A Cl10 2.546(6) . ?
Ag6A Na1 3.143(7) . ?
Ag6B Ag22 3.361(7) . ?
Ag6B Ag27 3.293(7) . ?
Ag6B Ag34 3.234(7) . ?
Ag6B Cl8 2.314(9) . ?
Ag6B Cl10 2.249(9) . ?
Ag7 Ag17 3.300(3) . ?
Ag7 Ag19 2.8654(19) . ?
Ag7 S12 2.502(4) . ?
Ag7 S16 2.580(4) . ?
Ag7 Na1 3.178(6) . ?
Ag7 O20 2.369(13) . ?
Ag7 O22 2.396(13) . ?
Ag8 Ag18 3.241(3) . ?
Ag8 Ag20 3.327(3) . ?
Ag8 Ag23 3.317(3) . ?
Ag8 Ag33 3.305(3) . ?
Ag8 Cl11 2.904(7) . ?
Ag8 O1 2.52(3) . ?
Ag8 O1A 2.40(3) . ?
Ag8 O10 2.512(13) . ?
Ag8 O12 2.255(15) . ?
Ag8 O17 2.240(14) . ?
Ag8 O24 2.586(14) . ?
Ag9 Ag27 3.205(2) . ?
Ag9 Ag36 3.098(2) . ?
Ag9 Cl1 2.854(5) . ?
Ag9 Cl4 2.664(5) . ?
Ag9 S6 2.482(5) . ?
Ag9 S8 2.472(4) . ?
Ag9 Na1 3.165(6) . ?
Ag10 Ag16 2.8083(18) . ?
Ag10 Ag26 3.285(3) . ?
Ag10 Ag27 3.1894(18) . ?
Ag10 S1 2.519(4) . ?
Ag10 S3 2.582(5) . ?
Ag10 O4 2.379(13) . ?
Ag10 O16 2.400(17) . ?
Ag11 Ag17 3.236(3) . ?
Ag11 Ag20 2.8574(17) . ?
Ag11 S2 2.603(4) . ?
Ag11 S14 2.473(4) . ?
Ag11 O6 2.300(16) . ?
Ag11 O23 2.393(13) . ?
Ag12 Ag14 2.8741(16) . ?
Ag12 Ag29 3.370(3) . ?
Ag12 S18 2.630(5) . ?
Ag12 S28 2.461(5) . ?
Ag12 O2 2.451(10) . ?
Ag12 O9 2.324(14) . ?
Ag13 Ag15 2.7939(19) . ?
Ag13 Ag17 3.264(4) . ?
Ag13 Ag35 2.9670(17) . ?
Ag13 S8 2.459(4) . ?
Ag13 S26 2.581(4) . ?
Ag13 Na1 3.476(6) . ?
Ag13 O20 2.409(12) . ?
Ag13 O23 2.333(13) . ?
Ag14 Ag26 3.258(3) . ?
Ag14 Ag34 3.366(2) . ?
Ag14 S9 2.570(5) . ?
Ag14 S28 2.489(5) . ?
Ag14 O15 2.330(15) . ?
Ag14 O18 2.467(11) . ?
Ag15 Ag29 3.363(3) . ?
Ag15 S8 2.522(4) . ?
Ag15 S30 2.626(5) . ?
Ag15 Na1 3.153(7) . ?
Ag15 O7 2.435(13) . ?
Ag15 O13 2.358(11) . ?
Ag16 Ag22 3.1739(18) . ?
Ag16 S1 2.444(4) . ?
Ag16 S15 2.611(5) . ?
Ag16 O8 2.319(12) . ?
Ag16 O14 2.320(13) . ?
Ag17 Ag25 3.300(4) . ?
Ag17 O5 2.381(15) . ?
Ag17 O6 2.355(17) . ?
Ag17 O20 2.336(13) . ?
Ag17 O22 2.405(14) . ?
Ag17 O23 2.391(14) . ?
Ag18 Ag24 2.7648(19) . ?
Ag18 S4 2.449(5) . ?
Ag18 S19 2.549(5) . ?
Ag18 O10 2.304(14) . ?
Ag18 O12 2.469(12) . ?
Ag19 Ag21 2.989(2) . ?
Ag19 Ag29 3.256(3) . ?
Ag19 S10 2.564(4) . ?
Ag19 S12 2.452(5) . ?
Ag19 Na1 3.400(6) . ?
Ag19 O2 2.450(12) . ?
Ag19 O13 2.315(12) . ?
Ag20 S11 2.572(5) . ?
Ag20 S14 2.495(5) . ?
Ag20 O12 2.501(13) . ?
Ag20 O24 2.316(16) . ?
Ag21 Ag34 3.245(2) . ?
Ag21 Cl4 2.790(5) . ?
Ag21 S12 2.479(4) . ?
Ag21 S28 2.440(4) . ?
Ag21 Na1 3.391(6) . ?
Ag22 Ag24 3.192(2) . ?
Ag22 Cl1 2.776(4) . ?
Ag22 Cl8 2.747(5) . ?
Ag22 S1 2.463(4) . ?
Ag22 S4 2.442(4) . ?
Ag23 Ag25 3.060(2) . ?
Ag23 Ag37 3.026(2) . ?
Ag23 S17 2.399(5) . ?
Ag23 S29 2.526(7) . ?
Ag23 O24 2.275(15) . ?
Ag24 S4 2.545(4) . ?
Ag24 S24 2.629(5) . ?
Ag24 O14 2.389(12) . ?
Ag24 O19 2.339(13) . ?
Ag25 S13 2.564(5) . ?
Ag25 S17 2.426(4) . ?
Ag25 O6 2.380(15) . ?
Ag25 O22 2.459(13) . ?
Ag26 Ag28 3.313(3) . ?
Ag26 Ag32 3.287(3) . ?
Ag26 O4 2.391(13) . ?
Ag26 O15 2.447(13) . ?
Ag26 O16 2.36(2) . ?
Ag26 O18 2.357(13) . ?
Ag26 O21 2.416(14) . ?
Ag27 Ag28 3.073(2) . ?
Ag27 Cl10 2.681(5) . ?
Ag27 S1 2.425(4) . ?
Ag27 S6 2.422(4) . ?
Ag28 S6 2.444(4) . ?
Ag28 S27 2.549(6) . ?
Ag28 O15 2.343(13) . ?
Ag28 O16 2.500(16) . ?
Ag29 Ag36 3.294(3) . ?
Ag29 O2 2.281(12) . ?
Ag29 O7 2.255(13) . ?
Ag29 O11 2.236(15) . ?
Ag29 O13 2.475(13) . ?
Ag30 Ag33 2.926(2) . ?
Ag30 S20 2.427(4) . ?
Ag30 S21 2.581(5) . ?
Ag30 O3 2.369(15) . ?
Ag30 O19 2.371(13) . ?
Ag31 Ag32 2.805(2) . ?
Ag31 S7 2.612(5) . ?
Ag31 S22 2.516(4) . ?
Ag31 O3 2.338(18) . ?
Ag31 O8 2.393(13) . ?
Ag32 Ag34 2.955(2) . ?
Ag32 S5 2.556(5) . ?
Ag32 S22 2.439(5) . ?
Ag32 O4 2.347(14) . ?
Ag32 O18 2.345(12) . ?
Ag33 Ag37 3.134(2) . ?
Ag33 S20 2.461(5) . ?
Ag33 S25 2.547(6) . ?
Ag33 O10 2.328(14) . ?
Ag33 O17 2.576(14) . ?
Ag34 Cl10 2.904(5) . ?
Ag34 S22 2.416(5) . ?
Ag34 S28 2.408(5) . ?
Ag35 Cl6 2.924(5) . ?
Ag35 S8 2.486(5) . ?
Ag35 S14 2.462(5) . ?
Ag35 Na1 3.526(5) . ?
Ag36 S6 2.444(4) . ?
Ag36 S23 2.576(6) . ?
Ag36 O7 2.506(12) . ?
Ag36 O9 2.344(12) . ?
Ag37 Cl11 2.626(6) . ?
Ag37 S17 2.454(4) . ?
Ag37 S20 2.439(4) . ?
Cl4 Na1 2.407(8) . ?
Cl6 Na1 2.551(8) . ?
S1 C197 1.85(2) . ?
S2 C46 1.75(2) . ?
S2 C81 1.83(3) . ?
S3 C80 1.808(16) . ?
S3 C198 1.78(2) . ?
S4 C39 1.79(2) . ?
S5 C57 1.82(2) . ?
S5 C126 1.77(2) . ?
S6 C29 1.89(2) . ?
S7 C202 1.788(15) . ?
S7 C170 1.78(3) . ?
S8 Na1 3.176(7) . ?
S8 C37 1.80(3) . ?
S9 C47 1.79(2) . ?
S9 C72 1.817(19) . ?
S10 C32 1.787(17) . ?
S10 C137 1.77(2) . ?
S11 C116 1.79(2) . ?
S11 C124 1.75(3) . ?
S12 Na1 3.272(7) . ?
S12 C285 1.84(2) . ?
S13 C112 1.81(3) . ?
S13 C123 1.79(2) . ?
S14 C156 1.79(2) . ?
S15 C51 1.84(2) . ?
S15 C100 1.76(2) . ?
S16 C129 1.79(2) . ?
S16 C200 1.80(2) . ?
S17 C154 1.83(2) . ?
S18 C53 1.77(2) . ?
S18 C75 1.775(17) . ?
S19 C92 1.79(2) . ?
S19 C145 1.76(2) . ?
S20 C9 1.86(5) . ?
S20 C9A 1.78(13) . ?
S21 C77 1.782(13) . ?
S21 C176 1.77(2) . ?
S22 C213 1.87(2) . ?
S23 C135 1.85(2) . ?
S23 C214 1.77(2) . ?
S24 C94 1.81(2) . ?
S24 C98 1.76(2) . ?
S25 C180 1.73(2) . ?
S25 C226 1.76(2) . ?
S26 C122 1.75(2) . ?
S26 C166 1.77(2) . ?
S27 C102 1.82(2) . ?
S27 C144 1.811(14) . ?
S28 C175 1.85(2) . ?
S29 C139 1.80(3) . ?
S29 C184 1.78(2) . ?
S30 C63 1.81(2) . ?
S30 C141 1.72(2) . ?
O1 C12 1.246(10) . ?
O1A C12A 1.249(10) . ?
O2 C67 1.300(19) . ?
O3 C258 1.370(14) . ?
O4 C36 1.31(2) . ?
O5 C287 1.07(3) . ?
O6 C49 1.35(2) . ?
O7 C25 1.25(2) . ?
O8 C69 1.30(2) . ?
O9 C55 1.30(2) . ?
O10 C88 1.28(2) . ?
O11 C260 1.250(9) . ?
O12 C90 1.25(2) . ?
O13 C42 1.330(19) . ?
O14 C30 1.313(19) . ?
O15 C225 1.40(2) . ?
O16 C269 1.414(19) . ?
O17 C35 1.31(3) . ?
O18 C28 1.34(2) . ?
O19 C273 1.36(2) . ?
O20 C79 1.302(19) . ?
O21 C26 1.236(9) . ?
O22 C118 1.327(19) . ?
O23 C83 1.373(18) . ?
O24 C104 1.29(3) . ?
N1 C12 1.376(9) . ?
N1 C13 1.383(9) . ?
N1 C14 1.382(9) . ?
N1A C12A 1.378(9) . ?
N1A C13A 1.379(9) . ?
N1A C14A 1.383(9) . ?
N2 C222 1.05(3) . ?
N3 C26 1.373(8) . ?
N3 C153 1.377(9) . ?
N3 C286 1.386(8) . ?
N4 C215 1.442(10) . ?
N4 C227 1.453(10) . ?
N4 C287 1.435(10) . ?
N5 C282 1.149(10) . ?
N6 C150 1.379(9) . ?
N6 C223 1.374(8) . ?
N6 C260 1.386(8) . ?
C1 H1A 0.9800 . ?
C1 H1B 0.9800 . ?
C1 H1C 0.9800 . ?
C1 C39 1.548(10) . ?
C1A H1AA 0.9800 . ?
C1A H1AB 0.9800 . ?
C1A H1AC 0.9800 . ?
C1A C39 1.550(10) . ?
C2 H2A 0.9800 . ?
C2 H2B 0.9800 . ?
C2 H2C 0.9800 . ?
C2 C39 1.538(10) . ?
C2A H2AA 0.9800 . ?
C2A H2AB 0.9800 . ?
C2A H2AC 0.9800 . ?
C2A C39 1.560(10) . ?
C3 H3A 0.9800 . ?
C3 H3B 0.9800 . ?
C3 H3C 0.9800 . ?
C3 C37 1.544(10) . ?
C3A H3AA 0.9800 . ?
C3A H3AB 0.9800 . ?
C3A H3AC 0.9800 . ?
C3A C37 1.550(10) . ?
C4 H4A 0.9800 . ?
C4 H4B 0.9800 . ?
C4 H4C 0.9800 . ?
C4 C37 1.555(10) . ?
C4A H4AA 0.9800 . ?
C4A H4AB 0.9800 . ?
C4A H4AC 0.9800 . ?
C4A C37 1.552(10) . ?
C5 H5A 0.9800 . ?
C5 H5B 0.9800 . ?
C5 H5C 0.9800 . ?
C5 C213 1.545(10) . ?
C5A H5AA 0.9800 . ?
C5A H5AB 0.9800 . ?
C5A H5AC 0.9800 . ?
C5A C213 1.545(10) . ?
C6 H6A 0.9800 . ?
C6 H6B 0.9800 . ?
C6 H6C 0.9800 . ?
C6 C213 1.552(10) . ?
C6A H6AA 0.9800 . ?
C6A H6AB 0.9800 . ?
C6A H6AC 0.9800 . ?
C6A C213 1.541(10) . ?
C7 H7A 0.9800 . ?
C7 H7B 0.9800 . ?
C7 H7C 0.9800 . ?
C7 C154 1.549(10) . ?
C7A H7AA 0.9800 . ?
C7A H7AB 0.9800 . ?
C7A H7AC 0.9800 . ?
C7A C154 1.544(10) . ?
C8 H8A 0.9800 . ?
C8 H8B 0.9800 . ?
C8 H8C 0.9800 . ?
C8 C154 1.553(10) . ?
C8A H8AA 0.9800 . ?
C8A H8AB 0.9800 . ?
C8A H8AC 0.9800 . ?
C8A C154 1.551(10) . ?
C9 H9 1.0000 . ?
C9 C10 1.554(10) . ?
C9 C11 1.551(10) . ?
C9A H9A 1.0000 . ?
C9A C10A 1.549(10) . ?
C9A C11A 1.549(10) . ?
C10 H10A 0.9800 . ?
C10 H10B 0.9800 . ?
C10 H10C 0.9800 . ?
C10A H10D 0.9800 . ?
C10A H10E 0.9800 . ?
C10A H10F 0.9800 . ?
C11 H11A 0.9800 . ?
C11 H11B 0.9800 . ?
C11 H11C 0.9800 . ?
C11A H11D 0.9800 . ?
C11A H11E 0.9800 . ?
C11A H11F 0.9800 . ?
C12 H12 0.9500 . ?
C12A H12A 0.9500 . ?
C13 H13A 0.9800 . ?
C13 H13B 0.9800 . ?
C13 H13C 0.9800 . ?
C13A H13D 0.9800 . ?
C13A H13E 0.9800 . ?
C13A H13F 0.9800 . ?
C14 H14A 0.9800 . ?
C14 H14B 0.9800 . ?
C14 H14C 0.9800 . ?
C14A H14D 0.9800 . ?
C14A H14E 0.9800 . ?
C14A H14F 0.9800 . ?
C15A H15A 0.9500 . ?
C15A C16A 1.390(9) . ?
C15A C236 1.394(9) . ?
C16A H16A 0.9500 . ?
C16A C17A 1.388(9) . ?
C17A H17A 0.9500 . ?
C17A C18A 1.389(9) . ?
C18A H18A 0.9500 . ?
C18A C19A 1.390(9) . ?
C19A H19A 0.9500 . ?
C19A C236 1.388(9) . ?
C20 H20 0.9500 . ?
C20 C123 1.41(2) . ?
C20 C131 1.40(3) . ?
C21 H21 0.9500 . ?
C21 C249 1.3900 . ?
C21 C253 1.3900 . ?
C249 H249 0.9500 . ?
C249 C134 1.3900 . ?
C134 H134 0.9500 . ?
C134 C251 1.3900 . ?
C251 H251 0.9500 . ?
C251 C76 1.3900 . ?
C76 H76 0.9500 . ?
C76 C253 1.3900 . ?
C253 C162 1.504(10) . ?
C23 H23 0.9500 . ?
C23 C110 1.39(3) . ?
C23 C129 1.38(2) . ?
C25 C141 1.42(3) . ?
C25 C214 1.49(3) . ?
C26 H26 0.9500 . ?
C27 H27 0.9500 . ?
C27 C59 1.39(2) . ?
C27 C75 1.35(2) . ?
C28 C57 1.40(2) . ?
C28 C72 1.36(3) . ?
C29 H29 1.0000 . ?
C29 C125 1.545(10) . ?
C29 C160 1.540(10) . ?
C30 C51 1.34(3) . ?
C30 C98 1.50(3) . ?
C32 C33 1.40(2) . ?
C32 C67 1.41(2) . ?
C33 H33 0.9500 . ?
C33 C59 1.36(2) . ?
C35 C184 1.42(3) . ?
C35 C226 1.41(3) . ?
C36 C126 1.38(3) . ?
C36 C198 1.47(3) . ?
C37 H37 1.0000 . ?
C37 H37A 1.0000 . ?
C38 H38 0.9500 . ?
C38 C137 1.43(2) . ?
C38 C164 1.39(3) . ?
C39 H39 1.0000 . ?
C39 H39A 1.0000 . ?
C40 H40 0.9500 . ?
C40 C46 1.42(2) . ?
C40 C50 1.41(3) . ?
C42 C63 1.35(3) . ?
C42 C137 1.42(3) . ?
C43 H43A 0.9800 . ?
C43 H43B 0.9800 . ?
C43 H43C 0.9800 . ?
C43 C156 1.51(3) . ?
C44 C59 1.53(2) . ?
C44 C178 1.36(3) . ?
C44 C210 1.40(3) . ?
C45 H45A 0.9800 . ?
C45 H45B 0.9800 . ?
C45 H45C 0.9800 . ?
C45 C285 1.50(4) . ?
C46 C83 1.41(3) . ?
C47 C86 1.32(3) . ?
C47 C225 1.37(3) . ?
C49 C81 1.40(3) . ?
C49 C112 1.37(4) . ?
C50 C71 1.40(3) . ?
C50 C41 1.489(18) . ?
C51 C73 1.39(2) . ?
C53 C55 1.41(3) . ?
C53 C108 1.43(3) . ?
C55 C135 1.37(3) . ?
C57 C82 1.40(2) . ?
C61 H61 0.9500 . ?
C61 C63 1.45(2) . ?
C61 C164 1.35(3) . ?
C65 H65 0.9500 . ?
C65 C110 1.48(3) . ?
C65 C166 1.40(2) . ?
C67 C75 1.43(2) . ?
C69 C100 1.44(3) . ?
C69 C170 1.42(3) . ?
C70 H70A 0.9800 . ?
C70 H70B 0.9800 . ?
C70 H70C 0.9800 . ?
C70 C175 1.45(4) . ?
C71 H71 0.9500 . ?
C71 C122 1.41(2) . ?
C72 C174 1.45(2) . ?
C73 H73 0.9500 . ?
C73 C114 1.31(3) . ?
C77 C258 1.3900 . ?
C77 C216 1.3900 . ?
C258 C202 1.3900 . ?
C202 C275 1.3900 . ?
C275 H275 0.9500 . ?
C275 C240 1.3900 . ?
C240 C216 1.3900 . ?
C240 C207 1.515(8) . ?
C216 H216 0.9500 . ?
C78 H78 0.9500 . ?
C78 C261 1.3900 . ?
C78 C265 1.3900 . ?
C261 H261 0.9500 . ?
C261 C140 1.3900 . ?
C140 H140 0.9500 . ?
C140 C263 1.3900 . ?
C263 H263 0.9500 . ?
C263 C34 1.3900 . ?
C34 H34 0.9500 . ?
C34 C265 1.3900 . ?
C265 C142 1.501(9) . ?
C79 C129 1.39(3) . ?
C79 C166 1.45(3) . ?
C81 C252 1.36(3) . ?
C82 H82 0.9500 . ?
C82 C96 1.33(3) . ?
C83 C122 1.44(3) . ?
C84 H84 0.9500 . ?
C84 C124 1.41(3) . ?
C84 C128 1.35(4) . ?
C85 H85A 0.9800 . ?
C85 H85B 0.9800 . ?
C85 H85C 0.9800 . ?
C85 C222 1.43(4) . ?
C86 H86 0.9500 . ?
C86 C182 1.38(3) . ?
C88 C145 1.44(3) . ?
C88 C180 1.44(3) . ?
C90 C92 1.48(3) . ?
C90 C116 1.47(3) . ?
C92 C107 1.37(3) . ?
C94 C218 1.41(3) . ?
C94 C273 1.35(3) . ?
C96 C146 1.52(2) . ?
C96 C174 1.41(3) . ?
C98 C127 1.42(2) . ?
C100 C254 1.39(2) . ?
C102 C225 1.39(3) . ?
C102 C241 1.30(3) . ?
C104 C124 1.44(3) . ?
C104 C139 1.45(3) . ?
C106 H106 0.9500 . ?
C106 C141 1.39(3) . ?
C106 C246 1.35(3) . ?
C107 H107 0.9500 . ?
C107 C162 1.42(3) . ?
C108 H108 0.9500 . ?
C108 C208 1.32(3) . ?
C110 C277 1.49(2) . ?
C111 H11G 0.9800 . ?
C111 H11H 0.9800 . ?
C111 H11I 0.9800 . ?
C111 C156 1.55(3) . ?
C112 C238 1.40(3) . ?
C114 C127 1.42(3) . ?
C114 C132 1.47(2) . ?
C115 H11J 0.9800 . ?
C115 H11K 0.9800 . ?
C115 H11L 0.9800 . ?
C115 C175 1.48(3) . ?
C116 C206 1.35(3) . ?
C118 C123 1.36(3) . ?
C118 C200 1.47(3) . ?
C120 H120 0.9500 . ?
C120 C128 1.46(4) . ?
C120 C139 1.36(3) . ?
C121 H12B 0.9800 . ?
C121 H12C 0.9800 . ?
C121 H12D 0.9800 . ?
C121 C197 1.548(10) . ?
C125 H12E 0.9800 . ?
C125 H12F 0.9800 . ?
C125 H12G 0.9800 . ?
C126 C220 1.41(2) . ?
C127 H127 0.9500 . ?
C128 C161 1.50(3) . ?
C130 H130 0.9500 . ?
C130 C243 1.3900 . ?
C130 C247 1.3900 . ?
C243 H243 0.9500 . ?
C243 C74 1.3900 . ?
C74 H74 0.9500 . ?
C74 C245 1.3900 . ?
C245 H245 0.9500 . ?
C245 C132 1.3900 . ?
C132 C247 1.3900 . ?
C247 H247 0.9500 . ?
C131 C172 1.36(3) . ?
C131 C177 1.48(2) . ?
C133 H133 0.9500 . ?
C133 C170 1.44(3) . ?
C133 C242 1.34(3) . ?
C135 C158 1.32(3) . ?
C136 H136 0.9500 . ?
C136 C255 1.3900 . ?
C136 C259 1.3900 . ?
C255 C48 1.3900 . ?
C255 C205 1.503(10) . ?
C48 H48 0.9500 . ?
C48 C257 1.3900 . ?
C257 H257 0.9500 . ?
C257 C138 1.3900 . ?
C138 H138 0.9500 . ?
C138 C259 1.3900 . ?
C259 H259 0.9500 . ?
C142 C267 1.3900 . ?
C142 C271 1.3900 . ?
C267 H267 0.9500 . ?
C267 C80 1.3900 . ?
C80 C269 1.3900 . ?
C269 C144 1.3900 . ?
C144 C271 1.3900 . ?
C271 H271 0.9500 . ?
C143 H143 0.9500 . ?
C143 C176 1.38(3) . ?
C143 C212 1.42(3) . ?
C145 C239 1.43(3) . ?
C146 C147 1.3900 . ?
C146 C152 1.3900 . ?
C147 H147 0.9500 . ?
C147 C148 1.3900 . ?
C148 H148 0.9500 . ?
C148 C149 1.3900 . ?
C149 H149 0.9500 . ?
C149 C151 1.3900 . ?
C151 H151 0.9500 . ?
C151 C152 1.3900 . ?
C152 H152 0.9500 . ?
C150 H15B 0.9800 . ?
C150 H15C 0.9800 . ?
C150 H15D 0.9800 . ?
C153 H15E 0.9800 . ?
C153 H15F 0.9800 . ?
C153 H15G 0.9800 . ?
C154 H15H 1.0000 . ?
C154 H154 1.0000 . ?
C155 C52 1.3900 . ?
C155 C24 1.3900 . ?
C155 C182 1.506(10) . ?
C52 H52 0.9500 . ?
C52 C157 1.3900 . ?
C157 H157 0.9500 . ?
C157 C87 1.3900 . ?
C87 H87 0.9500 . ?
C87 C159 1.3900 . ?
C159 H159 0.9500 . ?
C159 C24 1.3900 . ?
C24 H24 0.9500 . ?
C156 H156 1.0000 . ?
C158 H158 0.9500 . ?
C158 C208 1.51(3) . ?
C160 H16B 0.9800 . ?
C160 H16C 0.9800 . ?
C160 H16D 0.9800 . ?
C161 C89 1.3900 . ?
C161 C91 1.3900 . ?
C89 H89 0.9500 . ?
C89 C163 1.3900 . ?
C163 H163 0.9500 . ?
C163 C54 1.3900 . ?
C54 H54 0.9500 . ?
C54 C165 1.3900 . ?
C165 H165 0.9500 . ?
C165 C91 1.3900 . ?
C91 H91 0.9500 . ?
C162 C206 1.40(3) . ?
C164 C268 1.493(19) . ?
C167 H167 0.9500 . ?
C167 C210 1.38(3) . ?
C167 C248 1.40(3) . ?
C168 C228 1.48(2) . ?
C168 C239 1.41(3) . ?
C168 C256 1.40(3) . ?
C169 H169 0.9500 . ?
C169 C93 1.3900 . ?
C169 C95 1.3900 . ?
C93 H93 0.9500 . ?
C93 C171 1.3900 . ?
C171 H171 0.9500 . ?
C171 C56 1.3900 . ?
C56 H56 0.9500 . ?
C56 C173 1.3900 . ?
C173 H173 0.9500 . ?
C173 C95 1.3900 . ?
C95 C212 1.49(2) . ?
C172 H172 0.9500 . ?
C172 C200 1.33(2) . ?
C174 H174 0.9500 . ?
C175 H175 1.0000 . ?
C176 C273 1.43(3) . ?
C177 C97 1.3900 . ?
C177 C99 1.3900 . ?
C97 H97 0.9500 . ?
C97 C179 1.3900 . ?
C179 H179 0.9500 . ?
C179 C58 1.3900 . ?
C58 H58 0.9500 . ?
C58 C181 1.3900 . ?
C181 H181 0.9500 . ?
C181 C99 1.3900 . ?
C99 H99 0.9500 . ?
C178 H178 0.9500 . ?
C178 C224 1.47(3) . ?
C180 C256 1.46(3) . ?
C182 C241 1.40(3) . ?
C183 H18B 0.9800 . ?
C183 H18C 0.9800 . ?
C183 H18D 0.9800 . ?
C183 C197 1.51(4) . ?
C184 C250 1.38(3) . ?
C185 C101 1.3900 . ?
C185 C103 1.3900 . ?
C185 C288 1.506(10) . ?
C101 H101 0.9500 . ?
C101 C187 1.3900 . ?
C187 H187 0.9500 . ?
C187 C60 1.3900 . ?
C60 H60 0.9500 . ?
C60 C189 1.3900 . ?
C189 H189 0.9500 . ?
C189 C103 1.3900 . ?
C103 H103 0.9500 . ?
C186 C188 1.3900 . ?
C186 C196 1.3900 . ?
C186 C246 1.505(10) . ?
C188 H188 0.9500 . ?
C188 C190 1.3900 . ?
C190 H190 0.9500 . ?
C190 C192 1.3900 . ?
C192 H192 0.9500 . ?
C192 C194 1.3900 . ?
C194 H194 0.9500 . ?
C194 C196 1.3900 . ?
C196 H196 0.9500 . ?
C191 C22 1.3900 . ?
C191 C62 1.3900 . ?
C191 C242 1.49(2) . ?
C22 H22 0.9500 . ?
C22 C193 1.3900 . ?
C193 H193 0.9500 . ?
C193 C105 1.3900 . ?
C105 H105 0.9500 . ?
C105 C195 1.3900 . ?
C195 H195 0.9500 . ?
C195 C62 1.3900 . ?
C62 H62 0.9500 . ?
C197 H197 1.0000 . ?
C198 C274 1.42(2) . ?
C199 H199 0.9500 . ?
C199 C41 1.3900 . ?
C199 C64 1.3900 . ?
C41 C201 1.3900 . ?
C201 H201 0.9500 . ?
C201 C109 1.3900 . ?
C109 H109 0.9500 . ?
C109 C203 1.3900 . ?
C203 H203 0.9500 . ?
C203 C64 1.3900 . ?
C64 H64 0.9500 . ?
C204 C117 1.48(2) . ?
C204 C220 1.33(3) . ?
C204 C274 1.35(3) . ?
C205 C238 1.41(4) . ?
C205 C252 1.41(4) . ?
C206 H206 0.9500 . ?
C207 C31 1.3900 . ?
C207 C66 1.3900 . ?
C31 H31 0.9500 . ?
C31 C209 1.3900 . ?
C209 H209 0.9500 . ?
C209 C113 1.3900 . ?
C113 H113 0.9500 . ?
C113 C211 1.3900 . ?
C211 H211 0.9500 . ?
C211 C66 1.3900 . ?
C66 H66 0.9500 . ?
C208 C236 1.48(2) . ?
C210 H210 0.9500 . ?
C212 C218 1.41(3) . ?
C213 H213 1.0000 . ?
C213 H21A 1.0000 . ?
C214 C284 1.41(3) . ?
C215 H21B 0.9800 . ?
C215 H21C 0.9800 . ?
C215 H21D 0.9800 . ?
C217 H217 0.9500 . ?
C217 C117 1.3900 . ?
C217 C119 1.3900 . ?
C117 C219 1.3900 . ?
C219 H219 0.9500 . ?
C219 C68 1.3900 . ?
C68 H68 0.9500 . ?
C68 C221 1.3900 . ?
C221 H221 0.9500 . ?
C221 C119 1.3900 . ?
C119 H119 0.9500 . ?
C218 H218 0.9500 . ?
C220 H220 0.9500 . ?
C223 H22A 0.9800 . ?
C223 H22B 0.9800 . ?
C223 H22C 0.9800 . ?
C224 H224 0.9500 . ?
C224 C248 1.43(3) . ?
C226 C244 1.34(3) . ?
C227 H22D 0.9800 . ?
C227 H22E 0.9800 . ?
C227 H22F 0.9800 . ?
C228 C230 1.3900 . ?
C228 C237 1.3900 . ?
C230 H230 0.9500 . ?
C230 C232 1.3900 . ?
C232 H232 0.9500 . ?
C232 C234 1.3900 . ?
C234 H234 0.9500 . ?
C234 C235 1.3900 . ?
C235 H235 0.9500 . ?
C235 C237 1.3900 . ?
C237 H237 0.9500 . ?
C231 H23A 0.9800 . ?
C231 H23B 0.9800 . ?
C231 H23C 0.9800 . ?
C231 C285 1.543(10) . ?
C236 C19 1.3900 . ?
C236 C15 1.3900 . ?
C19 H19 0.9500 . ?
C19 C18 1.3900 . ?
C18 H18 0.9500 . ?
C18 C17 1.3900 . ?
C17 H17 0.9500 . ?
C17 C16 1.3900 . ?
C16 H16 0.9500 . ?
C16 C15 1.3900 . ?
C15 H15 0.9500 . ?
C238 H238 0.9500 . ?
C239 H239 0.9500 . ?
C241 H241 0.9500 . ?
C242 C254 1.40(3) . ?
C244 H244 0.9500 . ?
C244 C288 1.45(3) . ?
C246 C284 1.42(3) . ?
C248 H248 0.9500 . ?
C250 H250 0.9500 . ?
C250 C288 1.31(3) . ?
C252 H252 0.9500 . ?
C254 H254 0.9500 . ?
C256 H256 0.9500 . ?
C260 H260 0.9500 . ?
C262 H262 0.9500 . ?
C262 C264 1.3900 . ?
C262 C272 1.3900 . ?
C264 H264 0.9500 . ?
C264 C266 1.3900 . ?
C266 H266 0.9500 . ?
C266 C268 1.3900 . ?
C268 C270 1.3900 . ?
C270 H270 0.9500 . ?
C270 C272 1.3900 . ?
C272 H272 0.9500 . ?
C274 H274 0.9500 . ?
C276 H27A 0.9800 . ?
C276 H27B 0.9800 . ?
C276 H27C 0.9800 . ?
C276 C282 1.493(10) . ?
C277 C278 1.3900 . ?
C277 C283 1.3900 . ?
C278 H278 0.9500 . ?
C278 C279 1.3900 . ?
C279 H279 0.9500 . ?
C279 C280 1.3900 . ?
C280 H280 0.9500 . ?
C280 C281 1.3900 . ?
C281 H281 0.9500 . ?
C281 C283 1.3900 . ?
C283 H283 0.9500 . ?
C284 H284 0.9500 . ?
C285 H285 1.0000 . ?
C286 H28A 0.9800 . ?
C286 H28B 0.9800 . ?
C286 H28C 0.9800 . ?
C287 H287 0.9500 . ?
Cl2 C233 1.74(4) . ?
Cl7 C233 1.78(5) . ?
C233 H23D 0.9900 . ?
C233 H23E 0.9900 . ?
Cl5 C229 1.48(6) . ?
Cl9 C229 1.78(9) . ?
C229 H22G 0.9900 . ?
C229 H22H 0.9900 . ?

loop_
_geom_torsion_atom_site_label_1
_geom_torsion_atom_site_label_2
_geom_torsion_atom_site_label_3
_geom_torsion_atom_site_label_4
_geom_torsion
_geom_torsion_site_symmetry_1
_geom_torsion_site_symmetry_2
_geom_torsion_site_symmetry_3
_geom_torsion_site_symmetry_4
_geom_torsion_publ_flag
Ag1 Ag1A N2 C222 -162(6) . . . . ?
Ag1 O3 C258 C77 91.6(10) . . . . ?
Ag1 O3 C258 C202 -90.8(9) . . . . ?
Ag1 O8 C69 Ag1A 0.5(7) . . . . ?
Ag1 O8 C69 C100 -94(2) . . . . ?
Ag1 O8 C69 C170 91(2) . . . . ?
Ag1 O14 C30 C51 90(2) . . . . ?
Ag1 O14 C30 C98 -86.5(16) . . . . ?
Ag1 O19 C273 C94 91(2) . . . . ?
Ag1 O19 C273 C176 -85.3(19) . . . . ?
Ag1 N2 C222 Ag1A -7(2) . . . . ?
Ag1A O8 C69 C100 -95(2) . . . . ?
Ag1A O8 C69 C170 90(2) . . . . ?
Ag1A C69 C100 S15 -63(2) . . . . ?
Ag1A C69 C100 C254 109(2) . . . . ?
Ag1A C69 C170 S7 63.2(19) . . . . ?
Ag1A C69 C170 C133 -113(2) . . . . ?
Ag2 Ag6 Ag6A Ag5B 75.4(5) . . . . ?
Ag2 Ag6 Ag6A Ag6B -101.6(8) . . . . ?
Ag2 Ag6 Ag6A Ag9 153.57(18) . . . . ?
Ag2 Ag6 Ag6A Ag21 -13.0(4) . . . . ?
Ag2 Ag6 Ag6A Ag27 -167.1(3) . . . . ?
Ag2 Ag6 Ag6A Ag34 -51.0(2) . . . . ?
Ag2 Ag6 Ag6A Cl1 122.1(3) . . . . ?
Ag2 Ag6 Ag6A Cl3 22.7(2) . . . . ?
Ag2 Ag6 Ag6A Cl10 -110.8(3) . . . . ?
Ag2 Ag6 Ag6A Na1 73.3(4) . . . . ?
Ag2 Ag6 Ag6B Ag6A 120.8(6) . . . . ?
Ag2 Ag6 Ag6B Ag22 -106.61(14) . . . . ?
Ag2 Ag6 Ag6B Ag27 -177.60(16) . . . . ?
Ag2 Ag6 Ag6B Ag34 70.04(13) . . . . ?
Ag2 Ag6 Ag6B Cl8 -56.0(2) . . . . ?
Ag2 Ag6 Ag6B Cl10 130.6(3) . . . . ?
Ag2 S20 C9 C10 30(3) . . . . ?
Ag2 S20 C9 C11 147(2) . . . . ?
Ag2 S20 C9A C10A 78(8) . . . . ?
Ag2 S20 C9A C11A -45(8) . . . . ?
Ag2 S22 C213 C5 -102(3) . . . . ?
Ag2 S22 C213 C5A -153(2) . . . . ?
Ag2 S22 C213 C6 142(2) . . . . ?
Ag2 S22 C213 C6A 78(3) . . . . ?
Ag2A S20 C9 C10 53(2) . . . . ?
Ag2A S20 C9 C11 170(2) . . . . ?
Ag2A S20 C9A C10A 101(7) . . . . ?
Ag2A S20 C9A C11A -22(7) . . . . ?
Ag2A S22 C213 C5 -126(3) . . . . ?
Ag2A S22 C213 C5A -178(2) . . . . ?
Ag2A S22 C213 C6 118(2) . . . . ?
Ag2A S22 C213 C6A 54(3) . . . . ?
Ag3 Ag5 Ag5B Ag4A -144.8(5) . . . . ?
Ag3 Ag5 Ag5B Ag5A -93(6) . . . . ?
Ag3 Ag5 Ag5B Ag6 80.1(12) . . . . ?
Ag3 Ag5 Ag5B Ag6A 82.8(7) . . . . ?
Ag3 Ag5 Ag5B Ag22 159.3(6) . . . . ?
Ag3 Ag5 Ag5B Ag37 -39.2(7) . . . . ?
Ag3 Ag5 Ag5B Cl1 137.0(6) . . . . ?
Ag3 Ag5 Ag5B Cl3 35.0(7) . . . . ?
Ag3 Ag5 Ag5B Cl11 -91.4(7) . . . . ?
Ag3 Ag5A Ag5B Ag4A -166.3(12) . . . . ?
Ag3 Ag5A Ag5B Ag5 69(5) . . . . ?
Ag3 Ag5A Ag5B Ag6 61(2) . . . . ?
Ag3 Ag5A Ag5B Ag6A 64.5(12) . . . . ?
Ag3 Ag5A Ag5B Ag22 153.6(9) . . . . ?
Ag3 Ag5A Ag5B Ag37 -53.7(10) . . . . ?
Ag3 Ag5A Ag5B Cl1 116.9(10) . . . . ?
Ag3 Ag5A Ag5B Cl3 19.2(11) . . . . ?
Ag3 Ag5A Ag5B Cl11 -109.7(13) . . . . ?
Ag3 S12 C285 C45 92(3) . . . . ?
Ag3 S12 C285 C231 -146(2) . . . . ?
Ag3 S17 C154 C7 109(2) . . . . ?
Ag3 S17 C154 C7A -168(2) . . . . ?
Ag3 S17 C154 C8 -132(2) . . . . ?
Ag3 S17 C154 C8A -52(2) . . . . ?
Ag3A Ag5 Ag5B Ag4A -151.2(3) . . . . ?
Ag3A Ag5 Ag5B Ag5A -99(6) . . . . ?
Ag3A Ag5 Ag5B Ag6 73.7(10) . . . . ?
Ag3A Ag5 Ag5B Ag6A 76.4(4) . . . . ?
Ag3A Ag5 Ag5B Ag22 153.0(8) . . . . ?
Ag3A Ag5 Ag5B Ag37 -45.5(4) . . . . ?
Ag3A Ag5 Ag5B Cl1 130.6(4) . . . . ?
Ag3A Ag5 Ag5B Cl3 28.7(5) . . . . ?
Ag3A Ag5 Ag5B Cl11 -97.8(5) . . . . ?
Ag3A Ag5A Ag5B Ag4A -164.7(8) . . . . ?
Ag3A Ag5A Ag5B Ag5 71(6) . . . . ?
Ag3A Ag5A Ag5B Ag6 62.3(16) . . . . ?
Ag3A Ag5A Ag5B Ag6A 66.1(8) . . . . ?
Ag3A Ag5A Ag5B Ag22 155.3(9) . . . . ?
Ag3A Ag5A Ag5B Ag37 -52.1(6) . . . . ?
Ag3A Ag5A Ag5B Cl1 118.5(6) . . . . ?
Ag3A Ag5A Ag5B Cl3 20.8(6) . . . . ?
Ag3A Ag5A Ag5B Cl11 -108.1(9) . . . . ?
Ag3A S12 C285 C45 121(2) . . . . ?
Ag3A S12 C285 C231 -117(2) . . . . ?
Ag3A S17 C154 C7 82(2) . . . . ?
Ag3A S17 C154 C7A 165(2) . . . . ?
Ag3A S17 C154 C8 -159(2) . . . . ?
Ag3A S17 C154 C8A -79(2) . . . . ?
Ag4 S4 C39 C1 81(3) . . . . ?
Ag4 S4 C39 C2 -76(3) . . . . ?
Ag4 S14 C156 C43 -81(2) . . . . ?
Ag4 S14 C156 C111 153.6(16) . . . . ?
Ag4A Ag5 Ag5B Ag5A 52(6) . . . . ?
Ag4A Ag5 Ag5B Ag6 -135.1(10) . . . . ?
Ag4A Ag5 Ag5B Ag6A -132.4(5) . . . . ?
Ag4A Ag5 Ag5B Ag22 -55.9(9) . . . . ?
Ag4A Ag5 Ag5B Ag37 105.6(3) . . . . ?
Ag4A Ag5 Ag5B Cl1 -78.2(4) . . . . ?
Ag4A Ag5 Ag5B Cl3 179.8(5) . . . . ?
Ag4A Ag5 Ag5B Cl11 53.4(3) . . . . ?
Ag4A Ag5A Ag5B Ag5 -125(6) . . . . ?
Ag4A Ag5A Ag5B Ag6 -133.0(13) . . . . ?
Ag4A Ag5A Ag5B Ag6A -129.3(6) . . . . ?
Ag4A Ag5A Ag5B Ag22 -40.1(12) . . . . ?
Ag4A Ag5A Ag5B Ag37 112.6(4) . . . . ?
Ag4A Ag5A Ag5B Cl1 -76.8(5) . . . . ?
Ag4A Ag5A Ag5B Cl3 -174.5(6) . . . . ?
Ag4A Ag5A Ag5B Cl11 56.6(4) . . . . ?
Ag4A S4 C39 C1 91(3) . . . . ?
Ag4A S4 C39 C1A 121.4(19) . . . . ?
Ag4A S4 C39 C2 -67(3) . . . . ?
Ag4A S4 C39 C2A 10.7(18) . . . . ?
Ag4A S14 C156 C43 -90(2) . . . . ?
Ag4A S14 C156 C111 144.5(14) . . . . ?
Ag5 Ag3 Ag3A Ag2A 15.0(16) . . . . ?
Ag5 Ag3 Ag3A Ag5A 6.4(5) . . . . ?
Ag5 Ag3 Ag3A Ag37 63.2(3) . . . . ?
Ag5 Ag3 Ag3A Cl3 -29.7(5) . . . . ?
Ag5 Ag3 Ag3A S12 -119.3(2) . . . . ?
Ag5 Ag3 Ag3A S17 96.7(2) . . . . ?
Ag5 Ag3 Ag3A Na1 -54.0(2) . . . . ?
Ag5A Ag3 Ag3A Ag2A 8.6(17) . . . . ?
Ag5A Ag3 Ag3A Ag5 -6.4(5) . . . . ?
Ag5A Ag3 Ag3A Ag37 56.9(4) . . . . ?
Ag5A Ag3 Ag3A Cl3 -36.0(6) . . . . ?
Ag5A Ag3 Ag3A S12 -125.6(4) . . . . ?
Ag5A Ag3 Ag3A S17 90.4(4) . . . . ?
Ag5A Ag3 Ag3A Na1 -60.3(4) . . . . ?
Ag5B Ag6 Ag6A Ag6B -177.0(10) . . . . ?
Ag5B Ag6 Ag6A Ag9 78.2(6) . . . . ?
Ag5B Ag6 Ag6A Ag21 -88.4(5) . . . . ?
Ag5B Ag6 Ag6A Ag27 117.6(5) . . . . ?
Ag5B Ag6 Ag6A Ag34 -126.3(5) . . . . ?
Ag5B Ag6 Ag6A Cl1 46.7(5) . . . . ?
Ag5B Ag6 Ag6A Cl3 -52.7(5) . . . . ?
Ag5B Ag6 Ag6A Cl10 173.8(5) . . . . ?
Ag5B Ag6 Ag6A Na1 -2.0(6) . . . . ?
Ag5B Ag6 Ag6B Ag2 55.3(8) . . . . ?
Ag5B Ag6 Ag6B Ag6A 176.1(13) . . . . ?
Ag5B Ag6 Ag6B Ag22 -51.3(8) . . . . ?
Ag5B Ag6 Ag6B Ag27 -122.3(8) . . . . ?
Ag5B Ag6 Ag6B Ag34 125.4(8) . . . . ?
Ag5B Ag6 Ag6B Cl8 -0.7(9) . . . . ?
Ag5B Ag6 Ag6B Cl10 -174.0(7) . . . . ?
Ag6 Ag2 Ag2A Ag3A -62.9(5) . . . . ?
Ag6 Ag2 Ag2A Ag34 50.6(2) . . . . ?
Ag6 Ag2 Ag2A Cl3 -26.4(3) . . . . ?
Ag6 Ag2 Ag2A S20 -133.33(17) . . . . ?
Ag6 Ag2 Ag2A S22 84.15(17) . . . . ?
Ag6A Ag6 Ag6B Ag2 -120.8(6) . . . . ?
Ag6A Ag6 Ag6B Ag22 132.6(7) . . . . ?
Ag6A Ag6 Ag6B Ag27 61.7(6) . . . . ?
Ag6A Ag6 Ag6B Ag34 -50.7(7) . . . . ?
Ag6A Ag6 Ag6B Cl8 -176.7(5) . . . . ?
Ag6A Ag6 Ag6B Cl10 9.9(8) . . . . ?
Ag6B Ag2 Ag2A Ag3A -78.6(5) . . . . ?
Ag6B Ag2 Ag2A Ag34 35.0(3) . . . . ?
Ag6B Ag2 Ag2A Cl3 -42.1(4) . . . . ?
Ag6B Ag2 Ag2A S20 -149.0(2) . . . . ?
Ag6B Ag2 Ag2A S22 68.5(2) . . . . ?
Ag6B Ag6 Ag6A Ag5B 177.0(10) . . . . ?
Ag6B Ag6 Ag6A Ag9 -104.8(8) . . . . ?
Ag6B Ag6 Ag6A Ag21 88.6(8) . . . . ?
Ag6B Ag6 Ag6A Ag27 -65.4(7) . . . . ?
Ag6B Ag6 Ag6A Ag34 50.7(7) . . . . ?
Ag6B Ag6 Ag6A Cl1 -136.3(8) . . . . ?
Ag6B Ag6 Ag6A Cl3 124.3(8) . . . . ?
Ag6B Ag6 Ag6A Cl10 -9.2(7) . . . . ?
Ag6B Ag6 Ag6A Na1 175.0(7) . . . . ?
Ag7 Ag3 Ag3A Ag2A 121.5(15) . . . . ?
Ag7 Ag3 Ag3A Ag5 106.5(5) . . . . ?
Ag7 Ag3 Ag3A Ag5A 112.8(6) . . . . ?
Ag7 Ag3 Ag3A Ag37 169.7(2) . . . . ?
Ag7 Ag3 Ag3A Cl3 76.8(8) . . . . ?
Ag7 Ag3 Ag3A S12 -12.8(6) . . . . ?
Ag7 Ag3 Ag3A S17 -156.8(5) . . . . ?
Ag7 Ag3 Ag3A Na1 52.5(5) . . . . ?
Ag7 S12 C285 C45 9(3) . . . . ?
Ag7 S12 C285 C231 131(2) . . . . ?
Ag7 S16 C129 C23 169.3(14) . . . . ?
Ag7 S16 C129 C79 -16.7(16) . . . . ?
Ag7 S16 C200 C118 -1.8(18) . . . . ?
Ag7 S16 C200 C172 -179.7(16) . . . . ?
Ag7 O20 C79 C129 8(2) . . . . ?
Ag7 O20 C79 C166 -172.3(13) . . . . ?
Ag7 O22 C118 C123 -175.8(17) . . . . ?
Ag7 O22 C118 C200 -4(2) . . . . ?
Ag8 O1 C12 N1 -167(4) . . . . ?
Ag8 O1A C12A N1A -171(5) . . . . ?
Ag8 O10 C88 C145 -89.8(19) . . . . ?
Ag8 O10 C88 C180 89.3(18) . . . . ?
Ag8 O12 C90 C92 91(3) . . . . ?
Ag8 O12 C90 C116 -96(3) . . . . ?
Ag8 O17 C35 C184 86(2) . . . . ?
Ag8 O17 C35 C226 -85(2) . . . . ?
Ag8 O24 C104 C124 92(2) . . . . ?
Ag8 O24 C104 C139 -86(2) . . . . ?
Ag9 S6 C29 C125 -99.0(14) . . . . ?
Ag9 S6 C29 C160 133.5(15) . . . . ?
Ag9 S8 C37 C3 -168(2) . . . . ?
Ag9 S8 C37 C3A 159.6(19) . . . . ?
Ag9 S8 C37 C4 71(2) . . . . ?
Ag9 S8 C37 C4A 43(2) . . . . ?
Ag10 S1 C197 C121 -7(2) . . . . ?
Ag10 S1 C197 C183 -115.1(14) . . . . ?
Ag10 S3 C80 C267 -172.1(5) . . . . ?
Ag10 S3 C80 C269 -18.4(9) . . . . ?
Ag10 S3 C198 C36 12(2) . . . . ?
Ag10 S3 C198 C274 -168.4(19) . . . . ?
Ag10 O4 C36 C126 172.6(17) . . . . ?
Ag10 O4 C36 C198 -7(3) . . . . ?
Ag10 O16 C269 C80 -1.9(19) . . . . ?
Ag10 O16 C269 C144 166.4(8) . . . . ?
Ag11 S2 C46 C40 178.7(15) . . . . ?
Ag11 S2 C46 C83 -2(2) . . . . ?
Ag11 S2 C81 C49 -16(2) . . . . ?
Ag11 S2 C81 C252 173.3(19) . . . . ?
Ag11 S14 C156 C43 70(2) . . . . ?
Ag11 S14 C156 C111 -55.7(18) . . . . ?
Ag11 O6 C49 C81 7(3) . . . . ?
Ag11 O6 C49 C112 -173(2) . . . . ?
Ag11 O23 C83 C46 -3(2) . . . . ?
Ag11 O23 C83 C122 -179.4(14) . . . . ?
Ag12 S18 C53 C55 5.5(16) . . . . ?
Ag12 S18 C53 C108 -174.1(14) . . . . ?
Ag12 S18 C75 C27 -166.1(14) . . . . ?
Ag12 S18 C75 C67 17.0(15) . . . . ?
Ag12 S28 C175 C70 -29(2) . . . . ?
Ag12 S28 C175 C115 101(2) . . . . ?
Ag12 O2 C67 C32 168.0(13) . . . . ?
Ag12 O2 C67 C75 -16(2) . . . . ?
Ag12 O9 C55 C53 -4(2) . . . . ?
Ag12 O9 C55 C135 172.1(14) . . . . ?
Ag13 S8 C37 C3 24(2) . . . . ?
Ag13 S8 C37 C3A -9(2) . . . . ?
Ag13 S8 C37 C4 -97(2) . . . . ?
Ag13 S8 C37 C4A -126(2) . . . . ?
Ag13 S26 C122 C71 -179.1(16) . . . . ?
Ag13 S26 C122 C83 -1.9(19) . . . . ?
Ag13 S26 C166 C65 -165.2(14) . . . . ?
Ag13 S26 C166 C79 9.2(17) . . . . ?
Ag13 O20 C79 C129 167.8(15) . . . . ?
Ag13 O20 C79 C166 -12(2) . . . . ?
Ag13 O23 C83 C46 -177.9(14) . . . . ?
Ag13 O23 C83 C122 6(2) . . . . ?
Ag14 S9 C47 C86 -176.6(16) . . . . ?
Ag14 S9 C47 C225 -3.9(19) . . . . ?
Ag14 S9 C72 C28 -10.4(19) . . . . ?
Ag14 S9 C72 C174 169.4(14) . . . . ?
Ag14 S28 C175 C70 -104.8(19) . . . . ?
Ag14 S28 C175 C115 25(3) . . . . ?
Ag14 O15 C225 C47 -8(2) . . . . ?
Ag14 O15 C225 C102 -175.8(15) . . . . ?
Ag14 O18 C28 C57 -173.6(15) . . . . ?
Ag14 O18 C28 C72 6(3) . . . . ?
Ag15 S8 C37 C3 96(2) . . . . ?
Ag15 S8 C37 C3A 63(2) . . . . ?
Ag15 S8 C37 C4 -25(2) . . . . ?
Ag15 S8 C37 C4A -53(2) . . . . ?
Ag15 S30 C63 C42 1.3(17) . . . . ?
Ag15 S30 C63 C61 175.9(13) . . . . ?
Ag15 S30 C141 C25 13.1(17) . . . . ?
Ag15 S30 C141 C106 -164.7(15) . . . . ?
Ag15 O7 C25 C141 -16(3) . . . . ?
Ag15 O7 C25 C214 165.0(13) . . . . ?
Ag15 O13 C42 C63 5(2) . . . . ?
Ag15 O13 C42 C137 -177.4(12) . . . . ?
Ag16 Ag1 Ag1A O8 -38.5(5) . . . . ?
Ag16 Ag1 Ag1A N2 116(6) . . . . ?
Ag16 Ag1 Ag1A C69 -37.9(9) . . . . ?
Ag16 S1 C197 C121 66(2) . . . . ?
Ag16 S1 C197 C183 -42.3(16) . . . . ?
Ag16 S15 C51 C30 -2.3(17) . . . . ?
Ag16 S15 C51 C73 -179.3(15) . . . . ?
Ag16 S15 C100 C69 -20(2) . . . . ?
Ag16 S15 C100 C254 168.7(19) . . . . ?
Ag16 O8 C69 Ag1A 104.3(10) . . . . ?
Ag16 O8 C69 C100 9(3) . . . . ?
Ag16 O8 C69 C170 -165.2(17) . . . . ?
Ag16 O14 C30 C51 -1(3) . . . . ?
Ag16 O14 C30 C98 -177.4(13) . . . . ?
Ag17 O5 C287 N4 -170(2) . . . . ?
Ag17 O6 C49 C81 -94(2) . . . . ?
Ag17 O6 C49 C112 85(3) . . . . ?
Ag17 O20 C79 C129 -93.8(19) . . . . ?
Ag17 O20 C79 C166 85.9(19) . . . . ?
Ag17 O22 C118 C123 -82(2) . . . . ?
Ag17 O22 C118 C200 89.0(17) . . . . ?
Ag17 O23 C83 C46 88.1(18) . . . . ?
Ag17 O23 C83 C122 -87.9(19) . . . . ?
Ag18 Ag4 Ag4A Ag5B -46.3(12) . . . . ?
Ag18 Ag4 Ag4A Ag20 91.33(8) . . . . ?
Ag18 Ag4 Ag4A Ag35 -178.77(16) . . . . ?
Ag18 Ag4 Ag4A Cl11 37.8(3) . . . . ?
Ag18 Ag4 Ag4A S4 -52.82(12) . . . . ?
Ag18 Ag4 Ag4A S14 145.29(16) . . . . ?
Ag18 S4 C39 C1 5(3) . . . . ?
Ag18 S4 C39 C1A 36(2) . . . . ?
Ag18 S4 C39 C2 -152(3) . . . . ?
Ag18 S4 C39 C2A -75.0(17) . . . . ?
Ag18 S19 C92 C90 20(2) . . . . ?
Ag18 S19 C92 C107 -160(2) . . . . ?
Ag18 S19 C145 C88 -0.5(18) . . . . ?
Ag18 S19 C145 C239 178.0(15) . . . . ?
Ag18 O10 C88 C145 -1(2) . . . . ?
Ag18 O10 C88 C180 178.5(14) . . . . ?
Ag18 O12 C90 C92 -11(3) . . . . ?
Ag18 O12 C90 C116 161(2) . . . . ?
Ag19 S10 C32 C33 168.9(13) . . . . ?
Ag19 S10 C32 C67 -11.7(16) . . . . ?
Ag19 S10 C137 C38 -179.9(14) . . . . ?
Ag19 S10 C137 C42 2.1(16) . . . . ?
Ag19 S12 C285 C45 -67(2) . . . . ?
Ag19 S12 C285 C231 56(3) . . . . ?
Ag19 O2 C67 C32 13(2) . . . . ?
Ag19 O2 C67 C75 -170.6(13) . . . . ?
Ag19 O13 C42 C63 -177.4(14) . . . . ?
Ag19 O13 C42 C137 1(2) . . . . ?
Ag20 Ag4 Ag4A Ag5B -137.6(12) . . . . ?
Ag20 Ag4 Ag4A Ag18 -91.33(8) . . . . ?
Ag20 Ag4 Ag4A Ag35 89.91(16) . . . . ?
Ag20 Ag4 Ag4A Cl11 -53.6(3) . . . . ?
Ag20 Ag4 Ag4A S4 -144.15(15) . . . . ?
Ag20 Ag4 Ag4A S14 53.96(13) . . . . ?
Ag20 S11 C116 C90 -22(2) . . . . ?
Ag20 S11 C116 C206 159(2) . . . . ?
Ag20 S11 C124 C84 177.8(17) . . . . ?
Ag20 S11 C124 C104 -4.4(19) . . . . ?
Ag20 S14 C156 C43 -4(2) . . . . ?
Ag20 S14 C156 C111 -128.8(16) . . . . ?
Ag20 O12 C90 C92 -163(2) . . . . ?
Ag20 O12 C90 C116 10(3) . . . . ?
Ag20 O24 C104 C124 4(3) . . . . ?
Ag20 O24 C104 C139 -173.9(15) . . . . ?
Ag21 S12 C285 C45 -147(2) . . . . ?
Ag21 S12 C285 C231 -24(3) . . . . ?
Ag21 S28 C175 C70 72(2) . . . . ?
Ag21 S28 C175 C115 -158(2) . . . . ?
Ag22 Ag6 Ag6A Ag5B -63.6(5) . . . . ?
Ag22 Ag6 Ag6A Ag6B 119.4(9) . . . . ?
Ag22 Ag6 Ag6A Ag9 14.6(4) . . . . ?
Ag22 Ag6 Ag6A Ag21 -151.96(17) . . . . ?
Ag22 Ag6 Ag6A Ag27 54.0(2) . . . . ?
Ag22 Ag6 Ag6A Ag34 170.1(3) . . . . ?
Ag22 Ag6 Ag6A Cl1 -16.8(3) . . . . ?
Ag22 Ag6 Ag6A Cl3 -116.3(3) . . . . ?
Ag22 Ag6 Ag6A Cl10 110.2(3) . . . . ?
Ag22 Ag6 Ag6A Na1 -65.6(5) . . . . ?
Ag22 Ag6 Ag6B Ag2 106.61(14) . . . . ?
Ag22 Ag6 Ag6B Ag6A -132.6(7) . . . . ?
Ag22 Ag6 Ag6B Ag27 -70.99(10) . . . . ?
Ag22 Ag6 Ag6B Ag34 176.65(17) . . . . ?
Ag22 Ag6 Ag6B Cl8 50.6(3) . . . . ?
Ag22 Ag6 Ag6B Cl10 -122.8(3) . . . . ?
Ag22 S1 C197 C121 151.4(18) . . . . ?
Ag22 S1 C197 C183 43.5(18) . . . . ?
Ag22 S4 C39 C1 -150(3) . . . . ?
Ag22 S4 C39 C1A -119.6(19) . . . . ?
Ag22 S4 C39 C2 52(3) . . . . ?
Ag22 S4 C39 C2A 129.7(16) . . . . ?
Ag23 S17 C154 C7 -75(2) . . . . ?
Ag23 S17 C154 C7A 8(2) . . . . ?
Ag23 S17 C154 C8 44(2) . . . . ?
Ag23 S17 C154 C8A 124(2) . . . . ?
Ag23 S29 C139 C104 -0.3(18) . . . . ?
Ag23 S29 C139 C120 178.9(16) . . . . ?
Ag23 S29 C184 C35 10(2) . . . . ?
Ag23 S29 C184 C250 -163.8(16) . . . . ?
Ag23 O24 C104 C124 -179.8(15) . . . . ?
Ag23 O24 C104 C139 2(3) . . . . ?
Ag24 Ag1 Ag1A O8 -125.6(9) . . . . ?
Ag24 Ag1 Ag1A N2 29(7) . . . . ?
Ag24 Ag1 Ag1A C69 -125.1(9) . . . . ?
Ag24 S4 C39 C1 -65(3) . . . . ?
Ag24 S4 C39 C1A -35(2) . . . . ?
Ag24 S4 C39 C2 137(3) . . . . ?
Ag24 S4 C39 C2A -145.3(17) . . . . ?
Ag24 S24 C94 C218 -159.4(14) . . . . ?
Ag24 S24 C94 C273 16.0(17) . . . . ?
Ag24 S24 C98 C30 2.0(18) . . . . ?
Ag24 S24 C98 C127 175.6(15) . . . . ?
Ag24 O14 C30 C51 177.8(16) . . . . ?
Ag24 O14 C30 C98 2(2) . . . . ?
Ag24 O19 C273 C94 -17(2) . . . . ?
Ag24 O19 C273 C176 166.4(14) . . . . ?
Ag25 Ag3 Ag3A Ag2A -80(2) . . . . ?
Ag25 Ag3 Ag3A Ag5 -94.8(7) . . . . ?
Ag25 Ag3 Ag3A Ag5A -88.5(7) . . . . ?
Ag25 Ag3 Ag3A Ag37 -31.6(9) . . . . ?
Ag25 Ag3 Ag3A Cl3 -124.5(6) . . . . ?
Ag25 Ag3 Ag3A S12 145.9(6) . . . . ?
Ag25 Ag3 Ag3A S17 1.9(6) . . . . ?
Ag25 Ag3 Ag3A Na1 -148.8(7) . . . . ?
Ag25 S13 C112 C49 14(2) . . . . ?
Ag25 S13 C112 C238 -167.8(19) . . . . ?
Ag25 S13 C123 C20 -178.8(16) . . . . ?
Ag25 S13 C123 C118 3(2) . . . . ?
Ag25 S17 C154 C7 -159(2) . . . . ?
Ag25 S17 C154 C7A -76(2) . . . . ?
Ag25 S17 C154 C8 -40(2) . . . . ?
Ag25 S17 C154 C8A 40(2) . . . . ?
Ag25 O6 C49 C81 167.4(19) . . . . ?
Ag25 O6 C49 C112 -13(3) . . . . ?
Ag25 O22 C118 C123 8(3) . . . . ?
Ag25 O22 C118 C200 179.1(14) . . . . ?
Ag26 O4 C36 C126 -88(2) . . . . ?
Ag26 O4 C36 C198 92.3(19) . . . . ?
Ag26 O15 C225 C47 84.7(19) . . . . ?
Ag26 O15 C225 C102 -84(2) . . . . ?
Ag26 O16 C269 C80 -96.9(12) . . . . ?
Ag26 O16 C269 C144 71.4(12) . . . . ?
Ag26 O18 C28 C57 91.6(19) . . . . ?
Ag26 O18 C28 C72 -89(2) . . . . ?
Ag26 O21 C26 N3 170.4(18) . . . . ?
Ag27 Ag6 Ag6A Ag5B -117.6(5) . . . . ?
Ag27 Ag6 Ag6A Ag6B 65.4(7) . . . . ?
Ag27 Ag6 Ag6A Ag9 -39.4(2) . . . . ?
Ag27 Ag6 Ag6A Ag21 154.0(2) . . . . ?
Ag27 Ag6 Ag6A Ag34 116.08(11) . . . . ?
Ag27 Ag6 Ag6A Cl1 -70.83(15) . . . . ?
Ag27 Ag6 Ag6A Cl3 -170.28(18) . . . . ?
Ag27 Ag6 Ag6A Cl10 56.21(14) . . . . ?
Ag27 Ag6 Ag6A Na1 -119.6(3) . . . . ?
Ag27 Ag6 Ag6B Ag2 177.60(16) . . . . ?
Ag27 Ag6 Ag6B Ag6A -61.7(6) . . . . ?
Ag27 Ag6 Ag6B Ag22 70.99(10) . . . . ?
Ag27 Ag6 Ag6B Ag34 -112.36(17) . . . . ?
Ag27 Ag6 Ag6B Cl8 121.6(3) . . . . ?
Ag27 Ag6 Ag6B Cl10 -51.8(2) . . . . ?
Ag27 S1 C197 C121 -96(2) . . . . ?
Ag27 S1 C197 C183 156.5(14) . . . . ?
Ag27 S6 C29 C125 173.5(13) . . . . ?
Ag27 S6 C29 C160 46.1(18) . . . . ?
Ag28 S6 C29 C125 89.9(14) . . . . ?
Ag28 S6 C29 C160 -37.5(18) . . . . ?
Ag28 S27 C102 C225 -6.2(19) . . . . ?
Ag28 S27 C102 C241 177.3(17) . . . . ?
Ag28 S27 C144 C269 -16.9(11) . . . . ?
Ag28 S27 C144 C271 178.3(4) . . . . ?
Ag28 O15 C225 C47 178.3(15) . . . . ?
Ag28 O15 C225 C102 10(2) . . . . ?
Ag28 O16 C269 C80 168.8(8) . . . . ?
Ag28 O16 C269 C144 -22.9(17) . . . . ?
Ag29 O2 C67 C32 -87.3(18) . . . . ?
Ag29 O2 C67 C75 88.8(17) . . . . ?
Ag29 O7 C25 C141 86(2) . . . . ?
Ag29 O7 C25 C214 -92.5(17) . . . . ?
Ag29 O11 C260 N6 171.1(15) . . . . ?
Ag29 O13 C42 C63 -87.9(18) . . . . ?
Ag29 O13 C42 C137 90.1(16) . . . . ?
Ag30 Ag1 Ag1A O8 129.5(8) . . . . ?
Ag30 Ag1 Ag1A N2 -76(7) . . . . ?
Ag30 Ag1 Ag1A C69 130.1(8) . . . . ?
Ag30 Ag2 Ag2A Ag3A 92.9(7) . . . . ?
Ag30 Ag2 Ag2A Ag34 -153.5(3) . . . . ?
Ag30 Ag2 Ag2A Cl3 129.5(4) . . . . ?
Ag30 Ag2 Ag2A S20 22.5(4) . . . . ?
Ag30 Ag2 Ag2A S22 -120.0(4) . . . . ?
Ag30 S20 C9 C10 -49(2) . . . . ?
Ag30 S20 C9 C11 68(2) . . . . ?
Ag30 S20 C9A C10A -6(9) . . . . ?
Ag30 S20 C9A C11A -129(6) . . . . ?
Ag30 S21 C77 C258 -3.2(9) . . . . ?
Ag30 S21 C77 C216 176.5(6) . . . . ?
Ag30 S21 C176 C143 156.4(15) . . . . ?
Ag30 S21 C176 C273 -18.2(17) . . . . ?
Ag30 O3 C258 C77 8.4(15) . . . . ?
Ag30 O3 C258 C202 -174.0(7) . . . . ?
Ag30 O19 C273 C94 -164.4(15) . . . . ?
Ag30 O19 C273 C176 19(2) . . . . ?
Ag31 Ag1 Ag1A O8 41.9(5) . . . . ?
Ag31 Ag1 Ag1A N2 -164(6) . . . . ?
Ag31 Ag1 Ag1A C69 42.4(9) . . . . ?
Ag31 S7 C202 C258 3.3(9) . . . . ?
Ag31 S7 C202 C275 -176.6(6) . . . . ?
Ag31 S7 C170 C69 17(2) . . . . ?
Ag31 S7 C170 C133 -167.1(18) . . . . ?
Ag31 S22 C213 C5 -2(3) . . . . ?
Ag31 S22 C213 C5A -54(3) . . . . ?
Ag31 S22 C213 C6 -119(2) . . . . ?
Ag31 S22 C213 C6A 177(3) . . . . ?
Ag31 O3 C258 C77 174.0(7) . . . . ?
Ag31 O3 C258 C202 -8.5(15) . . . . ?
Ag31 O8 C69 Ag1A -99.4(11) . . . . ?
Ag31 O8 C69 C100 165.7(16) . . . . ?
Ag31 O8 C69 C170 -9(3) . . . . ?
Ag32 S5 C57 C28 8.5(18) . . . . ?
Ag32 S5 C57 C82 -171.9(15) . . . . ?
Ag32 S5 C126 C36 -9(2) . . . . ?
Ag32 S5 C126 C220 171.1(17) . . . . ?
Ag32 S22 C213 C5 71(3) . . . . ?
Ag32 S22 C213 C5A 19(3) . . . . ?
Ag32 S22 C213 C6 -46(2) . . . . ?
Ag32 S22 C213 C6A -110(3) . . . . ?
Ag32 O4 C36 C126 10(3) . . . . ?
Ag32 O4 C36 C198 -170.2(15) . . . . ?
Ag32 O18 C28 C57 -9(2) . . . . ?
Ag32 O18 C28 C72 170.4(15) . . . . ?
Ag33 S20 C9 C10 -126(2) . . . . ?
Ag33 S20 C9 C11 -9(3) . . . . ?
Ag33 S20 C9A C10A -83(8) . . . . ?
Ag33 S20 C9A C11A 154(6) . . . . ?
Ag33 S25 C180 C88 4.1(18) . . . . ?
Ag33 S25 C180 C256 -177.4(15) . . . . ?
Ag33 S25 C226 C35 -10(2) . . . . ?
Ag33 S25 C226 C244 158.3(16) . . . . ?
Ag33 O10 C88 C145 179.0(14) . . . . ?
Ag33 O10 C88 C180 -2(2) . . . . ?
Ag33 O17 C35 C184 -176.2(15) . . . . ?
Ag33 O17 C35 C226 13(3) . . . . ?
Ag34 Ag6 Ag6A Ag5B 126.3(5) . . . . ?
Ag34 Ag6 Ag6A Ag6B -50.7(7) . . . . ?
Ag34 Ag6 Ag6A Ag9 -155.5(2) . . . . ?
Ag34 Ag6 Ag6A Ag21 38.0(2) . . . . ?
Ag34 Ag6 Ag6A Ag27 -116.08(11) . . . . ?
Ag34 Ag6 Ag6A Cl1 173.09(18) . . . . ?
Ag34 Ag6 Ag6A Cl3 73.65(16) . . . . ?
Ag34 Ag6 Ag6A Cl10 -59.87(14) . . . . ?
Ag34 Ag6 Ag6A Na1 124.3(3) . . . . ?
Ag34 Ag6 Ag6B Ag2 -70.04(13) . . . . ?
Ag34 Ag6 Ag6B Ag6A 50.7(7) . . . . ?
Ag34 Ag6 Ag6B Ag22 -176.65(17) . . . . ?
Ag34 Ag6 Ag6B Ag27 112.36(17) . . . . ?
Ag34 Ag6 Ag6B Cl8 -126.0(3) . . . . ?
Ag34 Ag6 Ag6B Cl10 60.6(2) . . . . ?
Ag34 S22 C213 C5 151(2) . . . . ?
Ag34 S22 C213 C5A 99(3) . . . . ?
Ag34 S22 C213 C6 35(2) . . . . ?
Ag34 S22 C213 C6A -29(3) . . . . ?
Ag34 S28 C175 C70 162.3(19) . . . . ?
Ag34 S28 C175 C115 -68(2) . . . . ?
Ag35 Ag5 Ag5B Ag4A 43.9(5) . . . . ?
Ag35 Ag5 Ag5B Ag5A 96(6) . . . . ?
Ag35 Ag5 Ag5B Ag6 -91.2(10) . . . . ?
Ag35 Ag5 Ag5B Ag6A -88.5(5) . . . . ?
Ag35 Ag5 Ag5B Ag22 -11.9(13) . . . . ?
Ag35 Ag5 Ag5B Ag37 149.6(4) . . . . ?
Ag35 Ag5 Ag5B Cl1 -34.3(6) . . . . ?
Ag35 Ag5 Ag5B Cl3 -136.2(5) . . . . ?
Ag35 Ag5 Ag5B Cl11 97.3(6) . . . . ?
Ag35 Ag5A Ag5B Ag4A 55.1(7) . . . . ?
Ag35 Ag5A Ag5B Ag5 -70(6) . . . . ?
Ag35 Ag5A Ag5B Ag6 -77.9(16) . . . . ?
Ag35 Ag5A Ag5B Ag6A -74.2(9) . . . . ?
Ag35 Ag5A Ag5B Ag22 15.0(17) . . . . ?
Ag35 Ag5A Ag5B Ag37 167.6(9) . . . . ?
Ag35 Ag5A Ag5B Cl1 -21.7(8) . . . . ?
Ag35 Ag5A Ag5B Cl3 -119.4(8) . . . . ?
Ag35 Ag5A Ag5B Cl11 111.7(10) . . . . ?
Ag35 S8 C37 C3 -56(2) . . . . ?
Ag35 S8 C37 C3A -89(2) . . . . ?
Ag35 S8 C37 C4 -178(2) . . . . ?
Ag35 S8 C37 C4A 153.8(19) . . . . ?
Ag35 S14 C156 C43 168.2(17) . . . . ?
Ag35 S14 C156 C111 43.0(19) . . . . ?
Ag36 S6 C29 C125 -13.4(16) . . . . ?
Ag36 S6 C29 C160 -140.9(14) . . . . ?
Ag36 S23 C135 C55 -4.2(17) . . . . ?
Ag36 S23 C135 C158 171.9(14) . . . . ?
Ag36 S23 C214 C25 -14.0(16) . . . . ?
Ag36 S23 C214 C284 168.1(14) . . . . ?
Ag36 O7 C25 C141 -171.6(15) . . . . ?
Ag36 O7 C25 C214 10(2) . . . . ?
Ag36 O9 C55 C53 -169.8(13) . . . . ?
Ag36 O9 C55 C135 7(2) . . . . ?
Ag37 Ag3 Ag3A Ag2A -48.2(15) . . . . ?
Ag37 Ag3 Ag3A Ag5 -63.2(3) . . . . ?
Ag37 Ag3 Ag3A Ag5A -56.9(4) . . . . ?
Ag37 Ag3 Ag3A Cl3 -92.9(7) . . . . ?
Ag37 Ag3 Ag3A S12 177.5(4) . . . . ?
Ag37 Ag3 Ag3A S17 33.5(3) . . . . ?
Ag37 Ag3 Ag3A Na1 -117.2(3) . . . . ?
Ag37 Ag5 Ag5B Ag4A -105.6(3) . . . . ?
Ag37 Ag5 Ag5B Ag5A -54(6) . . . . ?
Ag37 Ag5 Ag5B Ag6 119.2(9) . . . . ?
Ag37 Ag5 Ag5B Ag6A 121.9(4) . . . . ?
Ag37 Ag5 Ag5B Ag22 -161.5(10) . . . . ?
Ag37 Ag5 Ag5B Cl1 176.2(4) . . . . ?
Ag37 Ag5 Ag5B Cl3 74.2(3) . . . . ?
Ag37 Ag5 Ag5B Cl11 -52.3(3) . . . . ?
Ag37 Ag5A Ag5B Ag4A -112.6(4) . . . . ?
Ag37 Ag5A Ag5B Ag5 123(6) . . . . ?
Ag37 Ag5A Ag5B Ag6 114.4(13) . . . . ?
Ag37 Ag5A Ag5B Ag6A 118.2(5) . . . . ?
Ag37 Ag5A Ag5B Ag22 -152.7(11) . . . . ?
Ag37 Ag5A Ag5B Cl1 170.6(6) . . . . ?
Ag37 Ag5A Ag5B Cl3 72.9(5) . . . . ?
Ag37 Ag5A Ag5B Cl11 -56.0(4) . . . . ?
Ag37 S17 C154 C7 9(3) . . . . ?
Ag37 S17 C154 C7A 92(2) . . . . ?
Ag37 S17 C154 C8 128(2) . . . . ?
Ag37 S17 C154 C8A -151.6(19) . . . . ?
Ag37 S20 C9 C10 145(2) . . . . ?
Ag37 S20 C9 C11 -98(2) . . . . ?
Ag37 S20 C9A C10A -166(7) . . . . ?
Ag37 S20 C9A C11A 71(7) . . . . ?
Cl1 Ag5 Ag5B Ag4A 78.2(4) . . . . ?
Cl1 Ag5 Ag5B Ag5A 130(6) . . . . ?
Cl1 Ag5 Ag5B Ag6 -56.9(8) . . . . ?
Cl1 Ag5 Ag5B Ag6A -54.2(2) . . . . ?
Cl1 Ag5 Ag5B Ag22 22.3(8) . . . . ?
Cl1 Ag5 Ag5B Ag37 -176.2(4) . . . . ?
Cl1 Ag5 Ag5B Cl3 -102.0(4) . . . . ?
Cl1 Ag5 Ag5B Cl11 131.6(6) . . . . ?
Cl1 Ag5A Ag5B Ag4A 76.8(5) . . . . ?
Cl1 Ag5A Ag5B Ag5 -48(6) . . . . ?
Cl1 Ag5A Ag5B Ag6 -56.2(12) . . . . ?
Cl1 Ag5A Ag5B Ag6A -52.5(4) . . . . ?
Cl1 Ag5A Ag5B Ag22 36.7(10) . . . . ?
Cl1 Ag5A Ag5B Ag37 -170.6(6) . . . . ?
Cl1 Ag5A Ag5B Cl3 -97.7(5) . . . . ?
Cl1 Ag5A Ag5B Cl11 133.4(8) . . . . ?
Cl1 Ag6 Ag6A Ag5B -46.7(5) . . . . ?
Cl1 Ag6 Ag6A Ag6B 136.3(8) . . . . ?
Cl1 Ag6 Ag6A Ag9 31.5(2) . . . . ?
Cl1 Ag6 Ag6A Ag21 -135.1(3) . . . . ?
Cl1 Ag6 Ag6A Ag27 70.83(15) . . . . ?
Cl1 Ag6 Ag6A Ag34 -173.09(18) . . . . ?
Cl1 Ag6 Ag6A Cl3 -99.4(2) . . . . ?
Cl1 Ag6 Ag6A Cl10 127.0(2) . . . . ?
Cl1 Ag6 Ag6A Na1 -48.8(3) . . . . ?
Cl1 Ag6 Ag6B Ag2 133.7(7) . . . . ?
Cl1 Ag6 Ag6B Ag6A -105.5(10) . . . . ?
Cl1 Ag6 Ag6B Ag22 27.1(6) . . . . ?
Cl1 Ag6 Ag6B Ag27 -43.9(7) . . . . ?
Cl1 Ag6 Ag6B Ag34 -156.2(6) . . . . ?
Cl1 Ag6 Ag6B Cl8 77.7(8) . . . . ?
Cl1 Ag6 Ag6B Cl10 -95.6(7) . . . . ?
Cl3 Ag2 Ag2A Ag3A -36.5(4) . . . . ?
Cl3 Ag2 Ag2A Ag34 77.0(3) . . . . ?
Cl3 Ag2 Ag2A S20 -106.9(3) . . . . ?
Cl3 Ag2 Ag2A S22 110.5(3) . . . . ?
Cl3 Ag5 Ag5B Ag4A -179.8(5) . . . . ?
Cl3 Ag5 Ag5B Ag5A -128(6) . . . . ?
Cl3 Ag5 Ag5B Ag6 45.1(8) . . . . ?
Cl3 Ag5 Ag5B Ag6A 47.8(2) . . . . ?
Cl3 Ag5 Ag5B Ag22 124.3(10) . . . . ?
Cl3 Ag5 Ag5B Ag37 -74.2(3) . . . . ?
Cl3 Ag5 Ag5B Cl1 102.0(4) . . . . ?
Cl3 Ag5 Ag5B Cl11 -126.5(6) . . . . ?
Cl3 Ag5A Ag5B Ag4A 174.5(6) . . . . ?
Cl3 Ag5A Ag5B Ag5 50(6) . . . . ?
Cl3 Ag5A Ag5B Ag6 41.5(12) . . . . ?
Cl3 Ag5A Ag5B Ag6A 45.2(4) . . . . ?
Cl3 Ag5A Ag5B Ag22 134.4(13) . . . . ?
Cl3 Ag5A Ag5B Ag37 -72.9(5) . . . . ?
Cl3 Ag5A Ag5B Cl1 97.7(5) . . . . ?
Cl3 Ag5A Ag5B Cl11 -128.9(8) . . . . ?
Cl3 Ag6 Ag6A Ag5B 52.7(5) . . . . ?
Cl3 Ag6 Ag6A Ag6B -124.3(8) . . . . ?
Cl3 Ag6 Ag6A Ag9 130.9(3) . . . . ?
Cl3 Ag6 Ag6A Ag21 -35.7(3) . . . . ?
Cl3 Ag6 Ag6A Ag27 170.28(18) . . . . ?
Cl3 Ag6 Ag6A Ag34 -73.65(16) . . . . ?
Cl3 Ag6 Ag6A Cl1 99.4(2) . . . . ?
Cl3 Ag6 Ag6A Cl10 -133.5(2) . . . . ?
Cl3 Ag6 Ag6A Na1 50.7(3) . . . . ?
Cl3 Ag6 Ag6B Ag2 -28.1(6) . . . . ?
Cl3 Ag6 Ag6B Ag6A 92.7(8) . . . . ?
Cl3 Ag6 Ag6B Ag22 -134.7(6) . . . . ?
Cl3 Ag6 Ag6B Ag27 154.3(6) . . . . ?
Cl3 Ag6 Ag6B Ag34 42.0(6) . . . . ?
Cl3 Ag6 Ag6B Cl8 -84.0(6) . . . . ?
Cl3 Ag6 Ag6B Cl10 102.6(6) . . . . ?
Cl6 Ag3 Ag3A Ag2A 28.1(19) . . . . ?
Cl6 Ag3 Ag3A Ag5 13.1(4) . . . . ?
Cl6 Ag3 Ag3A Ag5A 19.5(5) . . . . ?
Cl6 Ag3 Ag3A Ag37 76.3(5) . . . . ?
Cl6 Ag3 Ag3A Cl3 -16.6(8) . . . . ?
Cl6 Ag3 Ag3A S12 -106.2(3) . . . . ?
Cl6 Ag3 Ag3A S17 109.8(4) . . . . ?
Cl6 Ag3 Ag3A Na1 -40.9(3) . . . . ?
Cl6 Ag5A Ag5B Ag4A 119(5) . . . . ?
Cl6 Ag5A Ag5B Ag5 -6(3) . . . . ?
Cl6 Ag5A Ag5B Ag6 -14(6) . . . . ?
Cl6 Ag5A Ag5B Ag6A -11(5) . . . . ?
Cl6 Ag5A Ag5B Ag22 79(5) . . . . ?
Cl6 Ag5A Ag5B Ag37 -129(5) . . . . ?
Cl6 Ag5A Ag5B Cl1 42(5) . . . . ?
Cl6 Ag5A Ag5B Cl3 -56(5) . . . . ?
Cl6 Ag5A Ag5B Cl11 175(5) . . . . ?
Cl8 Ag2 Ag2A Ag3A -44.4(9) . . . . ?
Cl8 Ag2 Ag2A Ag34 69.2(6) . . . . ?
Cl8 Ag2 Ag2A Cl3 -7.8(8) . . . . ?
Cl8 Ag2 Ag2A S20 -114.8(6) . . . . ?
Cl8 Ag2 Ag2A S22 102.7(6) . . . . ?
Cl8 Ag6 Ag6A Ag5B 10.3(15) . . . . ?
Cl8 Ag6 Ag6A Ag6B -167(2) . . . . ?
Cl8 Ag6 Ag6A Ag9 88.5(15) . . . . ?
Cl8 Ag6 Ag6A Ag21 -78.1(15) . . . . ?
Cl8 Ag6 Ag6A Ag27 127.9(15) . . . . ?
Cl8 Ag6 Ag6A Ag34 -116.1(15) . . . . ?
Cl8 Ag6 Ag6A Cl1 57.0(15) . . . . ?
Cl8 Ag6 Ag6A Cl3 -42.4(15) . . . . ?
Cl8 Ag6 Ag6A Cl10 -175.9(15) . . . . ?
Cl8 Ag6 Ag6A Na1 8.3(18) . . . . ?
Cl8 Ag6 Ag6B Ag2 56.0(2) . . . . ?
Cl8 Ag6 Ag6B Ag6A 176.7(5) . . . . ?
Cl8 Ag6 Ag6B Ag22 -50.6(3) . . . . ?
Cl8 Ag6 Ag6B Ag27 -121.6(3) . . . . ?
Cl8 Ag6 Ag6B Ag34 126.0(3) . . . . ?
Cl8 Ag6 Ag6B Cl10 -173.4(5) . . . . ?
Cl10 Ag6 Ag6A Ag5B -173.8(5) . . . . ?
Cl10 Ag6 Ag6A Ag6B 9.2(7) . . . . ?
Cl10 Ag6 Ag6A Ag9 -95.6(3) . . . . ?
Cl10 Ag6 Ag6A Ag21 97.8(3) . . . . ?
Cl10 Ag6 Ag6A Ag27 -56.21(14) . . . . ?
Cl10 Ag6 Ag6A Ag34 59.87(14) . . . . ?
Cl10 Ag6 Ag6A Cl1 -127.0(2) . . . . ?
Cl10 Ag6 Ag6A Cl3 133.5(2) . . . . ?
Cl10 Ag6 Ag6A Na1 -175.8(4) . . . . ?
Cl10 Ag6 Ag6B Ag2 -130.6(3) . . . . ?
Cl10 Ag6 Ag6B Ag6A -9.9(8) . . . . ?
Cl10 Ag6 Ag6B Ag22 122.8(3) . . . . ?
Cl10 Ag6 Ag6B Ag27 51.8(2) . . . . ?
Cl10 Ag6 Ag6B Ag34 -60.6(2) . . . . ?
Cl10 Ag6 Ag6B Cl8 173.4(5) . . . . ?
Cl11 Ag5 Ag5B Ag4A -53.4(3) . . . . ?
Cl11 Ag5 Ag5B Ag5A -1(6) . . . . ?
Cl11 Ag5 Ag5B Ag6 171.5(12) . . . . ?
Cl11 Ag5 Ag5B Ag6A 174.2(6) . . . . ?
Cl11 Ag5 Ag5B Ag22 -109.2(11) . . . . ?
Cl11 Ag5 Ag5B Ag37 52.3(3) . . . . ?
Cl11 Ag5 Ag5B Cl1 -131.6(6) . . . . ?
Cl11 Ag5 Ag5B Cl3 126.5(6) . . . . ?
Cl11 Ag5A Ag5B Ag4A -56.6(4) . . . . ?
Cl11 Ag5A Ag5B Ag5 179(6) . . . . ?
Cl11 Ag5A Ag5B Ag6 170.4(13) . . . . ?
Cl11 Ag5A Ag5B Ag6A 174.1(7) . . . . ?
Cl11 Ag5A Ag5B Ag22 -96.7(12) . . . . ?
Cl11 Ag5A Ag5B Ag37 56.0(4) . . . . ?
Cl11 Ag5A Ag5B Cl1 -133.4(8) . . . . ?
Cl11 Ag5A Ag5B Cl3 128.9(8) . . . . ?
S2 C46 C83 O23 4(3) . . . . ?
S2 C46 C83 C122 179.6(16) . . . . ?
S2 C81 C252 C205 175(2) . . . . ?
S3 C80 C269 O16 15.6(16) . . . . ?
S3 C80 C269 C144 -152.2(12) . . . . ?
S3 C198 C274 C204 -173(2) . . . . ?
S4 Ag4 Ag4A Ag5B 6.5(12) . . . . ?
S4 Ag4 Ag4A Ag18 52.82(12) . . . . ?
S4 Ag4 Ag4A Ag20 144.15(15) . . . . ?
S4 Ag4 Ag4A Ag35 -125.9(2) . . . . ?
S4 Ag4 Ag4A Cl11 90.6(3) . . . . ?
S4 Ag4 Ag4A S14 -161.9(2) . . . . ?
S5 C57 C82 C96 177.9(17) . . . . ?
S5 C126 C220 C204 -178(2) . . . . ?
S7 C202 C275 C240 179.9(11) . . . . ?
S9 C47 C86 C182 -178.4(19) . . . . ?
S9 C47 C225 O15 8(3) . . . . ?
S9 C47 C225 C102 176.4(16) . . . . ?
S9 C72 C174 C96 175.2(16) . . . . ?
S10 C32 C33 C59 179.8(14) . . . . ?
S10 C32 C67 O2 0(2) . . . . ?
S10 C32 C67 C75 -175.9(13) . . . . ?
S11 C116 C206 C162 176(2) . . . . ?
S12 Ag3 Ag3A Ag2A 134.3(18) . . . . ?
S12 Ag3 Ag3A Ag5 119.3(2) . . . . ?
S12 Ag3 Ag3A Ag5A 125.6(4) . . . . ?
S12 Ag3 Ag3A Ag37 -177.5(4) . . . . ?
S12 Ag3 Ag3A Cl3 89.6(5) . . . . ?
S12 Ag3 Ag3A S17 -144.03(19) . . . . ?
S12 Ag3 Ag3A Na1 65.27(18) . . . . ?
S13 C112 C238 C205 -179(2) . . . . ?
S14 Ag4 Ag4A Ag5B 168.4(12) . . . . ?
S14 Ag4 Ag4A Ag18 -145.29(16) . . . . ?
S14 Ag4 Ag4A Ag20 -53.96(13) . . . . ?
S14 Ag4 Ag4A Ag35 35.94(17) . . . . ?
S14 Ag4 Ag4A Cl11 -107.5(3) . . . . ?
S14 Ag4 Ag4A S4 161.9(2) . . . . ?
S15 C51 C73 C114 176.2(18) . . . . ?
S15 C100 C254 C242 180(2) . . . . ?
S17 Ag3 Ag3A Ag2A -81.7(17) . . . . ?
S17 Ag3 Ag3A Ag5 -96.7(2) . . . . ?
S17 Ag3 Ag3A Ag5A -90.4(4) . . . . ?
S17 Ag3 Ag3A Ag37 -33.5(3) . . . . ?
S17 Ag3 Ag3A Cl3 -126.4(5) . . . . ?
S17 Ag3 Ag3A S12 144.03(19) . . . . ?
S17 Ag3 Ag3A Na1 -150.70(19) . . . . ?
S18 C53 C55 O9 -2(3) . . . . ?
S18 C53 C55 C135 -178.4(14) . . . . ?
S18 C53 C108 C208 178.2(17) . . . . ?
S19 C92 C107 C162 180(2) . . . . ?
S19 C145 C239 C168 178.0(17) . . . . ?
S20 Ag2 Ag2A Ag3A 70.4(5) . . . . ?
S20 Ag2 Ag2A Ag34 -176.0(2) . . . . ?
S20 Ag2 Ag2A Cl3 106.9(3) . . . . ?
S20 Ag2 Ag2A S22 -142.52(19) . . . . ?
S21 C77 C258 O3 -2.8(14) . . . . ?
S21 C77 C258 C202 179.7(11) . . . . ?
S21 C77 C216 C240 -179.7(10) . . . . ?
S21 C176 C273 O19 2(3) . . . . ?
S21 C176 C273 C94 -174.7(15) . . . . ?
S22 Ag2 Ag2A Ag3A -147.1(5) . . . . ?
S22 Ag2 Ag2A Ag34 -33.5(2) . . . . ?
S22 Ag2 Ag2A Cl3 -110.5(3) . . . . ?
S22 Ag2 Ag2A S20 142.52(19) . . . . ?
S23 C135 C158 C208 -177.7(14) . . . . ?
S23 C214 C284 C246 173.9(15) . . . . ?
S24 C94 C218 C212 178.6(16) . . . . ?
S24 C94 C273 O19 -2(3) . . . . ?
S24 C94 C273 C176 174.3(15) . . . . ?
S24 C98 C127 C114 -179.5(17) . . . . ?
S25 C180 C256 C168 -178.9(17) . . . . ?
S25 C226 C244 C288 178.6(17) . . . . ?
S27 C102 C225 O15 -2(3) . . . . ?
S27 C102 C225 C47 -170.0(16) . . . . ?
S27 C102 C241 C182 178.2(18) . . . . ?
S27 C144 C271 C142 165.4(13) . . . . ?
S29 C184 C250 C288 175.2(19) . . . . ?
Na1 Ag3 Ag3A Ag2A 69.0(17) . . . . ?
Na1 Ag3 Ag3A Ag5 54.0(2) . . . . ?
Na1 Ag3 Ag3A Ag5A 60.3(4) . . . . ?
Na1 Ag3 Ag3A Ag37 117.2(3) . . . . ?
Na1 Ag3 Ag3A Cl3 24.3(6) . . . . ?
Na1 Ag3 Ag3A S12 -65.27(18) . . . . ?
Na1 Ag3 Ag3A S17 150.70(19) . . . . ?
Na1 Ag5 Ag5B Ag4A 128.0(10) . . . . ?
Na1 Ag5 Ag5B Ag5A -180(100) . . . . ?
Na1 Ag5 Ag5B Ag6 -7.1(18) . . . . ?
Na1 Ag5 Ag5B Ag6A -4.4(12) . . . . ?
Na1 Ag5 Ag5B Ag22 72.1(16) . . . . ?
Na1 Ag5 Ag5B Ag37 -126.4(10) . . . . ?
Na1 Ag5 Ag5B Cl1 49.8(11) . . . . ?
Na1 Ag5 Ag5B Cl3 -52.2(11) . . . . ?
Na1 Ag5 Ag5B Cl11 -178.6(9) . . . . ?
Na1 Ag5A Ag5B Ag4A 124.9(11) . . . . ?
Na1 Ag5A Ag5B Ag5 0(5) . . . . ?
Na1 Ag5A Ag5B Ag6 -8(2) . . . . ?
Na1 Ag5A Ag5B Ag6A -4.4(12) . . . . ?
Na1 Ag5A Ag5B Ag22 84.8(15) . . . . ?
Na1 Ag5A Ag5B Ag37 -122.6(11) . . . . ?
Na1 Ag5A Ag5B Cl1 48.1(11) . . . . ?
Na1 Ag5A Ag5B Cl3 -49.6(10) . . . . ?
Na1 Ag5A Ag5B Cl11 -178.5(14) . . . . ?
O2 C67 C75 S18 -3(2) . . . . ?
O2 C67 C75 C27 -179.7(17) . . . . ?
O3 Ag1 Ag1A O8 88.2(6) . . . . ?
O3 Ag1 Ag1A N2 -117(6) . . . . ?
O3 Ag1 Ag1A C69 88.7(8) . . . . ?
O3 C258 C202 S7 2.6(13) . . . . ?
O3 C258 C202 C275 -177.5(14) . . . . ?
O4 C36 C126 S5 1(3) . . . . ?
O4 C36 C126 C220 -179(2) . . . . ?
O4 C36 C198 S3 -5(3) . . . . ?
O4 C36 C198 C274 175(2) . . . . ?
O6 C49 C81 S2 9(3) . . . . ?
O6 C49 C81 C252 178(2) . . . . ?
O6 C49 C112 S13 -2(4) . . . . ?
O6 C49 C112 C238 180(2) . . . . ?
O7 C25 C141 S30 1(3) . . . . ?
O7 C25 C141 C106 178.3(19) . . . . ?
O7 C25 C214 S23 5(3) . . . . ?
O7 C25 C214 C284 -177.6(18) . . . . ?
O8 Ag1 Ag1A N2 155(7) . . . . ?
O8 Ag1 Ag1A C69 0.5(7) . . . . ?
O8 Ag1A N2 Ag1 150(7) . . . . ?
O8 Ag1A N2 C222 -12(6) . . . . ?
O8 C69 C100 S15 10(3) . . . . ?
O8 C69 C100 C254 -178(2) . . . . ?
O8 C69 C170 S7 -8(3) . . . . ?
O8 C69 C170 C133 176(2) . . . . ?
O9 C55 C135 S23 -1(3) . . . . ?
O9 C55 C135 C158 -176.3(19) . . . . ?
O10 C88 C145 S19 1(3) . . . . ?
O10 C88 C145 C239 -177.6(19) . . . . ?
O10 C88 C180 S25 -2(3) . . . . ?
O10 C88 C180 C256 179.4(18) . . . . ?
O12 C90 C92 S19 -8(4) . . . . ?
O12 C90 C92 C107 172(3) . . . . ?
O12 C90 C116 S11 10(4) . . . . ?
O12 C90 C116 C206 -170(3) . . . . ?
O13 C42 C63 S30 -4(3) . . . . ?
O13 C42 C63 C61 -178.2(16) . . . . ?
O13 C42 C137 S10 -2(2) . . . . ?
O13 C42 C137 C38 179.9(16) . . . . ?
O14 Ag1 Ag1A O8 -84.1(5) . . . . ?
O14 Ag1 Ag1A N2 71(7) . . . . ?
O14 Ag1 Ag1A C69 -83.5(8) . . . . ?
O14 C30 C51 S15 3(3) . . . . ?
O14 C30 C51 C73 179.3(19) . . . . ?
O14 C30 C98 S24 -3(3) . . . . ?
O14 C30 C98 C127 -176.5(17) . . . . ?
O16 C269 C144 S27 27.2(15) . . . . ?
O16 C269 C144 C271 -168.8(15) . . . . ?
O17 C35 C184 S29 1(3) . . . . ?
O17 C35 C184 C250 174.4(19) . . . . ?
O17 C35 C226 S25 -2(3) . . . . ?
O17 C35 C226 C244 -169.4(19) . . . . ?
O18 C28 C57 S5 -1(3) . . . . ?
O18 C28 C57 C82 179.3(18) . . . . ?
O18 C28 C72 S9 4(3) . . . . ?
O18 C28 C72 C174 -175.6(18) . . . . ?
O19 Ag1 Ag1A O8 -177.6(7) . . . . ?
O19 Ag1 Ag1A N2 -23(7) . . . . ?
O19 Ag1 Ag1A C69 -177.1(7) . . . . ?
O20 C79 C129 S16 8(3) . . . . ?
O20 C79 C129 C23 -178.4(19) . . . . ?
O20 C79 C166 S26 1(3) . . . . ?
O20 C79 C166 C65 174.8(18) . . . . ?
O22 C118 C123 S13 -8(3) . . . . ?
O22 C118 C123 C20 174(2) . . . . ?
O22 C118 C200 S16 4(3) . . . . ?
O22 C118 C200 C172 -178.1(19) . . . . ?
O23 C83 C122 S26 -2(3) . . . . ?
O23 C83 C122 C71 174.8(18) . . . . ?
O24 C104 C124 S11 1(3) . . . . ?
O24 C104 C124 C84 179(2) . . . . ?
O24 C104 C139 S29 -1(3) . . . . ?
O24 C104 C139 C120 180(2) . . . . ?
N2 Ag1 Ag1A O8 -155(7) . . . . ?
N2 Ag1 Ag1A C69 -154(7) . . . . ?
C13 N1 C12 O1 180.0(4) . . . . ?
C13A N1A C12A O1A 0.0(4) . . . . ?
C14 N1 C12 O1 0.0(4) . . . . ?
C14A N1A C12A O1A 180.0(4) . . . . ?
C15A C16A C17A C18A 0.0(3) . . . . ?
C16A C15A C236 C19A -0.3(6) . . . . ?
C16A C15A C236 C208 178.8(18) . . . . ?
C16A C17A C18A C19A 0.0(7) . . . . ?
C17A C18A C19A C236 -0.2(9) . . . . ?
C18A C19A C236 C15A 0.3(9) . . . . ?
C18A C19A C236 C208 -179(2) . . . . ?
C20 C131 C172 C200 -2(4) . . . . ?
C20 C131 C177 C97 42(3) . . . . ?
C20 C131 C177 C99 -142.9(17) . . . . ?
C21 C249 C134 C251 0.0 . . . . ?
C21 C253 C162 C107 45(3) . . . . ?
C21 C253 C162 C206 -136(2) . . . . ?
C249 C21 C253 C76 0.0 . . . . ?
C249 C21 C253 C162 169(2) . . . . ?
C249 C134 C251 C76 0.0 . . . . ?
C134 C251 C76 C253 0.0 . . . . ?
C251 C76 C253 C21 0.0 . . . . ?
C251 C76 C253 C162 -169(2) . . . . ?
C76 C253 C162 C107 -146(2) . . . . ?
C76 C253 C162 C206 33(3) . . . . ?
C253 C21 C249 C134 0.0 . . . . ?
C253 C162 C206 C116 -178(2) . . . . ?
C23 C110 C277 C278 137.1(18) . . . . ?
C23 C110 C277 C283 -38(3) . . . . ?
C25 C214 C284 C246 -4(3) . . . . ?
C28 C57 C82 C96 -2(3) . . . . ?
C28 C72 C174 C96 -5(3) . . . . ?
C30 C51 C73 C114 -1(3) . . . . ?
C30 C98 C127 C114 -5(3) . . . . ?
C32 S10 C137 C38 78.0(15) . . . . ?
C32 S10 C137 C42 -99.9(16) . . . . ?
C32 C33 C59 C27 -4(3) . . . . ?
C32 C33 C59 C44 179.4(17) . . . . ?
C32 C67 C75 S18 173.2(13) . . . . ?
C32 C67 C75 C27 -4(3) . . . . ?
C33 C32 C67 O2 179.8(16) . . . . ?
C33 C32 C67 C75 3(3) . . . . ?
C35 C184 C250 C288 1(3) . . . . ?
C35 C226 C244 C288 -13(3) . . . . ?
C36 C126 C220 C204 2(4) . . . . ?
C36 C198 C274 C204 6(4) . . . . ?
C38 C164 C268 C266 -151.8(16) . . . . ?
C38 C164 C268 C270 26(2) . . . . ?
C40 C46 C83 O23 -176.9(18) . . . . ?
C40 C46 C83 C122 -1(3) . . . . ?
C40 C50 C71 C122 -2(3) . . . . ?
C40 C50 C41 C199 -157.6(17) . . . . ?
C40 C50 C41 C201 18(3) . . . . ?
C44 C178 C224 C248 3(3) . . . . ?
C46 S2 C81 C49 86(2) . . . . ?
C46 S2 C81 C252 -85(2) . . . . ?
C46 C40 C50 C71 0(3) . . . . ?
C46 C40 C50 C41 178.8(19) . . . . ?
C46 C83 C122 S26 -178.3(17) . . . . ?
C46 C83 C122 C71 -1(3) . . . . ?
C47 S9 C72 C28 90.2(19) . . . . ?
C47 S9 C72 C174 -90.0(16) . . . . ?
C47 C86 C182 C155 174(2) . . . . ?
C47 C86 C182 C241 -1(3) . . . . ?
C49 C81 C252 C205 5(4) . . . . ?
C49 C112 C238 C205 -1(4) . . . . ?
C50 C40 C46 S2 -179.1(17) . . . . ?
C50 C40 C46 C83 2(3) . . . . ?
C50 C71 C122 S26 -179.8(17) . . . . ?
C50 C71 C122 C83 3(3) . . . . ?
C50 C41 C201 C109 -175.3(19) . . . . ?
C51 S15 C100 C69 81(2) . . . . ?
C51 S15 C100 C254 -90(2) . . . . ?
C51 C30 C98 S24 -179.1(15) . . . . ?
C51 C30 C98 C127 7(3) . . . . ?
C51 C73 C114 C127 3(3) . . . . ?
C51 C73 C114 C132 -177.3(19) . . . . ?
C53 S18 C75 C27 94.7(16) . . . . ?
C53 S18 C75 C67 -82.2(16) . . . . ?
C53 C55 C135 S23 175.9(14) . . . . ?
C53 C55 C135 C158 0(3) . . . . ?
C53 C108 C208 C158 0(3) . . . . ?
C53 C108 C208 C236 -169.2(19) . . . . ?
C55 C53 C108 C208 -1(3) . . . . ?
C55 C135 C158 C208 -2(3) . . . . ?
C57 S5 C126 C36 92(2) . . . . ?
C57 S5 C126 C220 -87.7(19) . . . . ?
C57 C28 C72 S9 -176.4(15) . . . . ?
C57 C28 C72 C174 4(3) . . . . ?
C57 C82 C96 C146 178.8(18) . . . . ?
C57 C82 C96 C174 1(3) . . . . ?
C59 C27 C75 S18 -177.1(15) . . . . ?
C59 C27 C75 C67 0(3) . . . . ?
C59 C44 C178 C224 178.2(18) . . . . ?
C59 C44 C210 C167 -179.4(18) . . . . ?
C61 C164 C268 C266 32(2) . . . . ?
C61 C164 C268 C270 -150.7(17) . . . . ?
C63 S30 C141 C25 -86.7(17) . . . . ?
C63 S30 C141 C106 95.5(17) . . . . ?
C63 C42 C137 S10 176.0(14) . . . . ?
C63 C42 C137 C38 -2(3) . . . . ?
C63 C61 C164 C38 9(3) . . . . ?
C63 C61 C164 C268 -174.4(17) . . . . ?
C65 C110 C277 C278 -39(3) . . . . ?
C65 C110 C277 C283 145.5(16) . . . . ?
C67 C32 C33 C59 0(3) . . . . ?
C69 Ag1A N2 Ag1 154(7) . . . . ?
C69 Ag1A N2 C222 -9(5) . . . . ?
C69 C100 C254 C242 8(4) . . . . ?
C71 C50 C41 C199 21(3) . . . . ?
C71 C50 C41 C201 -163.5(16) . . . . ?
C72 S9 C47 C86 81.6(18) . . . . ?
C72 S9 C47 C225 -105.7(19) . . . . ?
C72 C28 C57 S5 179.6(15) . . . . ?
C72 C28 C57 C82 0(3) . . . . ?
C73 C114 C127 C98 1(3) . . . . ?
C73 C114 C132 C245 149(2) . . . . ?
C73 C114 C132 C247 -29(3) . . . . ?
C75 S18 C53 C55 106.4(16) . . . . ?
C75 S18 C53 C108 -73.1(16) . . . . ?
C75 C27 C59 C33 4(3) . . . . ?
C75 C27 C59 C44 -179.5(18) . . . . ?
C77 S21 C176 C143 -101.8(16) . . . . ?
C77 S21 C176 C273 83.7(17) . . . . ?
C77 C258 C202 S7 -179.9(11) . . . . ?
C77 C258 C202 C275 0.0 . . . . ?
C258 C77 C216 C240 0.0 . . . . ?
C258 C202 C275 C240 0.0 . . . . ?
C202 S7 C170 C69 -84(2) . . . . ?
C202 S7 C170 C133 92(2) . . . . ?
C202 C275 C240 C216 0.0 . . . . ?
C202 C275 C240 C207 178.9(14) . . . . ?
C275 C240 C216 C77 0.0 . . . . ?
C275 C240 C207 C31 32.4(17) . . . . ?
C275 C240 C207 C66 -152.9(10) . . . . ?
C240 C207 C31 C209 174.7(16) . . . . ?
C240 C207 C66 C211 -174.6(16) . . . . ?
C216 C77 C258 O3 177.5(14) . . . . ?
C216 C77 C258 C202 0.0 . . . . ?
C216 C240 C207 C31 -148.7(10) . . . . ?
C216 C240 C207 C66 25.9(16) . . . . ?
C78 C261 C140 C263 0.0 . . . . ?
C78 C265 C142 C271 -0.1(2) . . . . ?
C261 C78 C265 C34 0.0 . . . . ?
C261 C78 C265 C142 -179.9(3) . . . . ?
C261 C140 C263 C34 0.0 . . . . ?
C140 C263 C34 C265 0.0 . . . . ?
C263 C34 C265 C78 0.0 . . . . ?
C263 C34 C265 C142 179.9(3) . . . . ?
C34 C265 C142 C267 0.0(2) . . . . ?
C265 C78 C261 C140 0.0 . . . . ?
C81 S2 C46 C40 78.6(18) . . . . ?
C81 S2 C46 C83 -102(2) . . . . ?
C81 C49 C112 S13 177.3(19) . . . . ?
C81 C49 C112 C238 -1(4) . . . . ?
C82 C96 C146 C147 27(3) . . . . ?
C82 C96 C146 C152 -156.7(18) . . . . ?
C82 C96 C174 C72 2(3) . . . . ?
C84 C128 C161 C89 32(3) . . . . ?
C84 C128 C161 C91 -152(2) . . . . ?
C86 C47 C225 O15 -179.4(18) . . . . ?
C86 C47 C225 C102 -11(3) . . . . ?
C86 C182 C241 C102 -4(3) . . . . ?
C88 C145 C239 C168 -4(3) . . . . ?
C88 C180 C256 C168 0(3) . . . . ?
C90 C92 C107 C162 0(4) . . . . ?
C90 C116 C206 C162 -3(4) . . . . ?
C92 S19 C145 C88 102.5(18) . . . . ?
C92 S19 C145 C239 -79.0(17) . . . . ?
C92 C90 C116 S11 -176.2(19) . . . . ?
C92 C90 C116 C206 3(4) . . . . ?
C92 C107 C162 C253 179(3) . . . . ?
C92 C107 C162 C206 0(4) . . . . ?
C94 S24 C98 C30 103.0(18) . . . . ?
C94 S24 C98 C127 -83.4(18) . . . . ?
C96 C146 C147 C148 176.8(15) . . . . ?
C96 C146 C152 C151 -176.7(16) . . . . ?
C98 S24 C94 C218 99.5(17) . . . . ?
C98 S24 C94 C273 -85.1(18) . . . . ?
C98 C30 C51 S15 178.8(14) . . . . ?
C98 C30 C51 C73 -4(3) . . . . ?
C100 S15 C51 C30 -101.4(18) . . . . ?
C100 S15 C51 C73 81.6(17) . . . . ?
C100 C69 C170 S7 177.3(18) . . . . ?
C100 C69 C170 C133 1(3) . . . . ?
C102 S27 C144 C269 -116.6(12) . . . . ?
C102 S27 C144 C271 78.6(9) . . . . ?
C106 C246 C284 C214 4(3) . . . . ?
C107 C162 C206 C116 1(4) . . . . ?
C108 C53 C55 O9 177.7(17) . . . . ?
C108 C53 C55 C135 1(3) . . . . ?
C108 C208 C236 C15A 145(2) . . . . ?
C108 C208 C236 C19A -36(3) . . . . ?
C108 C208 C236 C19 8(3) . . . . ?
C108 C208 C236 C15 -166(2) . . . . ?
C110 C23 C129 S16 176.3(16) . . . . ?
C110 C23 C129 C79 3(3) . . . . ?
C110 C65 C166 S26 179.0(15) . . . . ?
C110 C65 C166 C79 5(3) . . . . ?
C110 C277 C278 C279 -175.4(19) . . . . ?
C110 C277 C283 C281 175.6(18) . . . . ?
C112 S13 C123 C20 -77.8(19) . . . . ?
C112 S13 C123 C118 104(2) . . . . ?
C112 C49 C81 S2 -171(2) . . . . ?
C112 C49 C81 C252 -1(4) . . . . ?
C114 C132 C247 C130 178.0(19) . . . . ?
C116 S11 C124 C84 74.6(19) . . . . ?
C116 S11 C124 C104 -107.7(19) . . . . ?
C116 C90 C92 S19 179.0(19) . . . . ?
C116 C90 C92 C107 -1(4) . . . . ?
C120 C128 C161 C89 -153.0(18) . . . . ?
C120 C128 C161 C91 24(3) . . . . ?
C122 S26 C166 C65 94.2(16) . . . . ?
C122 S26 C166 C79 -91.4(17) . . . . ?
C123 S13 C112 C49 -88(2) . . . . ?
C123 S13 C112 C238 90(2) . . . . ?
C123 C20 C131 C172 -2(3) . . . . ?
C123 C20 C131 C177 175.9(19) . . . . ?
C123 C118 C200 S16 176.3(16) . . . . ?
C123 C118 C200 C172 -6(3) . . . . ?
C124 S11 C116 C90 79(2) . . . . ?
C124 S11 C116 C206 -100(2) . . . . ?
C124 C84 C128 C120 0(4) . . . . ?
C124 C84 C128 C161 176(2) . . . . ?
C124 C104 C139 S29 -179.2(16) . . . . ?
C124 C104 C139 C120 2(3) . . . . ?
C126 S5 C57 C28 -91.7(18) . . . . ?
C126 S5 C57 C82 87.9(17) . . . . ?
C126 C36 C198 S3 175.1(18) . . . . ?
C126 C36 C198 C274 -4(3) . . . . ?
C127 C114 C132 C245 -31(3) . . . . ?
C127 C114 C132 C247 151.2(17) . . . . ?
C128 C84 C124 S11 -180.0(19) . . . . ?
C128 C84 C124 C104 2(4) . . . . ?
C128 C120 C139 S29 -178.4(17) . . . . ?
C128 C120 C139 C104 1(3) . . . . ?
C128 C161 C89 C163 176.6(19) . . . . ?
C128 C161 C91 C165 -176.6(19) . . . . ?
C129 S16 C200 C118 -103.8(18) . . . . ?
C129 S16 C200 C172 78.4(19) . . . . ?
C129 C23 C110 C65 -4(3) . . . . ?
C129 C23 C110 C277 -179.7(19) . . . . ?
C129 C79 C166 S26 -179.4(15) . . . . ?
C129 C79 C166 C65 -5(3) . . . . ?
C130 C243 C74 C245 0.0 . . . . ?
C243 C130 C247 C132 0.0 . . . . ?
C243 C74 C245 C132 0.0 . . . . ?
C74 C245 C132 C114 -178(2) . . . . ?
C74 C245 C132 C247 0.0 . . . . ?
C245 C132 C247 C130 0.0 . . . . ?
C132 C114 C127 C98 -179.5(19) . . . . ?
C247 C130 C243 C74 0.0 . . . . ?
C131 C20 C123 S13 -176.9(18) . . . . ?
C131 C20 C123 C118 1(3) . . . . ?
C131 C172 C200 S16 -176.6(19) . . . . ?
C131 C172 C200 C118 6(4) . . . . ?
C131 C177 C97 C179 175(2) . . . . ?
C131 C177 C99 C181 -174.9(19) . . . . ?
C133 C242 C254 C100 -10(4) . . . . ?
C135 S23 C214 C25 85.1(17) . . . . ?
C135 S23 C214 C284 -92.8(16) . . . . ?
C135 C158 C208 C108 1(3) . . . . ?
C135 C158 C208 C236 171.9(18) . . . . ?
C136 C255 C48 C257 0.0 . . . . ?
C136 C255 C205 C238 -150(2) . . . . ?
C136 C255 C205 C252 28(3) . . . . ?
C255 C136 C259 C138 0.0 . . . . ?
C255 C48 C257 C138 0.0 . . . . ?
C255 C205 C238 C112 -177(2) . . . . ?
C255 C205 C252 C81 175(2) . . . . ?
C48 C255 C205 C238 32(3) . . . . ?
C48 C255 C205 C252 -150(2) . . . . ?
C48 C257 C138 C259 0.0 . . . . ?
C257 C138 C259 C136 0.0 . . . . ?
C259 C136 C255 C48 0.0 . . . . ?
C259 C136 C255 C205 -178(2) . . . . ?
C137 S10 C32 C33 -90.9(15) . . . . ?
C137 S10 C32 C67 88.5(16) . . . . ?
C137 C38 C164 C61 -7(3) . . . . ?
C137 C38 C164 C268 176.0(17) . . . . ?
C137 C42 C63 S30 178.0(13) . . . . ?
C137 C42 C63 C61 4(3) . . . . ?
C139 S29 C184 C35 -92(2) . . . . ?
C139 S29 C184 C250 94.4(19) . . . . ?
C139 C104 C124 S11 179.2(16) . . . . ?
C139 C104 C124 C84 -3(3) . . . . ?
C139 C120 C128 C84 -2(3) . . . . ?
C139 C120 C128 C161 -177(2) . . . . ?
C141 S30 C63 C42 101.3(18) . . . . ?
C141 S30 C63 C61 -84.1(16) . . . . ?
C141 C25 C214 S23 -174.3(14) . . . . ?
C141 C25 C214 C284 4(3) . . . . ?
C141 C106 C246 C186 -179.6(18) . . . . ?
C141 C106 C246 C284 -3(3) . . . . ?
C142 C267 C80 S3 153.8(12) . . . . ?
C142 C267 C80 C269 0.0 . . . . ?
C267 C142 C271 C144 0.0 . . . . ?
C267 C80 C269 O16 167.8(16) . . . . ?
C267 C80 C269 C144 0.0 . . . . ?
C80 S3 C198 C36 -92(2) . . . . ?
C80 S3 C198 C274 88(2) . . . . ?
C80 C269 C144 S27 -164.0(14) . . . . ?
C80 C269 C144 C271 0.0 . . . . ?
C269 C144 C271 C142 0.0 . . . . ?
C144 S27 C102 C225 96.8(19) . . . . ?
C144 S27 C102 C241 -79.7(19) . . . . ?
C271 C142 C267 C80 0.0 . . . . ?
C143 C176 C273 O19 -172.7(18) . . . . ?
C143 C176 C273 C94 11(3) . . . . ?
C143 C212 C218 C94 4(3) . . . . ?
C145 S19 C92 C90 -80(2) . . . . ?
C145 S19 C92 C107 100(2) . . . . ?
C145 C88 C180 S25 177.1(15) . . . . ?
C145 C88 C180 C256 -1(3) . . . . ?
C146 C96 C174 C72 -175.5(17) . . . . ?
C146 C147 C148 C149 0.0 . . . . ?
C147 C146 C152 C151 0.0 . . . . ?
C147 C148 C149 C151 0.0 . . . . ?
C148 C149 C151 C152 0.0 . . . . ?
C149 C151 C152 C146 0.0 . . . . ?
C152 C146 C147 C148 0.0 . . . . ?
C150 N6 C260 O11 0.0(3) . . . . ?
C153 N3 C26 O21 0.0(4) . . . . ?
C155 C52 C157 C87 0.0 . . . . ?
C155 C182 C241 C102 -179(2) . . . . ?
C52 C155 C24 C159 0.0 . . . . ?
C52 C155 C182 C86 -26(3) . . . . ?
C52 C155 C182 C241 148(2) . . . . ?
C52 C157 C87 C159 0.0 . . . . ?
C157 C87 C159 C24 0.0 . . . . ?
C87 C159 C24 C155 0.0 . . . . ?
C24 C155 C52 C157 0.0 . . . . ?
C24 C155 C182 C86 159.3(18) . . . . ?
C24 C155 C182 C241 -26(3) . . . . ?
C158 C208 C236 C15A -24(2) . . . . ?
C158 C208 C236 C19A 155.2(18) . . . . ?
C158 C208 C236 C19 -161.3(17) . . . . ?
C158 C208 C236 C15 25(3) . . . . ?
C161 C89 C163 C54 0.0 . . . . ?
C89 C161 C91 C165 0.0 . . . . ?
C89 C163 C54 C165 0.0 . . . . ?
C163 C54 C165 C91 0.0 . . . . ?
C54 C165 C91 C161 0.0 . . . . ?
C91 C161 C89 C163 0.0 . . . . ?
C164 C38 C137 S10 -174.3(15) . . . . ?
C164 C38 C137 C42 4(3) . . . . ?
C164 C61 C63 S30 177.6(16) . . . . ?
C164 C61 C63 C42 -8(3) . . . . ?
C164 C268 C270 C272 -177.6(15) . . . . ?
C166 S26 C122 C71 -78.3(18) . . . . ?
C166 S26 C122 C83 98.9(19) . . . . ?
C166 C65 C110 C23 0(3) . . . . ?
C166 C65 C110 C277 176.4(18) . . . . ?
C166 C79 C129 S16 -171.7(14) . . . . ?
C166 C79 C129 C23 2(3) . . . . ?
C168 C228 C230 C232 -177.0(17) . . . . ?
C168 C228 C237 C235 177.0(17) . . . . ?
C169 C93 C171 C56 0.0 . . . . ?
C169 C95 C212 C143 -148.5(17) . . . . ?
C169 C95 C212 C218 44(2) . . . . ?
C93 C169 C95 C173 0.0 . . . . ?
C93 C169 C95 C212 173.0(17) . . . . ?
C93 C171 C56 C173 0.0 . . . . ?
C171 C56 C173 C95 0.0 . . . . ?
C56 C173 C95 C169 0.0 . . . . ?
C56 C173 C95 C212 -172.9(17) . . . . ?
C173 C95 C212 C143 24(3) . . . . ?
C173 C95 C212 C218 -143.1(17) . . . . ?
C95 C169 C93 C171 0.0 . . . . ?
C95 C212 C218 C94 172.1(18) . . . . ?
C170 S7 C202 C258 105.3(10) . . . . ?
C170 S7 C202 C275 -74.5(10) . . . . ?
C170 C69 C100 S15 -174.8(18) . . . . ?
C170 C69 C100 C254 -4(3) . . . . ?
C170 C133 C242 C191 177(2) . . . . ?
C170 C133 C242 C254 8(4) . . . . ?
C172 C131 C177 C97 -140(2) . . . . ?
C172 C131 C177 C99 35(3) . . . . ?
C174 C96 C146 C147 -155.6(16) . . . . ?
C174 C96 C146 C152 21(2) . . . . ?
C176 S21 C77 C258 -103.4(10) . . . . ?
C176 S21 C77 C216 76.3(10) . . . . ?
C176 C143 C212 C95 -171.4(18) . . . . ?
C176 C143 C212 C218 -3(3) . . . . ?
C177 C131 C172 C200 -179(2) . . . . ?
C177 C97 C179 C58 0.0 . . . . ?
C97 C177 C99 C181 0.0 . . . . ?
C97 C179 C58 C181 0.0 . . . . ?
C179 C58 C181 C99 0.0 . . . . ?
C58 C181 C99 C177 0.0 . . . . ?
C99 C177 C97 C179 0.0 . . . . ?
C178 C44 C59 C27 -43(3) . . . . ?
C178 C44 C59 C33 133(2) . . . . ?
C178 C44 C210 C167 2(3) . . . . ?
C178 C224 C248 C167 -2(3) . . . . ?
C180 S25 C226 C35 92(2) . . . . ?
C180 S25 C226 C244 -100.5(18) . . . . ?
C180 C88 C145 S19 -178.4(15) . . . . ?
C180 C88 C145 C239 3(3) . . . . ?
C182 C155 C52 C157 -174.5(17) . . . . ?
C182 C155 C24 C159 174.7(17) . . . . ?
C184 S29 C139 C104 105.9(18) . . . . ?
C184 S29 C139 C120 -74.9(19) . . . . ?
C184 C35 C226 S25 -173.0(16) . . . . ?
C184 C35 C226 C244 19(3) . . . . ?
C184 C250 C288 C185 179.9(19) . . . . ?
C184 C250 C288 C244 6(3) . . . . ?
C185 C101 C187 C60 0.0 . . . . ?
C101 C185 C103 C189 0.0 . . . . ?
C101 C185 C288 C244 -37(2) . . . . ?
C101 C185 C288 C250 149.2(19) . . . . ?
C101 C187 C60 C189 0.0 . . . . ?
C187 C60 C189 C103 0.0 . . . . ?
C60 C189 C103 C185 0.0 . . . . ?
C103 C185 C101 C187 0.0 . . . . ?
C103 C185 C288 C244 146.7(17) . . . . ?
C103 C185 C288 C250 -27(3) . . . . ?
C186 C188 C190 C192 0.0 . . . . ?
C186 C246 C284 C214 -179.9(17) . . . . ?
C188 C186 C196 C194 0.0 . . . . ?
C188 C186 C246 C106 29(3) . . . . ?
C188 C186 C246 C284 -147.1(16) . . . . ?
C188 C190 C192 C194 0.0 . . . . ?
C190 C192 C194 C196 0.0 . . . . ?
C192 C194 C196 C186 0.0 . . . . ?
C196 C186 C188 C190 0.0 . . . . ?
C196 C186 C246 C106 -150.7(18) . . . . ?
C196 C186 C246 C284 33(2) . . . . ?
C191 C22 C193 C105 0.0 . . . . ?
C191 C242 C254 C100 -180(2) . . . . ?
C22 C191 C62 C195 0.0 . . . . ?
C22 C191 C242 C133 39(3) . . . . ?
C22 C191 C242 C254 -152(2) . . . . ?
C22 C193 C105 C195 0.0 . . . . ?
C193 C105 C195 C62 0.0 . . . . ?
C105 C195 C62 C191 0.0 . . . . ?
C62 C191 C22 C193 0.0 . . . . ?
C62 C191 C242 C133 -153(2) . . . . ?
C62 C191 C242 C254 17(3) . . . . ?
C198 S3 C80 C267 -68.9(10) . . . . ?
C198 S3 C80 C269 84.9(11) . . . . ?
C198 C36 C126 S5 -179.5(17) . . . . ?
C198 C36 C126 C220 1(3) . . . . ?
C199 C41 C201 C109 0.0 . . . . ?
C41 C50 C71 C122 179.0(19) . . . . ?
C41 C199 C64 C203 0.0 . . . . ?
C41 C201 C109 C203 0.0 . . . . ?
C201 C109 C203 C64 0.0 . . . . ?
C109 C203 C64 C199 0.0 . . . . ?
C64 C199 C41 C50 175.5(18) . . . . ?
C64 C199 C41 C201 0.0 . . . . ?
C200 S16 C129 C23 -87.7(17) . . . . ?
C200 S16 C129 C79 86.3(16) . . . . ?
C200 C118 C123 S13 -179.3(15) . . . . ?
C200 C118 C123 C20 3(3) . . . . ?
C204 C117 C219 C68 -177.7(19) . . . . ?
C205 C255 C48 C257 178(2) . . . . ?
C207 C240 C216 C77 -178.9(14) . . . . ?
C207 C31 C209 C113 0.0 . . . . ?
C31 C207 C66 C211 0.0 . . . . ?
C31 C209 C113 C211 0.0 . . . . ?
C209 C113 C211 C66 0.0 . . . . ?
C113 C211 C66 C207 0.0 . . . . ?
C66 C207 C31 C209 0.0 . . . . ?
C208 C236 C19 C18 -173.8(17) . . . . ?
C208 C236 C15 C16 173.6(18) . . . . ?
C210 C44 C59 C27 139(2) . . . . ?
C210 C44 C59 C33 -45(3) . . . . ?
C210 C44 C178 C224 -3(3) . . . . ?
C210 C167 C248 C224 1(3) . . . . ?
C212 C143 C176 S21 -178.6(16) . . . . ?
C212 C143 C176 C273 -4(3) . . . . ?
C214 S23 C135 C55 -108.0(17) . . . . ?
C214 S23 C135 C158 68.1(16) . . . . ?
C214 C25 C141 S30 179.3(14) . . . . ?
C214 C25 C141 C106 -3(3) . . . . ?
C215 N4 C287 O5 1(5) . . . . ?
C217 C117 C219 C68 0.0 . . . . ?
C117 C204 C220 C126 173(2) . . . . ?
C117 C204 C274 C198 -178(2) . . . . ?
C117 C217 C119 C221 0.0 . . . . ?
C117 C219 C68 C221 0.0 . . . . ?
C219 C68 C221 C119 0.0 . . . . ?
C68 C221 C119 C217 0.0 . . . . ?
C119 C217 C117 C204 177.8(19) . . . . ?
C119 C217 C117 C219 0.0 . . . . ?
C218 C94 C273 O19 173.1(18) . . . . ?
C218 C94 C273 C176 -11(3) . . . . ?
C220 C204 C117 C217 -24(3) . . . . ?
C220 C204 C117 C219 154(2) . . . . ?
C220 C204 C274 C198 -4(4) . . . . ?
C222 Ag1A N2 Ag1 162(6) . . . . ?
C225 C47 C86 C182 8(4) . . . . ?
C225 C102 C241 C182 2(4) . . . . ?
C226 S25 C180 C88 -99.8(19) . . . . ?
C226 S25 C180 C256 78.7(18) . . . . ?
C226 C35 C184 S29 172.6(17) . . . . ?
C226 C35 C184 C250 -14(3) . . . . ?
C226 C244 C288 C185 -174.2(19) . . . . ?
C226 C244 C288 C250 0(3) . . . . ?
C227 N4 C287 O5 175(3) . . . . ?
C228 C168 C239 C145 175.9(19) . . . . ?
C228 C168 C256 C180 -174.0(19) . . . . ?
C228 C230 C232 C234 0.0 . . . . ?
C230 C228 C237 C235 0.0 . . . . ?
C230 C232 C234 C235 0.0 . . . . ?
C232 C234 C235 C237 0.0 . . . . ?
C234 C235 C237 C228 0.0 . . . . ?
C237 C228 C230 C232 0.0 . . . . ?
C236 C15A C16A C17A 0.1(3) . . . . ?
C236 C19 C18 C17 0.0 . . . . ?
C19 C236 C15 C16 0.0 . . . . ?
C19 C18 C17 C16 0.0 . . . . ?
C18 C17 C16 C15 0.0 . . . . ?
C17 C16 C15 C236 0.0 . . . . ?
C15 C236 C19 C18 0.0 . . . . ?
C238 C205 C252 C81 -7(4) . . . . ?
C239 C168 C228 C230 -28(3) . . . . ?
C239 C168 C228 C237 155.0(17) . . . . ?
C239 C168 C256 C180 0(3) . . . . ?
C241 C102 C225 O15 174.8(19) . . . . ?
C241 C102 C225 C47 6(3) . . . . ?
C242 C133 C170 S7 -180(2) . . . . ?
C242 C133 C170 C69 -4(4) . . . . ?
C242 C191 C22 C193 169(2) . . . . ?
C242 C191 C62 C195 -169(2) . . . . ?
C246 C106 C141 S30 -179.1(17) . . . . ?
C246 C106 C141 C25 3(3) . . . . ?
C246 C186 C188 C190 -179.7(16) . . . . ?
C246 C186 C196 C194 179.7(16) . . . . ?
C248 C167 C210 C44 -1(3) . . . . ?
C252 C205 C238 C112 5(4) . . . . ?
C256 C168 C228 C230 145.8(18) . . . . ?
C256 C168 C228 C237 -31(3) . . . . ?
C256 C168 C239 C145 2(3) . . . . ?
C262 C264 C266 C268 0.0 . . . . ?
C264 C262 C272 C270 0.0 . . . . ?
C264 C266 C268 C164 177.6(15) . . . . ?
C264 C266 C268 C270 0.0 . . . . ?
C266 C268 C270 C272 0.0 . . . . ?
C268 C270 C272 C262 0.0 . . . . ?
C272 C262 C264 C266 0.0 . . . . ?
C273 C94 C218 C212 3(3) . . . . ?
C274 C204 C117 C217 150(2) . . . . ?
C274 C204 C117 C219 -32(3) . . . . ?
C274 C204 C220 C126 -1(4) . . . . ?
C277 C278 C279 C280 0.0 . . . . ?
C278 C277 C283 C281 0.0 . . . . ?
C278 C279 C280 C281 0.0 . . . . ?
C279 C280 C281 C283 0.0 . . . . ?
C280 C281 C283 C277 0.0 . . . . ?
C283 C277 C278 C279 0.0 . . . . ?
C286 N3 C26 O21 179.9(4) . . . . ?
C288 C185 C101 C187 -176.6(16) . . . . ?
C288 C185 C103 C189 176.5(16) . . . . ?

loop_
_smtbx_masks_void_nr
_smtbx_masks_void_average_x
_smtbx_masks_void_average_y
_smtbx_masks_void_average_z
_smtbx_masks_void_volume
_smtbx_masks_void_count_electrons
_smtbx_masks_void_content
1 -0.173 0.046 0.353 281.5 52.2 ?
2 0.173 -0.046 0.647 281.5 64.2 ?
3 -0.134 0.189 0.109 970.4 164.3 ?
4 -0.056 0.298 0.470 9.8 0.0 ?
5 0.366 0.311 0.609 970.4 172.0 ?
6 -0.366 0.689 0.391 970.4 162.0 ?
7 0.056 0.702 0.530 9.8 0.0 ?
8 0.134 0.811 0.891 970.4 169.7 ?
9 0.175 0.068 0.017 39.7 1.4 ?
10 0.327 0.454 0.853 281.5 59.3 ?
11 0.325 0.568 0.483 39.7 0.0 ?
12 0.444 0.202 0.970 9.8 0.0 ?
13 0.673 0.546 0.147 281.5 56.9 ?
14 0.556 0.798 0.030 9.8 0.0 ?
15 0.675 0.432 0.517 39.7 1.4 ?
16 0.825 0.932 -0.017 39.7 0.0 ?
